data_1550765
loop_
_publ_author_name
'J\;edrzejewska, Hanna'
'Szumna, Agnieszka'

_publ_section_title
;
 Peptide-based capsules with chirality-controlled functionalized interiors
 -- rational design and amplification from dynamic combinatorial libraries
;
_journal_name_full 'Chemical Science'
_journal_paper_doi 10.1039/C8SC05455J
_journal_year 2019
_chemical_formula_moiety '0.28(C Cl3), 0.7(C1 H1 Cl3), 1.5(C92 H112 N16 O16), 0.5(C92 H110.14 N16 O16), C H4 O'
_chemical_formula_sum 'C185.98 H227.44 Cl2.92 N32 O33'
_chemical_formula_weight 3542.74
_chemical_name_systematic
;
 ? 
;
_space_group_crystal_system triclinic
_space_group_IT_number 2
_space_group_name_Hall '-P 1'
_space_group_name_H-M_alt 'P -1'
_symmetry_space_group_name_Hall '-P 1'
_symmetry_space_group_name_H-M 'P -1'
_atom_sites_solution_hydrogens geom
_atom_sites_solution_primary direct
_atom_sites_solution_secondary difmap
_audit_creation_date 2018-12-04
_audit_creation_method
;
Olex2 1.2
(compiled 2018.05.29 svn.r3508 for OlexSys, GUI svn.r5506)
;
_audit_update_record
;
2018-12-05 deposited with the CCDC.    2019-03-14 downloaded from the CCDC.
;
_cell_angle_alpha 67.29(3)
_cell_angle_beta 79.62(3)
_cell_angle_gamma 88.00(3)
_cell_formula_units_Z 4
_cell_length_a 22.497(5)
_cell_length_b 31.279(6)
_cell_length_c 36.562(7)
_cell_measurement_reflns_used 18764
_cell_measurement_temperature 173(2)
_cell_measurement_theta_max 24.12
_cell_measurement_theta_min 1.03
_cell_volume 23328(10)
_computing_molecular_graphics 'Olex2 (Dolomanov et al., 2009)'
_computing_publication_material 'Olex2 (Dolomanov et al., 2009)'
_computing_structure_refinement 'ShelXH-1997 (Sheldrick, 2008)'
_computing_structure_solution 'SHELXS-97 (Sheldrick, 1990)'
_diffrn_ambient_temperature 173.15
_diffrn_measured_fraction_theta_full 0.915
_diffrn_measured_fraction_theta_max 0.915
_diffrn_measurement_device_type synchrotron
_diffrn_radiation_monochromator graphite
_diffrn_radiation_type synchrotron
_diffrn_radiation_wavelength 0.68880
_diffrn_reflns_av_R_equivalents 0.0000
_diffrn_reflns_av_unetI/netI 0.0565
_diffrn_reflns_limit_h_max 27
_diffrn_reflns_limit_h_min -26
_diffrn_reflns_limit_k_max 37
_diffrn_reflns_limit_k_min -34
_diffrn_reflns_limit_l_max 44
_diffrn_reflns_limit_l_min 0
_diffrn_reflns_number 78521
_diffrn_reflns_theta_full 24.55
_diffrn_reflns_theta_max 24.55
_diffrn_reflns_theta_min 0.59
_diffrn_source 'fine-focus sealed tube'
_exptl_absorpt_coefficient_mu 0.095
_exptl_crystal_colour 'pale yellow'
_exptl_crystal_density_diffrn 1.009
_exptl_crystal_density_method 'not measured'
_exptl_crystal_description prism
_exptl_crystal_F_000 7524
_exptl_crystal_recrystallization_method 'Vapour deposition'
_refine_diff_density_max 0.806
_refine_diff_density_min -0.424
_refine_diff_density_rms 0.065
_refine_ls_extinction_method none
_refine_ls_goodness_of_fit_ref 1.128
_refine_ls_hydrogen_treatment constr
_refine_ls_matrix_type fullcycle
_refine_ls_number_parameters 5073
_refine_ls_number_reflns 78521
_refine_ls_number_restraints 300
_refine_ls_restrained_S_all 1.131
_refine_ls_R_factor_all 0.0977
_refine_ls_R_factor_gt 0.0731
_refine_ls_shift/su_max 0.013
_refine_ls_shift/su_mean 0.000
_refine_ls_structure_factor_coef Fsqd
_refine_ls_weighting_details 'calc w=1/[\s^2^(Fo^2^)+(0.1343P)^2^+2.5322P] where P=(Fo^2^+2Fc^2^)/3'
_refine_ls_weighting_scheme calc
_refine_ls_wR_factor_gt 0.2199
_refine_ls_wR_factor_ref 0.2339
_reflns_number_gt 52961
_reflns_number_total 78521
_reflns_threshold_expression >2sigma(I)
_cod_data_source_file c8sc05455j2.cif
_cod_data_source_block h1
_cod_original_cell_volume 23329(8)
_cod_database_code 1550765
_olex2_refinement_description
;
1. Fixed Uiso
 At 1.2 times of:
  All C(H) groups, All C(H,H) groups, All C(H,H,H,H) groups, All N(H) groups
 At 1.5 times of:
  All C(H,H,H) groups, All O(H) groups
2. Restrained distances
 C1_11-C6B_11
 1.5 with sigma of 0.02
 C6A_13-C1_13
 1.5 with sigma of 0.02
 C11_20-C13B_20
 1.5 with sigma of 0.02
 C1B_22-N6_21
 1.45 with sigma of 0.02
 C1B_22-C2B_22 = N4B_22-C5B_22
 1.48 with sigma of 0.02
 C2B_22-O3B_22
 1.23 with sigma of 0.02
 C2B_22-N4B_22
 1.35 with sigma of 0.02
 C4_1-Cl4_1 = C4_1-Cl5_1 = C4_1-Cl6_1 = C1C_1-Cl2C_1 = C1C_1-Cl3C_1 = C1C_1-
 Cl1C_1
 1.75 with sigma of 0.02
 C10_1-Cl11_1 = C10_1-Cl12_1 = C10_1-Cl10_1
 1.75 with sigma of 0.02
 C1A_26-O2A_26 = C11A_26-O12A_26 = C11B_26-O12B_26 = C21C_26-O22C_26
 1.43 with sigma of 0.02
 C6B_11-C8B_11 = C6B_11-C12B_11 = C1_11-C7B_11
 2.55 with sigma of 0.04
 C6A_13-C8A_13 = C6A_13-C12A_13
 2.55 with sigma of 0.04
 C12_20-C13A_20
 2.4 with sigma of 0.04
 Cl5_1-Cl6_1 = Cl5_1-Cl4_1 = Cl6_1-Cl4_1 = Cl11_1-Cl12_1 = Cl12_1-Cl10_1 =
 Cl11_1-Cl10_1
 2.85 with sigma of 0.04
3. Restrained planarity
 C6B_11, C7B_11, C8B_11, C9B_11
 with sigma of 0.1
 C6C_13, C7C_13, C8C_13, C9C_13
 with sigma of 0.1
4. Uiso/Uaniso restraints and constraints
C13B_2 \\sim C11B_2: within 1.7A with sigma of 0.01 and sigma for terminal
atoms of 0.02
C6A_11 \\sim C7A_11 \\sim C8A_11 \\sim C9A_11 \\sim C10A_11 \\sim C11A_11 \\sim
C12A_11: within 1.7A with sigma of 0.01 and sigma for terminal atoms of 0.02
C7A_13 \\sim C8A_13 \\sim C9A_13 \\sim C10A_13 \\sim C11A_13 \\sim C12A_13
\\sim C6A_13: within 1.7A with sigma of 0.01 and sigma for terminal atoms of
0.02
C7C_13 \\sim C8C_13 \\sim C9C_13 \\sim C10C_13 \\sim C11C_13 \\sim C12C_13:
within 1.7A with sigma of 0.01 and sigma for terminal atoms of 0.02
N4B_18 \\sim C5B_18: within 1.7A with sigma of 0.01 and sigma for terminal
atoms of 0.02
C1B_22 \\sim C2B_22 \\sim O3B_22 \\sim N4B_22 \\sim C5B_22: within 1.7A with
sigma of 0.04 and sigma for terminal atoms of 0.08
C6_22 \\sim C2A_22 \\sim C1A_22: within 1.7A with sigma of 0.01 and sigma for
terminal atoms of 0.02
Uanis(C6A_17) \\sim Ueq, Uanis(C6B_17) \\sim Ueq, Uanis(C6B_18) \\sim Ueq,
Uanis(C5B_4) \\sim Ueq, Uanis(C9B_4) \\sim Ueq, Uanis(C10B_4) \\sim Ueq,
Uanis(C6A_11) \\sim Ueq, Uanis(C8A_11) \\sim Ueq, Uanis(C9A_13) \\sim Ueq,
Uanis(C12A_13) \\sim Ueq: with sigma of 0.01 and sigma for terminal atoms of
0.02
Uanis(C1_1) \\sim Ueq, Uanis(C4_1) \\sim Ueq, Uanis(C10_1) \\sim Ueq,
Uanis(C1A_26) \\sim Ueq, Uanis(C11B_26) \\sim Ueq, Uanis(O12B_26) \\sim Ueq:
with sigma of 0.01 and sigma for terminal atoms of 0.02
5. Others
 1*[Sof(Cl2)+Sof(Cl1)+Sof(Cl3)+Sof(C1)]+1*[Sof(Cl4)+Sof(Cl5)+Sof(Cl6)+Sof(C4)+
 Sof(H4)]+1*[Sof(C1C)+Sof(H1C)+Sof(Cl1C)+Sof(Cl2C)+Sof(Cl3C)]=1 with esd of 0.01
 Sof(H10C)=Sof(H10D)=Sof(C11B)=Sof(H11B)=Sof(C12B)=Sof(H12D)=Sof(H12E)=
 Sof(H12F)=Sof(C13B)=Sof(H13D)=Sof(H13E)=Sof(H13F)=1-FVAR(1)
 Sof(H10A)=Sof(H10B)=Sof(C11A)=Sof(H11A)=Sof(C12A)=Sof(H12A)=Sof(H12B)=
 Sof(H12C)=Sof(C13A)=Sof(H13A)=Sof(H13B)=Sof(H13C)=FVAR(1)
 Sof(C6B)=Sof(H6BA)=Sof(H6BB)=Sof(C7B)=Sof(C8B)=Sof(H8B)=Sof(C9B)=Sof(H9B)=
 Sof(C10B)=Sof(H10B)=Sof(C11B)=Sof(H11B)=Sof(C12B)=Sof(H12B)=1-FVAR(2)
 Sof(C6A)=Sof(H6AA)=Sof(H6AB)=Sof(C7A)=Sof(C8A)=Sof(H8A)=Sof(C9A)=Sof(H9A)=
 Sof(C10A)=Sof(H10A)=Sof(C11A)=Sof(H11A)=Sof(C12A)=Sof(H12A)=FVAR(2)
 Sof(Cl2)=Sof(Cl1)=Sof(Cl3)=Sof(C1)=FVAR(3)
 Sof(Cl10)=Sof(Cl11)=Sof(Cl12)=Sof(C10)=Sof(H10)=1-FVAR(4)
 Sof(Cl7)=Sof(Cl8)=Sof(Cl9)=Sof(C7)=Sof(H7)=FVAR(4)
 Sof(H1B)=Sof(C6B)=Sof(H6B)=Sof(C7B)=Sof(C8B)=Sof(H8B)=Sof(C9B)=Sof(H9B)=
 Sof(C10B)=Sof(H10B)=Sof(C11B)=Sof(H11B)=Sof(C12B)=Sof(H12B)=1-FVAR(5)
 Sof(H1A)=Sof(C6A)=Sof(H6AA)=Sof(H6AB)=Sof(C7A)=Sof(C8A)=Sof(H8A)=Sof(C9A)=
 Sof(H9A)=Sof(C10A)=Sof(H10A)=Sof(C11A)=Sof(H11A)=Sof(C12A)=Sof(H12A)=FVAR(5)
 Sof(H1B)=Sof(C6B)=Sof(H6B)=Sof(C7B)=Sof(C8B)=Sof(H8B)=Sof(C9B)=Sof(H9B)=
 Sof(C10B)=Sof(H10B)=Sof(C11B)=Sof(H11B)=Sof(C12B)=Sof(H12B)=1-FVAR(6)
 Sof(H1A)=Sof(C6A)=Sof(H6AA)=Sof(H6AB)=Sof(C7A)=Sof(C8A)=Sof(H8A)=Sof(C9A)=
 Sof(H9A)=Sof(C10A)=Sof(H10A)=Sof(C11A)=Sof(H11A)=Sof(C12A)=Sof(H12A)=FVAR(6)
 Sof(H1B)=Sof(C6C)=Sof(H6CA)=Sof(H6CB)=Sof(C7C)=Sof(C8C)=Sof(H8C)=Sof(C9C)=
 Sof(H9C)=Sof(C10C)=Sof(H10C)=Sof(C11C)=Sof(H11C)=Sof(C12C)=Sof(H12C)=1-FVAR(7)
 Sof(H1A)=Sof(C6A)=Sof(H6AA)=Sof(H6AB)=Sof(C7A)=Sof(C8A)=Sof(H8A)=Sof(C9A)=
 Sof(H9A)=Sof(C10A)=Sof(H10A)=Sof(C11A)=Sof(H11A)=Sof(C12A)=Sof(H12A)=FVAR(7)
 Sof(H1B)=Sof(C6B)=Sof(H6BA)=Sof(H6BB)=Sof(C7B)=Sof(C8B)=Sof(H8B)=Sof(C9B)=
 Sof(H9B)=Sof(C10B)=Sof(H10B)=Sof(C11B)=Sof(H11B)=Sof(C12B)=Sof(H12B)=1-FVAR(8)
 Sof(H1A)=Sof(C6A)=Sof(H6AA)=Sof(H6AB)=Sof(C7A)=Sof(C8A)=Sof(H8A)=Sof(C9A)=
 Sof(H9A)=Sof(C10A)=Sof(H10A)=Sof(C11A)=Sof(H11A)=Sof(C12A)=Sof(H12A)=FVAR(8)
 Sof(H1B)=Sof(N4C)=Sof(H4C)=Sof(C5B)=Sof(H5BA)=Sof(H5BB)=Sof(H5BC)=1-FVAR(9)
 Sof(H1A)=Sof(N4A)=Sof(H4A)=Sof(C5A)=Sof(H5AA)=Sof(H5AB)=Sof(H5AC)=FVAR(9)
 Sof(C13B)=Sof(H13D)=Sof(H13E)=Sof(H13F)=1-FVAR(10)
 Sof(C13A)=Sof(H13A)=Sof(H13B)=Sof(H13C)=FVAR(10)
 Sof(C21C)=Sof(H21A)=Sof(H21B)=Sof(H21C)=Sof(O22C)=Sof(H22C)=1-FVAR(11)
 Sof(C1A)=Sof(H1AA)=Sof(H1AB)=Sof(H1AC)=Sof(O2A)=Sof(H2A)=FVAR(11)
 Sof(C11B)=Sof(H11D)=Sof(H11E)=Sof(H11F)=Sof(O12B)=Sof(H12B)=1-FVAR(12)
 Sof(C11A)=Sof(H11A)=Sof(H11B)=Sof(H11C)=Sof(O12A)=Sof(H12A)=FVAR(12)
 Sof(H6)=Sof(C1B)=Sof(H1B)=Sof(C2B)=Sof(O3B)=Sof(N4B)=Sof(H4B)=Sof(C5B)=
 Sof(H5BA)=Sof(H5BB)=Sof(H5BC)=Sof(H6BC)=Sof(H6BD)=1-FVAR(13)
 Sof(C1A)=Sof(H1A)=Sof(C2A)=Sof(O3A)=Sof(N4A)=Sof(C5A)=Sof(H5AA)=Sof(H5AB)=
 Sof(H5AC)=Sof(H6AA)=Sof(H6AB)=FVAR(13)
 Sof(N4B)=Sof(H4B)=Sof(C5B)=Sof(H5BA)=Sof(H5BB)=Sof(H5BC)=1-FVAR(14)
 Sof(N4A)=Sof(H4A)=Sof(C5A)=Sof(H5AA)=Sof(H5AB)=Sof(H5AC)=FVAR(14)
 Sof(Cl4)=Sof(Cl5)=Sof(Cl6)=Sof(C4)=Sof(H4)=FVAR(15)
 Sof(C1C)=Sof(H1C)=Sof(Cl1C)=Sof(Cl2C)=Sof(Cl3C)=FVAR(16)
6.a Ternary CH refined with riding coordinates:
 C7(H7), C4(H4), C10(H10), C1C(H1C), C9(H9), C29(H29), C31(H31), C49(H49),
 C51(H51), C69(H69), C71(H71), C11A(H11A), C11B(H11B), C1(H1A), C1(H1B), C1(H1),
  C1(H1), C1(H1), C9(H9), C11(H11), C29(H29), C31(H31), C49(H49), C51(H51),
 C69(H69), C71(H71), C1(H1), C1(H1A), C1(H1B), C1(H1), C1(H1A), C1(H1B), C9(H9),
  C11(H11), C29(H29), C31(H31), C49(H49), C51(H51), C69(H69), C71(H71), C1(H1),
 C1(H1A), C1(H1B), C1(H1A), C1(H1B), C1(H1), C9(H9), C29(H29), C31(H31),
 C49(H49), C51(H51), C69(H69), C71(H71), C1A(H1A), C1B(H1B), C1(H1), C1(H1),
 C1(H1)
6.b Secondary CH2 refined with riding coordinates:
 C10(H10A,H10B), C10(H10C,H10D), C30(H30A,H30B), C50(H50A,H50B), C70(H70A,
 H70B), C6A(H6AA,H6AB), C6B(H6BA,H6BB), C6(H6A,H6B), C6(H6A,H6B), C6(H6A,H6B),
 C10(H10A,H10B), C30(H30A,H30B), C50(H50A,H50B), C70(H70A,H70B), C6(H6A,H6B),
 C6A(H6AA,H6AB), C6B(H6BA,H6BB), C6(H6A,H6B), C6A(H6AA,H6AB), C6C(H6CA,H6CB),
 C10(H10A,H10B), C30(H30A,H30B), C50(H50A,H50B), C70(H70A,H70B), C6(H6A,H6B),
 C6A(H6AA,H6AB), C6A(H6AA,H6AB), C6(H6A,H6B), C10(H10A,H10B), C30(H30A,H30B),
 C50(H50A,H50B), C70(H70A,H70B), C6(H6AA,H6AB), C6(H6BC,H6BD), C6(H6A,H6B),
 C6(H6A,H6B), C6(H6A,H6B)
6.c Me refined with riding coordinates:
 C32(H32A,H32B,H32C), C33(H33A,H33B,H33C), C52(H52A,H52B,H52C), C53(H53A,H53B,
 H53C), C72(H72A,H72B,H72C), C73(H73A,H73B,H73C), C12A(H12A,H12B,H12C),
 C13A(H13A,H13B,H13C), C12B(H12D,H12E,H12F), C13B(H13D,H13E,H13F), C5A(H5AA,
 H5AB,H5AC), C5B(H5BA,H5BB,H5BC), C5(H5A,H5B,H5C), C5(H5A,H5B,H5C), C5(H5A,H5B,
 H5C), C12(H12A,H12B,H12C), C13(H13A,H13B,H13C), C32(H32A,H32B,H32C), C33(H33A,
 H33B,H33C), C52(H52A,H52B,H52C), C53(H53A,H53B,H53C), C72(H72A,H72B,H72C),
 C73(H73A,H73B,H73C), C5(H5A,H5B,H5C), C5(H5A,H5B,H5C), C5(H5A,H5B,H5C), C5(H5A,
 H5B,H5C), C12(H12A,H12B,H12C), C13(H13A,H13B,H13C), C32(H32A,H32B,H32C),
 C33(H33A,H33B,H33C), C52(H52A,H52B,H52C), C53(H53A,H53B,H53C), C72(H72A,H72B,
 H72C), C73(H73A,H73B,H73C), C5(H5A,H5B,H5C), C5(H5A,H5B,H5C), C5A(H5AA,H5AB,
 H5AC), C5B(H5BA,H5BB,H5BC), C5(H5A,H5B,H5C), C12(H12A,H12B,H12C), C13A(H13A,
 H13B,H13C), C13B(H13D,H13E,H13F), C32(H32A,H32B,H32C), C33(H33A,H33B,H33C),
 C52(H52A,H52B,H52C), C53(H53A,H53B,H53C), C72(H72A,H72B,H72C), C73(H73A,H73B,
 H73C), C5A(H5AA,H5AB,H5AC), C5B(H5BA,H5BB,H5BC), C5(H5A,H5B,H5C), C5(H5A,H5B,
 H5C), C5(H5A,H5B,H5C)
6.d Aromatic/amide H refined with riding coordinates:
 C3(H3), C23(H23), C43(H43), C63(H63), C1(H1), N3(H3), N6(H6), C11(H11),
 N13(H13), N16(H16), C21(H21), N23(H23), N26(H26), C31(H31), N33(H33), N36(H36),
  N4A(H4A), N4C(H4C), C8A(H8A), C9A(H9A), C10A(H10A), C11A(H11A), C12A(H12A),
 C8B(H8B), C9B(H9B), C10B(H10B), C11B(H11B), C12B(H12B), N4(H4), C8(H8), C9(H9),
  C10(H10), C11(H11), C12(H12), N4(H4), C8(H8), C9(H9), C10(H10), C11(H11),
 C12(H12), N4(H4), C8(H8), C9(H9), C10(H10), C11(H11), C12(H12), C3(H3),
 C23(H23), C43(H43), C63(H63), C1(H1), N3(H3), N6(H6), C11(H11), N13(H13),
 N16(H16), C21(H21), N23(H23), N26(H26), C31(H31), N33(H33), N36(H36), N4(H4),
 C8(H8), C9(H9), C10(H10), C11(H11), C12(H12), N4(H4), C8A(H8A), C9A(H9A),
 C10A(H10A), C11A(H11A), C12A(H12A), C8B(H8B), C9B(H9B), C10B(H10B), C11B(H11B),
  C12B(H12B), N4(H4), C8(H8), C9(H9), C10(H10), C11(H11), C12(H12), N4(H4),
 C8A(H8A), C9A(H9A), C10A(H10A), C11A(H11A), C12A(H12A), C8C(H8C), C9C(H9C),
 C10C(H10C), C11C(H11C), C12C(H12C), C3(H3), C23(H23), C43(H43), C63(H63),
 C1(H1), N3(H3), N6(H6), C11(H11), N13(H13), N16(H16), C21(H21), N23(H23),
 N26(H26), C31(H31), N33(H33), N36(H36), N4(H4), C8(H8), C9(H9), C10(H10),
 C11(H11), C12(H12), N4(H4), C8A(H8A), C9A(H9A), C10A(H10A), C11A(H11A),
 C12A(H12A), C6B(H6B), C8B(H8B), C9B(H9B), C10B(H10B), C11B(H11B), C12B(H12B),
 N4A(H4A), N4B(H4B), C8A(H8A), C9A(H9A), C10A(H10A), C11A(H11A), C12A(H12A),
 C6B(H6B), C8B(H8B), C9B(H9B), C10B(H10B), C11B(H11B), C12B(H12B), N4(H4),
 C8(H8), C9(H9), C10(H10), C11(H11), C12(H12), C3(H3), C23(H23), C43(H43),
 C63(H63), C1(H1), N3(H3), N6(H6), C11(H11), N13(H13), N16(H16), C21(H21),
 N23(H23), N26(H26), C31(H31), N33(H33), N36(H36), N4B(H4B), C8(H8), C9(H9),
 C10(H10), C11(H11), C12(H12), N4(H4), C8(H8), C9(H9), C10(H10), C11(H11),
 C12(H12), N4(H4), C8(H8), C9(H9), C10(H10), C11(H11), C12(H12), N4(H4), C8(H8),
  C9(H9), C10(H10), C11(H11), C12(H12)
6.e Fitted hexagon refined as free rotating group:
 C7B(C8B,C9B,C10B,C11B,C12B), C7A(C8A,C9A,C10A,C11A,C12A), C7B(C8B,C9B,C10B,
 C11B,C12B), C7A(C8A,C9A,C10A,C11A,C12A), C7C(C8C,C9C,C10C,C11C,C12C), C7A(C8A,
 C9A,C10A,C11A,C12A), C7B(C8B,C9B,C10B,C11B,C12B), C7B(C8B,C9B,C10B,C11B,C12B)
6.f Tetrahedral OH refined with riding coordinates:
 O7(H7), O8(H8), O27(H27), O28(H28), O47(H47), O48(H48), O67(H67), O68(H68),
 O7(H7), O8(H8), O27(H27), O28(H28), O47(H47), O48(H48), O67(H67), O68(H68),
 O7(H7), O8(H8), O27(H27), O28(H28), O47(H47), O48(H48), O67(H67), O68(H68),
 O7(H7), O8(H8), O27(H27), O28(H28), O47(H47), O48(H48), O67(H67), O68(H68),
 O2A(H2A), O12A(H12A), O12B(H12B), O22C(H22C)
6.g Idealised Me refined as rotating group:
 C1A(H1AA,H1AB,H1AC), C11A(H11A,H11B,H11C), C11B(H11D,H11E,H11F), C21C(H21A,
 H21B,H21C)
;
_olex2_submission_special_instructions 'No special instructions were received'

loop_
_space_group_symop_id
_space_group_symop_operation_xyz
1 'x, y, z'
2 '-x, -y, -z'

loop_
_atom_site_label
_atom_site_type_symbol
_atom_site_fract_x
_atom_site_fract_y
_atom_site_fract_z
_atom_site_U_iso_or_equiv
_atom_site_adp_type
_atom_site_occupancy
_atom_site_calc_flag
_atom_site_disorder_assembly
_atom_site_disorder_group
_atom_site_refinement_flags_posn
_atom_site_refinement_flags_adp
Cl2_1 Cl 0.75892(7) 0.51121(6) 0.67702(5) 0.048 Uani 0.56 d A 1 . .
Cl1_1 Cl 0.75246(14) 0.55880(14) 0.73036(11) 0.114 Uani 0.56 d A 1 . .
Cl3_1 Cl 0.83529(9) 0.48658(7) 0.73664(7) 0.062 Uani 0.56 d A 1 . .
Cl7_1 Cl 0.70451(5) 0.94027(4) 0.27810(3) 0.044 Uani 0.77 d B 1 . .
Cl8_1 Cl 0.69385(6) 1.01817(6) 0.20468(4) 0.067 Uani 0.77 d B 1 . .
Cl9_1 Cl 0.61356(7) 1.00667(5) 0.27838(4) 0.061 Uani 0.77 d B 1 . .
C1_1 C 0.8016(3) 0.5280(3) 0.7046(2) 0.036 Uani 0.56 d A 1 . U
C7_1 C 0.6505(3) 0.97621(13) 0.25191(14) 0.031 Uani 0.77 d B 1 . .
H7_1 H 0.6211 0.9574 0.2462 0.037 Uiso 0.77 calc B 1 R .
Cl4_1 Cl 0.7661(2) 0.42857(17) 0.74755(15) 0.046 Uani 0.19 d C 2 D .
Cl5_1 Cl 0.8144(5) 0.5239(5) 0.7000(3) 0.100 Uani 0.19 d C 2 D .
Cl6_1 Cl 0.7606(8) 0.4988(6) 0.7831(4) 0.107 Uani 0.19 d C 2 D .
Cl10_1 Cl 0.67311(19) 1.01213(16) 0.30846(13) 0.054 Uani 0.23 d B 2 D .
Cl11_1 Cl 0.6834(3) 1.0689(2) 0.22399(16) 0.082 Uani 0.23 d B 2 D .
Cl12_1 Cl 0.6465(7) 0.9778(7) 0.2538(7) 0.260 Uani 0.23 d B 2 D .
C4_1 C 0.7982(7) 0.4788(4) 0.7484(4) 0.032 Uani 0.19 d C 2 D U
H4_1 H 0.8384 0.4695 0.7565 0.039 Uiso 0.19 calc C 2 R .
C10_1 C 0.6409(7) 1.0264(5) 0.2652(4) 0.052 Uani 0.23 d B 2 D U
H10_1 H 0.5979 1.0352 0.2700 0.062 Uiso 0.23 calc B 2 R .
C1C_1 C 0.8014(6) 0.5247(5) 0.7384(4) 0.041 Uani 0.21 d D 3 D .
H1C_1 H 0.8403 0.5381 0.7399 0.049 Uiso 0.21 calc D 3 R .
Cl1C_1 Cl 0.7580(2) 0.57095(16) 0.71293(15) 0.051 Uani 0.21 d D 3 D .
Cl2C_1 Cl 0.7612(3) 0.4977(3) 0.78746(18) 0.047 Uani 0.21 d D 3 D .
Cl3C_1 Cl 0.8182(3) 0.4862(3) 0.7166(3) 0.082 Uani 0.21 d D 3 D .
C1_2 C 0.55606(12) 0.93682(10) 0.38521(9) 0.026 Uani 1 d . . . .
C2_2 C 0.50635(12) 0.94881(10) 0.36606(8) 0.024 Uani 1 d . . . .
C3_2 C 0.49399(12) 0.92271(9) 0.34493(8) 0.023 Uani 1 d . . . .
H3_2 H 0.4610 0.9311 0.3309 0.028 Uiso 1 calc . . R .
C4_2 C 0.52744(12) 0.88465(10) 0.34316(8) 0.025 Uani 1 d . . . .
C5_2 C 0.57625(13) 0.87425(10) 0.36302(9) 0.028 Uani 1 d . . . .
C6_2 C 0.59274(13) 0.90057(10) 0.38346(8) 0.027 Uani 1 d . . . .
O7_2 O 0.56791(9) 0.96250(7) 0.40638(6) 0.029 Uani 1 d . . . .
H7_2 H 0.5987 0.9526 0.4167 0.043 Uiso 1 calc . . R .
O8_2 O 0.61215(10) 0.83752(7) 0.36392(6) 0.033 Uani 1 d . . . .
H8_2 H 0.5994 0.8236 0.3511 0.049 Uiso 1 calc . . R .
C9_2 C 0.51295(13) 0.85707(10) 0.31926(8) 0.027 Uani 1 d E . . .
H9_2 H 0.5309 0.8261 0.3311 0.032 Uiso 1 calc . . R .
C10_2 C 0.44484(14) 0.84716(11) 0.32289(10) 0.034 Uani 1 d . . . .
H10A_2 H 0.4229 0.8748 0.3239 0.041 Uiso 0.46 calc E 1 R .
H10B_2 H 0.4391 0.8438 0.2979 0.041 Uiso 0.46 calc E 1 R .
H10C_2 H 0.4263 0.8349 0.3518 0.041 Uiso 0.54 calc E 2 R .
H10D_2 H 0.4261 0.8770 0.3097 0.041 Uiso 0.54 calc E 2 R .
C21_2 C 0.60176(13) 0.86399(9) 0.26367(9) 0.026 Uani 1 d E . . .
C22_2 C 0.54515(12) 0.87867(9) 0.27549(8) 0.024 Uani 1 d . . . .
C23_2 C 0.52088(13) 0.91378(10) 0.24583(9) 0.025 Uani 1 d E . . .
H23_2 H 0.4826 0.9246 0.2535 0.030 Uiso 1 calc . . R .
C24_2 C 0.54899(12) 0.93401(9) 0.20571(8) 0.022 Uani 1 d . . . .
C25_2 C 0.60608(13) 0.91848(10) 0.19509(9) 0.025 Uani 1 d E . . .
C26_2 C 0.63363(13) 0.88369(9) 0.22370(8) 0.024 Uani 1 d . . . .
O27_2 O 0.62595(9) 0.82923(7) 0.29242(6) 0.030 Uani 1 d . . . .
H27_2 H 0.6599 0.8231 0.2821 0.045 Uiso 1 calc E . R .
O28_2 O 0.63887(9) 0.93637(7) 0.15661(6) 0.030 Uani 1 d . . . .
H28_2 H 0.6191 0.9568 0.1416 0.045 Uiso 1 calc E . R .
C29_2 C 0.51982(12) 0.97163(10) 0.17429(8) 0.025 Uani 1 d E . . .
H29_2 H 0.5371 0.9701 0.1477 0.030 Uiso 1 calc . . R .
C30_2 C 0.45115(13) 0.96387(10) 0.18058(9) 0.027 Uani 1 d . . . .
H30A_2 H 0.4426 0.9315 0.1843 0.032 Uiso 1 calc E . R .
H30B_2 H 0.4324 0.9676 0.2058 0.032 Uiso 1 calc . . R .
C31_2 C 0.42103(13) 0.99638(11) 0.14621(9) 0.030 Uani 1 d E . . .
H31_2 H 0.4335 1.0290 0.1406 0.036 Uiso 1 calc . . R .
C32_2 C 0.35288(15) 0.99108(16) 0.15884(12) 0.051 Uani 1 d . . . .
H32A_2 H 0.3409 0.9970 0.1835 0.077 Uiso 1 calc E . R .
H32B_2 H 0.3397 0.9595 0.1638 0.077 Uiso 1 calc . . R .
H32C_2 H 0.3340 1.0133 0.1373 0.077 Uiso 1 calc . . R .
C33_2 C 0.44121(17) 0.98736(14) 0.10776(11) 0.046 Uani 1 d . . . .
H33A_2 H 0.4853 0.9910 0.1001 0.069 Uiso 1 calc E . R .
H33B_2 H 0.4227 1.0096 0.0860 0.069 Uiso 1 calc . . R .
H33C_2 H 0.4285 0.9557 0.1125 0.069 Uiso 1 calc . . R .
C41_2 C 0.58300(13) 1.04660(10) 0.14151(8) 0.025 Uani 1 d E . . .
C42_2 C 0.53636(11) 1.01982(10) 0.17120(8) 0.022 Uani 1 d . . . .
C43_2 C 0.50538(12) 1.03943(10) 0.19676(8) 0.025 Uani 1 d E . . .
H43_2 H 0.4742 1.0213 0.2178 0.030 Uiso 1 calc . . R .
C44_2 C 0.51744(12) 1.08430(10) 0.19329(8) 0.024 Uani 1 d . . . .
C45_2 C 0.56380(12) 1.11023(9) 0.16320(9) 0.025 Uani 1 d E . . .
C46_2 C 0.59778(13) 1.09151(10) 0.13709(8) 0.025 Uani 1 d . . . .
O47_2 O 0.61415(9) 1.02644(7) 0.11673(6) 0.028 Uani 1 d . . . .
H47_2 H 0.6412 1.0452 0.0998 0.042 Uiso 1 calc E . R .
O48_2 O 0.57919(9) 1.15463(7) 0.15705(6) 0.029 Uani 1 d . . . .
H48_2 H 0.5563 1.1628 0.1739 0.044 Uiso 1 calc E . R .
C49_2 C 0.47809(13) 1.10430(10) 0.22117(9) 0.026 Uani 1 d E . . .
H49_2 H 0.4848 1.1387 0.2081 0.031 Uiso 1 calc . . R .
C50_2 C 0.41031(13) 1.09448(10) 0.22500(9) 0.027 Uani 1 d . . . .
H50A_2 H 0.4018 1.0606 0.2386 0.033 Uiso 1 calc E . R .
H50B_2 H 0.3870 1.1093 0.2423 0.033 Uiso 1 calc . . R .
C51_2 C 0.38826(13) 1.11178(11) 0.18491(9) 0.031 Uani 1 d E . . .
H51_2 H 0.4086 1.0937 0.1692 0.038 Uiso 1 calc . . R .
C52_2 C 0.32050(14) 1.10267(13) 0.19145(11) 0.043 Uani 1 d . . . .
H52A_2 H 0.3072 1.1140 0.1653 0.064 Uiso 1 calc E . R .
H52B_2 H 0.2994 1.1188 0.2079 0.064 Uiso 1 calc . . R .
H52C_2 H 0.3112 1.0693 0.2053 0.064 Uiso 1 calc . . R .
C53_2 C 0.40528(17) 1.16304(13) 0.15992(12) 0.052 Uani 1 d . . . .
H53A_2 H 0.4491 1.1680 0.1561 0.078 Uiso 1 calc E . R .
H53B_2 H 0.3845 1.1819 0.1740 0.078 Uiso 1 calc . . R .
H53C_2 H 0.3932 1.1721 0.1336 0.078 Uiso 1 calc . . R .
C61_2 C 0.54439(12) 1.11405(10) 0.26574(9) 0.026 Uani 1 d E . . .
C62_2 C 0.49871(12) 1.08885(10) 0.26168(9) 0.025 Uani 1 d . . . .
C63_2 C 0.47582(12) 1.04927(10) 0.29503(8) 0.024 Uani 1 d E . . .
H63_2 H 0.4450 1.0311 0.2925 0.029 Uiso 1 calc . . R .
C64_2 C 0.49534(12) 1.03467(9) 0.33179(8) 0.024 Uani 1 d . . . .
C65_2 C 0.54065(13) 1.06219(10) 0.33470(9) 0.026 Uani 1 d E . . .
C66_2 C 0.56675(13) 1.10141(10) 0.30171(9) 0.028 Uani 1 d . . . .
O67_2 O 0.56873(9) 1.15267(7) 0.23264(6) 0.031 Uani 1 d . . . .
H67_2 H 0.5961 1.1651 0.2385 0.046 Uiso 1 calc E . R .
O68_2 O 0.56287(9) 1.05299(7) 0.36933(6) 0.031 Uani 1 d . . . .
H68_2 H 0.5452 1.0290 0.3876 0.046 Uiso 1 calc E . R .
C69_2 C 0.46923(12) 0.99068(10) 0.36706(8) 0.024 Uani 1 d E . . .
H69_2 H 0.4743 0.9949 0.3921 0.029 Uiso 1 calc . . R .
C70_2 C 0.40156(12) 0.98343(10) 0.37002(9) 0.026 Uani 1 d . . . .
H70A_2 H 0.3816 1.0124 0.3693 0.032 Uiso 1 calc E . R .
H70B_2 H 0.3955 0.9786 0.3457 0.032 Uiso 1 calc . . R .
C71_2 C 0.36934(13) 0.94351(11) 0.40683(9) 0.029 Uani 1 d E . . .
H71_2 H 0.3892 0.9143 0.4072 0.035 Uiso 1 calc . . R .
C72_2 C 0.30396(14) 0.93888(13) 0.40418(10) 0.041 Uani 1 d . . . .
H72A_2 H 0.2840 0.9130 0.4282 0.061 Uiso 1 calc E . R .
H72B_2 H 0.3016 0.9330 0.3800 0.061 Uiso 1 calc . . R .
H72C_2 H 0.2838 0.9676 0.4026 0.061 Uiso 1 calc . . R .
C73_2 C 0.37395(15) 0.94850(12) 0.44646(10) 0.038 Uani 1 d . . . .
H73A_2 H 0.4166 0.9515 0.4479 0.057 Uiso 1 calc E . R .
H73B_2 H 0.3551 0.9210 0.4693 0.057 Uiso 1 calc . . R .
H73C_2 H 0.3531 0.9762 0.4474 0.057 Uiso 1 calc . . R .
C11A_2 C 0.4157(3) 0.8061(3) 0.3576(2) 0.041 Uani 0.46 d E 1 . .
H11A_2 H 0.4458 0.7811 0.3627 0.050 Uiso 0.46 calc E 1 R .
C12A_2 C 0.3592(3) 0.7870(3) 0.3498(3) 0.048 Uani 0.46 d E 1 . .
H12A_2 H 0.3421 0.7599 0.3738 0.072 Uiso 0.46 calc E 1 R .
H12B_2 H 0.3704 0.7778 0.3268 0.072 Uiso 0.46 calc E 1 R .
H12C_2 H 0.3292 0.8110 0.3440 0.072 Uiso 0.46 calc E 1 R .
C13A_2 C 0.4011(4) 0.8172(3) 0.3951(3) 0.058 Uani 0.46 d E 1 . .
H13A_2 H 0.3819 0.7899 0.4179 0.087 Uiso 0.46 calc E 1 R .
H13B_2 H 0.3736 0.8430 0.3905 0.087 Uiso 0.46 calc E 1 R .
H13C_2 H 0.4386 0.8260 0.4011 0.087 Uiso 0.46 calc E 1 R .
C11B_2 C 0.4292(3) 0.8150(2) 0.3059(2) 0.037 Uani 0.54 d E 2 . U
H11B_2 H 0.4472 0.8269 0.2765 0.044 Uiso 0.54 calc E 2 R .
C12B_2 C 0.4499(9) 0.7713(4) 0.3252(9) 0.257 Uani 0.54 d E 2 . .
H12D_2 H 0.4388 0.7505 0.3130 0.386 Uiso 0.54 calc E 2 R .
H12E_2 H 0.4316 0.7594 0.3538 0.386 Uiso 0.54 calc E 2 R .
H12F_2 H 0.4940 0.7731 0.3223 0.386 Uiso 0.54 calc E 2 R .
C13B_2 C 0.3634(3) 0.8076(4) 0.3112(3) 0.071 Uani 0.54 d E 2 . U
H13D_2 H 0.3451 0.8373 0.2981 0.106 Uiso 0.54 calc E 2 R .
H13E_2 H 0.3460 0.7947 0.3400 0.106 Uiso 0.54 calc E 2 R .
H13F_2 H 0.3552 0.7860 0.2990 0.106 Uiso 0.54 calc E 2 R .
C1_3 C 0.64721(14) 0.88901(10) 0.40090(8) 0.029 Uani 1 d . . . .
H1_3 H 0.6643 0.8597 0.4049 0.035 Uiso 1 calc . . R .
N2_3 N 0.67272(10) 0.91796(9) 0.41108(7) 0.029 Uani 1 d . . . .
N3_3 N 0.72425(11) 0.90292(9) 0.42725(8) 0.031 Uani 1 d . . . .
H3_3 H 0.7314 0.8731 0.4368 0.038 Uiso 1 calc . . R .
C4_3 C 0.76352(13) 0.93371(11) 0.42844(9) 0.031 Uani 1 d . . . .
O5_3 O 0.81151(9) 0.91962(8) 0.44097(7) 0.037 Uani 1 d . . . .
N6_3 N 0.74940(12) 0.97822(9) 0.41549(8) 0.035 Uani 1 d G . . .
H6_3 H 0.7172 0.9864 0.4042 0.042 Uiso 1 calc . . R .
C11_3 C 0.69300(13) 0.86934(10) 0.21124(9) 0.027 Uani 1 d E . . .
H11_3 H 0.7082 0.8782 0.1833 0.032 Uiso 1 calc . . R .
N12_3 N 0.72555(11) 0.84544(8) 0.23621(7) 0.027 Uani 1 d . . . .
N13_3 N 0.78064(11) 0.83450(9) 0.21962(8) 0.032 Uani 1 d E . . .
H13_3 H 0.7873 0.8385 0.1940 0.039 Uiso 1 calc . . R .
C14_3 C 0.82542(13) 0.81766(10) 0.24148(9) 0.029 Uani 1 d . . . .
O15_3 O 0.87470(9) 0.80816(7) 0.22519(6) 0.034 Uani 1 d E . . .
N16_3 N 0.81321(12) 0.81160(10) 0.28030(8) 0.037 Uani 1 d E . . .
H16_3 H 0.7777 0.8193 0.2901 0.044 Uiso 1 calc . . R .
C21_3 C 0.64688(13) 1.12005(10) 0.10701(9) 0.026 Uani 1 d E . . .
H21_3 H 0.6489 1.1524 0.1010 0.031 Uiso 1 calc . . R .
N22_3 N 0.68782(11) 1.10240(8) 0.08824(7) 0.028 Uani 1 d . . . .
N23_3 N 0.73131(10) 1.13391(8) 0.05982(7) 0.027 Uani 1 d E . . .
H23_3 H 0.7246 1.1638 0.0506 0.033 Uiso 1 calc . . R .
C24_3 C 0.78440(13) 1.11835(10) 0.04625(9) 0.028 Uani 1 d . . . .
O25_3 O 0.82476(9) 1.14631(7) 0.02208(6) 0.031 Uani 1 d E . . .
N26_3 N 0.79066(11) 1.07260(9) 0.06042(8) 0.034 Uani 1 d E . . .
H26_3 H 0.7643 1.0543 0.0810 0.040 Uiso 1 calc . . R .
C31_3 C 0.61813(13) 1.12537(10) 0.30536(10) 0.030 Uani 1 d E . . .
H31_3 H 0.6273 1.1199 0.3311 0.036 Uiso 1 calc . . R .
N32_3 N 0.65108(11) 1.15416(9) 0.27319(8) 0.030 Uani 1 d . . . .
N33_3 N 0.69926(11) 1.17610(9) 0.27760(8) 0.030 Uani 1 d E . . .
H33_3 H 0.7039 1.1740 0.3016 0.036 Uiso 1 calc . . R .
C34_3 C 0.73992(13) 1.20126(10) 0.24409(9) 0.028 Uani 1 d . . . .
O35_3 O 0.77874(9) 1.22668(7) 0.24657(6) 0.029 Uani 1 d E . . .
N36_3 N 0.73659(11) 1.19640(9) 0.20957(7) 0.031 Uani 1 d E . . .
H36_3 H 0.7195 1.1712 0.2102 0.037 Uiso 1 calc . . R .
C1_4 C 0.78436(16) 1.01342(14) 0.41912(12) 0.046 Uani 1 d . . . .
H1A_4 H 0.8284 1.0088 0.4116 0.055 Uiso 0.65 calc F 1 R .
H1B_4 H 0.8277 1.0054 0.4141 0.055 Uiso 0.35 calc F 2 R .
C2_4 C 0.77112(16) 1.01264(16) 0.46206(13) 0.053 Uani 1 d F . . .
O3_4 O 0.72306(11) 0.99938(10) 0.48430(7) 0.052 Uani 1 d . . . .
N4A_4 N 0.8144(3) 1.0185(4) 0.4798(2) 0.112 Uani 0.65 d F 1 . .
H4A_4 H 0.8521 1.0192 0.4677 0.134 Uiso 0.65 calc F 1 R .
C5A_4 C 0.8032(5) 1.0245(7) 0.5204(3) 0.168 Uani 0.65 d F 1 . .
H5AA_4 H 0.8421 1.0284 0.5275 0.252 Uiso 0.65 calc F 1 R .
H5AB_4 H 0.7812 0.9969 0.5414 0.252 Uiso 0.65 calc F 1 R .
H5AC_4 H 0.7793 1.0519 0.5181 0.252 Uiso 0.65 calc F 1 R .
N4C_4 N 0.8154(4) 1.0445(3) 0.4602(2) 0.033 Uani 0.35 d F 2 . .
H4C_4 H 0.8434 1.0578 0.4387 0.040 Uiso 0.35 calc F 2 R .
C5B_4 C 0.8107(5) 1.0537(4) 0.4974(3) 0.041 Uani 0.35 d F 2 . U
H5BA_4 H 0.8428 1.0762 0.4937 0.061 Uiso 0.35 calc F 2 R .
H5BB_4 H 0.8150 1.0247 0.5200 0.061 Uiso 0.35 calc F 2 R .
H5BC_4 H 0.7712 1.0664 0.5030 0.061 Uiso 0.35 calc F 2 R .
C6A_4 C 0.7661(2) 1.06259(16) 0.38766(16) 0.037 Uani 0.71 d G 1 . .
H6AA_4 H 0.7220 1.0658 0.3945 0.044 Uiso 0.71 calc G 1 R .
H6AB_4 H 0.7867 1.0878 0.3912 0.044 Uiso 0.71 calc G 1 R .
C7A_4 C 0.7816(2) 1.06892(15) 0.34432(16) 0.040 Uani 0.71 d G 1 . .
C8A_4 C 0.7429(2) 1.05712(16) 0.32481(15) 0.043 Uani 0.71 d G 1 . .
H8A_4 H 0.7045 1.0431 0.3393 0.052 Uiso 0.71 calc G 1 R .
C9A_4 C 0.7584(3) 1.06509(18) 0.28406(18) 0.054 Uani 0.71 d G 1 . .
H9A_4 H 0.7304 1.0573 0.2708 0.065 Uiso 0.71 calc G 1 R .
C10A_4 C 0.8146(3) 1.08429(18) 0.26309(19) 0.064 Uani 0.71 d G 1 . .
H10A_4 H 0.8253 1.0902 0.2352 0.077 Uiso 0.71 calc G 1 R .
C11A_4 C 0.8549(3) 1.0947(2) 0.2822(2) 0.065 Uani 0.71 d G 1 . .
H11A_4 H 0.8943 1.1067 0.2679 0.079 Uiso 0.71 calc G 1 R .
C12A_4 C 0.8390(2) 1.0880(2) 0.3226(2) 0.057 Uani 0.71 d G 1 . .
H12A_4 H 0.8670 1.0963 0.3355 0.068 Uiso 0.71 calc G 1 R .
C6B_4 C 0.7818(6) 1.0565(6) 0.3978(4) 0.051 Uani 0.29 d G 2 . .
H6BA_4 H 0.8032 1.0748 0.4087 0.061 Uiso 0.29 calc G 2 R .
H6BB_4 H 0.7390 1.0653 0.3996 0.061 Uiso 0.29 calc G 2 R .
C7B_4 C 0.8111(4) 1.0690(3) 0.3519(2) 0.039 Uani 0.29 d G 2 . .
C8B_4 C 0.7750(3) 1.0813(4) 0.3226(3) 0.071 Uani 0.29 d G 2 G .
H8B_4 H 0.7325 1.0829 0.3299 0.085 Uiso 0.29 calc G 2 R .
C9B_4 C 0.8011(4) 1.0914(4) 0.2826(3) 0.071 Uani 0.29 d G 2 G U
H9B_4 H 0.7764 1.0998 0.2625 0.085 Uiso 0.29 calc G 2 R .
C10B_4 C 0.8633(4) 1.0892(4) 0.27190(19) 0.065 Uani 0.29 d G 2 G U
H10B_4 H 0.8811 1.0961 0.2446 0.078 Uiso 0.29 calc G 2 R .
C11B_4 C 0.8994(3) 1.0768(4) 0.3012(2) 0.058 Uani 0.29 d G 2 G .
H11B_4 H 0.9419 1.0753 0.2940 0.070 Uiso 0.29 calc G 2 R .
C12B_4 C 0.8733(3) 1.0667(3) 0.3413(2) 0.053 Uani 0.29 d G 2 G .
H12B_4 H 0.8980 1.0583 0.3613 0.063 Uiso 0.29 calc G 2 R .
C1_5 C 0.85662(14) 0.79278(12) 0.30690(10) 0.037 Uani 1 d . . . .
H1_5 H 0.8983 0.8025 0.2909 0.044 Uiso 1 calc E . R .
C2_5 C 0.85103(17) 0.73964(13) 0.32561(11) 0.045 Uani 1 d E . . .
O3_5 O 0.80075(12) 0.71871(9) 0.33537(9) 0.058 Uani 1 d . . . .
N4_5 N 0.90169(16) 0.71799(12) 0.33259(11) 0.055 Uani 1 d . . . .
H4_5 H 0.9363 0.7341 0.3235 0.066 Uiso 1 calc E . R .
C5_5 C 0.9016(2) 0.66723(17) 0.35541(19) 0.079 Uani 1 d E . . .
H5A_5 H 0.9432 0.6576 0.3575 0.119 Uiso 1 calc . . R .
H5B_5 H 0.8839 0.6512 0.3414 0.119 Uiso 1 calc . . R .
H5C_5 H 0.8776 0.6593 0.3825 0.119 Uiso 1 calc . . R .
C6_5 C 0.84724(16) 0.81041(12) 0.34067(10) 0.039 Uani 1 d E . . .
H6A_5 H 0.8056 0.8015 0.3560 0.047 Uiso 1 calc . . R .
H6B_5 H 0.8754 0.7948 0.3593 0.047 Uiso 1 calc . . R .
C7_5 C 0.85678(16) 0.86231(13) 0.32681(10) 0.041 Uani 1 d . . . .
C8_5 C 0.81199(18) 0.88908(14) 0.33744(11) 0.049 Uani 1 d E . . .
H8_5 H 0.7741 0.8749 0.3529 0.059 Uiso 1 calc . . R .
C9_5 C 0.8221(2) 0.93714(15) 0.32548(13) 0.057 Uani 1 d . . . .
H9_5 H 0.7913 0.9552 0.3331 0.068 Uiso 1 calc E . R .
C10_5 C 0.87630(19) 0.95780(15) 0.30282(13) 0.056 Uani 1 d E . . .
H10_5 H 0.8832 0.9902 0.2948 0.068 Uiso 1 calc . . R .
C11_5 C 0.92099(18) 0.93151(14) 0.29163(13) 0.055 Uani 1 d . . . .
H11_5 H 0.9583 0.9461 0.2754 0.066 Uiso 1 calc E . R .
C12_5 C 0.91204(16) 0.88458(13) 0.30376(12) 0.046 Uani 1 d E . . .
H12_5 H 0.9437 0.8669 0.2965 0.056 Uiso 1 calc . . R .
C1_6 C 0.84098(15) 1.05275(12) 0.04196(11) 0.041 Uani 1 d . . . .
H1_6 H 0.8797 1.0686 0.0405 0.049 Uiso 1 calc E . R .
C2_6 C 0.83305(16) 1.05960(14) -0.00053(13) 0.051 Uani 1 d E . . .
O3_6 O 0.78662(14) 1.04553(17) -0.00614(10) 0.094 Uani 1 d . . . .
N4_6 N 0.87798(14) 1.08050(11) -0.03042(9) 0.048 Uani 1 d . . . .
H4_6 H 0.9115 1.0887 -0.0251 0.058 Uiso 1 calc E . R .
C5_6 C 0.8731(2) 1.09030(19) -0.07205(13) 0.070 Uani 1 d E . . .
H5A_6 H 0.9106 1.1058 -0.0899 0.105 Uiso 1 calc . . R .
H5B_6 H 0.8392 1.1105 -0.0792 0.105 Uiso 1 calc . . R .
H5C_6 H 0.8662 1.0612 -0.0751 0.105 Uiso 1 calc . . R .
C6_6 C 0.84294(17) 1.00132(12) 0.06717(13) 0.050 Uani 1 d E . . .
H6A_6 H 0.8043 0.9861 0.0685 0.060 Uiso 1 calc . . R .
H6B_6 H 0.8757 0.9880 0.0533 0.060 Uiso 1 calc . . R .
C7_6 C 0.85291(16) 0.98992(11) 0.10936(13) 0.046 Uani 1 d . . . .
C8_6 C 0.8073(2) 0.96871(14) 0.14129(14) 0.059 Uani 1 d E . . .
H8_6 H 0.7687 0.9627 0.1368 0.071 Uiso 1 calc . . R .
C9_6 C 0.8178(2) 0.95623(16) 0.17983(16) 0.074 Uani 1 d . . . .
H9_6 H 0.7873 0.9400 0.2023 0.089 Uiso 1 calc E . R .
C10_6 C 0.8747(2) 0.96778(15) 0.18593(16) 0.070 Uani 1 d E . . .
H10_6 H 0.8823 0.9600 0.2124 0.084 Uiso 1 calc . . R .
C11_6 C 0.9179(2) 0.98994(15) 0.15357(17) 0.069 Uani 1 d . . . .
H11_6 H 0.9560 0.9980 0.1574 0.082 Uiso 1 calc E . R .
C12_6 C 0.90767(18) 1.00059(15) 0.11642(15) 0.059 Uani 1 d E . . .
H12_6 H 0.9389 1.0160 0.0941 0.070 Uiso 1 calc . . R .
C1_7 C 0.76112(14) 1.23259(11) 0.17162(9) 0.030 Uani 1 d . . . .
H1_7 H 0.8009 1.2442 0.1734 0.037 Uiso 1 calc E . R .
C2_7 C 0.71731(15) 1.27226(12) 0.16266(10) 0.039 Uani 1 d E . . .
O3_7 O 0.66394(12) 1.26501(10) 0.17790(10) 0.064 Uani 1 d . . . .
N4_7 N 0.74146(15) 1.31299(10) 0.13863(9) 0.049 Uani 1 d . . . .
H4_7 H 0.7799 1.3148 0.1276 0.058 Uiso 1 calc E . R .
C5_7 C 0.70814(19) 1.35568(13) 0.12907(12) 0.053 Uani 1 d E . . .
H5A_7 H 0.7352 1.3819 0.1105 0.079 Uiso 1 calc . . R .
H5B_7 H 0.6925 1.3606 0.1539 0.079 Uiso 1 calc . . R .
H5C_7 H 0.6743 1.3532 0.1164 0.079 Uiso 1 calc . . R .
C6_7 C 0.77052(15) 1.21354(12) 0.13795(9) 0.035 Uani 1 d E . . .
H6A_7 H 0.7309 1.2026 0.1359 0.042 Uiso 1 calc . . R .
H6B_7 H 0.7864 1.2390 0.1119 0.042 Uiso 1 calc . . R .
C7_7 C 0.81333(14) 1.17434(11) 0.14495(8) 0.030 Uani 1 d . . . .
C8_7 C 0.79737(16) 1.13278(13) 0.14273(10) 0.042 Uani 1 d E . . .
H8_7 H 0.7587 1.1291 0.1371 0.050 Uiso 1 calc . . R .
C9_7 C 0.83696(16) 1.09669(12) 0.14864(11) 0.041 Uani 1 d . . . .
H9_7 H 0.8257 1.0690 0.1464 0.049 Uiso 1 calc E . R .
C10_7 C 0.89313(15) 1.10103(12) 0.15790(10) 0.039 Uani 1 d E . . .
H10_7 H 0.9203 1.0763 0.1622 0.047 Uiso 1 calc . . R .
C11_7 C 0.90869(14) 1.14140(12) 0.16065(10) 0.037 Uani 1 d . . . .
H11_7 H 0.9467 1.1443 0.1675 0.044 Uiso 1 calc E . R .
C12_7 C 0.87005(14) 1.17822(11) 0.15362(9) 0.033 Uani 1 d E . . .
H12_7 H 0.8825 1.2063 0.1548 0.040 Uiso 1 calc . . R .
C1_8 C 1.04343(13) 1.15146(10) 0.26640(9) 0.028 Uani 1 d . . . .
C2_8 C 1.09716(12) 1.13204(10) 0.25811(8) 0.024 Uani 1 d . . . .
C3_8 C 1.12382(12) 1.14419(10) 0.21784(9) 0.025 Uani 1 d . . . .
H3_8 H 1.1611 1.1310 0.2118 0.030 Uiso 1 calc . . R .
C4_8 C 1.09820(13) 1.17503(10) 0.18591(9) 0.025 Uani 1 d . . . .
C5_8 C 1.04315(13) 1.19283(10) 0.19550(9) 0.028 Uani 1 d . . . .
C6_8 C 1.01462(13) 1.18144(10) 0.23563(9) 0.029 Uani 1 d . . . .
O7_8 O 1.01713(10) 1.13943(8) 0.30588(6) 0.035 Uani 1 d . . . .
H7_8 H 0.9846 1.1533 0.3073 0.053 Uiso 1 calc . . R .
O8_8 O 1.01335(9) 1.22326(7) 0.16718(6) 0.032 Uani 1 d . . . .
H8_8 H 1.0332 1.2283 0.1440 0.047 Uiso 1 calc . . R .
C9_8 C 1.12844(12) 1.18769(10) 0.14216(8) 0.024 Uani 1 d . . . .
H9_8 H 1.1137 1.2188 0.1265 0.028 Uiso 1 calc . . R .
C10_8 C 1.19770(13) 1.19282(10) 0.13428(9) 0.028 Uani 1 d . . . .
H10A_8 H 1.2141 1.1629 0.1499 0.033 Uiso 1 calc . . R .
H10B_8 H 1.2094 1.2161 0.1441 0.033 Uiso 1 calc . . R .
C11_8 C 1.22653(13) 1.20762(11) 0.08942(9) 0.030 Uani 1 d . . . .
H11_8 H 1.2136 1.1841 0.0798 0.037 Uiso 1 calc . . R .
C12_8 C 1.29528(14) 1.20770(12) 0.08463(10) 0.035 Uani 1 d . . . .
H12A_8 H 1.3077 1.1771 0.1014 0.052 Uiso 1 calc . . R .
H12B_8 H 1.3092 1.2312 0.0931 0.052 Uiso 1 calc . . R .
H12C_8 H 1.3131 1.2148 0.0563 0.052 Uiso 1 calc . . R .
C13_8 C 1.20539(15) 1.25473(12) 0.06373(10) 0.039 Uani 1 d . . . .
H13A_8 H 1.1612 1.2538 0.0673 0.058 Uiso 1 calc . . R .
H13B_8 H 1.2227 1.2622 0.0353 0.058 Uiso 1 calc . . R .
H13C_8 H 1.2187 1.2785 0.0720 0.058 Uiso 1 calc . . R .
C21_8 C 1.06091(12) 1.16517(9) 0.10345(8) 0.024 Uani 1 d . . . .
C22_8 C 1.10772(12) 1.15416(10) 0.12524(8) 0.024 Uani 1 d . . . .
C23_8 C 1.13609(12) 1.11329(10) 0.12911(8) 0.022 Uani 1 d . . . .
H23_8 H 1.1682 1.1055 0.1439 0.027 Uiso 1 calc . . R .
C24_8 C 1.12061(12) 1.08269(9) 0.11262(8) 0.024 Uani 1 d . . . .
C25_8 C 1.07160(12) 1.09330(10) 0.09307(8) 0.023 Uani 1 d . . . .
C26_8 C 1.04086(12) 1.13452(10) 0.08771(8) 0.026 Uani 1 d . . . .
O27_8 O 1.03291(9) 1.20609(7) 0.09874(6) 0.028 Uani 1 d . . . .
H27_8 H 1.0054 1.2089 0.0853 0.042 Uiso 1 calc . . R .
O28_8 O 1.05181(9) 1.06530(7) 0.07619(6) 0.028 Uani 1 d . . . .
H28_8 H 1.0735 1.0421 0.0801 0.043 Uiso 1 calc . . R .
C29_8 C 1.15639(12) 1.03980(9) 0.11551(8) 0.022 Uani 1 d . . . .
H29_8 H 1.1475 1.0304 0.0938 0.027 Uiso 1 calc . . R .
C30_8 C 1.22544(12) 1.04900(10) 0.10732(8) 0.025 Uani 1 d . . . .
H30A_8 H 1.2357 1.0590 0.1281 0.030 Uiso 1 calc . . R .
H30B_8 H 1.2457 1.0195 0.1103 0.030 Uiso 1 calc . . R .
C31_8 C 1.25073(13) 1.08545(11) 0.06585(9) 0.031 Uani 1 d . . . .
H31_8 H 1.2317 1.1155 0.0638 0.037 Uiso 1 calc . . R .
C32_8 C 1.31915(15) 1.09255(13) 0.06097(12) 0.047 Uani 1 d . . . .
H32A_8 H 1.3280 1.1001 0.0831 0.070 Uiso 1 calc . . R .
H32B_8 H 1.3341 1.1180 0.0352 0.070 Uiso 1 calc . . R .
H32C_8 H 1.3391 1.0640 0.0615 0.070 Uiso 1 calc . . R .
C33_8 C 1.23675(18) 1.07371(14) 0.03158(10) 0.047 Uani 1 d . . . .
H33A_8 H 1.2540 1.0982 0.0057 0.071 Uiso 1 calc . . R .
H33B_8 H 1.1928 1.0713 0.0338 0.071 Uiso 1 calc . . R .
H33C_8 H 1.2544 1.0441 0.0331 0.071 Uiso 1 calc . . R .
C41_8 C 1.09115(12) 0.96822(10) 0.15682(8) 0.024 Uani 1 d . . . .
C42_8 C 1.13507(12) 0.99929(9) 0.15531(8) 0.022 Uani 1 d . . . .
C43_8 C 1.15524(12) 0.99283(9) 0.19051(8) 0.022 Uani 1 d . . . .
H43_8 H 1.1849 1.0142 0.1897 0.027 Uiso 1 calc . . R .
C44_8 C 1.13447(12) 0.95669(10) 0.22704(8) 0.023 Uani 1 d . . . .
C45_8 C 1.09057(12) 0.92602(10) 0.22792(8) 0.025 Uani 1 d . . . .
C46_8 C 1.06836(13) 0.93079(10) 0.19284(9) 0.026 Uani 1 d . . . .
O47_8 O 1.06947(9) 0.97520(7) 0.12235(6) 0.027 Uani 1 d . . . .
H47_8 H 1.0435 0.9542 0.1270 0.040 Uiso 1 calc . . R .
O48_8 O 1.06723(9) 0.88866(7) 0.26174(6) 0.032 Uani 1 d . . . .
H48_8 H 1.0836 0.8876 0.2810 0.049 Uiso 1 calc . . R .
C49_8 C 1.15949(12) 0.94989(10) 0.26500(8) 0.023 Uani 1 d . . . .
H49_8 H 1.1524 0.9163 0.2827 0.028 Uiso 1 calc . . R .
C50_8 C 1.22797(12) 0.95928(10) 0.25663(8) 0.026 Uani 1 d . . . .
H50A_8 H 1.2366 0.9928 0.2405 0.031 Uiso 1 calc . . R .
H50B_8 H 1.2474 0.9423 0.2400 0.031 Uiso 1 calc . . R .
C51_8 C 1.25714(13) 0.94543(11) 0.29418(9) 0.031 Uani 1 d . . . .
H51_8 H 1.2411 0.9656 0.3090 0.038 Uiso 1 calc . . R .
C52_8 C 1.32494(13) 0.95387(13) 0.28208(10) 0.038 Uani 1 d . . . .
H52A_8 H 1.3342 0.9863 0.2639 0.056 Uiso 1 calc . . R .
H52B_8 H 1.3419 0.9336 0.2683 0.056 Uiso 1 calc . . R .
H52C_8 H 1.3427 0.9471 0.3062 0.056 Uiso 1 calc . . R .
C53_8 C 1.24177(16) 0.89531(12) 0.32239(11) 0.044 Uani 1 d . . . .
H53A_8 H 1.1977 0.8904 0.3300 0.067 Uiso 1 calc . . R .
H53B_8 H 1.2593 0.8883 0.3467 0.067 Uiso 1 calc . . R .
H53C_8 H 1.2584 0.8748 0.3088 0.067 Uiso 1 calc . . R .
C61_8 C 1.07458(13) 0.95468(10) 0.31833(9) 0.028 Uani 1 d . . . .
C62_8 C 1.12421(12) 0.97623(10) 0.28834(8) 0.024 Uani 1 d . . . .
C63_8 C 1.13752(12) 1.02212(10) 0.28015(8) 0.024 Uani 1 d . . . .
H63_8 H 1.1707 1.0373 0.2593 0.029 Uiso 1 calc . . R .
C64_8 C 1.10483(13) 1.04752(10) 0.30084(9) 0.027 Uani 1 d . . . .
C65_8 C 1.05404(13) 1.02548(11) 0.32946(9) 0.030 Uani 1 d . . . .
C66_8 C 1.03806(13) 0.97919(11) 0.33874(9) 0.032 Uani 1 d . . . .
O67_8 O 1.06229(9) 0.90883(7) 0.32721(6) 0.032 Uani 1 d . . . .
H67_8 H 1.0318 0.8994 0.3457 0.049 Uiso 1 calc . . R .
O68_8 O 1.01730(10) 1.04665(8) 0.35089(7) 0.040 Uani 1 d . . . .
H68_8 H 1.0306 1.0739 0.3442 0.060 Uiso 1 calc . . R .
C69_8 C 1.12419(13) 1.09706(10) 0.29269(9) 0.026 Uani 1 d . . . .
H69_8 H 1.1062 1.1029 0.3174 0.032 Uiso 1 calc . . R .
C70_8 C 1.19273(13) 1.10356(10) 0.28745(9) 0.029 Uani 1 d . . . .
H70A_8 H 1.2029 1.1365 0.2809 0.034 Uiso 1 calc . . R .
H70B_8 H 1.2126 1.0958 0.2645 0.034 Uiso 1 calc . . R .
C71_8 C 1.21785(14) 1.07309(11) 0.32551(9) 0.034 Uani 1 d . . . .
H71_8 H 1.1993 1.0411 0.3359 0.041 Uiso 1 calc . . R .
C72_8 C 1.2031(2) 1.0920(2) 0.35839(14) 0.077 Uani 1 d . . . .
H72A_8 H 1.1591 1.0936 0.3654 0.116 Uiso 1 calc . . R .
H72B_8 H 1.2218 1.1231 0.3488 0.116 Uiso 1 calc . . R .
H72C_8 H 1.2187 1.0715 0.3823 0.116 Uiso 1 calc . . R .
C73_8 C 1.28598(15) 1.07060(15) 0.31465(13) 0.053 Uani 1 d . . . .
H73A_8 H 1.2955 1.0583 0.2934 0.080 Uiso 1 calc . . R .
H73B_8 H 1.3017 1.0501 0.3385 0.080 Uiso 1 calc . . R .
H73C_8 H 1.3048 1.1017 0.3050 0.080 Uiso 1 calc . . R .
C1_9 C 0.95603(13) 1.20011(11) 0.24447(10) 0.031 Uani 1 d . . . .
H1_9 H 0.9356 1.2174 0.2231 0.037 Uiso 1 calc . . R .
N2_9 N 0.93177(11) 1.19348(9) 0.28086(8) 0.030 Uani 1 d . . . .
N3_9 N 0.87595(11) 1.21100(9) 0.28658(8) 0.031 Uani 1 d . . . .
H3_9 H 0.8578 1.2251 0.2659 0.037 Uiso 1 calc . . R .
C4_9 C 0.84809(13) 1.20677(10) 0.32444(9) 0.030 Uani 1 d . . . .
O5_9 O 0.87133(10) 1.18919(8) 0.35456(7) 0.038 Uani 1 d . . . .
N6_9 N 0.79364(10) 1.22627(9) 0.32410(8) 0.029 Uani 1 d . . . .
H6_9 H 0.7816 1.2405 0.3009 0.035 Uiso 1 calc . . R .
C11_9 C 0.98934(12) 1.14451(10) 0.06712(8) 0.025 Uani 1 d . . . .
H11_9 H 0.9744 1.1224 0.0587 0.031 Uiso 1 calc . . R .
N12_9 N 0.96439(10) 1.18373(9) 0.06051(7) 0.028 Uani 1 d . . . .
N13_9 N 0.91468(10) 1.19254(8) 0.04254(8) 0.029 Uani 1 d . . . .
H13_9 H 0.9017 1.1730 0.0334 0.034 Uiso 1 calc . . R .
C14_9 C 0.88563(13) 1.23267(10) 0.03919(9) 0.030 Uani 1 d . . . .
O15_9 O 0.90606(9) 1.26258(7) 0.04807(7) 0.036 Uani 1 d . . . .
N16_9 N 0.83431(11) 1.23523(8) 0.02493(8) 0.030 Uani 1 d H . . .
H16_9 H 0.8217 1.2111 0.0212 0.036 Uiso 1 calc . . R .
C21_9 C 1.02267(13) 0.89772(10) 0.19535(9) 0.028 Uani 1 d . . . .
H21_9 H 1.0046 0.8750 0.2206 0.034 Uiso 1 calc . . R .
N22_9 N 1.00712(11) 0.90001(9) 0.16220(8) 0.029 Uani 1 d . . . .
N23_9 N 0.96414(11) 0.86936(9) 0.16424(8) 0.029 Uani 1 d . . . .
H23_9 H 0.9470 0.8482 0.1875 0.035 Uiso 1 calc . . R .
C24_9 C 0.94851(13) 0.87270(10) 0.12878(9) 0.029 Uani 1 d . . . .
O25_9 O 0.97259(11) 0.90079(8) 0.09560(7) 0.043 Uani 1 d . . . .
N26_9 N 0.90516(11) 0.84037(9) 0.13453(7) 0.029 Uani 1 d . . . .
H26_9 H 0.8952 0.8177 0.1583 0.035 Uiso 1 calc . . R .
C31_9 C 0.98442(14) 0.95699(12) 0.36850(9) 0.036 Uani 1 d . . . .
H31_9 H 0.9572 0.9745 0.3797 0.043 Uiso 1 calc . . R .
N32_9 N 0.97479(11) 0.91314(10) 0.37929(8) 0.036 Uani 1 d . . . .
N33_9 N 0.92424(11) 0.89302(10) 0.40596(8) 0.038 Uani 1 d . . . .
H33_9 H 0.8987 0.9091 0.4164 0.045 Uiso 1 calc . . R .
C34_9 C 0.91415(14) 0.84599(13) 0.41629(9) 0.038 Uani 1 d . . . .
O35_9 O 0.94986(10) 0.82236(9) 0.40458(7) 0.046 Uani 1 d . . . .
N36_9 N 0.86094(13) 0.82999(11) 0.44177(9) 0.045 Uani 1 d I . . .
H36_9 H 0.8376 0.8499 0.4485 0.054 Uiso 1 calc . . R .
C1_10 C 0.75456(13) 1.22443(11) 0.36068(9) 0.030 Uani 1 d . . . .
H1_10 H 0.7798 1.2246 0.3805 0.035 Uiso 1 calc . . R .
C2_10 C 0.71425(13) 1.18020(10) 0.37877(9) 0.029 Uani 1 d . . . .
O3_10 O 0.68841(10) 1.16808(8) 0.35701(6) 0.034 Uani 1 d . . . .
N4_10 N 0.70689(12) 1.15734(9) 0.41858(8) 0.037 Uani 1 d . . . .
H4_10 H 0.7290 1.1661 0.4322 0.044 Uiso 1 calc . . R .
C5_10 C 0.66342(17) 1.11829(12) 0.44051(10) 0.046 Uani 1 d . . . .
H5A_10 H 0.6652 1.1065 0.4693 0.069 Uiso 1 calc . . R .
H5B_10 H 0.6734 1.0936 0.4304 0.069 Uiso 1 calc . . R .
H5C_10 H 0.6226 1.1286 0.4365 0.069 Uiso 1 calc . . R .
C6_10 C 0.71541(14) 1.26650(11) 0.35116(10) 0.033 Uani 1 d . . . .
H6A_10 H 0.6890 1.2650 0.3327 0.040 Uiso 1 calc . . R .
H6B_10 H 0.7420 1.2948 0.3367 0.040 Uiso 1 calc . . R .
C7_10 C 0.67600(14) 1.27091(11) 0.38785(10) 0.034 Uani 1 d . . . .
C8_10 C 0.62064(14) 1.24729(11) 0.40460(9) 0.034 Uani 1 d . . . .
H8_10 H 0.6060 1.2296 0.3918 0.041 Uiso 1 calc . . R .
C9_10 C 0.58629(15) 1.24870(12) 0.43913(10) 0.038 Uani 1 d . . . .
H9_10 H 0.5489 1.2314 0.4504 0.045 Uiso 1 calc . . R .
C10_10 C 0.6059(2) 1.27487(16) 0.45705(13) 0.060 Uani 1 d . . . .
H10_10 H 0.5825 1.2759 0.4811 0.072 Uiso 1 calc . . R .
C11_10 C 0.6601(2) 1.30009(19) 0.44021(16) 0.079 Uani 1 d . . . .
H11_10 H 0.6731 1.3191 0.4524 0.095 Uiso 1 calc . . R .
C12_10 C 0.6960(2) 1.29804(15) 0.40555(14) 0.060 Uani 1 d . . . .
H12_10 H 0.7335 1.3151 0.3944 0.072 Uiso 1 calc . . R .
C1_11 C 0.79843(15) 1.27674(10) 0.01532(10) 0.036 Uani 1 d . . D .
H1A_11 H 0.8178 1.3017 0.0204 0.043 Uiso 0.37 calc H 1 R .
H1B_11 H 0.8175 1.2998 0.0229 0.043 Uiso 0.63 calc H 2 R .
C2_11 C 0.73481(14) 1.26403(11) 0.03993(10) 0.033 Uani 1 d H . . .
O3_11 O 0.70994(10) 1.22714(8) 0.04528(7) 0.039 Uani 1 d . . . .
N4_11 N 0.70862(12) 1.29552(10) 0.05268(9) 0.039 Uani 1 d . . . .
H4_11 H 0.7291 1.3211 0.0481 0.047 Uiso 1 calc H . R .
C5_11 C 0.64619(17) 1.28846(14) 0.07431(13) 0.052 Uani 1 d H . . .
H5A_11 H 0.6346 1.3152 0.0813 0.077 Uiso 1 calc . . R .
H5B_11 H 0.6427 1.2603 0.0990 0.077 Uiso 1 calc . . R .
H5C_11 H 0.6194 1.2851 0.0571 0.077 Uiso 1 calc . . R .
C6A_11 C 0.7961(7) 1.2923(5) -0.0322(5) 0.048 Uani 0.37 d H 1 . U
H6AA_11 H 0.7756 1.2672 -0.0360 0.057 Uiso 0.37 calc H 1 R .
H6AB_11 H 0.7717 1.3202 -0.0408 0.057 Uiso 0.37 calc H 1 R .
C7A_11 C 0.8571(2) 1.3025(3) -0.0582(3) 0.044 Uani 0.37 d H 1 . U
C8A_11 C 0.8573(2) 1.2823(3) -0.0860(3) 0.040 Uani 0.37 d H 1 G U
H8A_11 H 0.8217 1.2670 -0.0862 0.048 Uiso 0.37 calc H 1 R .
C9A_11 C 0.9096(2) 1.2845(3) -0.1136(2) 0.036 Uani 0.37 d H 1 G U
H9A_11 H 0.9098 1.2707 -0.1327 0.043 Uiso 0.37 calc H 1 R .
C10A_11 C 0.9617(2) 1.3070(3) -0.11341(19) 0.037 Uani 0.37 d H 1 G U
H10A_11 H 0.9975 1.3085 -0.1323 0.044 Uiso 0.37 calc H 1 R .
C11A_11 C 0.9615(2) 1.3272(2) -0.0856(2) 0.039 Uani 0.37 d H 1 G U
H11A_11 H 0.9971 1.3426 -0.0854 0.047 Uiso 0.37 calc H 1 R .
C12A_11 C 0.9092(3) 1.3250(3) -0.0580(2) 0.039 Uani 0.37 d H 1 G U
H12A_11 H 0.9091 1.3388 -0.0389 0.046 Uiso 0.37 calc H 1 R .
C6B_11 C 0.7937(3) 1.2991(2) -0.0287(2) 0.029 Uani 0.63 d H 2 D .
H6BA_11 H 0.7792 1.3308 -0.0345 0.034 Uiso 0.63 calc H 2 R .
H6BB_11 H 0.7632 1.2813 -0.0341 0.034 Uiso 0.63 calc H 2 R .
C7B_11 C 0.85354(17) 1.3018(2) -0.05762(17) 0.043 Uani 0.63 d H 2 D .
C8B_11 C 0.86663(18) 1.27872(18) -0.08371(18) 0.051 Uani 0.63 d H 2 DG .
H8B_11 H 0.8374 1.2577 -0.0841 0.062 Uiso 0.63 calc H 2 R .
C9B_11 C 0.9224(2) 1.2864(2) -0.10926(16) 0.072 Uani 0.63 d H 2 G .
H9B_11 H 0.9314 1.2706 -0.1271 0.086 Uiso 0.63 calc H 2 R .
C10B_11 C 0.96517(17) 1.3171(2) -0.10871(16) 0.092 Uani 0.63 d H 2 G .
H10B_11 H 1.0033 1.3223 -0.1262 0.110 Uiso 0.63 calc H 2 R .
C11B_11 C 0.9521(2) 1.34011(19) -0.08262(19) 0.088 Uani 0.63 d H 2 G .
H11B_11 H 0.9813 1.3611 -0.0822 0.106 Uiso 0.63 calc H 2 R .
C12B_11 C 0.8963(2) 1.3325(2) -0.05707(17) 0.075 Uani 0.63 d H 2 DG .
H12B_11 H 0.8873 1.3482 -0.0392 0.090 Uiso 0.63 calc H 2 R .
C1_12 C 0.87504(13) 0.84296(10) 0.10171(9) 0.028 Uani 1 d . . . .
H1_12 H 0.9006 0.8628 0.0755 0.034 Uiso 1 calc . . R .
C2_12 C 0.81464(13) 0.86455(10) 0.10589(9) 0.029 Uani 1 d . . . .
O3_12 O 0.77917(10) 0.85020(9) 0.13857(7) 0.045 Uani 1 d . . . .
N4_12 N 0.79852(12) 0.89480(9) 0.07260(8) 0.035 Uani 1 d . . . .
H4_12 H 0.8256 0.9047 0.0502 0.042 Uiso 1 calc . . R .
C5_12 C 0.73847(15) 0.91211(13) 0.07147(11) 0.040 Uani 1 d . . . .
H5A_12 H 0.7362 0.9340 0.0441 0.061 Uiso 1 calc . . R .
H5B_12 H 0.7290 0.9279 0.0902 0.061 Uiso 1 calc . . R .
H5C_12 H 0.7093 0.8862 0.0794 0.061 Uiso 1 calc . . R .
C6_12 C 0.86599(15) 0.79496(11) 0.10172(11) 0.036 Uani 1 d . . . .
H6A_12 H 0.9060 0.7818 0.0972 0.043 Uiso 1 calc . . R .
H6B_12 H 0.8439 0.7744 0.1285 0.043 Uiso 1 calc . . R .
C7_12 C 0.83123(15) 0.79576(10) 0.06969(10) 0.034 Uani 1 d . . . .
C8_12 C 0.85990(15) 0.80474(12) 0.03004(10) 0.037 Uani 1 d . . . .
H8_12 H 0.9026 0.8092 0.0232 0.044 Uiso 1 calc . . R .
C9_12 C 0.82780(15) 0.80720(12) 0.00100(10) 0.038 Uani 1 d . . . .
H9_12 H 0.8483 0.8133 -0.0257 0.046 Uiso 1 calc . . R .
C10_12 C 0.76537(16) 0.80080(12) 0.01040(10) 0.041 Uani 1 d . . . .
H10_12 H 0.7430 0.8020 -0.0096 0.049 Uiso 1 calc . . R .
C11_12 C 0.73611(16) 0.79262(12) 0.04926(11) 0.041 Uani 1 d . . . .
H11_12 H 0.6933 0.7886 0.0559 0.049 Uiso 1 calc . . R .
C12_12 C 0.76835(14) 0.79031(11) 0.07828(11) 0.037 Uani 1 d . . . .
H12_12 H 0.7475 0.7849 0.1048 0.045 Uiso 1 calc . . R .
C1_13 C 0.84082(16) 0.78224(14) 0.45827(11) 0.053 Uani 1 d . . D .
H1A_13 H 0.8725 0.7611 0.4529 0.063 Uiso 0.30 calc I 1 R .
H1B_13 H 0.8720 0.7648 0.4471 0.063 Uiso 0.70 calc I 2 R .
C2_13 C 0.78228(15) 0.77773(12) 0.44494(11) 0.043 Uani 1 d I . . .
O3_13 O 0.74734(10) 0.80948(8) 0.43616(7) 0.041 Uani 1 d . . . .
N4_13 N 0.77045(15) 0.73633(11) 0.44458(12) 0.061 Uani 1 d . . . .
H4_13 H 0.7980 0.7152 0.4495 0.073 Uiso 1 calc I . R .
C5_13 C 0.7144(2) 0.72523(18) 0.4364(2) 0.085 Uani 1 d I . . .
H5A_13 H 0.7147 0.6934 0.4375 0.128 Uiso 1 calc . . R .
H5B_13 H 0.7091 0.7467 0.4095 0.128 Uiso 1 calc . . R .
H5C_13 H 0.6809 0.7280 0.4565 0.128 Uiso 1 calc . . R .
C6A_13 C 0.8254(7) 0.7760(5) 0.5026(4) 0.056 Uani 0.30 d I 1 D U
H6AA_13 H 0.8041 0.7454 0.5178 0.067 Uiso 0.30 calc I 1 R .
H6AB_13 H 0.7961 0.7998 0.5045 0.067 Uiso 0.30 calc I 1 R .
C7A_13 C 0.8770(4) 0.7788(3) 0.5249(3) 0.056 Uani 0.30 d I 1 . U
C8A_13 C 0.8949(4) 0.8226(2) 0.5213(3) 0.067 Uani 0.30 d I 1 DG U
H8A_13 H 0.8748 0.8492 0.5066 0.080 Uiso 0.30 calc I 1 R .
C9A_13 C 0.9424(5) 0.8274(3) 0.5392(3) 0.077 Uani 0.30 d I 1 G U
H9A_13 H 0.9547 0.8573 0.5368 0.092 Uiso 0.30 calc I 1 R .
C10A_13 C 0.9719(4) 0.7885(3) 0.5608(3) 0.078 Uani 0.30 d I 1 G U
H10A_13 H 1.0043 0.7918 0.5730 0.093 Uiso 0.30 calc I 1 R .
C11A_13 C 0.9539(4) 0.7448(3) 0.5644(3) 0.060 Uani 0.30 d I 1 G U
H11A_13 H 0.9740 0.7182 0.5791 0.072 Uiso 0.30 calc I 1 R .
C12A_13 C 0.9064(4) 0.7400(2) 0.5465(3) 0.050 Uani 0.30 d I 1 DG U
H12A_13 H 0.8942 0.7101 0.5489 0.060 Uiso 0.30 calc I 1 R .
C6C_13 C 0.8305(4) 0.7583(3) 0.5051(2) 0.103 Uani 0.70 d I 2 . .
H6CA_13 H 0.7998 0.7751 0.5168 0.124 Uiso 0.70 calc I 2 R .
H6CB_13 H 0.8147 0.7262 0.5136 0.124 Uiso 0.70 calc I 2 R .
C7C_13 C 0.8872(2) 0.7574(3) 0.52089(19) 0.136 Uani 0.70 d I 2 . U
C8C_13 C 0.9052(3) 0.7937(3) 0.5299(2) 0.155 Uani 0.70 d I 2 G U
H8C_13 H 0.8834 0.8214 0.5235 0.186 Uiso 0.70 calc I 2 R .
C9C_13 C 0.9553(4) 0.7895(3) 0.5483(3) 0.165 Uani 0.70 d I 2 G U
H9C_13 H 0.9676 0.8143 0.5545 0.199 Uiso 0.70 calc I 2 R .
C10C_13 C 0.9873(3) 0.7490(4) 0.5577(2) 0.169 Uani 0.70 d I 2 G U
H10C_13 H 1.0215 0.7461 0.5703 0.202 Uiso 0.70 calc I 2 R .
C11C_13 C 0.9693(3) 0.7127(3) 0.5487(2) 0.178 Uani 0.70 d I 2 G U
H11C_13 H 0.9911 0.6850 0.5551 0.214 Uiso 0.70 calc I 2 R .
C12C_13 C 0.9192(3) 0.7169(3) 0.5303(2) 0.166 Uani 0.70 d I 2 G U
H12C_13 H 0.9069 0.6921 0.5241 0.200 Uiso 0.70 calc I 2 R .
C1_14 C 0.87585(14) 0.55552(11) 0.80148(10) 0.032 Uani 1 d . . . .
C2_14 C 0.92666(12) 0.53874(11) 0.78393(9) 0.029 Uani 1 d . . . .
C3_14 C 0.95120(13) 0.56489(10) 0.74381(10) 0.031 Uani 1 d . . . .
H3_14 H 0.9850 0.5534 0.7312 0.038 Uiso 1 calc . . R .
C4_14 C 0.92864(13) 0.60716(11) 0.72126(9) 0.030 Uani 1 d . . . .
C5_14 C 0.87881(14) 0.62303(10) 0.73970(10) 0.031 Uani 1 d . . . .
C6_14 C 0.85001(13) 0.59732(10) 0.77950(9) 0.030 Uani 1 d . . . .
O7_14 O 0.84773(10) 0.53359(8) 0.84075(7) 0.037 Uani 1 d . . . .
H7_14 H 0.8658 0.5093 0.8518 0.055 Uiso 1 calc . . R .
O8_14 O 0.85731(10) 0.66405(7) 0.71744(7) 0.035 Uani 1 d . . . .
H8_14 H 0.8270 0.6703 0.7314 0.052 Uiso 1 calc . . R .
C9_14 C 0.95505(13) 0.63477(11) 0.67714(9) 0.030 Uani 1 d . . . .
H9_14 H 0.9417 0.6672 0.6711 0.037 Uiso 1 calc . . R .
C10_14 C 1.02479(13) 0.63786(12) 0.66709(10) 0.036 Uani 1 d . . . .
H10A_14 H 1.0399 0.6061 0.6739 0.043 Uiso 1 calc . . R .
H10B_14 H 1.0377 0.6551 0.6377 0.043 Uiso 1 calc . . R .
C11_14 C 1.05380(15) 0.66157(12) 0.68937(12) 0.041 Uani 1 d . . . .
H11_14 H 1.0455 0.6412 0.7187 0.049 Uiso 1 calc . . R .
C12_14 C 1.12192(16) 0.66618(15) 0.67527(13) 0.055 Uani 1 d . . . .
H12A_14 H 1.1378 0.6356 0.6784 0.082 Uiso 1 calc . . R .
H12B_14 H 1.1406 0.6787 0.6915 0.082 Uiso 1 calc . . R .
H12C_14 H 1.1313 0.6872 0.6468 0.082 Uiso 1 calc . . R .
C13_14 C 1.0286(2) 0.70875(15) 0.68463(19) 0.075 Uani 1 d . . . .
H13A_14 H 0.9847 0.7055 0.6938 0.113 Uiso 1 calc . . R .
H13B_14 H 1.0378 0.7298 0.6562 0.113 Uiso 1 calc . . R .
H13C_14 H 1.0471 0.7214 0.7008 0.113 Uiso 1 calc . . R .
C21_14 C 0.87661(13) 0.63781(11) 0.63447(9) 0.031 Uani 1 d . . . .
C22_14 C 0.92734(13) 0.61733(10) 0.65029(9) 0.029 Uani 1 d . . . .
C23_14 C 0.95095(13) 0.58052(11) 0.64010(10) 0.033 Uani 1 d . . . .
H23_14 H 0.9857 0.5664 0.6505 0.039 Uiso 1 calc . . R .
C24_14 C 0.92692(13) 0.56331(11) 0.61586(10) 0.032 Uani 1 d . . . .
C25_14 C 0.87636(13) 0.58494(12) 0.60088(9) 0.033 Uani 1 d . . . .
C26_14 C 0.85024(13) 0.62189(11) 0.60994(9) 0.032 Uani 1 d . . . .
O27_14 O 0.84911(10) 0.67347(8) 0.64219(7) 0.036 Uani 1 d . . . .
H27_14 H 0.8675 0.6806 0.6573 0.054 Uiso 1 calc . . R .
O28_14 O 0.85252(9) 0.56945(8) 0.57576(7) 0.037 Uani 1 d . . . .
H28_14 H 0.8222 0.5848 0.5688 0.055 Uiso 1 calc . . R .
C29_14 C 0.95338(14) 0.52352(11) 0.60530(10) 0.034 Uani 1 d . . . .
H29_14 H 0.9411 0.5271 0.5793 0.041 Uiso 1 calc . . R .
C30_14 C 1.02344(14) 0.52451(13) 0.59773(11) 0.042 Uani 1 d . . . .
H30A_14 H 1.0388 0.5551 0.5770 0.050 Uiso 1 calc . . R .
H30B_14 H 1.0373 0.5211 0.6229 0.050 Uiso 1 calc . . R .
C31_14 C 1.0510(2) 0.48633(19) 0.58388(15) 0.067 Uani 1 d . . . .
H31_14 H 1.0306 0.4560 0.6030 0.080 Uiso 1 calc . . R .
C32_14 C 1.1185(2) 0.4837(2) 0.58646(18) 0.091 Uani 1 d . . . .
H32A_14 H 1.1233 0.4787 0.6139 0.136 Uiso 1 calc . . R .
H32B_14 H 1.1397 0.5128 0.5675 0.136 Uiso 1 calc . . R .
H32C_14 H 1.1356 0.4579 0.5796 0.136 Uiso 1 calc . . R .
C33_14 C 1.0404(2) 0.4940(3) 0.5429(2) 0.109 Uani 1 d . . . .
H33A_14 H 0.9969 0.4954 0.5426 0.163 Uiso 1 calc . . R .
H33B_14 H 1.0568 0.4684 0.5355 0.163 Uiso 1 calc . . R .
H33C_14 H 1.0606 0.5233 0.5234 0.163 Uiso 1 calc . . R .
C41_14 C 0.87603(14) 0.45592(12) 0.63147(10) 0.034 Uani 1 d . . . .
C42_14 C 0.92726(14) 0.47692(11) 0.63614(10) 0.033 Uani 1 d . . . .
C43_14 C 0.95129(13) 0.45235(11) 0.67054(10) 0.032 Uani 1 d . . . .
H43_14 H 0.9846 0.4664 0.6750 0.038 Uiso 1 calc . . R .
C44_14 C 0.93033(13) 0.40911(11) 0.69873(10) 0.032 Uani 1 d . . . .
C45_14 C 0.88015(14) 0.38933(11) 0.69265(10) 0.035 Uani 1 d . . . .
C46_14 C 0.85197(14) 0.41255(11) 0.65955(10) 0.034 Uani 1 d . . . .
O47_14 O 0.84781(10) 0.47633(8) 0.59900(7) 0.041 Uani 1 d . . . .
H47_14 H 0.8655 0.5019 0.5838 0.061 Uiso 1 calc . . R .
O48_14 O 0.85927(10) 0.34643(8) 0.72007(7) 0.039 Uani 1 d . . . .
H48_14 H 0.8290 0.3382 0.7135 0.059 Uiso 1 calc . . R .
C49_14 C 0.95978(13) 0.38298(11) 0.73551(10) 0.033 Uani 1 d . . . .
H49_14 H 0.9485 0.3494 0.7444 0.039 Uiso 1 calc . . R .
C50_14 C 1.02843(13) 0.38724(12) 0.72581(10) 0.036 Uani 1 d . . . .
H50A_14 H 1.0410 0.4201 0.7177 0.044 Uiso 1 calc . . R .
H50B_14 H 1.0425 0.3786 0.7024 0.044 Uiso 1 calc . . R .
C51_14 C 1.06016(15) 0.35733(14) 0.76053(12) 0.046 Uani 1 d . . . .
H51_14 H 1.0480 0.3679 0.7833 0.055 Uiso 1 calc . . R .
C52_14 C 1.0423(2) 0.30631(15) 0.77582(16) 0.069 Uani 1 d . . . .
H52A_14 H 0.9984 0.3021 0.7846 0.103 Uiso 1 calc . . R .
H52B_14 H 1.0623 0.2888 0.7986 0.103 Uiso 1 calc . . R .
H52C_14 H 1.0548 0.2950 0.7542 0.103 Uiso 1 calc . . R .
C53_14 C 1.12822(16) 0.36548(18) 0.74663(14) 0.063 Uani 1 d . . . .
H53A_14 H 1.1384 0.3987 0.7369 0.095 Uiso 1 calc . . R .
H53B_14 H 1.1414 0.3545 0.7248 0.095 Uiso 1 calc . . R .
H53C_14 H 1.1487 0.3484 0.7693 0.095 Uiso 1 calc . . R .
C61_14 C 0.88101(13) 0.37334(10) 0.79784(10) 0.030 Uani 1 d . . . .
C62_14 C 0.93128(13) 0.39760(11) 0.77009(10) 0.032 Uani 1 d . . . .
C63_14 C 0.95345(13) 0.43632(11) 0.77448(10) 0.031 Uani 1 d . . . .
H63_14 H 0.9873 0.4533 0.7553 0.037 Uiso 1 calc . . R .
C64_14 C 0.92981(13) 0.45136(10) 0.80436(10) 0.030 Uani 1 d . . . .
C65_14 C 0.87829(13) 0.42660(11) 0.83121(10) 0.031 Uani 1 d . . . .
C66_14 C 0.85280(13) 0.38829(10) 0.82804(10) 0.030 Uani 1 d . . . .
O67_14 O 0.85591(10) 0.33439(8) 0.79741(7) 0.038 Uani 1 d . . . .
H67_14 H 0.8757 0.3280 0.7785 0.057 Uiso 1 calc . . R .
O68_14 O 0.85199(9) 0.44128(7) 0.86127(7) 0.034 Uani 1 d . . . .
H68_14 H 0.8217 0.4240 0.8752 0.051 Uiso 1 calc . . R .
C69_14 C 0.95463(13) 0.49378(10) 0.80862(10) 0.031 Uani 1 d . . . .
H69_14 H 0.9423 0.4893 0.8376 0.037 Uiso 1 calc . . R .
C70_14 C 1.02432(13) 0.49760(11) 0.79917(10) 0.033 Uani 1 d . . . .
H70A_14 H 1.0380 0.5000 0.7711 0.040 Uiso 1 calc . . R .
H70B_14 H 1.0375 0.5267 0.8006 0.040 Uiso 1 calc . . R .
C71_14 C 1.05550(14) 0.45777(11) 0.82668(11) 0.038 Uani 1 d . . . .
H71_14 H 1.0441 0.4286 0.8241 0.046 Uiso 1 calc . . R .
C72_14 C 1.03678(18) 0.45175(15) 0.87098(13) 0.055 Uani 1 d . . . .
H72A_14 H 1.0578 0.4257 0.8879 0.082 Uiso 1 calc . . R .
H72B_14 H 0.9930 0.4456 0.8793 0.082 Uiso 1 calc . . R .
H72C_14 H 1.0476 0.4802 0.8739 0.082 Uiso 1 calc . . R .
C73_14 C 1.12389(15) 0.46634(13) 0.81358(13) 0.049 Uani 1 d . . . .
H73A_14 H 1.1444 0.4406 0.8313 0.073 Uiso 1 calc . . R .
H73B_14 H 1.1355 0.4954 0.8153 0.073 Uiso 1 calc . . R .
H73C_14 H 1.1357 0.4686 0.7857 0.073 Uiso 1 calc . . R .
C1_15 C 0.79409(13) 0.61026(10) 0.79830(9) 0.029 Uani 1 d . . . .
H1_15 H 0.7811 0.5954 0.8266 0.035 Uiso 1 calc . . R .
N2_15 N 0.76131(10) 0.64182(8) 0.77709(7) 0.027 Uani 1 d . . . .
N3_15 N 0.70838(11) 0.65019(8) 0.79835(7) 0.027 Uani 1 d . . . .
H3_15 H 0.7020 0.6381 0.8249 0.033 Uiso 1 calc . . R .
C4_15 C 0.66586(13) 0.67671(10) 0.77909(8) 0.025 Uani 1 d . . . .
O5_15 O 0.61810(8) 0.68251(7) 0.79910(6) 0.026 Uani 1 d . . . .
N6_15 N 0.67677(11) 0.69433(9) 0.73846(7) 0.032 Uani 1 d . . . .
H6_15 H 0.7110 0.6886 0.7255 0.038 Uiso 1 calc . . R .
C11_15 C 0.79680(13) 0.64434(11) 0.59554(9) 0.032 Uani 1 d . . . .
H11_15 H 0.7863 0.6729 0.5981 0.038 Uiso 1 calc . . R .
N12_15 N 0.76319(11) 0.62707(9) 0.57949(8) 0.034 Uani 1 d . . . .
N13_15 N 0.71397(11) 0.65217(9) 0.56649(8) 0.032 Uani 1 d . . . .
H13_15 H 0.7123 0.6815 0.5633 0.039 Uiso 1 calc . . R .
C14_15 C 0.66866(14) 0.63219(11) 0.55864(10) 0.033 Uani 1 d . . . .
O15_15 O 0.62321(9) 0.65478(8) 0.54805(7) 0.034 Uani 1 d . . . .
N16_15 N 0.67388(13) 0.58791(10) 0.56308(10) 0.043 Uani 1 d J . . .
H16_15 H 0.7030 0.5720 0.5748 0.052 Uiso 1 calc . . R .
C21_15 C 0.79862(14) 0.39404(12) 0.65308(10) 0.038 Uani 1 d . . . .
H21_15 H 0.7874 0.4069 0.6273 0.045 Uiso 1 calc . . R .
N22_15 N 0.76579(12) 0.36033(10) 0.68171(9) 0.038 Uani 1 d . . . .
N23_15 N 0.71604(12) 0.34650(10) 0.67075(9) 0.041 Uani 1 d . . . .
H23_15 H 0.7153 0.3537 0.6451 0.050 Uiso 1 calc . . R .
C24_15 C 0.66872(14) 0.32218(10) 0.69898(10) 0.035 Uani 1 d . . . .
O25_15 O 0.62428(10) 0.31194(8) 0.68804(8) 0.041 Uani 1 d . . . .
N26_15 N 0.67410(12) 0.31038(9) 0.73747(8) 0.036 Uani 1 d K . . .
H26_15 H 0.7065 0.3202 0.7427 0.043 Uiso 1 calc . . R .
C31_15 C 0.79783(13) 0.36395(11) 0.85360(10) 0.031 Uani 1 d . . . .
H31_15 H 0.7871 0.3348 0.8537 0.037 Uiso 1 calc . . R .
N32_15 N 0.76323(11) 0.38088(8) 0.87618(8) 0.029 Uani 1 d . . . .
N33_15 N 0.71208(11) 0.35340(9) 0.89921(8) 0.030 Uani 1 d . . . .
H33_15 H 0.7095 0.3243 0.9018 0.036 Uiso 1 calc . . R .
C34_15 C 0.66628(13) 0.37121(10) 0.91763(8) 0.027 Uani 1 d . . . .
O35_15 O 0.62330(9) 0.34526(7) 0.94125(6) 0.032 Uani 1 d . . . .
N36_15 N 0.66850(12) 0.41696(8) 0.90847(8) 0.031 Uani 1 d . . . .
H36_15 H 0.6942 0.4347 0.8872 0.038 Uiso 1 calc . . R .
C1_16 C 0.63379(13) 0.72224(11) 0.71594(9) 0.031 Uani 1 d . . . .
H1_16 H 0.5923 0.7120 0.7322 0.037 Uiso 1 calc . . R .
C2_16 C 0.64331(13) 0.77396(11) 0.70640(9) 0.030 Uani 1 d . . . .
O3_16 O 0.69348(9) 0.79200(8) 0.70205(7) 0.039 Uani 1 d . . . .
N4_16 N 0.59340(12) 0.79815(9) 0.70156(8) 0.035 Uani 1 d . . . .
H4_16 H 0.5586 0.7832 0.7064 0.042 Uiso 1 calc . . R .
C5_16 C 0.59427(15) 0.84786(12) 0.68870(12) 0.040 Uani 1 d . . . .
H5A_16 H 0.5531 0.8588 0.6870 0.061 Uiso 1 calc . . R .
H5B_16 H 0.6202 0.8620 0.6621 0.061 Uiso 1 calc . . R .
H5C_16 H 0.6101 0.8567 0.7082 0.061 Uiso 1 calc . . R .
C6_16 C 0.63752(14) 0.71549(11) 0.67618(9) 0.033 Uani 1 d . . . .
H6A_16 H 0.6127 0.7388 0.6591 0.040 Uiso 1 calc . . R .
H6B_16 H 0.6799 0.7212 0.6617 0.040 Uiso 1 calc . . R .
C7_16 C 0.61644(15) 0.66795(11) 0.68156(9) 0.036 Uani 1 d . . . .
C8_16 C 0.6536(2) 0.64012(14) 0.66717(12) 0.055 Uani 1 d . . . .
H8_16 H 0.6943 0.6500 0.6548 0.066 Uiso 1 calc . . R .
C9_16 C 0.6315(2) 0.59718(15) 0.67068(13) 0.061 Uani 1 d . . . .
H9_16 H 0.6573 0.5784 0.6600 0.073 Uiso 1 calc . . R .
C10_16 C 0.5738(2) 0.58178(14) 0.68906(12) 0.055 Uani 1 d . . . .
H10_16 H 0.5597 0.5522 0.6919 0.067 Uiso 1 calc . . R .
C11_16 C 0.53612(19) 0.60939(13) 0.70342(12) 0.050 Uani 1 d . . . .
H11_16 H 0.4955 0.5993 0.7160 0.060 Uiso 1 calc . . R .
C12_16 C 0.55767(16) 0.65203(12) 0.69941(11) 0.043 Uani 1 d . . . .
H12_16 H 0.5312 0.6711 0.7093 0.052 Uiso 1 calc . . R .
C1_17 C 0.63341(16) 0.56549(12) 0.54922(12) 0.043 Uani 1 d . . . .
H1A_17 H 0.5906 0.5700 0.5601 0.052 Uiso 0.65 calc J 1 R .
H1B_17 H 0.5913 0.5727 0.5589 0.052 Uiso 0.35 calc J 2 R .
C2_17 C 0.64384(16) 0.58544(12) 0.50261(13) 0.047 Uani 1 d J . . .
O3_17 O 0.69113(12) 0.60620(10) 0.48226(9) 0.058 Uani 1 d . . . .
N4_17 N 0.59840(15) 0.57806(11) 0.48735(10) 0.051 Uani 1 d . . . .
H4_17 H 0.5668 0.5612 0.5038 0.061 Uiso 1 calc J . R .
C5_17 C 0.5987(2) 0.59699(16) 0.44389(14) 0.065 Uani 1 d J . . .
H5A_17 H 0.5609 0.5876 0.4388 0.097 Uiso 1 calc . . R .
H5B_17 H 0.6330 0.5851 0.4304 0.097 Uiso 1 calc . . R .
H5C_17 H 0.6024 0.6309 0.4334 0.097 Uiso 1 calc . . R .
C6A_17 C 0.6443(3) 0.5137(2) 0.56154(18) 0.042 Uani 0.65 d J 1 . U
H6AA_17 H 0.6876 0.5085 0.5539 0.051 Uiso 0.65 calc J 1 R .
H6AB_17 H 0.6202 0.5000 0.5484 0.051 Uiso 0.65 calc J 1 R .
C7A_17 C 0.62177(16) 0.48980(13) 0.61325(10) 0.042 Uani 0.65 d J 1 . .
C8A_17 C 0.66292(15) 0.46481(14) 0.63691(14) 0.063 Uani 0.65 d J 1 G .
H8A_17 H 0.7030 0.4619 0.6246 0.076 Uiso 0.65 calc J 1 R .
C9A_17 C 0.6455(2) 0.44409(14) 0.67854(13) 0.071 Uani 0.65 d J 1 G .
H9A_17 H 0.6736 0.4270 0.6947 0.085 Uiso 0.65 calc J 1 R .
C10A_17 C 0.5868(2) 0.44834(16) 0.69652(9) 0.083 Uani 0.65 d J 1 G .
H10A_17 H 0.5749 0.4342 0.7250 0.100 Uiso 0.65 calc J 1 R .
C11A_17 C 0.54568(17) 0.47333(16) 0.67286(12) 0.071 Uani 0.65 d J 1 G .
H11A_17 H 0.5056 0.4762 0.6851 0.085 Uiso 0.65 calc J 1 R .
C12A_17 C 0.56315(15) 0.49405(14) 0.63123(12) 0.052 Uani 0.65 d J 1 G .
H12A_17 H 0.5350 0.5111 0.6151 0.063 Uiso 0.65 calc J 1 R .
C6B_17 C 0.6415(5) 0.5119(4) 0.5731(3) 0.033 Uani 0.35 d J 2 . U
H6B_17 H 0.6488 0.4934 0.5576 0.040 Uiso 0.35 calc J 2 R .
C7B_17 C 0.6394(3) 0.4931(3) 0.60730(19) 0.057 Uani 0.35 d J 2 . .
C8B_17 C 0.6901(2) 0.4829(3) 0.6255(2) 0.060 Uani 0.35 d J 2 G .
H8B_17 H 0.7294 0.4888 0.6094 0.072 Uiso 0.35 calc J 2 R .
C9B_17 C 0.6834(3) 0.4643(3) 0.6673(3) 0.077 Uani 0.35 d J 2 G .
H9B_17 H 0.7180 0.4574 0.6798 0.093 Uiso 0.35 calc J 2 R .
C10B_17 C 0.6259(4) 0.4559(3) 0.69088(19) 0.066 Uani 0.35 d J 2 G .
H10B_17 H 0.6212 0.4431 0.7194 0.079 Uiso 0.35 calc J 2 R .
C11B_17 C 0.5751(3) 0.4660(3) 0.6727(2) 0.079 Uani 0.35 d J 2 G .
H11B_17 H 0.5358 0.4602 0.6888 0.095 Uiso 0.35 calc J 2 R .
C12B_17 C 0.5819(2) 0.4846(3) 0.6309(2) 0.060 Uani 0.35 d J 2 G .
H12B_17 H 0.5473 0.4915 0.6184 0.072 Uiso 0.35 calc J 2 R .
C1_18 C 0.62858(16) 0.28198(12) 0.77096(12) 0.046 Uani 1 d . . . .
H1A_18 H 0.5875 0.2923 0.7652 0.055 Uiso 0.69 calc K 1 R .
H1B_18 H 0.5873 0.2924 0.7657 0.055 Uiso 0.31 calc K 2 R .
C2_18 C 0.63358(18) 0.23150(13) 0.77768(13) 0.054 Uani 1 d K . . .
O3_18 O 0.68344(13) 0.21336(9) 0.77645(10) 0.062 Uani 1 d . . . .
N4A_18 N 0.5815(2) 0.20805(18) 0.7905(2) 0.070 Uani 0.67 d K 1 . .
H4A_18 H 0.5480 0.2234 0.7901 0.084 Uiso 0.67 calc K 1 R .
C5A_18 C 0.5772(4) 0.1579(2) 0.8051(3) 0.082 Uani 0.67 d K 1 . .
H5AA_18 H 0.5345 0.1475 0.8132 0.123 Uiso 0.67 calc K 1 R .
H5AB_18 H 0.5976 0.1445 0.8284 0.123 Uiso 0.67 calc K 1 R .
H5AC_18 H 0.5965 0.1478 0.7837 0.123 Uiso 0.67 calc K 1 R .
N4B_18 N 0.5922(13) 0.2103(5) 0.7705(6) 0.188 Uani 0.33 d K 2 . U
H4B_18 H 0.5626 0.2264 0.7596 0.226 Uiso 0.33 calc K 2 R .
C5B_18 C 0.5918(17) 0.1581(5) 0.7798(9) 0.191 Uani 0.33 d K 2 . U
H5BA_18 H 0.5559 0.1492 0.7724 0.286 Uiso 0.33 calc K 2 R .
H5BB_18 H 0.5911 0.1410 0.8087 0.286 Uiso 0.33 calc K 2 R .
H5BC_18 H 0.6282 0.1509 0.7644 0.286 Uiso 0.33 calc K 2 R .
C6A_18 C 0.6378(4) 0.2880(2) 0.8102(2) 0.047 Uani 0.69 d K 1 . .
H6AA_18 H 0.6056 0.2694 0.8325 0.057 Uiso 0.69 calc K 1 R .
H6AB_18 H 0.6770 0.2748 0.8169 0.057 Uiso 0.69 calc K 1 R .
C7A_18 C 0.6372(3) 0.33635(18) 0.80830(15) 0.040 Uani 0.69 d K 1 . .
C8A_18 C 0.5829(2) 0.35511(18) 0.81461(15) 0.044 Uani 0.69 d K 1 . .
H8A_18 H 0.5469 0.3369 0.8203 0.053 Uiso 0.69 calc K 1 R .
C9A_18 C 0.5784(3) 0.40032(19) 0.81300(17) 0.051 Uani 0.69 d K 1 . .
H9A_18 H 0.5401 0.4125 0.8184 0.061 Uiso 0.69 calc K 1 R .
C10A_18 C 0.6319(3) 0.4276(2) 0.80317(17) 0.051 Uani 0.69 d K 1 . .
H10A_18 H 0.6300 0.4587 0.8013 0.061 Uiso 0.69 calc K 1 R .
C11A_18 C 0.6870(3) 0.4088(2) 0.79624(19) 0.055 Uani 0.69 d K 1 . .
H11A_18 H 0.7232 0.4270 0.7898 0.065 Uiso 0.69 calc K 1 R .
C12A_18 C 0.6899(2) 0.36315(19) 0.79867(17) 0.046 Uani 0.69 d K 1 . .
H12A_18 H 0.7281 0.3504 0.7937 0.055 Uiso 0.69 calc K 1 R .
C6B_18 C 0.6355(10) 0.2815(7) 0.8070(7) 0.062 Uani 0.31 d K 2 . U
H6B_18 H 0.6524 0.2591 0.8282 0.074 Uiso 0.31 calc K 2 R .
C7B_18 C 0.6053(4) 0.3323(3) 0.8032(3) 0.059 Uani 0.31 d K 2 . .
C8B_18 C 0.5503(4) 0.3468(3) 0.7912(3) 0.070 Uani 0.31 d K 2 G .
H8B_18 H 0.5270 0.3273 0.7842 0.083 Uiso 0.31 calc K 2 R .
C9B_18 C 0.5294(4) 0.3898(3) 0.7893(3) 0.069 Uani 0.31 d K 2 G .
H9B_18 H 0.4919 0.3997 0.7811 0.083 Uiso 0.31 calc K 2 R .
C10B_18 C 0.5636(5) 0.4184(3) 0.7995(3) 0.079 Uani 0.31 d K 2 G .
H10B_18 H 0.5493 0.4478 0.7982 0.095 Uiso 0.31 calc K 2 R .
C11B_18 C 0.6186(5) 0.4039(4) 0.8115(4) 0.116 Uani 0.31 d K 2 G .
H11B_18 H 0.6419 0.4234 0.8184 0.139 Uiso 0.31 calc K 2 R .
C12B_18 C 0.6394(4) 0.3609(4) 0.8133(3) 0.081 Uani 0.31 d K 2 G .
H12B_18 H 0.6770 0.3510 0.8216 0.097 Uiso 0.31 calc K 2 R .
C1_19 C 0.62984(14) 0.43803(10) 0.93245(9) 0.030 Uani 1 d . . . .
H1_19 H 0.5879 0.4242 0.9393 0.035 Uiso 1 calc . . R .
C2_19 C 0.65318(14) 0.42895(10) 0.97137(10) 0.032 Uani 1 d . . . .
O3_19 O 0.70778(11) 0.42673(9) 0.97185(8) 0.047 Uani 1 d . . . .
N4_19 N 0.61172(12) 0.42571(9) 1.00309(8) 0.035 Uani 1 d . . . .
H4_19 H 0.5734 0.4260 1.0009 0.042 Uiso 1 calc . . R .
C5_19 C 0.62623(17) 0.42173(13) 1.04137(11) 0.044 Uani 1 d . . . .
H5A_19 H 0.5888 0.4198 1.0605 0.066 Uiso 1 calc . . R .
H5B_19 H 0.6507 0.4490 1.0374 0.066 Uiso 1 calc . . R .
H5C_19 H 0.6490 0.3937 1.0521 0.066 Uiso 1 calc . . R .
C6_19 C 0.62849(15) 0.49024(10) 0.90912(10) 0.035 Uani 1 d . . . .
H6A_19 H 0.6047 0.5041 0.9270 0.042 Uiso 1 calc . . R .
H6B_19 H 0.6703 0.5035 0.9018 0.042 Uiso 1 calc . . R .
C7_19 C 0.60191(15) 0.50405(10) 0.87111(10) 0.034 Uani 1 d . . . .
C8_19 C 0.54651(15) 0.48590(12) 0.87157(10) 0.037 Uani 1 d . . . .
H8_19 H 0.5253 0.4635 0.8960 0.045 Uiso 1 calc . . R .
C9_19 C 0.52131(16) 0.49958(13) 0.83725(10) 0.044 Uani 1 d . . . .
H9_19 H 0.4830 0.4867 0.8384 0.052 Uiso 1 calc . . R .
C10_19 C 0.55138(17) 0.53185(13) 0.80117(11) 0.047 Uani 1 d . . . .
H10_19 H 0.5343 0.5411 0.7774 0.056 Uiso 1 calc . . R .
C11_19 C 0.60627(19) 0.55027(13) 0.80034(11) 0.049 Uani 1 d . . . .
H11_19 H 0.6269 0.5728 0.7758 0.059 Uiso 1 calc . . R .
C12_19 C 0.63253(18) 0.53678(12) 0.83464(11) 0.045 Uani 1 d . . . .
H12_19 H 0.6709 0.5497 0.8333 0.054 Uiso 1 calc . . R .
C1_20 C 0.38166(13) 0.36804(10) 0.75916(9) 0.029 Uani 1 d . . . .
C2_20 C 0.33113(12) 0.38533(10) 0.77614(9) 0.026 Uani 1 d . . . .
C3_20 C 0.30628(12) 0.42473(10) 0.75099(8) 0.024 Uani 1 d . . . .
H3_20 H 0.2721 0.4370 0.7625 0.029 Uiso 1 calc . . R .
C4_20 C 0.32865(13) 0.44698(10) 0.71019(9) 0.027 Uani 1 d . . . .
C5_20 C 0.37846(13) 0.42824(10) 0.69346(9) 0.028 Uani 1 d . . . .
C6_20 C 0.40613(12) 0.38936(10) 0.71737(9) 0.027 Uani 1 d . . . .
O7_20 O 0.41078(10) 0.33004(7) 0.78026(7) 0.035 Uani 1 d . . . .
H7_20 H 0.3936 0.3193 0.8045 0.053 Uiso 1 calc . . R .
O8_20 O 0.40042(9) 0.44973(7) 0.65289(6) 0.030 Uani 1 d . . . .
H8_20 H 0.4304 0.4357 0.6465 0.045 Uiso 1 calc . . R .
C9_20 C 0.30094(12) 0.49060(10) 0.68368(9) 0.025 Uani 1 d . . . .
H9_20 H 0.3119 0.4923 0.6554 0.030 Uiso 1 calc . . R .
C10_20 C 0.23140(13) 0.48856(11) 0.69405(10) 0.031 Uani 1 d L . . .
H10A_20 H 0.2167 0.4583 0.6958 0.037 Uiso 1 calc . . R .
H10B_20 H 0.2195 0.4895 0.7211 0.037 Uiso 1 calc . . R .
C11_20 C 0.19974(17) 0.52582(17) 0.66558(12) 0.063 Uani 1 d . . D .
C12_20 C 0.13181(16) 0.52048(15) 0.68020(13) 0.053 Uani 1 d L . D .
H12A_20 H 0.1199 0.4875 0.6938 0.080 Uiso 1 calc . . R .
H12B_20 H 0.1112 0.5347 0.6571 0.080 Uiso 1 calc . . R .
H12C_20 H 0.1204 0.5359 0.6991 0.080 Uiso 1 calc . . R .
C13A_20 C 0.2251(4) 0.5487(4) 0.6219(3) 0.089 Uani 0.53 d L 1 D .
H13A_20 H 0.1975 0.5721 0.6086 0.134 Uiso 0.53 calc L 1 R .
H13B_20 H 0.2302 0.5254 0.6098 0.134 Uiso 0.53 calc L 1 R .
H13C_20 H 0.2645 0.5636 0.6183 0.134 Uiso 0.53 calc L 1 R .
C13B_20 C 0.2204(4) 0.5715(3) 0.6461(3) 0.050 Uani 0.47 d L 2 D .
H13D_20 H 0.1919 0.5892 0.6290 0.075 Uiso 0.47 calc L 2 R .
H13E_20 H 0.2602 0.5730 0.6293 0.075 Uiso 0.47 calc L 2 R .
H13F_20 H 0.2238 0.5846 0.6660 0.075 Uiso 0.47 calc L 2 R .
C21_20 C 0.37844(12) 0.55843(10) 0.65587(9) 0.026 Uani 1 d . . . .
C22_20 C 0.32939(12) 0.53393(10) 0.68434(9) 0.025 Uani 1 d . . . .
C23_20 C 0.30602(12) 0.55041(10) 0.71436(9) 0.026 Uani 1 d . . . .
H23_20 H 0.2743 0.5327 0.7352 0.031 Uiso 1 calc . . R .
C24_20 C 0.32639(12) 0.59104(9) 0.71544(8) 0.023 Uani 1 d . . . .
C25_20 C 0.37411(12) 0.61610(10) 0.68488(9) 0.025 Uani 1 d . . . .
C26_20 C 0.40153(13) 0.59975(10) 0.65554(9) 0.026 Uani 1 d . . . .
O27_20 O 0.40616(9) 0.54526(7) 0.62556(6) 0.032 Uani 1 d . . . .
H27_20 H 0.3890 0.5208 0.6276 0.048 Uiso 1 calc . . R .
O28_20 O 0.39394(9) 0.65665(7) 0.68532(6) 0.027 Uani 1 d . . . .
H28_20 H 0.4222 0.6688 0.6657 0.041 Uiso 1 calc . . R .
C29_20 C 0.29859(12) 0.60805(10) 0.74810(9) 0.025 Uani 1 d . . . .
H29_20 H 0.3075 0.6423 0.7369 0.030 Uiso 1 calc . . R .
C30_20 C 0.22954(13) 0.60109(10) 0.75836(9) 0.030 Uani 1 d . . . .
H30A_20 H 0.2133 0.6164 0.7332 0.036 Uiso 1 calc . . R .
H30B_20 H 0.2195 0.5675 0.7683 0.036 Uiso 1 calc . . R .
C31_20 C 0.19698(13) 0.61936(11) 0.78961(10) 0.032 Uani 1 d . . . .
H31_20 H 0.2117 0.6024 0.8155 0.038 Uiso 1 calc . . R .
C32_20 C 0.12873(15) 0.60906(14) 0.79703(12) 0.048 Uani 1 d . . . .
H32A_20 H 0.1211 0.5757 0.8051 0.072 Uiso 1 calc . . R .
H32B_20 H 0.1130 0.6262 0.7722 0.072 Uiso 1 calc . . R .
H32C_20 H 0.1084 0.6187 0.8185 0.072 Uiso 1 calc . . R .
C33_20 C 0.21008(18) 0.67075(12) 0.77707(12) 0.049 Uani 1 d . . . .
H33A_20 H 0.1885 0.6810 0.7978 0.074 Uiso 1 calc . . R .
H33B_20 H 0.1966 0.6880 0.7515 0.074 Uiso 1 calc . . R .
H33C_20 H 0.2536 0.6765 0.7738 0.074 Uiso 1 calc . . R .
C41_20 C 0.38032(13) 0.60785(10) 0.78890(8) 0.025 Uani 1 d . . . .
C42_20 C 0.32890(12) 0.58698(9) 0.78494(8) 0.024 Uani 1 d . . . .
C43_20 C 0.30598(12) 0.54570(10) 0.81678(9) 0.025 Uani 1 d . . . .
H43_20 H 0.2722 0.5303 0.8142 0.030 Uiso 1 calc . . R .
C44_20 C 0.32975(12) 0.52598(9) 0.85181(8) 0.024 Uani 1 d . . . .
C45_20 C 0.37888(12) 0.54836(10) 0.85501(8) 0.024 Uani 1 d . . . .
C46_20 C 0.40603(12) 0.58875(10) 0.82375(8) 0.025 Uani 1 d . . . .
O47_20 O 0.40696(9) 0.64787(7) 0.76013(6) 0.031 Uani 1 d . . . .
H47_20 H 0.3881 0.6569 0.7408 0.046 Uiso 1 calc . . R .
O48_20 O 0.40249(9) 0.52982(7) 0.88971(6) 0.027 Uani 1 d . . . .
H48_20 H 0.4321 0.5466 0.8880 0.040 Uiso 1 calc . . R .
C49_20 C 0.30368(13) 0.48063(10) 0.88514(8) 0.026 Uani 1 d . . . .
H49_20 H 0.3169 0.4794 0.9102 0.031 Uiso 1 calc . . R .
C50_20 C 0.23444(13) 0.47844(10) 0.89380(9) 0.029 Uani 1 d . . . .
H50A_20 H 0.2197 0.4814 0.8690 0.035 Uiso 1 calc . . R .
H50B_20 H 0.2201 0.4477 0.9149 0.035 Uiso 1 calc . . R .
C51_20 C 0.20710(15) 0.51627(12) 0.90779(10) 0.038 Uani 1 d . . . .
H51_20 H 0.2248 0.5469 0.8874 0.045 Uiso 1 calc . . R .
C52_20 C 0.13933(18) 0.51670(19) 0.90943(16) 0.070 Uani 1 d . . . .
H52A_20 H 0.1307 0.5199 0.8832 0.105 Uiso 1 calc . . R .
H52B_20 H 0.1229 0.5429 0.9159 0.105 Uiso 1 calc . . R .
H52C_20 H 0.1206 0.4876 0.9302 0.105 Uiso 1 calc . . R .
C53_20 C 0.2206(2) 0.51148(17) 0.94742(14) 0.063 Uani 1 d . . . .
H53A_20 H 0.2645 0.5112 0.9462 0.094 Uiso 1 calc . . R .
H53B_20 H 0.2019 0.4824 0.9683 0.094 Uiso 1 calc . . R .
H53C_20 H 0.2043 0.5376 0.9540 0.094 Uiso 1 calc . . R .
C61_20 C 0.38336(13) 0.41995(9) 0.89122(9) 0.026 Uani 1 d . . . .
C62_20 C 0.33167(12) 0.43981(10) 0.87625(8) 0.025 Uani 1 d . . . .
C63_20 C 0.30861(13) 0.42118(9) 0.85262(8) 0.024 Uani 1 d . . . .
H63_20 H 0.2755 0.4358 0.8405 0.029 Uiso 1 calc . . R .
C64_20 C 0.33085(12) 0.38256(9) 0.84562(8) 0.025 Uani 1 d . . . .
C65_20 C 0.38102(12) 0.36266(9) 0.86262(9) 0.026 Uani 1 d . . . .
C66_20 C 0.40873(12) 0.38157(10) 0.88501(9) 0.027 Uani 1 d . . . .
O67_20 O 0.41126(9) 0.43578(7) 0.91431(6) 0.032 Uani 1 d . . . .
H67_20 H 0.3927 0.4583 0.9172 0.048 Uiso 1 calc . . R .
O68_20 O 0.40230(9) 0.32359(7) 0.85716(6) 0.030 Uani 1 d . . . .
H68_20 H 0.4322 0.3146 0.8687 0.045 Uiso 1 calc . . R .
C69_20 C 0.30239(12) 0.36175(10) 0.82110(9) 0.025 Uani 1 d . . . .
H69_20 H 0.3133 0.3285 0.8301 0.030 Uiso 1 calc . . R .
C70_20 C 0.23386(12) 0.36238(10) 0.82754(9) 0.027 Uani 1 d . . . .
H70A_20 H 0.2205 0.3579 0.8049 0.033 Uiso 1 calc . . R .
H70B_20 H 0.2215 0.3935 0.8264 0.033 Uiso 1 calc . . R .
C71_20 C 0.20033(14) 0.32591(11) 0.86722(10) 0.035 Uani 1 d . . . .
H71_20 H 0.2135 0.2948 0.8680 0.041 Uiso 1 calc . . R .
C72_20 C 0.13274(14) 0.32757(12) 0.86699(11) 0.041 Uani 1 d . . . .
H72A_20 H 0.1251 0.3251 0.8423 0.062 Uiso 1 calc . . R .
H72B_20 H 0.1178 0.3570 0.8680 0.062 Uiso 1 calc . . R .
H72C_20 H 0.1117 0.3017 0.8905 0.062 Uiso 1 calc . . R .
C73_20 C 0.21257(17) 0.32968(14) 0.90516(11) 0.049 Uani 1 d . . . .
H73A_20 H 0.2562 0.3286 0.9051 0.074 Uiso 1 calc . . R .
H73B_20 H 0.1917 0.3038 0.9287 0.074 Uiso 1 calc . . R .
H73C_20 H 0.1978 0.3591 0.9063 0.074 Uiso 1 calc . . R .
C1_21 C 0.45977(13) 0.36995(10) 0.70115(9) 0.029 Uani 1 d . . . .
H1_21 H 0.4793 0.3449 0.7185 0.035 Uiso 1 calc . . R .
N2_21 N 0.47981(11) 0.38727(9) 0.66314(8) 0.030 Uani 1 d . . . .
N3_21 N 0.53163(11) 0.36983(9) 0.64918(8) 0.031 Uani 1 d . . . .
H3_21 H 0.5491 0.3468 0.6659 0.038 Uiso 1 calc . . R .
C4_21 C 0.55597(14) 0.38867(11) 0.60897(10) 0.032 Uani 1 d M . . .
O5_21 O 0.53201(10) 0.42011(8) 0.58409(7) 0.040 Uani 1 d . . . .
N6_21 N 0.60727(12) 0.36904(10) 0.59960(8) 0.038 Uani 1 d . . D .
H6_21 H 0.6205 0.3462 0.6191 0.045 Uiso 0.57 calc M 2 R .
C11_21 C 0.45470(13) 0.62327(10) 0.62583(9) 0.028 Uani 1 d . . . .
H11_21 H 0.4744 0.6103 0.6074 0.033 Uiso 1 calc . . R .
N12_21 N 0.47424(11) 0.66159(8) 0.62499(7) 0.028 Uani 1 d . . . .
N13_21 N 0.52541(11) 0.68196(8) 0.59840(7) 0.029 Uani 1 d . . . .
H13_21 H 0.5442 0.6686 0.5826 0.035 Uiso 1 calc . . R .
C14_21 C 0.54766(12) 0.72306(10) 0.59617(8) 0.025 Uani 1 d . . . .
O15_21 O 0.52166(8) 0.74393(7) 0.61677(6) 0.028 Uani 1 d . . . .
N16_21 N 0.59923(10) 0.73827(8) 0.56881(7) 0.027 Uani 1 d . . . .
H16_21 H 0.6141 0.7212 0.5553 0.032 Uiso 1 calc . . R .
C21_21 C 0.45920(12) 0.61183(10) 0.82604(9) 0.025 Uani 1 d . . . .
H21_21 H 0.4788 0.6370 0.8030 0.030 Uiso 1 calc . . R .
N22_21 N 0.47987(11) 0.59860(8) 0.85879(7) 0.026 Uani 1 d . . . .
N23_21 N 0.53015(10) 0.62164(8) 0.85815(7) 0.027 Uani 1 d . . . .
H23_21 H 0.5479 0.6433 0.8354 0.032 Uiso 1 calc . . R .
C24_21 C 0.55369(12) 0.61182(10) 0.89232(9) 0.025 Uani 1 d . . . .
O25_21 O 0.53246(9) 0.57990(7) 0.92470(6) 0.032 Uani 1 d . . . .
N26_21 N 0.59996(11) 0.64130(9) 0.88750(8) 0.029 Uani 1 d . . . .
H26_21 H 0.6064 0.6672 0.8659 0.034 Uiso 1 calc . . R .
C31_21 C 0.46175(13) 0.36187(10) 0.90158(9) 0.029 Uani 1 d . . . .
H31_21 H 0.4822 0.3777 0.9135 0.035 Uiso 1 calc . . R .
N32_21 N 0.48160(11) 0.32326(9) 0.90043(8) 0.031 Uani 1 d . . . .
N33_21 N 0.53109(11) 0.30714(9) 0.91731(8) 0.032 Uani 1 d . . . .
H33_21 H 0.5478 0.3227 0.9287 0.038 Uiso 1 calc . . R .
C34_21 C 0.55474(13) 0.26680(11) 0.91648(9) 0.030 Uani 1 d . . . .
O35_21 O 0.53242(10) 0.24269(7) 0.90211(7) 0.036 Uani 1 d . . . .
N36_21 N 0.60354(11) 0.25500(8) 0.93457(8) 0.030 Uani 1 d . . . .
H36_21 H 0.6151 0.2727 0.9460 0.036 Uiso 1 calc . . R .
C1A_22 C 0.6422(6) 0.3849(4) 0.5599(4) 0.024 Uani 0.43 d M 1 . U
H1A_22 H 0.6272 0.4150 0.5424 0.028 Uiso 0.43 calc M 1 R .
C2A_22 C 0.7091(4) 0.3900(3) 0.5609(2) 0.018 Uani 0.43 d M 1 . U
O3A_22 O 0.7305(3) 0.36242(18) 0.58977(19) 0.029 Uani 0.43 d M 1 . .
N4A_22 N 0.7425(3) 0.4238(2) 0.53125(18) 0.029 Uani 0.43 d M 1 . .
C5A_22 C 0.8074(4) 0.4284(4) 0.5283(3) 0.049 Uani 0.43 d M 1 . .
H5AA_22 H 0.8237 0.4556 0.5042 0.073 Uiso 0.43 calc M 1 R .
H5AB_22 H 0.8265 0.4005 0.5264 0.073 Uiso 0.43 calc M 1 R .
H5AC_22 H 0.8157 0.4322 0.5523 0.073 Uiso 0.43 calc M 1 R .
C1B_22 C 0.6428(6) 0.3835(6) 0.5585(4) 0.068 Uani 0.57 d M 2 D U
H1B_22 H 0.6234 0.4114 0.5412 0.082 Uiso 0.57 calc M 2 R .
C2B_22 C 0.7051(6) 0.3994(5) 0.5595(4) 0.101 Uani 0.57 d M 2 D U
O3B_22 O 0.7315(4) 0.3748(4) 0.5883(3) 0.131 Uani 0.57 d M 2 D U
N4B_22 N 0.7298(4) 0.4369(4) 0.5258(4) 0.119 Uani 0.57 d M 2 D U
H4B_22 H 0.7098 0.4537 0.5069 0.143 Uiso 0.57 calc M 2 R .
C5B_22 C 0.7958(7) 0.4458(9) 0.5253(6) 0.230 Uani 0.57 d M 2 D U
H5BA_22 H 0.8119 0.4728 0.5010 0.345 Uiso 0.57 calc M 2 R .
H5BB_22 H 0.8187 0.4185 0.5254 0.345 Uiso 0.57 calc M 2 R .
H5BC_22 H 0.7994 0.4518 0.5492 0.345 Uiso 0.57 calc M 2 R .
C6_22 C 0.64143(16) 0.34819(16) 0.54087(13) 0.052 Uani 1 d . . . U
H6AA_22 H 0.6695 0.3593 0.5146 0.063 Uiso 0.43 calc M 1 R .
H6AB_22 H 0.6570 0.3190 0.5586 0.063 Uiso 0.43 calc M 1 R .
H6BC_22 H 0.6568 0.3190 0.5588 0.063 Uiso 0.57 calc M 2 R .
H6BD_22 H 0.6695 0.3588 0.5146 0.063 Uiso 0.57 calc M 2 R .
C7_22 C 0.58027(17) 0.33781(14) 0.53431(12) 0.048 Uani 1 d M . . .
C8_22 C 0.56064(19) 0.36239(15) 0.49843(13) 0.053 Uani 1 d . . . .
H8_22 H 0.5862 0.3863 0.4775 0.064 Uiso 1 calc M . R .
C9_22 C 0.50457(19) 0.35275(15) 0.49257(14) 0.057 Uani 1 d M . . .
H9_22 H 0.4917 0.3700 0.4678 0.068 Uiso 1 calc . . R .
C10_22 C 0.46753(19) 0.31854(15) 0.52226(15) 0.060 Uani 1 d . . . .
H10_22 H 0.4290 0.3118 0.5181 0.072 Uiso 1 calc M . R .
C11_22 C 0.4859(2) 0.29413(18) 0.55779(16) 0.070 Uani 1 d M . . .
H11_22 H 0.4602 0.2702 0.5785 0.084 Uiso 1 calc . . R .
C12_22 C 0.54272(19) 0.30419(16) 0.56409(14) 0.061 Uani 1 d . . . .
H12_22 H 0.5549 0.2875 0.5892 0.074 Uiso 1 calc M . R .
C1_23 C 0.63100(13) 0.78078(10) 0.56067(9) 0.028 Uani 1 d . . . .
H1_23 H 0.6053 0.7988 0.5745 0.034 Uiso 1 calc . . R .
C2_23 C 0.69010(14) 0.77104(11) 0.57645(9) 0.032 Uani 1 d . . . .
O3_23 O 0.71770(10) 0.73513(8) 0.57840(7) 0.040 Uani 1 d . . . .
N4_23 N 0.71069(12) 0.80297(10) 0.58671(9) 0.039 Uani 1 d . . . .
H4_23 H 0.6896 0.8279 0.5840 0.046 Uiso 1 calc . . R .
C5_23 C 0.76661(17) 0.79910(16) 0.60233(13) 0.055 Uani 1 d . . . .
H5A_23 H 0.7731 0.8266 0.6079 0.083 Uiso 1 calc . . R .
H5B_23 H 0.8005 0.7967 0.5823 0.083 Uiso 1 calc . . R .
H5C_23 H 0.7638 0.7714 0.6273 0.083 Uiso 1 calc . . R .
C6_23 C 0.64458(15) 0.81027(11) 0.51494(9) 0.036 Uani 1 d . . . .
H6A_23 H 0.6692 0.8383 0.5099 0.043 Uiso 1 calc . . R .
H6B_23 H 0.6684 0.7921 0.5008 0.043 Uiso 1 calc . . R .
C7_23 C 0.58719(15) 0.82459(11) 0.49831(9) 0.036 Uani 1 d . . . .
C8_23 C 0.56277(16) 0.80012(12) 0.47996(10) 0.040 Uani 1 d . . . .
H8_23 H 0.5830 0.7741 0.4771 0.047 Uiso 1 calc . . R .
C9_23 C 0.50907(17) 0.81287(13) 0.46557(11) 0.047 Uani 1 d . . . .
H9_23 H 0.4931 0.7961 0.4525 0.056 Uiso 1 calc . . R .
C10_23 C 0.47933(17) 0.84970(13) 0.47033(10) 0.046 Uani 1 d . . . .
H10_23 H 0.4421 0.8582 0.4611 0.055 Uiso 1 calc . . R .
C11_23 C 0.50345(17) 0.87480(13) 0.48867(11) 0.046 Uani 1 d . . . .
H11_23 H 0.4832 0.9007 0.4916 0.056 Uiso 1 calc . . R .
C12_23 C 0.55632(17) 0.86204(12) 0.50238(10) 0.042 Uani 1 d . . . .
H12_23 H 0.5724 0.8792 0.5151 0.051 Uiso 1 calc . . R .
C1_24 C 0.63909(13) 0.63128(10) 0.91698(9) 0.029 Uani 1 d . . . .
H1_24 H 0.6140 0.6179 0.9446 0.035 Uiso 1 calc . . R .
C2_24 C 0.68584(13) 0.59659(10) 0.91218(9) 0.028 Uani 1 d . . . .
O3_24 O 0.69810(10) 0.59007(7) 0.88041(6) 0.034 Uani 1 d . . . .
N4_24 N 0.71310(12) 0.57449(9) 0.94327(8) 0.034 Uani 1 d . . . .
H4_24 H 0.7006 0.5785 0.9659 0.041 Uiso 1 calc . . R .
C5_24 C 0.76267(16) 0.54403(13) 0.94135(11) 0.042 Uani 1 d . . . .
H5A_24 H 0.7762 0.5313 0.9674 0.063 Uiso 1 calc . . R .
H5B_24 H 0.7963 0.5616 0.9203 0.063 Uiso 1 calc . . R .
H5C_24 H 0.7490 0.5186 0.9351 0.063 Uiso 1 calc . . R .
C6_24 C 0.67145(14) 0.67679(10) 0.91143(9) 0.030 Uani 1 d . . . .
H6A_24 H 0.6405 0.6991 0.9142 0.037 Uiso 1 calc . . R .
H6B_24 H 0.6949 0.6702 0.9333 0.037 Uiso 1 calc . . R .
C7_24 C 0.71367(14) 0.69931(11) 0.87138(10) 0.033 Uani 1 d . . . .
C8_24 C 0.77341(15) 0.68595(12) 0.86659(11) 0.040 Uani 1 d . . . .
H8_24 H 0.7874 0.6626 0.8886 0.048 Uiso 1 calc . . R .
C9_24 C 0.81280(17) 0.70653(14) 0.82991(13) 0.054 Uani 1 d . . . .
H9_24 H 0.8535 0.6975 0.8267 0.064 Uiso 1 calc . . R .
C10_24 C 0.7909(2) 0.74113(14) 0.79757(12) 0.055 Uani 1 d . . . .
H10_24 H 0.8169 0.7555 0.7723 0.067 Uiso 1 calc . . R .
C11_24 C 0.7323(2) 0.75392(13) 0.80269(12) 0.053 Uani 1 d . . . .
H11_24 H 0.7180 0.7772 0.7808 0.063 Uiso 1 calc . . R .
C12_24 C 0.69351(16) 0.73371(11) 0.83898(10) 0.039 Uani 1 d . . . .
H12_24 H 0.6530 0.7432 0.8419 0.046 Uiso 1 calc . . R .
C1_25 C 0.63746(14) 0.21445(10) 0.93589(10) 0.031 Uani 1 d . . . .
H1_25 H 0.6126 0.1930 0.9298 0.037 Uiso 1 calc . . R .
C2_25 C 0.69586(15) 0.22876(11) 0.90496(10) 0.035 Uani 1 d . . . .
O3_25 O 0.72275(11) 0.26580(8) 0.89658(9) 0.049 Uani 1 d . . . .
N4_25 N 0.71778(14) 0.19909(11) 0.88879(10) 0.047 Uani 1 d . . . .
H4_25 H 0.6970 0.1731 0.8951 0.056 Uiso 1 calc . . R .
C5_25 C 0.7752(2) 0.20788(15) 0.86080(14) 0.061 Uani 1 d . . . .
H5A_25 H 0.7833 0.1818 0.8523 0.091 Uiso 1 calc . . R .
H5B_25 H 0.8077 0.2114 0.8741 0.091 Uiso 1 calc . . R .
H5C_25 H 0.7732 0.2364 0.8371 0.091 Uiso 1 calc . . R .
C6_25 C 0.65354(16) 0.18911(11) 0.97820(10) 0.038 Uani 1 d . . . .
H6A_25 H 0.6790 0.1627 0.9781 0.046 Uiso 1 calc . . R .
H6B_25 H 0.6776 0.2107 0.9843 0.046 Uiso 1 calc . . R .
C7_25 C 0.59860(16) 0.17129(12) 1.01104(11) 0.042 Uani 1 d . . . .
C8_25 C 0.5732(2) 0.12789(14) 1.01984(13) 0.061 Uani 1 d . . . .
H8_25 H 0.5904 0.1094 1.0055 0.073 Uiso 1 calc . . R .
C9_25 C 0.5219(3) 0.11159(17) 1.05003(15) 0.077 Uani 1 d . . . .
H9_25 H 0.5043 0.0819 1.0561 0.093 Uiso 1 calc . . R .
C10_25 C 0.4970(2) 0.13756(18) 1.07088(14) 0.071 Uani 1 d . . . .
H10_25 H 0.4619 0.1263 1.0911 0.086 Uiso 1 calc . . R .
C11_25 C 0.52294(18) 0.18034(15) 1.06254(12) 0.056 Uani 1 d . . . .
H11_25 H 0.5060 0.1985 1.0772 0.067 Uiso 1 calc . . R .
C12_25 C 0.57380(17) 0.19689(13) 1.03263(11) 0.046 Uani 1 d . . . .
H12_25 H 0.5916 0.2263 1.0271 0.055 Uiso 1 calc . . R .
C1A_26 C 0.4455(4) 0.5177(3) 0.7412(4) 0.136 Uani 0.74 d N 1 D U
H1AA_26 H 0.4844 0.5247 0.7227 0.204 Uiso 0.74 calc N 1 GR .
H1AB_26 H 0.4405 0.5389 0.7554 0.204 Uiso 0.74 calc N 1 GR .
H1AC_26 H 0.4127 0.5216 0.7260 0.204 Uiso 0.74 calc N 1 GR .
O2A_26 O 0.4437(3) 0.4712(4) 0.7696(2) 0.166 Uani 0.74 d N 1 D .
H2A_26 H 0.4247 0.4541 0.7624 0.250 Uiso 0.74 calc N 1 R .
C11A_26 C 1.0007(3) 1.05083(18) 0.22887(15) 0.053 Uani 0.82 d O 1 D .
H11A_26 H 1.0204 1.0818 0.2162 0.080 Uiso 0.82 calc O 1 GR .
H11B_26 H 1.0196 1.0318 0.2518 0.080 Uiso 0.82 calc O 1 GR .
H11C_26 H 0.9576 1.0534 0.2384 0.080 Uiso 0.82 calc O 1 GR .
O12A_26 O 1.00692(15) 1.03080(16) 0.20165(14) 0.063 Uani 0.82 d O 1 D .
H12A_26 H 0.9976 1.0496 0.1800 0.095 Uiso 0.82 calc O 1 R .
C11B_26 C 1.027(3) 1.041(2) 0.200(2) 0.195 Uani 0.18 d O 2 D U
H11D_26 H 1.0120 1.0494 0.1747 0.293 Uiso 0.18 calc O 2 GR .
H11E_26 H 1.0127 1.0094 0.2181 0.293 Uiso 0.18 calc O 2 GR .
H11F_26 H 1.0713 1.0427 0.1945 0.293 Uiso 0.18 calc O 2 GR .
O12B_26 O 1.0051(10) 1.0725(11) 0.2186(8) 0.103 Uani 0.18 d O 2 D U
H12B_26 H 1.0005 1.0588 0.2438 0.155 Uiso 0.18 calc O 2 R .
C21C_26 C 0.4521(6) 0.4953(6) 0.7322(3) 0.037 Uani 0.26 d N 3 D .
H21A_26 H 0.4542 0.5262 0.7105 0.055 Uiso 0.26 calc N 3 GR .
H21B_26 H 0.4294 0.4737 0.7258 0.055 Uiso 0.26 calc N 3 GR .
H21C_26 H 0.4930 0.4845 0.7349 0.055 Uiso 0.26 calc N 3 GR .
O22C_26 O 0.4222(5) 0.4978(5) 0.7691(3) 0.071 Uani 0.26 d N 3 D .
H22C_26 H 0.3869 0.4862 0.7749 0.106 Uiso 0.26 calc N 3 R .

loop_
_atom_site_aniso_label
_atom_site_aniso_U_11
_atom_site_aniso_U_22
_atom_site_aniso_U_33
_atom_site_aniso_U_23
_atom_site_aniso_U_13
_atom_site_aniso_U_12
Cl2_1 0.045 0.055 0.055 -0.032 -0.016 0.007
Cl1_1 0.087 0.176 0.173 -0.151 -0.082 0.077
Cl3_1 0.056 0.052 0.074 -0.012 -0.033 0.008
Cl7_1 0.046 0.046 0.043 -0.019 -0.013 0.015
Cl8_1 0.054 0.087 0.036 -0.004 -0.001 0.020
Cl9_1 0.058 0.057 0.060 -0.024 0.010 0.016
C1_1 0.029 0.032 0.033 0.006 -0.012 -0.018
C7_1 0.057 0.013 0.037 -0.019 -0.025 0.018
Cl4_1 0.035 0.050 0.057 -0.024 -0.009 0.001
Cl5_1 0.100 0.136 0.046 -0.019 0.003 -0.028
Cl6_1 0.124 0.090 0.089 -0.031 0.021 -0.015
Cl10_1 0.053 0.060 0.047 -0.020 -0.007 0.000
Cl11_1 0.088 0.085 0.061 -0.013 -0.015 -0.010
Cl12_1 0.107 0.434 0.375 -0.317 -0.010 -0.021
C4_1 0.022 0.035 0.029 -0.002 -0.001 -0.005
C10_1 0.048 0.050 0.056 -0.024 0.005 -0.023
C1C_1 0.019 0.076 0.035 -0.031 0.002 -0.009
Cl1C_1 0.041 0.037 0.050 0.005 0.007 0.003
Cl2C_1 0.036 0.050 0.036 0.002 -0.003 0.011
Cl3C_1 0.070 0.094 0.115 -0.082 -0.008 0.013
C1_2 0.024 0.026 0.025 -0.010 -0.001 -0.003
C2_2 0.019 0.025 0.023 -0.008 0.001 -0.001
C3_2 0.020 0.025 0.021 -0.005 -0.001 -0.003
C4_2 0.026 0.026 0.018 -0.006 0.002 -0.004
C5_2 0.027 0.024 0.025 -0.006 0.003 -0.001
C6_2 0.027 0.030 0.019 -0.007 0.000 -0.004
O7_2 0.027 0.032 0.030 -0.013 -0.010 0.002
O8_2 0.040 0.029 0.031 -0.014 -0.007 0.004
C9_2 0.030 0.024 0.023 -0.008 0.001 -0.004
C10_2 0.035 0.033 0.032 -0.012 0.002 -0.011
C21_2 0.032 0.020 0.025 -0.010 -0.004 0.001
C22_2 0.026 0.023 0.025 -0.012 0.000 -0.005
C23_2 0.026 0.024 0.029 -0.014 -0.002 -0.004
C24_2 0.023 0.020 0.025 -0.011 -0.004 -0.003
C25_2 0.028 0.023 0.026 -0.013 0.000 -0.003
C26_2 0.027 0.022 0.026 -0.012 -0.003 -0.001
O27_2 0.034 0.026 0.027 -0.009 -0.001 0.005
O28_2 0.032 0.031 0.021 -0.006 -0.001 0.005
C29_2 0.022 0.028 0.022 -0.008 -0.001 -0.003
C30_2 0.028 0.025 0.025 -0.007 -0.005 -0.006
C31_2 0.025 0.036 0.031 -0.014 -0.006 -0.001
C32_2 0.026 0.078 0.043 -0.015 -0.007 -0.003
C33_2 0.048 0.058 0.037 -0.021 -0.012 0.001
C41_2 0.027 0.027 0.018 -0.007 -0.003 -0.001
C42_2 0.015 0.027 0.025 -0.010 -0.007 0.000
C43_2 0.020 0.026 0.024 -0.005 -0.003 -0.001
C44_2 0.020 0.026 0.024 -0.006 -0.006 0.002
C45_2 0.026 0.019 0.027 -0.006 -0.008 0.001
C46_2 0.027 0.023 0.021 -0.002 -0.005 -0.001
O47_2 0.026 0.027 0.028 -0.009 0.004 -0.004
O48_2 0.032 0.024 0.030 -0.011 0.002 -0.003
C49_2 0.028 0.022 0.025 -0.006 -0.006 -0.002
C50_2 0.024 0.030 0.026 -0.011 0.000 0.004
C51_2 0.028 0.035 0.030 -0.010 -0.008 0.003
C52_2 0.030 0.052 0.038 -0.008 -0.009 -0.001
C53_2 0.048 0.046 0.043 0.008 -0.018 -0.001
C61_2 0.024 0.024 0.028 -0.011 0.001 0.001
C62_2 0.024 0.025 0.026 -0.012 -0.003 0.003
C63_2 0.021 0.026 0.027 -0.013 -0.002 -0.004
C64_2 0.023 0.024 0.025 -0.012 -0.003 0.004
C65_2 0.027 0.028 0.026 -0.014 -0.005 0.001
C66_2 0.027 0.029 0.030 -0.015 -0.001 0.000
O67_2 0.034 0.029 0.028 -0.009 -0.003 -0.008
O68_2 0.032 0.032 0.028 -0.010 -0.010 -0.008
C69_2 0.024 0.028 0.023 -0.013 -0.001 -0.002
C70_2 0.023 0.032 0.026 -0.013 -0.004 0.003
C71_2 0.029 0.030 0.026 -0.009 -0.001 -0.001
C72_2 0.031 0.053 0.029 -0.010 0.003 -0.012
C73_2 0.037 0.042 0.028 -0.007 0.002 -0.005
C11A_2 0.042 0.039 0.033 -0.005 0.000 -0.004
C12A_2 0.031 0.032 0.072 -0.015 0.005 -0.009
C13A_2 0.049 0.065 0.053 -0.014 -0.007 -0.020
C11B_2 0.043 0.028 0.045 -0.016 -0.018 -0.006
C12B_2 0.267 0.062 0.556 -0.133 -0.337 0.095
C13B_2 0.047 0.107 0.069 -0.055 0.021 -0.046
C1_3 0.036 0.025 0.019 -0.004 0.000 -0.002
N2_3 0.022 0.036 0.026 -0.009 -0.005 0.004
N3_3 0.027 0.035 0.028 -0.009 -0.006 0.003
C4_3 0.025 0.045 0.023 -0.015 0.001 -0.001
O5_3 0.027 0.053 0.037 -0.022 -0.007 0.004
N6_3 0.028 0.040 0.038 -0.016 -0.006 -0.002
C11_3 0.028 0.025 0.027 -0.010 0.000 0.002
N12_3 0.027 0.027 0.026 -0.011 0.000 0.001
N13_3 0.033 0.036 0.024 -0.010 0.000 0.005
C14_3 0.028 0.025 0.026 -0.007 0.004 0.000
O15_3 0.035 0.034 0.028 -0.007 -0.002 0.001
N16_3 0.032 0.048 0.027 -0.011 -0.004 0.002
C21_3 0.027 0.023 0.025 -0.007 -0.004 0.001
N22_3 0.029 0.029 0.021 -0.005 0.000 -0.006
N23_3 0.024 0.025 0.026 -0.005 0.003 -0.006
C24_3 0.029 0.028 0.024 -0.010 0.000 -0.006
O25_3 0.026 0.033 0.031 -0.011 0.005 -0.007
N26_3 0.023 0.039 0.034 -0.014 0.009 -0.002
C31_3 0.026 0.031 0.033 -0.014 -0.001 -0.004
N32_3 0.028 0.033 0.033 -0.015 -0.005 -0.005
N33_3 0.029 0.038 0.027 -0.016 -0.002 -0.009
C34_3 0.026 0.031 0.027 -0.010 -0.005 -0.002
O35_3 0.028 0.031 0.028 -0.010 -0.006 -0.008
N36_3 0.030 0.037 0.029 -0.016 -0.003 -0.009
C1_4 0.034 0.055 0.060 -0.038 0.000 -0.007
C2_4 0.031 0.079 0.068 -0.046 -0.013 0.008
O3_4 0.047 0.074 0.034 -0.020 -0.004 -0.013
N4A_4 0.043 0.263 0.048 -0.083 0.007 -0.039
C5A_4 0.086 0.385 0.073 -0.135 0.004 -0.045
N4C_4 0.045 0.044 0.023 -0.024 -0.011 0.001
C5B_4 0.050 0.063 0.030 -0.037 -0.018 0.018
C6A_4 0.035 0.027 0.049 -0.020 0.001 0.005
C7A_4 0.037 0.022 0.052 -0.016 0.020 -0.009
C8A_4 0.040 0.028 0.045 -0.004 0.008 -0.002
C9A_4 0.057 0.035 0.059 -0.008 -0.006 0.010
C10A_4 0.084 0.028 0.054 -0.004 0.027 -0.002
C11A_4 0.063 0.047 0.080 -0.036 0.036 -0.022
C12A_4 0.044 0.054 0.077 -0.040 0.016 -0.020
C6B_4 0.038 0.086 0.045 -0.035 -0.028 0.028
C7B_4 0.032 0.039 0.041 -0.009 -0.003 -0.003
C8B_4 0.082 0.053 0.045 0.005 0.012 0.017
C9B_4 0.089 0.074 0.058 -0.032 -0.022 0.013
C10B_4 0.075 0.066 0.055 -0.024 -0.015 0.004
C11B_4 0.063 0.054 0.050 -0.022 0.019 -0.024
C12B_4 0.055 0.067 0.038 -0.030 0.011 -0.020
C1_5 0.028 0.047 0.034 -0.013 -0.007 -0.001
C2_5 0.047 0.053 0.039 -0.022 -0.014 0.009
O3_5 0.052 0.046 0.077 -0.021 -0.021 -0.004
N4_5 0.055 0.057 0.058 -0.025 -0.019 0.013
C5_5 0.073 0.060 0.115 -0.038 -0.038 0.031
C6_5 0.043 0.040 0.033 -0.010 -0.011 -0.001
C7_5 0.044 0.046 0.031 -0.009 -0.014 0.001
C8_5 0.055 0.053 0.036 -0.015 -0.004 0.004
C9_5 0.068 0.053 0.054 -0.023 -0.021 0.019
C10_5 0.062 0.051 0.056 -0.014 -0.027 0.004
C11_5 0.047 0.047 0.062 -0.006 -0.023 -0.006
C12_5 0.036 0.048 0.053 -0.015 -0.013 0.002
C1_6 0.029 0.038 0.053 -0.023 0.011 -0.005
C2_6 0.037 0.062 0.060 -0.039 0.009 -0.009
O3_6 0.058 0.172 0.064 -0.069 0.021 -0.044
N4_6 0.047 0.052 0.047 -0.027 0.008 -0.004
C5_6 0.066 0.093 0.054 -0.044 0.019 -0.015
C6_6 0.039 0.038 0.072 -0.028 0.006 -0.001
C7_6 0.035 0.025 0.073 -0.018 -0.005 0.004
C8_6 0.057 0.043 0.065 -0.008 -0.010 -0.011
C9_6 0.091 0.045 0.068 -0.005 -0.005 -0.013
C10_6 0.097 0.047 0.071 -0.022 -0.035 0.028
C11_6 0.061 0.043 0.100 -0.025 -0.019 0.018
C12_6 0.043 0.054 0.084 -0.033 -0.014 0.015
C1_7 0.029 0.036 0.026 -0.012 -0.006 0.003
C2_7 0.041 0.048 0.034 -0.022 -0.008 0.004
O3_7 0.036 0.060 0.089 -0.021 -0.012 0.005
N4_7 0.051 0.040 0.044 -0.009 0.000 0.009
C5_7 0.066 0.040 0.048 -0.011 -0.013 0.014
C6_7 0.040 0.043 0.023 -0.013 -0.007 0.005
C7_7 0.036 0.035 0.018 -0.009 -0.004 0.003
C8_7 0.040 0.055 0.038 -0.024 -0.011 -0.003
C9_7 0.048 0.033 0.045 -0.019 -0.008 0.003
C10_7 0.041 0.034 0.033 -0.008 0.005 0.003
C11_7 0.026 0.041 0.038 -0.010 0.000 -0.001
C12_7 0.033 0.032 0.031 -0.011 0.001 -0.003
C1_8 0.032 0.030 0.024 -0.013 -0.004 -0.002
C2_8 0.021 0.029 0.025 -0.013 -0.006 0.001
C3_8 0.022 0.027 0.029 -0.014 -0.005 0.000
C4_8 0.029 0.024 0.025 -0.012 -0.005 -0.002
C5_8 0.030 0.026 0.030 -0.012 -0.011 0.002
C6_8 0.027 0.033 0.030 -0.018 -0.005 0.003
O7_8 0.033 0.046 0.024 -0.014 0.001 0.009
O8_8 0.032 0.035 0.026 -0.010 -0.007 0.009
C9_8 0.025 0.023 0.022 -0.008 -0.004 0.001
C10_8 0.031 0.028 0.024 -0.010 -0.002 -0.008
C11_8 0.031 0.034 0.026 -0.011 -0.005 -0.008
C12_8 0.032 0.041 0.031 -0.015 0.001 -0.008
C13_8 0.035 0.044 0.032 -0.008 -0.005 -0.006
C21_8 0.026 0.023 0.020 -0.007 -0.001 -0.001
C22_8 0.022 0.027 0.019 -0.006 -0.001 -0.007
C23_8 0.017 0.028 0.022 -0.010 -0.002 -0.001
C24_8 0.023 0.023 0.021 -0.005 -0.001 -0.004
C25_8 0.021 0.026 0.020 -0.009 -0.001 -0.003
C26_8 0.023 0.030 0.022 -0.006 -0.002 -0.003
O27_8 0.029 0.026 0.031 -0.011 -0.012 0.003
O28_8 0.028 0.027 0.036 -0.015 -0.014 0.001
C29_8 0.018 0.025 0.026 -0.012 -0.005 -0.002
C30_8 0.019 0.028 0.026 -0.010 -0.001 0.001
C31_8 0.030 0.032 0.026 -0.009 0.001 -0.002
C32_8 0.031 0.047 0.048 -0.008 0.009 -0.005
C33_8 0.060 0.052 0.022 -0.007 0.000 -0.006
C41_8 0.024 0.026 0.023 -0.011 -0.007 0.002
C42_8 0.024 0.023 0.021 -0.010 -0.003 -0.001
C43_8 0.017 0.022 0.029 -0.010 -0.002 0.000
C44_8 0.019 0.029 0.021 -0.010 -0.003 0.002
C45_8 0.024 0.026 0.020 -0.005 0.001 -0.001
C46_8 0.024 0.025 0.032 -0.012 -0.007 0.000
O47_8 0.029 0.025 0.028 -0.010 -0.007 -0.006
O48_8 0.034 0.031 0.025 -0.001 -0.006 -0.013
C49_8 0.023 0.024 0.020 -0.005 -0.004 -0.001
C50_8 0.027 0.030 0.023 -0.013 -0.004 0.000
C51_8 0.027 0.041 0.027 -0.013 -0.008 0.000
C52_8 0.026 0.055 0.035 -0.019 -0.011 0.001
C53_8 0.043 0.044 0.039 -0.002 -0.019 -0.003
C61_8 0.030 0.028 0.022 -0.006 -0.003 -0.001
C62_8 0.018 0.031 0.021 -0.007 -0.005 0.002
C63_8 0.022 0.030 0.019 -0.007 -0.004 0.001
C64_8 0.029 0.029 0.023 -0.009 -0.008 0.003
C65_8 0.024 0.043 0.022 -0.014 0.001 0.004
C66_8 0.026 0.041 0.023 -0.007 0.001 -0.003
O67_8 0.028 0.032 0.029 -0.008 0.004 -0.005
O68_8 0.036 0.042 0.038 -0.019 0.010 0.000
C69_8 0.029 0.031 0.021 -0.011 -0.005 0.003
C70_8 0.032 0.030 0.026 -0.012 -0.006 0.002
C71_8 0.038 0.036 0.028 -0.010 -0.011 0.004
C72_8 0.084 0.119 0.053 -0.051 -0.042 0.057
C73_8 0.032 0.063 0.056 -0.011 -0.018 0.000
C1_9 0.027 0.036 0.035 -0.018 -0.007 0.003
N2_9 0.024 0.036 0.035 -0.020 -0.004 0.001
N3_9 0.025 0.039 0.029 -0.015 -0.007 0.007
C4_9 0.030 0.029 0.031 -0.012 -0.006 0.001
O5_9 0.034 0.052 0.032 -0.019 -0.009 0.010
N6_9 0.022 0.037 0.028 -0.014 -0.003 0.004
C11_9 0.023 0.029 0.025 -0.010 -0.006 -0.001
N12_9 0.023 0.033 0.026 -0.007 -0.008 -0.001
N13_9 0.024 0.029 0.034 -0.011 -0.013 0.002
C14_9 0.030 0.028 0.026 -0.004 -0.008 -0.003
O15_9 0.033 0.032 0.044 -0.014 -0.015 0.002
N16_9 0.030 0.021 0.038 -0.007 -0.014 0.001
C21_9 0.025 0.030 0.030 -0.012 -0.002 -0.004
N22_9 0.025 0.030 0.033 -0.011 -0.007 -0.007
N23_9 0.026 0.032 0.027 -0.009 -0.004 -0.008
C24_9 0.024 0.032 0.036 -0.017 -0.006 -0.001
O25_9 0.047 0.048 0.029 -0.004 -0.009 -0.024
N26_9 0.030 0.029 0.026 -0.009 -0.006 -0.009
C31_9 0.027 0.045 0.029 -0.011 0.001 0.004
N32_9 0.025 0.046 0.028 -0.008 0.003 -0.005
N33_9 0.025 0.044 0.031 -0.006 0.009 -0.003
C34_9 0.027 0.052 0.023 -0.004 0.001 -0.002
O35_9 0.035 0.048 0.041 -0.007 0.007 0.000
N36_9 0.036 0.054 0.038 -0.016 0.010 -0.013
C1_10 0.025 0.038 0.029 -0.018 -0.002 0.001
C2_10 0.029 0.029 0.027 -0.012 -0.001 0.006
O3_10 0.037 0.040 0.024 -0.013 0.000 -0.006
N4_10 0.041 0.040 0.025 -0.011 -0.003 0.009
C5_10 0.051 0.040 0.030 -0.002 0.007 0.011
C6_10 0.029 0.035 0.035 -0.015 -0.001 0.003
C7_10 0.035 0.031 0.036 -0.017 0.003 0.002
C8_10 0.035 0.033 0.030 -0.010 -0.006 0.007
C9_10 0.037 0.036 0.035 -0.011 -0.001 0.007
C10_10 0.065 0.071 0.050 -0.037 0.010 -0.003
C11_10 0.090 0.089 0.079 -0.065 0.016 -0.024
C12_10 0.063 0.057 0.066 -0.037 0.006 -0.012
C1_11 0.039 0.020 0.045 -0.003 -0.020 0.001
C2_11 0.032 0.030 0.035 -0.007 -0.017 0.002
O3_11 0.035 0.035 0.047 -0.015 -0.011 0.002
N4_11 0.037 0.034 0.054 -0.020 -0.019 0.005
C5_11 0.046 0.056 0.065 -0.034 -0.018 0.011
C6A_11 0.043 0.047 0.047 -0.010 -0.014 0.008
C7A_11 0.031 0.050 0.042 -0.008 -0.003 0.000
C8A_11 0.027 0.046 0.040 -0.010 -0.003 0.011
C9A_11 0.015 0.053 0.034 -0.006 -0.014 0.005
C10A_11 0.012 0.053 0.039 -0.010 -0.004 -0.014
C11A_11 0.022 0.049 0.039 -0.008 -0.005 -0.014
C12A_11 0.025 0.045 0.037 -0.009 0.001 -0.013
C6B_11 0.029 0.015 0.038 -0.002 -0.017 0.002
C7B_11 0.047 0.031 0.034 0.012 -0.017 -0.008
C8B_11 0.028 0.046 0.065 0.002 -0.024 -0.001
C9B_11 0.047 0.103 0.047 -0.006 -0.022 0.022
C10B_11 0.060 0.118 0.059 0.017 -0.023 -0.038
C11B_11 0.058 0.074 0.100 -0.001 -0.007 -0.014
C12B_11 0.056 0.057 0.083 0.009 -0.024 -0.010
C1_12 0.029 0.031 0.027 -0.012 -0.005 -0.004
C2_12 0.031 0.031 0.026 -0.013 -0.003 -0.006
O3_12 0.038 0.068 0.032 -0.022 -0.003 0.007
N4_12 0.037 0.040 0.030 -0.016 -0.008 0.006
C5_12 0.044 0.045 0.038 -0.020 -0.012 0.009
C6_12 0.035 0.031 0.043 -0.012 -0.012 -0.004
C7_12 0.041 0.025 0.040 -0.012 -0.012 -0.001
C8_12 0.035 0.040 0.037 -0.017 -0.004 -0.007
C9_12 0.048 0.038 0.031 -0.017 0.001 -0.010
C10_12 0.050 0.038 0.037 -0.013 -0.015 -0.010
C11_12 0.044 0.035 0.043 -0.010 -0.014 -0.009
C12_12 0.035 0.036 0.039 -0.012 -0.006 -0.005
C1_13 0.039 0.055 0.032 0.016 0.002 -0.009
C2_13 0.037 0.036 0.037 0.004 0.005 -0.009
O3_13 0.034 0.038 0.046 -0.012 -0.002 0.002
N4_13 0.051 0.030 0.083 -0.005 -0.004 -0.004
C5_13 0.060 0.056 0.141 -0.042 -0.007 -0.014
C6A_13 0.043 0.057 0.042 0.005 0.008 -0.026
C7A_13 0.041 0.063 0.040 0.003 0.006 -0.027
C8A_13 0.070 0.063 0.050 0.001 -0.017 -0.023
C9A_13 0.084 0.076 0.064 -0.013 -0.025 -0.027
C10A_13 0.081 0.084 0.049 0.011 -0.039 -0.032
C11A_13 0.052 0.069 0.033 0.019 -0.025 -0.034
C12A_13 0.032 0.056 0.038 0.012 -0.006 -0.028
C6C_13 0.065 0.144 0.029 0.048 -0.011 -0.042
C7C_13 0.061 0.224 0.060 0.017 -0.012 -0.030
C8C_13 0.084 0.261 0.101 -0.047 -0.026 0.007
C9C_13 0.118 0.265 0.106 -0.047 -0.060 0.011
C10C_13 0.127 0.245 0.096 -0.007 -0.064 0.014
C11C_13 0.096 0.229 0.108 0.059 -0.044 -0.014
C12C_13 0.069 0.222 0.099 0.063 -0.026 -0.022
C1_14 0.029 0.033 0.035 -0.014 -0.009 0.002
C2_14 0.020 0.034 0.038 -0.017 -0.010 0.003
C3_14 0.025 0.031 0.042 -0.017 -0.006 -0.003
C4_14 0.023 0.033 0.037 -0.018 -0.007 -0.003
C5_14 0.033 0.026 0.037 -0.012 -0.014 0.000
C6_14 0.029 0.030 0.036 -0.016 -0.011 0.003
O7_14 0.039 0.032 0.033 -0.008 -0.005 0.011
O8_14 0.034 0.033 0.037 -0.014 -0.005 0.007
C9_14 0.026 0.031 0.034 -0.012 -0.006 -0.004
C10_14 0.026 0.036 0.041 -0.012 -0.003 -0.005
C11_14 0.034 0.036 0.052 -0.015 -0.010 -0.006
C12_14 0.037 0.066 0.062 -0.021 -0.015 -0.012
C13_14 0.062 0.051 0.135 -0.051 -0.038 0.000
C21_14 0.026 0.035 0.030 -0.012 0.002 -0.006
C22_14 0.024 0.029 0.032 -0.010 -0.002 -0.005
C23_14 0.026 0.037 0.034 -0.013 -0.002 -0.008
C24_14 0.026 0.033 0.033 -0.009 -0.002 -0.006
C25_14 0.026 0.043 0.032 -0.017 -0.004 -0.009
C26_14 0.025 0.037 0.031 -0.010 -0.004 -0.005
O27_14 0.034 0.039 0.042 -0.021 -0.012 0.005
O28_14 0.030 0.045 0.041 -0.021 -0.009 0.002
C29_14 0.029 0.040 0.036 -0.018 -0.006 -0.001
C30_14 0.029 0.056 0.044 -0.024 -0.004 -0.002
C31_14 0.053 0.093 0.071 -0.049 -0.014 0.011
C32_14 0.063 0.138 0.083 -0.061 -0.008 0.028
C33_14 0.060 0.190 0.126 -0.111 -0.034 0.047
C41_14 0.029 0.042 0.037 -0.021 -0.010 0.006
C42_14 0.027 0.036 0.041 -0.020 -0.001 0.001
C43_14 0.019 0.041 0.041 -0.021 -0.009 0.006
C44_14 0.025 0.035 0.043 -0.022 -0.005 0.005
C45_14 0.033 0.035 0.040 -0.019 -0.008 0.000
C46_14 0.027 0.038 0.042 -0.020 -0.007 -0.001
O47_14 0.040 0.040 0.043 -0.013 -0.015 -0.005
O48_14 0.041 0.036 0.041 -0.012 -0.013 -0.007
C49_14 0.025 0.035 0.043 -0.020 -0.007 0.001
C50_14 0.025 0.043 0.046 -0.023 -0.006 0.005
C51_14 0.035 0.057 0.047 -0.021 -0.010 0.004
C52_14 0.057 0.050 0.092 -0.012 -0.032 0.004
C53_14 0.030 0.091 0.071 -0.031 -0.017 0.014
C61_14 0.021 0.030 0.044 -0.016 -0.011 0.001
C62_14 0.027 0.035 0.035 -0.014 -0.009 0.004
C63_14 0.020 0.036 0.040 -0.016 -0.009 0.001
C64_14 0.028 0.028 0.037 -0.013 -0.012 0.001
C65_14 0.027 0.031 0.037 -0.015 -0.010 0.007
C66_14 0.025 0.029 0.037 -0.011 -0.008 0.005
O67_14 0.036 0.039 0.043 -0.021 -0.003 -0.006
O68_14 0.031 0.035 0.039 -0.017 -0.004 -0.001
C69_14 0.026 0.030 0.037 -0.013 -0.009 -0.001
C70_14 0.028 0.033 0.041 -0.015 -0.010 0.002
C71_14 0.032 0.030 0.055 -0.016 -0.016 0.003
C72_14 0.046 0.060 0.057 -0.015 -0.025 0.008
C73_14 0.028 0.045 0.071 -0.019 -0.017 0.007
C1_15 0.031 0.030 0.031 -0.017 -0.006 0.004
N2_15 0.025 0.028 0.031 -0.014 -0.004 0.003
N3_15 0.033 0.028 0.021 -0.009 -0.003 0.002
C4_15 0.029 0.024 0.025 -0.013 -0.004 -0.005
O5_15 0.025 0.026 0.027 -0.010 -0.001 0.001
N6_15 0.027 0.041 0.024 -0.010 -0.004 0.002
C11_15 0.027 0.034 0.033 -0.012 -0.004 -0.001
N12_15 0.025 0.040 0.036 -0.014 -0.005 0.001
N13_15 0.027 0.032 0.041 -0.017 -0.009 0.003
C14_15 0.031 0.035 0.032 -0.014 -0.003 -0.001
O15_15 0.028 0.039 0.039 -0.018 -0.009 0.006
N16_15 0.035 0.038 0.062 -0.021 -0.019 0.004
C21_15 0.034 0.044 0.039 -0.019 -0.011 0.002
N22_15 0.035 0.037 0.043 -0.015 -0.012 -0.009
N23_15 0.035 0.052 0.040 -0.017 -0.013 -0.012
C24_15 0.035 0.023 0.048 -0.013 -0.010 0.002
O25_15 0.035 0.036 0.056 -0.017 -0.018 -0.004
N26_15 0.030 0.036 0.043 -0.011 -0.015 -0.001
C31_15 0.025 0.029 0.039 -0.014 -0.008 0.003
N32_15 0.027 0.026 0.032 -0.008 -0.006 -0.001
N33_15 0.026 0.024 0.036 -0.008 -0.003 0.000
C34_15 0.027 0.031 0.022 -0.009 -0.007 0.002
O35_15 0.030 0.029 0.036 -0.011 -0.004 -0.004
N36_15 0.036 0.024 0.031 -0.011 0.003 -0.004
C1_16 0.023 0.040 0.029 -0.011 -0.005 0.001
C2_16 0.023 0.041 0.028 -0.016 -0.003 0.005
O3_16 0.028 0.043 0.051 -0.022 -0.011 0.000
N4_16 0.029 0.041 0.039 -0.019 -0.008 0.003
C5_16 0.035 0.039 0.061 -0.031 -0.015 0.009
C6_16 0.033 0.039 0.024 -0.008 -0.003 -0.004
C7_16 0.048 0.035 0.023 -0.010 -0.007 -0.002
C8_16 0.070 0.048 0.040 -0.015 0.001 0.002
C9_16 0.080 0.053 0.055 -0.029 -0.006 0.006
C10_16 0.075 0.046 0.043 -0.013 -0.016 -0.007
C11_16 0.060 0.042 0.045 -0.008 -0.022 -0.006
C12_16 0.047 0.037 0.042 -0.006 -0.018 -0.004
C1_17 0.038 0.038 0.066 -0.029 -0.017 0.001
C2_17 0.041 0.035 0.070 -0.025 -0.013 0.004
O3_17 0.049 0.060 0.067 -0.027 -0.007 -0.003
N4_17 0.053 0.045 0.061 -0.025 -0.017 -0.003
C5_17 0.065 0.059 0.070 -0.021 -0.019 -0.005
C6A_17 0.052 0.036 0.053 -0.032 -0.014 0.009
C7A_17 0.042 0.027 0.063 -0.019 -0.023 -0.001
C8A_17 0.064 0.036 0.090 -0.017 -0.035 0.006
C9A_17 0.090 0.040 0.085 -0.014 -0.046 0.001
C10A_17 0.137 0.060 0.058 -0.017 -0.040 -0.033
C11A_17 0.091 0.060 0.063 -0.022 -0.013 -0.038
C12A_17 0.053 0.048 0.058 -0.021 -0.012 -0.019
C6B_17 0.046 0.034 0.028 -0.019 -0.012 0.003
C7B_17 0.028 0.043 0.098 -0.032 0.005 -0.014
C8B_17 0.038 0.047 0.095 -0.026 -0.017 -0.003
C9B_17 0.098 0.040 0.083 -0.004 -0.026 -0.016
C10B_17 0.083 0.042 0.075 -0.030 -0.006 0.006
C11B_17 0.104 0.071 0.060 -0.035 0.023 -0.066
C12B_17 0.019 0.077 0.096 -0.049 -0.009 0.008
C1_18 0.040 0.033 0.056 -0.007 -0.007 -0.001
C2_18 0.048 0.036 0.068 -0.007 -0.017 0.007
O3_18 0.065 0.038 0.081 -0.025 -0.001 0.004
N4A_18 0.029 0.030 0.116 0.006 0.001 -0.005
C5A_18 0.061 0.037 0.128 -0.020 0.010 -0.012
N4B_18 0.358 0.039 0.185 0.017 -0.215 -0.068
C5B_18 0.362 0.011 0.211 0.016 -0.203 -0.052
C6A_18 0.070 0.030 0.030 -0.004 0.001 0.010
C7A_18 0.052 0.038 0.030 -0.013 -0.008 0.001
C8A_18 0.043 0.042 0.038 -0.009 0.004 0.003
C9A_18 0.053 0.042 0.046 -0.012 0.009 0.010
C10A_18 0.069 0.044 0.048 -0.025 -0.021 0.015
C11A_18 0.055 0.061 0.061 -0.035 -0.016 -0.002
C12A_18 0.043 0.048 0.051 -0.025 -0.011 0.010
C6B_18 0.072 0.062 0.064 -0.032 -0.022 -0.001
C7B_18 0.078 0.063 0.027 -0.011 0.001 -0.030
C8B_18 0.070 0.067 0.063 -0.022 0.006 -0.017
C9B_18 0.060 0.057 0.076 -0.017 0.006 -0.004
C10B_18 0.124 0.036 0.064 -0.018 0.017 -0.026
C11B_18 0.164 0.096 0.105 -0.081 0.038 -0.047
C12B_18 0.078 0.086 0.070 -0.008 -0.031 -0.047
C1_19 0.030 0.027 0.031 -0.011 -0.002 0.000
C2_19 0.032 0.027 0.036 -0.011 -0.007 0.004
O3_19 0.041 0.057 0.045 -0.020 -0.011 -0.001
N4_19 0.037 0.041 0.030 -0.016 -0.006 0.005
C5_19 0.051 0.049 0.035 -0.020 -0.011 0.007
C6_19 0.045 0.023 0.039 -0.016 -0.006 -0.003
C7_19 0.046 0.024 0.031 -0.011 0.001 0.005
C8_19 0.038 0.039 0.032 -0.013 -0.002 0.004
C9_19 0.041 0.051 0.035 -0.013 -0.008 0.009
C10_19 0.052 0.046 0.038 -0.015 -0.004 0.013
C11_19 0.076 0.036 0.030 -0.010 -0.002 0.002
C12_19 0.061 0.032 0.040 -0.014 0.002 -0.009
C1_20 0.030 0.024 0.030 -0.006 -0.009 -0.004
C2_20 0.022 0.028 0.030 -0.012 -0.002 -0.004
C3_20 0.023 0.027 0.024 -0.011 -0.003 -0.006
C4_20 0.025 0.021 0.037 -0.009 -0.010 -0.005
C5_20 0.026 0.028 0.030 -0.011 -0.006 -0.008
C6_20 0.021 0.030 0.032 -0.016 -0.004 0.000
O7_20 0.037 0.031 0.033 -0.009 -0.005 0.008
O8_20 0.027 0.033 0.027 -0.009 -0.003 0.001
C9_20 0.021 0.026 0.029 -0.009 -0.007 -0.001
C10_20 0.023 0.031 0.044 -0.017 -0.010 0.000
C11_20 0.031 0.096 0.043 -0.007 -0.013 0.023
C12_20 0.032 0.066 0.069 -0.030 -0.021 0.009
C13A_20 0.041 0.135 0.054 0.007 -0.016 0.016
C13B_20 0.051 0.038 0.058 -0.012 -0.022 0.007
C21_20 0.024 0.028 0.026 -0.008 -0.006 0.002
C22_20 0.022 0.024 0.029 -0.010 -0.008 0.001
C23_20 0.019 0.028 0.026 -0.005 -0.003 -0.002
C24_20 0.022 0.023 0.024 -0.007 -0.007 0.000
C25_20 0.026 0.024 0.025 -0.007 -0.006 0.000
C26_20 0.027 0.024 0.024 -0.006 -0.008 0.001
O27_20 0.034 0.033 0.032 -0.017 0.002 -0.007
O28_20 0.027 0.023 0.029 -0.008 -0.002 -0.005
C29_20 0.026 0.023 0.026 -0.008 -0.005 0.001
C30_20 0.030 0.025 0.031 -0.007 -0.008 0.003
C31_20 0.026 0.033 0.034 -0.012 -0.003 0.002
C32_20 0.035 0.062 0.051 -0.030 -0.002 0.005
C33_20 0.057 0.033 0.053 -0.018 0.005 -0.001
C41_20 0.027 0.023 0.024 -0.009 -0.003 0.000
C42_20 0.026 0.021 0.023 -0.006 -0.002 -0.002
C43_20 0.023 0.024 0.028 -0.010 -0.002 -0.002
C44_20 0.024 0.023 0.023 -0.009 -0.002 -0.001
C45_20 0.027 0.024 0.022 -0.011 -0.006 0.003
C46_20 0.025 0.026 0.024 -0.010 -0.003 -0.001
O47_20 0.034 0.026 0.027 -0.002 -0.008 -0.007
O48_20 0.029 0.029 0.019 -0.006 -0.006 -0.004
C49_20 0.031 0.023 0.021 -0.005 -0.003 -0.004
C50_20 0.028 0.030 0.027 -0.008 -0.001 -0.005
C51_20 0.034 0.035 0.037 -0.012 0.004 -0.001
C52_20 0.041 0.103 0.086 -0.063 -0.005 0.009
C53_20 0.061 0.082 0.069 -0.053 -0.019 0.017
C61_20 0.027 0.020 0.026 -0.003 -0.004 -0.005
C62_20 0.024 0.023 0.022 -0.002 0.000 -0.008
C63_20 0.025 0.021 0.021 -0.003 0.000 -0.005
C64_20 0.022 0.022 0.025 -0.006 -0.002 -0.006
C65_20 0.026 0.020 0.027 -0.006 -0.001 -0.003
C66_20 0.023 0.027 0.026 -0.005 -0.004 -0.004
O67_20 0.034 0.031 0.034 -0.013 -0.014 -0.001
O68_20 0.028 0.028 0.037 -0.014 -0.010 0.006
C69_20 0.027 0.019 0.027 -0.007 -0.004 -0.004
C70_20 0.026 0.022 0.032 -0.007 -0.007 -0.003
C71_20 0.031 0.030 0.039 -0.010 -0.002 -0.004
C72_20 0.031 0.036 0.050 -0.012 0.002 -0.008
C73_20 0.050 0.053 0.038 -0.013 0.001 -0.018
C1_21 0.027 0.027 0.034 -0.012 -0.005 -0.002
N2_21 0.030 0.030 0.033 -0.016 -0.007 0.002
N3_21 0.026 0.038 0.029 -0.012 -0.006 0.005
C4_21 0.035 0.035 0.034 -0.020 -0.007 -0.003
O5_21 0.046 0.044 0.033 -0.015 -0.014 0.005
N6_21 0.034 0.049 0.035 -0.024 0.000 0.002
C11_21 0.025 0.027 0.029 -0.009 -0.004 -0.001
N12_21 0.027 0.026 0.026 -0.006 -0.003 -0.002
N13_21 0.030 0.028 0.027 -0.010 0.003 -0.006
C14_21 0.025 0.024 0.024 -0.005 -0.004 0.000
O15_21 0.024 0.026 0.029 -0.009 0.003 -0.002
N16_21 0.026 0.024 0.027 -0.009 0.003 -0.003
C21_21 0.024 0.021 0.029 -0.009 -0.002 0.000
N22_21 0.027 0.026 0.027 -0.012 -0.004 -0.004
N23_21 0.027 0.028 0.024 -0.008 -0.004 -0.009
C24_21 0.025 0.025 0.029 -0.013 -0.007 -0.001
O25_21 0.036 0.031 0.025 -0.008 -0.004 -0.008
N26_21 0.028 0.028 0.028 -0.008 -0.006 -0.008
C31_21 0.030 0.027 0.029 -0.008 -0.007 -0.001
N32_21 0.024 0.031 0.032 -0.005 -0.008 -0.001
N33_21 0.031 0.029 0.038 -0.012 -0.016 0.005
C34_21 0.029 0.031 0.027 -0.007 -0.006 -0.002
O35_21 0.036 0.033 0.042 -0.016 -0.014 0.004
N36_21 0.029 0.025 0.035 -0.010 -0.012 0.003
C1A_22 0.031 0.030 0.028 -0.026 -0.018 0.007
C2A_22 0.015 0.037 0.011 -0.019 0.001 -0.004
O3A_22 0.024 0.038 0.029 -0.010 -0.021 0.013
N4A_22 0.032 0.043 0.011 -0.007 -0.006 -0.012
C5A_22 0.032 0.076 0.030 -0.009 -0.007 -0.024
C1B_22 0.046 0.116 0.039 -0.037 0.020 -0.018
C2B_22 0.079 0.169 0.086 -0.096 0.017 -0.023
O3B_22 0.080 0.258 0.088 -0.120 0.040 -0.078
N4B_22 0.095 0.136 0.123 -0.067 0.042 -0.066
C5B_22 0.148 0.397 0.157 -0.155 0.092 -0.182
C6_22 0.042 0.078 0.055 -0.049 0.004 -0.009
C7_22 0.047 0.063 0.050 -0.040 -0.005 -0.003
C8_22 0.062 0.059 0.053 -0.037 -0.007 -0.004
C9_22 0.062 0.060 0.061 -0.036 -0.014 0.002
C10_22 0.055 0.059 0.082 -0.042 -0.019 -0.002
C11_22 0.064 0.073 0.072 -0.029 -0.001 -0.016
C12_22 0.057 0.067 0.059 -0.024 -0.006 -0.011
C1_23 0.030 0.024 0.026 -0.007 0.003 -0.006
C2_23 0.032 0.035 0.025 -0.012 0.007 -0.006
O3_23 0.037 0.042 0.044 -0.023 -0.005 0.002
N4_23 0.036 0.039 0.042 -0.020 0.000 -0.006
C5_23 0.041 0.076 0.057 -0.037 -0.002 -0.013
C6_23 0.038 0.034 0.026 -0.005 0.002 -0.007
C7_23 0.039 0.029 0.027 -0.001 0.006 -0.006
C8_23 0.048 0.034 0.027 -0.006 0.005 -0.003
C9_23 0.048 0.049 0.037 -0.009 -0.003 -0.010
C10_23 0.047 0.045 0.028 0.003 -0.007 0.004
C11_23 0.057 0.037 0.034 -0.002 -0.006 0.006
C12_23 0.055 0.036 0.027 -0.003 -0.002 -0.004
C1_24 0.031 0.030 0.026 -0.011 -0.005 -0.007
C2_24 0.036 0.023 0.023 -0.007 -0.007 -0.003
O3_24 0.046 0.027 0.030 -0.012 -0.010 0.002
N4_24 0.038 0.037 0.031 -0.016 -0.009 0.002
C5_24 0.047 0.045 0.036 -0.015 -0.017 0.009
C6_24 0.032 0.030 0.033 -0.018 -0.003 -0.005
C7_24 0.037 0.028 0.039 -0.018 -0.005 -0.010
C8_24 0.038 0.038 0.048 -0.024 -0.002 -0.006
C9_24 0.043 0.053 0.069 -0.037 0.013 -0.017
C10_24 0.074 0.050 0.045 -0.028 0.012 -0.029
C11_24 0.081 0.042 0.038 -0.016 -0.012 -0.023
C12_24 0.049 0.033 0.040 -0.018 -0.012 -0.007
C1_25 0.032 0.024 0.040 -0.013 -0.015 0.004
C2_25 0.040 0.029 0.042 -0.016 -0.016 0.008
O3_25 0.039 0.032 0.076 -0.028 0.004 -0.004
N4_25 0.050 0.042 0.054 -0.027 -0.005 0.002
C5_25 0.068 0.050 0.069 -0.032 -0.004 0.010
C6_25 0.047 0.030 0.038 -0.009 -0.019 0.006
C7_25 0.049 0.031 0.040 -0.001 -0.022 -0.004
C8_25 0.091 0.039 0.047 -0.007 -0.017 -0.008
C9_25 0.104 0.055 0.059 -0.004 -0.011 -0.040
C10_25 0.074 0.076 0.047 -0.003 -0.008 -0.021
C11_25 0.056 0.062 0.042 -0.011 -0.011 -0.002
C12_25 0.050 0.042 0.042 -0.009 -0.016 -0.004
C1A_26 0.069 0.101 0.166 0.035 -0.033 -0.024
O2A_26 0.093 0.281 0.164 -0.133 0.007 -0.096
C11A_26 0.059 0.053 0.041 -0.007 -0.017 -0.005
O12A_26 0.041 0.087 0.083 -0.053 -0.018 0.013
C11B_26 0.192 0.205 0.200 -0.080 -0.057 0.005
O12B_26 0.062 0.166 0.086 -0.052 -0.011 -0.021
C21C_26 0.026 0.075 0.016 -0.029 0.004 0.013
O22C_26 0.049 0.116 0.014 0.004 0.005 0.041

loop_
_atom_type_symbol
_atom_type_description
_atom_type_scat_dispersion_real
_atom_type_scat_dispersion_imag
_atom_type_scat_source
C C 0.0030 0.0010 'International Tables Vol C Tables 4.2.6.8 and 6.1.1.4'
H H 0.0000 0.0000 'International Tables Vol C Tables 4.2.6.8 and 6.1.1.4'
Cl Cl 0.1420 0.1510 'International Tables Vol C Tables 4.2.6.8 and 6.1.1.4'
N N 0.0060 0.0030 'International Tables Vol C Tables 4.2.6.8 and 6.1.1.4'
O O 0.0110 0.0060 'International Tables Vol C Tables 4.2.6.8 and 6.1.1.4'

loop_
_geom_angle_atom_site_label_1
_geom_angle_atom_site_label_2
_geom_angle_atom_site_label_3
_geom_angle
Cl2_1 C1_1 Cl1_1 107.2(3)
Cl3_1 C1_1 Cl2_1 116.5(5)
Cl3_1 C1_1 Cl1_1 110.6(4)
Cl7_1 C7_1 Cl8_1 106.0(3)
Cl7_1 C7_1 H7_1 110.7
Cl8_1 C7_1 H7_1 110.7
Cl9_1 C7_1 Cl7_1 110.9(2)
Cl9_1 C7_1 Cl8_1 107.7(2)
Cl9_1 C7_1 H7_1 110.7
Cl4_1 C4_1 Cl5_1 112.5(9)
Cl4_1 C4_1 H4_1 105.4
Cl5_1 C4_1 H4_1 105.4
Cl6_1 C4_1 Cl4_1 116.0(10)
Cl6_1 C4_1 Cl5_1 111.1(10)
Cl6_1 C4_1 H4_1 105.4
Cl10_1 C10_1 H10_1 111.6
Cl11_1 C10_1 Cl10_1 111.7(8)
Cl11_1 C10_1 H10_1 111.6
Cl12_1 C10_1 Cl10_1 105.5(11)
Cl12_1 C10_1 Cl11_1 104.6(11)
Cl12_1 C10_1 H10_1 111.6
Cl1C_1 C1C_1 H1C_1 108.1
Cl2C_1 C1C_1 H1C_1 108.1
Cl2C_1 C1C_1 Cl1C_1 106.8(7)
Cl3C_1 C1C_1 H1C_1 108.1
Cl3C_1 C1C_1 Cl1C_1 114.7(8)
Cl3C_1 C1C_1 Cl2C_1 110.8(9)
C2_2 C1_2 C6_2 122.6(3)
O7_2 C1_2 C2_2 116.8(2)
O7_2 C1_2 C6_2 120.6(3)
C1_2 C2_2 C69_2 120.6(2)
C3_2 C2_2 C1_2 117.0(2)
C3_2 C2_2 C69_2 122.4(2)
C2_2 C3_2 H3_2 118.2
C2_2 C3_2 C4_2 123.6(3)
C4_2 C3_2 H3_2 118.2
C3_2 C4_2 C9_2 122.2(3)
C5_2 C4_2 C3_2 116.7(3)
C5_2 C4_2 C9_2 121.1(3)
C4_2 C5_2 C6_2 122.4(3)
O8_2 C5_2 C4_2 122.3(3)
O8_2 C5_2 C6_2 115.3(3)
C1_2 C6_2 C5_2 117.6(3)
C1_2 C6_2 C1_3 124.0(3)
C5_2 C6_2 C1_3 118.4(3)
C1_2 O7_2 H7_2 109.5
C5_2 O8_2 H8_2 109.5
C4_2 C9_2 H9_2 105.9
C4_2 C9_2 C10_2 115.0(2)
C4_2 C9_2 C22_2 111.1(2)
C10_2 C9_2 H9_2 105.9
C22_2 C9_2 H9_2 105.9
C22_2 C9_2 C10_2 112.2(2)
C9_2 C10_2 H10A_2 107.9
C9_2 C10_2 H10B_2 107.9
C9_2 C10_2 H10C_2 108.1
C9_2 C10_2 H10D_2 108.1
H10A_2 C10_2 H10B_2 107.2
H10A_2 C10_2 H10C_2 80.6
H10A_2 C10_2 H10D_2 28.6
H10B_2 C10_2 H10C_2 138.4
H10B_2 C10_2 H10D_2 80.3
H10C_2 C10_2 H10D_2 107.3
C11A_2 C10_2 C9_2 117.7(4)
C11A_2 C10_2 H10A_2 107.9
C11A_2 C10_2 H10B_2 107.9
C11A_2 C10_2 H10C_2 34.9
C11A_2 C10_2 H10D_2 127.0
C11B_2 C10_2 C9_2 116.8(3)
C11B_2 C10_2 H10A_2 127.8
C11B_2 C10_2 H10B_2 35.0
C11B_2 C10_2 H10C_2 108.1
C11B_2 C10_2 H10D_2 108.1
C11B_2 C10_2 C11A_2 74.3(4)
C22_2 C21_2 C26_2 122.1(3)
O27_2 C21_2 C22_2 117.4(3)
O27_2 C21_2 C26_2 120.4(3)
C21_2 C22_2 C9_2 120.3(3)
C23_2 C22_2 C9_2 122.9(3)
C23_2 C22_2 C21_2 116.8(3)
C22_2 C23_2 H23_2 117.9
C24_2 C23_2 C22_2 124.2(3)
C24_2 C23_2 H23_2 117.9
C23_2 C24_2 C25_2 117.2(3)
C23_2 C24_2 C29_2 122.1(3)
C25_2 C24_2 C29_2 120.7(2)
C24_2 C25_2 C26_2 121.4(3)
O28_2 C25_2 C24_2 122.7(3)
O28_2 C25_2 C26_2 115.9(2)
C21_2 C26_2 C11_3 122.6(3)
C25_2 C26_2 C21_2 118.2(3)
C25_2 C26_2 C11_3 119.2(3)
C21_2 O27_2 H27_2 109.5
C25_2 O28_2 H28_2 109.5
C24_2 C29_2 H29_2 106.7
C24_2 C29_2 C30_2 113.0(2)
C24_2 C29_2 C42_2 111.7(2)
C30_2 C29_2 H29_2 106.7
C42_2 C29_2 H29_2 106.7
C42_2 C29_2 C30_2 111.6(2)
C29_2 C30_2 H30A_2 108.5
C29_2 C30_2 H30B_2 108.5
H30A_2 C30_2 H30B_2 107.5
C31_2 C30_2 C29_2 115.0(2)
C31_2 C30_2 H30A_2 108.5
C31_2 C30_2 H30B_2 108.5
C30_2 C31_2 H31_2 108.2
C32_2 C31_2 C30_2 110.0(3)
C32_2 C31_2 H31_2 108.2
C32_2 C31_2 C33_2 110.8(3)
C33_2 C31_2 C30_2 111.3(3)
C33_2 C31_2 H31_2 108.2
C31_2 C32_2 H32A_2 109.5
C31_2 C32_2 H32B_2 109.5
C31_2 C32_2 H32C_2 109.5
H32A_2 C32_2 H32B_2 109.5
H32A_2 C32_2 H32C_2 109.5
H32B_2 C32_2 H32C_2 109.5
C31_2 C33_2 H33A_2 109.5
C31_2 C33_2 H33B_2 109.5
C31_2 C33_2 H33C_2 109.5
H33A_2 C33_2 H33B_2 109.5
H33A_2 C33_2 H33C_2 109.5
H33B_2 C33_2 H33C_2 109.5
C42_2 C41_2 C46_2 121.9(3)
O47_2 C41_2 C42_2 116.5(2)
O47_2 C41_2 C46_2 121.6(2)
C41_2 C42_2 C29_2 120.7(2)
C43_2 C42_2 C29_2 122.3(2)
C43_2 C42_2 C41_2 117.0(3)
C42_2 C43_2 H43_2 118.2
C42_2 C43_2 C44_2 123.5(3)
C44_2 C43_2 H43_2 118.2
C43_2 C44_2 C49_2 119.9(2)
C45_2 C44_2 C43_2 118.1(3)
C45_2 C44_2 C49_2 121.9(3)
C44_2 C45_2 C46_2 120.7(3)
O48_2 C45_2 C44_2 122.9(3)
O48_2 C45_2 C46_2 116.5(2)
C41_2 C46_2 C45_2 118.8(3)
C41_2 C46_2 C21_3 123.4(3)
C45_2 C46_2 C21_3 117.8(3)
C41_2 O47_2 H47_2 109.5
C45_2 O48_2 H48_2 109.5
C44_2 C49_2 H49_2 106.6
C44_2 C49_2 C50_2 112.2(2)
C50_2 C49_2 H49_2 106.6
C62_2 C49_2 C44_2 111.1(2)
C62_2 C49_2 H49_2 106.6
C62_2 C49_2 C50_2 113.3(2)
C49_2 C50_2 H50A_2 108.7
C49_2 C50_2 H50B_2 108.7
H50A_2 C50_2 H50B_2 107.6
C51_2 C50_2 C49_2 114.1(2)
C51_2 C50_2 H50A_2 108.7
C51_2 C50_2 H50B_2 108.7
C50_2 C51_2 H51_2 107.6
C50_2 C51_2 C53_2 112.2(3)
C52_2 C51_2 C50_2 110.8(3)
C52_2 C51_2 H51_2 107.6
C52_2 C51_2 C53_2 111.0(3)
C53_2 C51_2 H51_2 107.6
C51_2 C52_2 H52A_2 109.5
C51_2 C52_2 H52B_2 109.5
C51_2 C52_2 H52C_2 109.5
H52A_2 C52_2 H52B_2 109.5
H52A_2 C52_2 H52C_2 109.5
H52B_2 C52_2 H52C_2 109.5
C51_2 C53_2 H53A_2 109.5
C51_2 C53_2 H53B_2 109.5
C51_2 C53_2 H53C_2 109.5
H53A_2 C53_2 H53B_2 109.5
H53A_2 C53_2 H53C_2 109.5
H53B_2 C53_2 H53C_2 109.5
C62_2 C61_2 C66_2 122.4(3)
C62_2 C61_2 O67_2 117.7(3)
O67_2 C61_2 C66_2 119.9(3)
C61_2 C62_2 C49_2 119.1(3)
C61_2 C62_2 C63_2 117.0(3)
C63_2 C62_2 C49_2 123.9(3)
C62_2 C63_2 H63_2 118.0
C64_2 C63_2 C62_2 124.0(3)
C64_2 C63_2 H63_2 118.0
C63_2 C64_2 C65_2 116.8(3)
C63_2 C64_2 C69_2 121.7(2)
C65_2 C64_2 C69_2 121.5(3)
C66_2 C65_2 C64_2 121.6(3)
O68_2 C65_2 C64_2 123.3(3)
O68_2 C65_2 C66_2 115.1(2)
C61_2 C66_2 C31_3 122.9(3)
C65_2 C66_2 C61_2 118.2(3)
C65_2 C66_2 C31_3 118.8(3)
C61_2 O67_2 H67_2 109.5
C65_2 O68_2 H68_2 109.5
C2_2 C69_2 H69_2 106.6
C64_2 C69_2 C2_2 110.4(2)
C64_2 C69_2 H69_2 106.6
C64_2 C69_2 C70_2 112.5(2)
C70_2 C69_2 C2_2 113.6(2)
C70_2 C69_2 H69_2 106.6
C69_2 C70_2 H70A_2 108.1
C69_2 C70_2 H70B_2 108.1
H70A_2 C70_2 H70B_2 107.3
C71_2 C70_2 C69_2 117.0(2)
C71_2 C70_2 H70A_2 108.1
C71_2 C70_2 H70B_2 108.1
C70_2 C71_2 H71_2 107.8
C70_2 C71_2 C73_2 112.4(3)
C72_2 C71_2 C70_2 110.8(3)
C72_2 C71_2 H71_2 107.8
C72_2 C71_2 C73_2 110.1(3)
C73_2 C71_2 H71_2 107.8
C71_2 C72_2 H72A_2 109.5
C71_2 C72_2 H72B_2 109.5
C71_2 C72_2 H72C_2 109.5
H72A_2 C72_2 H72B_2 109.5
H72A_2 C72_2 H72C_2 109.5
H72B_2 C72_2 H72C_2 109.5
C71_2 C73_2 H73A_2 109.5
C71_2 C73_2 H73B_2 109.5
C71_2 C73_2 H73C_2 109.5
H73A_2 C73_2 H73B_2 109.5
H73A_2 C73_2 H73C_2 109.5
H73B_2 C73_2 H73C_2 109.5
C10_2 C11A_2 H11A_2 107.4
C10_2 C11A_2 C12A_2 113.4(6)
C10_2 C11A_2 C13A_2 109.9(6)
C12A_2 C11A_2 H11A_2 107.4
C13A_2 C11A_2 H11A_2 107.4
C13A_2 C11A_2 C12A_2 111.1(7)
C11A_2 C12A_2 H12A_2 109.5
C11A_2 C12A_2 H12B_2 109.5
C11A_2 C12A_2 H12C_2 109.5
H12A_2 C12A_2 H12B_2 109.5
H12A_2 C12A_2 H12C_2 109.5
H12B_2 C12A_2 H12C_2 109.5
C11A_2 C13A_2 H13A_2 109.5
C11A_2 C13A_2 H13B_2 109.5
C11A_2 C13A_2 H13C_2 109.5
H13A_2 C13A_2 H13B_2 109.5
H13A_2 C13A_2 H13C_2 109.5
H13B_2 C13A_2 H13C_2 109.5
C10_2 C11B_2 H11B_2 109.4
C10_2 C11B_2 C13B_2 112.6(5)
C12B_2 C11B_2 C10_2 111.4(8)
C12B_2 C11B_2 H11B_2 109.4
C12B_2 C11B_2 C13B_2 104.4(10)
C13B_2 C11B_2 H11B_2 109.4
C11B_2 C12B_2 H12D_2 109.5
C11B_2 C12B_2 H12E_2 109.5
C11B_2 C12B_2 H12F_2 109.5
H12D_2 C12B_2 H12E_2 109.5
H12D_2 C12B_2 H12F_2 109.5
H12E_2 C12B_2 H12F_2 109.5
C11B_2 C13B_2 H13D_2 109.5
C11B_2 C13B_2 H13E_2 109.5
C11B_2 C13B_2 H13F_2 109.5
H13D_2 C13B_2 H13E_2 109.5
H13D_2 C13B_2 H13F_2 109.5
H13E_2 C13B_2 H13F_2 109.5
C6_2 C1_3 H1_3 119.5
N2_3 C1_3 C6_2 121.0(3)
N2_3 C1_3 H1_3 119.5
C1_3 N2_3 N3_3 115.4(3)
N2_3 N3_3 H3_3 119.9
C4_3 N3_3 N2_3 120.2(3)
C4_3 N3_3 H3_3 119.9
O5_3 C4_3 N3_3 119.0(3)
O5_3 C4_3 N6_3 123.0(3)
N6_3 C4_3 N3_3 117.9(3)
C4_3 N6_3 H6_3 118.5
C4_3 N6_3 C1_4 123.0(3)
C1_4 N6_3 H6_3 118.5
C26_2 C11_3 H11_3 118.7
N12_3 C11_3 C26_2 122.5(3)
N12_3 C11_3 H11_3 118.7
C11_3 N12_3 N13_3 115.5(2)
N12_3 N13_3 H13_3 118.9
C14_3 N13_3 N12_3 122.2(2)
C14_3 N13_3 H13_3 118.9
O15_3 C14_3 N13_3 120.0(3)
O15_3 C14_3 N16_3 123.0(3)
N16_3 C14_3 N13_3 117.0(3)
C14_3 N16_3 H16_3 118.9
C14_3 N16_3 C1_5 122.2(3)
C1_5 N16_3 H16_3 118.9
C46_2 C21_3 H21_3 119.4
N22_3 C21_3 C46_2 121.2(3)
N22_3 C21_3 H21_3 119.4
C21_3 N22_3 N23_3 114.9(2)
N22_3 N23_3 H23_3 120.3
C24_3 N23_3 N22_3 119.4(2)
C24_3 N23_3 H23_3 120.3
O25_3 C24_3 N23_3 120.1(3)
O25_3 C24_3 N26_3 122.9(3)
N26_3 C24_3 N23_3 117.0(3)
C24_3 N26_3 H26_3 119.9
C24_3 N26_3 C1_6 120.2(3)
C1_6 N26_3 H26_3 119.9
C66_2 C31_3 H31_3 120.5
N32_3 C31_3 C66_2 119.1(3)
N32_3 C31_3 H31_3 120.5
C31_3 N32_3 N33_3 117.7(3)
N32_3 N33_3 H33_3 120.6
C34_3 N33_3 N32_3 118.8(2)
C34_3 N33_3 H33_3 120.6
O35_3 C34_3 N33_3 119.7(3)
O35_3 C34_3 N36_3 122.7(3)
N36_3 C34_3 N33_3 117.6(3)
C34_3 N36_3 H36_3 120.2
C34_3 N36_3 C1_7 119.6(3)
C1_7 N36_3 H36_3 120.2
N6_3 C1_4 H1A_4 109.5
N6_3 C1_4 H1B_4 106.4
N6_3 C1_4 C2_4 111.8(3)
N6_3 C1_4 C6A_4 106.6(3)
H1A_4 C1_4 H1B_4 6.3
C2_4 C1_4 H1A_4 109.5
C2_4 C1_4 H1B_4 106.4
C2_4 C1_4 C6A_4 110.0(3)
C6A_4 C1_4 H1A_4 109.5
C6A_4 C1_4 H1B_4 115.8
C6B_4 C1_4 N6_3 122.9(7)
C6B_4 C1_4 H1A_4 100.2
C6B_4 C1_4 H1B_4 106.4
C6B_4 C1_4 C2_4 101.9(7)
C6B_4 C1_4 C6A_4 16.4(6)
O3_4 C2_4 C1_4 122.9(3)
O3_4 C2_4 N4A_4 114.3(4)
O3_4 C2_4 N4C_4 131.0(5)
N4A_4 C2_4 C1_4 121.8(4)
N4A_4 C2_4 N4C_4 36.1(5)
N4C_4 C2_4 C1_4 102.0(4)
C2_4 N4A_4 H4A_4 117.9
C2_4 N4A_4 C5A_4 124.2(6)
C5A_4 N4A_4 H4A_4 117.9
N4A_4 C5A_4 H5AA_4 109.5
N4A_4 C5A_4 H5AB_4 109.5
N4A_4 C5A_4 H5AC_4 109.5
H5AA_4 C5A_4 H5AB_4 109.5
H5AA_4 C5A_4 H5AC_4 109.5
H5AB_4 C5A_4 H5AC_4 109.5
C2_4 N4C_4 H4C_4 122.9
C2_4 N4C_4 C5B_4 114.3(8)
C5B_4 N4C_4 H4C_4 122.9
N4C_4 C5B_4 H5BA_4 109.5
N4C_4 C5B_4 H5BB_4 109.5
N4C_4 C5B_4 H5BC_4 109.5
H5BA_4 C5B_4 H5BB_4 109.5
H5BA_4 C5B_4 H5BC_4 109.5
H5BB_4 C5B_4 H5BC_4 109.5
C1_4 C6A_4 H6AA_4 108.6
C1_4 C6A_4 H6AB_4 108.6
H6AA_4 C6A_4 H6AB_4 107.5
C7A_4 C6A_4 C1_4 114.9(4)
C7A_4 C6A_4 H6AA_4 108.6
C7A_4 C6A_4 H6AB_4 108.6
C8A_4 C7A_4 C6A_4 123.4(4)
C8A_4 C7A_4 C12A_4 118.2(5)
C12A_4 C7A_4 C6A_4 118.5(5)
C7A_4 C8A_4 H8A_4 119.3
C7A_4 C8A_4 C9A_4 121.5(5)
C9A_4 C8A_4 H8A_4 119.3
C8A_4 C9A_4 H9A_4 120.3
C10A_4 C9A_4 C8A_4 119.5(6)
C10A_4 C9A_4 H9A_4 120.3
C9A_4 C10A_4 H10A_4 119.9
C11A_4 C10A_4 C9A_4 120.2(6)
C11A_4 C10A_4 H10A_4 119.9
C10A_4 C11A_4 H11A_4 119.8
C10A_4 C11A_4 C12A_4 120.4(5)
C12A_4 C11A_4 H11A_4 119.8
C7A_4 C12A_4 H12A_4 119.9
C11A_4 C12A_4 C7A_4 120.2(6)
C11A_4 C12A_4 H12A_4 119.9
C1_4 C6B_4 H6BA_4 109.2
C1_4 C6B_4 H6BB_4 109.2
C1_4 C6B_4 C7B_4 112.1(11)
H6BA_4 C6B_4 H6BB_4 107.9
C7B_4 C6B_4 H6BA_4 109.2
C7B_4 C6B_4 H6BB_4 109.2
C8B_4 C7B_4 C6B_4 120.5(7)
C8B_4 C7B_4 C12B_4 120.0
C12B_4 C7B_4 C6B_4 119.5(7)
C7B_4 C8B_4 H8B_4 120.0
C9B_4 C8B_4 C7B_4 120.0
C9B_4 C8B_4 H8B_4 120.0
C8B_4 C9B_4 H9B_4 120.0
C8B_4 C9B_4 C10B_4 120.0
C10B_4 C9B_4 H9B_4 120.0
C9B_4 C10B_4 H10B_4 120.0
C11B_4 C10B_4 C9B_4 120.0
C11B_4 C10B_4 H10B_4 120.0
C10B_4 C11B_4 H11B_4 120.0
C10B_4 C11B_4 C12B_4 120.0
C12B_4 C11B_4 H11B_4 120.0
C7B_4 C12B_4 H12B_4 120.0
C11B_4 C12B_4 C7B_4 120.0
C11B_4 C12B_4 H12B_4 120.0
N16_3 C1_5 H1_5 108.8
N16_3 C1_5 C2_5 110.7(3)
N16_3 C1_5 C6_5 111.3(3)
C2_5 C1_5 H1_5 108.8
C6_5 C1_5 H1_5 108.8
C6_5 C1_5 C2_5 108.5(3)
O3_5 C2_5 C1_5 121.2(3)
O3_5 C2_5 N4_5 122.7(4)
N4_5 C2_5 C1_5 116.0(3)
C2_5 N4_5 H4_5 119.3
C2_5 N4_5 C5_5 121.5(4)
C5_5 N4_5 H4_5 119.3
N4_5 C5_5 H5A_5 109.5
N4_5 C5_5 H5B_5 109.5
N4_5 C5_5 H5C_5 109.5
H5A_5 C5_5 H5B_5 109.5
H5A_5 C5_5 H5C_5 109.5
H5B_5 C5_5 H5C_5 109.5
C1_5 C6_5 H6A_5 108.6
C1_5 C6_5 H6B_5 108.6
H6A_5 C6_5 H6B_5 107.6
C7_5 C6_5 C1_5 114.5(3)
C7_5 C6_5 H6A_5 108.6
C7_5 C6_5 H6B_5 108.6
C8_5 C7_5 C6_5 121.1(3)
C8_5 C7_5 C12_5 118.0(3)
C12_5 C7_5 C6_5 120.9(3)
C7_5 C8_5 H8_5 119.7
C7_5 C8_5 C9_5 120.6(4)
C9_5 C8_5 H8_5 119.7
C8_5 C9_5 H9_5 120.0
C10_5 C9_5 C8_5 119.9(4)
C10_5 C9_5 H9_5 120.0
C9_5 C10_5 H10_5 120.0
C9_5 C10_5 C11_5 119.9(4)
C11_5 C10_5 H10_5 120.0
C10_5 C11_5 H11_5 119.7
C12_5 C11_5 C10_5 120.6(4)
C12_5 C11_5 H11_5 119.7
C7_5 C12_5 H12_5 119.5
C11_5 C12_5 C7_5 120.9(4)
C11_5 C12_5 H12_5 119.5
N26_3 C1_6 H1_6 109.3
N26_3 C1_6 C2_6 109.6(3)
N26_3 C1_6 C6_6 109.6(3)
C2_6 C1_6 H1_6 109.3
C6_6 C1_6 H1_6 109.3
C6_6 C1_6 C2_6 109.5(3)
O3_6 C2_6 C1_6 120.5(3)
O3_6 C2_6 N4_6 121.9(4)
N4_6 C2_6 C1_6 117.5(3)
C2_6 N4_6 H4_6 119.5
C2_6 N4_6 C5_6 121.1(4)
C5_6 N4_6 H4_6 119.5
N4_6 C5_6 H5A_6 109.5
N4_6 C5_6 H5B_6 109.5
N4_6 C5_6 H5C_6 109.5
H5A_6 C5_6 H5B_6 109.5
H5A_6 C5_6 H5C_6 109.5
H5B_6 C5_6 H5C_6 109.5
C1_6 C6_6 H6A_6 108.6
C1_6 C6_6 H6B_6 108.6
H6A_6 C6_6 H6B_6 107.5
C7_6 C6_6 C1_6 114.8(3)
C7_6 C6_6 H6A_6 108.6
C7_6 C6_6 H6B_6 108.6
C8_6 C7_6 C6_6 119.8(3)
C8_6 C7_6 C12_6 119.4(4)
C12_6 C7_6 C6_6 120.7(4)
C7_6 C8_6 H8_6 120.3
C7_6 C8_6 C9_6 119.4(4)
C9_6 C8_6 H8_6 120.3
C8_6 C9_6 H9_6 120.3
C8_6 C9_6 C10_6 119.5(5)
C10_6 C9_6 H9_6 120.3
C9_6 C10_6 H10_6 120.4
C11_6 C10_6 C9_6 119.2(5)
C11_6 C10_6 H10_6 120.4
C10_6 C11_6 H11_6 119.7
C12_6 C11_6 C10_6 120.7(5)
C12_6 C11_6 H11_6 119.7
C7_6 C12_6 H12_6 119.1
C11_6 C12_6 C7_6 121.8(5)
C11_6 C12_6 H12_6 119.1
N36_3 C1_7 H1_7 109.3
N36_3 C1_7 C2_7 108.8(2)
N36_3 C1_7 C6_7 109.9(3)
C2_7 C1_7 H1_7 109.3
C2_7 C1_7 C6_7 110.4(3)
C6_7 C1_7 H1_7 109.3
O3_7 C2_7 C1_7 120.4(3)
O3_7 C2_7 N4_7 124.2(3)
N4_7 C2_7 C1_7 115.4(3)
C2_7 N4_7 H4_7 118.2
C2_7 N4_7 C5_7 123.5(3)
C5_7 N4_7 H4_7 118.2
N4_7 C5_7 H5A_7 109.5
N4_7 C5_7 H5B_7 109.5
N4_7 C5_7 H5C_7 109.5
H5A_7 C5_7 H5B_7 109.5
H5A_7 C5_7 H5C_7 109.5
H5B_7 C5_7 H5C_7 109.5
C1_7 C6_7 H6A_7 109.0
C1_7 C6_7 H6B_7 109.0
H6A_7 C6_7 H6B_7 107.8
C7_7 C6_7 C1_7 113.1(3)
C7_7 C6_7 H6A_7 109.0
C7_7 C6_7 H6B_7 109.0
C8_7 C7_7 C6_7 120.9(3)
C12_7 C7_7 C6_7 121.3(3)
C12_7 C7_7 C8_7 117.7(3)
C7_7 C8_7 H8_7 119.4
C9_7 C8_7 C7_7 121.2(3)
C9_7 C8_7 H8_7 119.4
C8_7 C9_7 H9_7 119.9
C8_7 C9_7 C10_7 120.1(3)
C10_7 C9_7 H9_7 119.9
C9_7 C10_7 H10_7 120.5
C11_7 C10_7 C9_7 118.9(3)
C11_7 C10_7 H10_7 120.5
C10_7 C11_7 H11_7 119.3
C10_7 C11_7 C12_7 121.3(3)
C12_7 C11_7 H11_7 119.3
C7_7 C12_7 C11_7 120.6(3)
C7_7 C12_7 H12_7 119.7
C11_7 C12_7 H12_7 119.7
C2_8 C1_8 C6_8 121.8(3)
O7_8 C1_8 C2_8 117.9(3)
O7_8 C1_8 C6_8 120.3(3)
C1_8 C2_8 C3_8 117.8(3)
C1_8 C2_8 C69_8 119.5(3)
C3_8 C2_8 C69_8 122.6(3)
C2_8 C3_8 H3_8 118.5
C2_8 C3_8 C4_8 122.9(3)
C4_8 C3_8 H3_8 118.5
C3_8 C4_8 C9_8 121.8(3)
C5_8 C4_8 C3_8 117.4(3)
C5_8 C4_8 C9_8 120.8(3)
C4_8 C5_8 C6_8 121.5(3)
O8_8 C5_8 C4_8 123.3(3)
O8_8 C5_8 C6_8 115.2(3)
C1_8 C6_8 C1_9 121.7(3)
C5_8 C6_8 C1_8 118.4(3)
C5_8 C6_8 C1_9 119.8(3)
C1_8 O7_8 H7_8 109.5
C5_8 O8_8 H8_8 109.5
C4_8 C9_8 H9_8 106.4
C4_8 C9_8 C10_8 114.9(2)
C4_8 C9_8 C22_8 111.1(2)
C10_8 C9_8 H9_8 106.4
C22_8 C9_8 H9_8 106.4
C22_8 C9_8 C10_8 111.1(2)
C9_8 C10_8 H10A_8 108.9
C9_8 C10_8 H10B_8 108.9
C9_8 C10_8 C11_8 113.4(2)
H10A_8 C10_8 H10B_8 107.7
C11_8 C10_8 H10A_8 108.9
C11_8 C10_8 H10B_8 108.9
C10_8 C11_8 H11_8 107.9
C12_8 C11_8 C10_8 110.1(2)
C12_8 C11_8 H11_8 107.9
C13_8 C11_8 C10_8 111.7(3)
C13_8 C11_8 H11_8 107.9
C13_8 C11_8 C12_8 111.1(3)
C11_8 C12_8 H12A_8 109.5
C11_8 C12_8 H12B_8 109.5
C11_8 C12_8 H12C_8 109.5
H12A_8 C12_8 H12B_8 109.5
H12A_8 C12_8 H12C_8 109.5
H12B_8 C12_8 H12C_8 109.5
C11_8 C13_8 H13A_8 109.5
C11_8 C13_8 H13B_8 109.5
C11_8 C13_8 H13C_8 109.5
H13A_8 C13_8 H13B_8 109.5
H13A_8 C13_8 H13C_8 109.5
H13B_8 C13_8 H13C_8 109.5
C22_8 C21_8 C26_8 121.5(3)
O27_8 C21_8 C22_8 118.0(2)
O27_8 C21_8 C26_8 120.5(2)
C21_8 C22_8 C9_8 120.6(2)
C23_8 C22_8 C9_8 122.1(2)
C23_8 C22_8 C21_8 117.3(3)
C22_8 C23_8 H23_8 117.9
C22_8 C23_8 C24_8 124.1(3)
C24_8 C23_8 H23_8 117.9
C23_8 C24_8 C29_8 121.6(2)
C25_8 C24_8 C23_8 117.2(2)
C25_8 C24_8 C29_8 121.2(2)
C24_8 C25_8 C26_8 121.7(3)
O28_8 C25_8 C24_8 122.2(2)
O28_8 C25_8 C26_8 116.1(2)
C21_8 C26_8 C11_9 121.7(3)
C25_8 C26_8 C21_8 118.1(2)
C25_8 C26_8 C11_9 120.3(3)
C21_8 O27_8 H27_8 109.5
C25_8 O28_8 H28_8 109.5
C24_8 C29_8 H29_8 106.6
C24_8 C29_8 C30_8 113.1(2)
C24_8 C29_8 C42_8 111.6(2)
C30_8 C29_8 H29_8 106.6
C42_8 C29_8 H29_8 106.6
C42_8 C29_8 C30_8 111.9(2)
C29_8 C30_8 H30A_8 108.6
C29_8 C30_8 H30B_8 108.6
H30A_8 C30_8 H30B_8 107.6
C31_8 C30_8 C29_8 114.6(2)
C31_8 C30_8 H30A_8 108.6
C31_8 C30_8 H30B_8 108.6
C30_8 C31_8 H31_8 107.8
C30_8 C31_8 C32_8 110.5(3)
C32_8 C31_8 H31_8 107.8
C33_8 C31_8 C30_8 113.0(3)
C33_8 C31_8 H31_8 107.8
C33_8 C31_8 C32_8 109.7(3)
C31_8 C32_8 H32A_8 109.5
C31_8 C32_8 H32B_8 109.5
C31_8 C32_8 H32C_8 109.5
H32A_8 C32_8 H32B_8 109.5
H32A_8 C32_8 H32C_8 109.5
H32B_8 C32_8 H32C_8 109.5
C31_8 C33_8 H33A_8 109.5
C31_8 C33_8 H33B_8 109.5
C31_8 C33_8 H33C_8 109.5
H33A_8 C33_8 H33B_8 109.5
H33A_8 C33_8 H33C_8 109.5
H33B_8 C33_8 H33C_8 109.5
C42_8 C41_8 C46_8 121.4(3)
O47_8 C41_8 C42_8 118.4(2)
O47_8 C41_8 C46_8 120.2(2)
C41_8 C42_8 C29_8 118.5(2)
C43_8 C42_8 C29_8 123.4(2)
C43_8 C42_8 C41_8 118.0(3)
C42_8 C43_8 H43_8 118.3
C42_8 C43_8 C44_8 123.4(3)
C44_8 C43_8 H43_8 118.3
C43_8 C44_8 C45_8 117.7(3)
C43_8 C44_8 C49_8 121.8(2)
C45_8 C44_8 C49_8 120.6(2)
C44_8 C45_8 C46_8 121.4(3)
O48_8 C45_8 C44_8 123.3(3)
O48_8 C45_8 C46_8 115.2(2)
C41_8 C46_8 C45_8 118.1(2)
C41_8 C46_8 C21_9 122.7(3)
C45_8 C46_8 C21_9 119.3(3)
C41_8 O47_8 H47_8 109.5
C45_8 O48_8 H48_8 109.5
C44_8 C49_8 H49_8 106.1
C44_8 C49_8 C50_8 112.9(2)
C50_8 C49_8 H49_8 106.1
C62_8 C49_8 C44_8 111.4(2)
C62_8 C49_8 H49_8 106.1
C62_8 C49_8 C50_8 113.5(2)
C49_8 C50_8 H50A_8 108.5
C49_8 C50_8 H50B_8 108.5
C49_8 C50_8 C51_8 115.2(2)
H50A_8 C50_8 H50B_8 107.5
C51_8 C50_8 H50A_8 108.5
C51_8 C50_8 H50B_8 108.5
C50_8 C51_8 H51_8 108.0
C52_8 C51_8 C50_8 110.2(3)
C52_8 C51_8 H51_8 108.0
C52_8 C51_8 C53_8 110.4(3)
C53_8 C51_8 C50_8 112.0(3)
C53_8 C51_8 H51_8 108.0
C51_8 C52_8 H52A_8 109.5
C51_8 C52_8 H52B_8 109.5
C51_8 C52_8 H52C_8 109.5
H52A_8 C52_8 H52B_8 109.5
H52A_8 C52_8 H52C_8 109.5
H52B_8 C52_8 H52C_8 109.5
C51_8 C53_8 H53A_8 109.5
C51_8 C53_8 H53B_8 109.5
C51_8 C53_8 H53C_8 109.5
H53A_8 C53_8 H53B_8 109.5
H53A_8 C53_8 H53C_8 109.5
H53B_8 C53_8 H53C_8 109.5
C62_8 C61_8 C66_8 121.4(3)
O67_8 C61_8 C62_8 117.5(3)
O67_8 C61_8 C66_8 121.1(3)
C61_8 C62_8 C49_8 119.9(3)
C63_8 C62_8 C49_8 122.6(2)
C63_8 C62_8 C61_8 117.5(3)
C62_8 C63_8 H63_8 118.2
C62_8 C63_8 C64_8 123.7(3)
C64_8 C63_8 H63_8 118.2
C63_8 C64_8 C69_8 121.5(3)
C65_8 C64_8 C63_8 117.3(3)
C65_8 C64_8 C69_8 121.2(3)
C64_8 C65_8 C66_8 121.5(3)
O68_8 C65_8 C64_8 123.2(3)
O68_8 C65_8 C66_8 115.3(3)
C61_8 C66_8 C31_9 120.9(3)
C65_8 C66_8 C61_8 118.6(3)
C65_8 C66_8 C31_9 120.5(3)
C61_8 O67_8 H67_8 109.5
C65_8 O68_8 H68_8 109.5
C2_8 C69_8 H69_8 106.3
C2_8 C69_8 C70_8 113.4(2)
C64_8 C69_8 C2_8 111.2(2)
C64_8 C69_8 H69_8 106.3
C64_8 C69_8 C70_8 112.5(2)
C70_8 C69_8 H69_8 106.3
C69_8 C70_8 H70A_8 109.1
C69_8 C70_8 H70B_8 109.1
C69_8 C70_8 C71_8 112.7(3)
H70A_8 C70_8 H70B_8 107.8
C71_8 C70_8 H70A_8 109.1
C71_8 C70_8 H70B_8 109.1
C70_8 C71_8 H71_8 108.7
C72_8 C71_8 C70_8 111.5(3)
C72_8 C71_8 H71_8 108.7
C72_8 C71_8 C73_8 109.6(3)
C73_8 C71_8 C70_8 109.5(3)
C73_8 C71_8 H71_8 108.7
C71_8 C72_8 H72A_8 109.5
C71_8 C72_8 H72B_8 109.5
C71_8 C72_8 H72C_8 109.5
H72A_8 C72_8 H72B_8 109.5
H72A_8 C72_8 H72C_8 109.5
H72B_8 C72_8 H72C_8 109.5
C71_8 C73_8 H73A_8 109.5
C71_8 C73_8 H73B_8 109.5
C71_8 C73_8 H73C_8 109.5
H73A_8 C73_8 H73B_8 109.5
H73A_8 C73_8 H73C_8 109.5
H73B_8 C73_8 H73C_8 109.5
C6_8 C1_9 H1_9 119.7
N2_9 C1_9 C6_8 120.7(3)
N2_9 C1_9 H1_9 119.7
C1_9 N2_9 N3_9 116.9(3)
N2_9 N3_9 H3_9 119.9
N2_9 N3_9 C4_9 120.2(3)
C4_9 N3_9 H3_9 119.9
O5_9 C4_9 N3_9 123.7(3)
O5_9 C4_9 N6_9 124.4(3)
N6_9 C4_9 N3_9 111.7(3)
C4_9 N6_9 H6_9 119.0
C4_9 N6_9 C1_10 121.9(3)
C1_10 N6_9 H6_9 119.0
C26_8 C11_9 H11_9 120.6
N12_9 C11_9 C26_8 118.8(3)
N12_9 C11_9 H11_9 120.6
C11_9 N12_9 N13_9 119.0(2)
N12_9 N13_9 H13_9 121.1
N12_9 N13_9 C14_9 117.9(2)
C14_9 N13_9 H13_9 121.1
O15_9 C14_9 N13_9 122.3(3)
O15_9 C14_9 N16_9 125.3(3)
N16_9 C14_9 N13_9 112.4(3)
C14_9 N16_9 H16_9 118.9
C14_9 N16_9 C1_11 122.2(3)
C1_11 N16_9 H16_9 118.9
C46_8 C21_9 H21_9 120.9
N22_9 C21_9 C46_8 118.2(3)
N22_9 C21_9 H21_9 120.9
C21_9 N22_9 N23_9 118.7(3)
N22_9 N23_9 H23_9 121.3
N22_9 N23_9 C24_9 117.4(2)
C24_9 N23_9 H23_9 121.3
O25_9 C24_9 N23_9 123.4(3)
O25_9 C24_9 N26_9 124.3(3)
N26_9 C24_9 N23_9 112.2(3)
C24_9 N26_9 H26_9 119.7
C24_9 N26_9 C1_12 120.6(3)
C1_12 N26_9 H26_9 119.7
C66_8 C31_9 H31_9 120.7
N32_9 C31_9 C66_8 118.5(3)
N32_9 C31_9 H31_9 120.7
C31_9 N32_9 N33_9 118.3(3)
N32_9 N33_9 H33_9 121.4
N32_9 N33_9 C34_9 117.2(3)
C34_9 N33_9 H33_9 121.4
O35_9 C34_9 N33_9 123.2(3)
O35_9 C34_9 N36_9 124.7(3)
N36_9 C34_9 N33_9 112.0(3)
C34_9 N36_9 H36_9 118.4
C34_9 N36_9 C1_13 123.2(3)
C1_13 N36_9 H36_9 118.4
N6_9 C1_10 H1_10 109.3
N6_9 C1_10 C2_10 109.9(2)
N6_9 C1_10 C6_10 109.3(3)
C2_10 C1_10 H1_10 109.3
C6_10 C1_10 H1_10 109.3
C6_10 C1_10 C2_10 109.6(2)
O3_10 C2_10 C1_10 120.3(3)
O3_10 C2_10 N4_10 122.9(3)
N4_10 C2_10 C1_10 116.7(3)
C2_10 N4_10 H4_10 118.8
C2_10 N4_10 C5_10 122.5(3)
C5_10 N4_10 H4_10 118.8
N4_10 C5_10 H5A_10 109.5
N4_10 C5_10 H5B_10 109.5
N4_10 C5_10 H5C_10 109.5
H5A_10 C5_10 H5B_10 109.5
H5A_10 C5_10 H5C_10 109.5
H5B_10 C5_10 H5C_10 109.5
C1_10 C6_10 H6A_10 108.6
C1_10 C6_10 H6B_10 108.6
C1_10 C6_10 C7_10 114.5(3)
H6A_10 C6_10 H6B_10 107.6
C7_10 C6_10 H6A_10 108.6
C7_10 C6_10 H6B_10 108.6
C8_10 C7_10 C6_10 121.3(3)
C12_10 C7_10 C6_10 119.8(3)
C12_10 C7_10 C8_10 118.9(3)
C7_10 C8_10 H8_10 119.0
C9_10 C8_10 C7_10 121.9(3)
C9_10 C8_10 H8_10 119.0
C8_10 C9_10 H9_10 120.2
C10_10 C9_10 C8_10 119.7(3)
C10_10 C9_10 H9_10 120.2
C9_10 C10_10 H10_10 120.2
C9_10 C10_10 C11_10 119.7(4)
C11_10 C10_10 H10_10 120.2
C10_10 C11_10 H11_10 119.5
C10_10 C11_10 C12_10 121.0(4)
C12_10 C11_10 H11_10 119.5
C7_10 C12_10 C11_10 118.8(4)
C7_10 C12_10 H12_10 120.6
C11_10 C12_10 H12_10 120.6
N16_9 C1_11 H1A_11 111.1
N16_9 C1_11 H1B_11 108.6
N16_9 C1_11 C2_11 109.3(2)
N16_9 C1_11 C6A_11 104.3(5)
N16_9 C1_11 C6B_11 113.3(3)
H1A_11 C1_11 H1B_11 5.0
C2_11 C1_11 H1A_11 111.1
C2_11 C1_11 H1B_11 108.6
C2_11 C1_11 C6A_11 109.6(6)
C6A_11 C1_11 H1A_11 111.1
C6A_11 C1_11 H1B_11 116.1
C6B_11 C1_11 H1A_11 103.6
C6B_11 C1_11 H1B_11 108.6
C6B_11 C1_11 C2_11 108.3(4)
C6B_11 C1_11 C6A_11 9.6(6)
O3_11 C2_11 C1_11 119.7(3)
O3_11 C2_11 N4_11 124.1(3)
N4_11 C2_11 C1_11 116.1(3)
C2_11 N4_11 H4_11 119.5
C2_11 N4_11 C5_11 121.0(3)
C5_11 N4_11 H4_11 119.5
N4_11 C5_11 H5A_11 109.5
N4_11 C5_11 H5B_11 109.5
N4_11 C5_11 H5C_11 109.5
H5A_11 C5_11 H5B_11 109.5
H5A_11 C5_11 H5C_11 109.5
H5B_11 C5_11 H5C_11 109.5
C1_11 C6A_11 H6AA_11 109.0
C1_11 C6A_11 H6AB_11 109.0
H6AA_11 C6A_11 H6AB_11 107.8
C7A_11 C6A_11 C1_11 113.0(10)
C7A_11 C6A_11 H6AA_11 109.0
C7A_11 C6A_11 H6AB_11 109.0
C8A_11 C7A_11 C6A_11 106.7(7)
C8A_11 C7A_11 C12A_11 120.0
C12A_11 C7A_11 C6A_11 133.2(7)
C7A_11 C8A_11 H8A_11 120.0
C9A_11 C8A_11 C7A_11 120.0
C9A_11 C8A_11 H8A_11 120.0
C8A_11 C9A_11 H9A_11 120.0
C8A_11 C9A_11 C10A_11 120.0
C10A_11 C9A_11 H9A_11 120.0
C9A_11 C10A_11 H10A_11 120.0
C9A_11 C10A_11 C11A_11 120.0
C11A_11 C10A_11 H10A_11 120.0
C10A_11 C11A_11 H11A_11 120.0
C10A_11 C11A_11 C12A_11 120.0
C12A_11 C11A_11 H11A_11 120.0
C7A_11 C12A_11 H12A_11 120.0
C11A_11 C12A_11 C7A_11 120.0
C11A_11 C12A_11 H12A_11 120.0
C1_11 C6B_11 H6BA_11 108.8
C1_11 C6B_11 H6BB_11 108.8
C1_11 C6B_11 C7B_11 114.0(5)
H6BA_11 C6B_11 H6BB_11 107.7
C7B_11 C6B_11 H6BA_11 108.8
C7B_11 C6B_11 H6BB_11 108.8
C8B_11 C7B_11 C6B_11 127.0(4)
C8B_11 C7B_11 C12B_11 120.0
C12B_11 C7B_11 C6B_11 112.9(4)
C7B_11 C8B_11 H8B_11 120.0
C9B_11 C8B_11 C7B_11 120.0
C9B_11 C8B_11 H8B_11 120.0
C8B_11 C9B_11 H9B_11 120.0
C8B_11 C9B_11 C10B_11 120.0
C10B_11 C9B_11 H9B_11 120.0
C9B_11 C10B_11 H10B_11 120.0
C11B_11 C10B_11 C9B_11 120.0
C11B_11 C10B_11 H10B_11 120.0
C10B_11 C11B_11 H11B_11 120.0
C12B_11 C11B_11 C10B_11 120.0
C12B_11 C11B_11 H11B_11 120.0
C7B_11 C12B_11 H12B_11 120.0
C11B_11 C12B_11 C7B_11 120.0
C11B_11 C12B_11 H12B_11 120.0
N26_9 C1_12 H1_12 108.9
N26_9 C1_12 C2_12 109.7(2)
N26_9 C1_12 C6_12 110.9(3)
C2_12 C1_12 H1_12 108.9
C2_12 C1_12 C6_12 109.5(2)
C6_12 C1_12 H1_12 108.9
O3_12 C2_12 C1_12 120.2(3)
O3_12 C2_12 N4_12 121.9(3)
N4_12 C2_12 C1_12 117.4(3)
C2_12 N4_12 H4_12 118.6
C2_12 N4_12 C5_12 122.7(3)
C5_12 N4_12 H4_12 118.6
N4_12 C5_12 H5A_12 109.5
N4_12 C5_12 H5B_12 109.5
N4_12 C5_12 H5C_12 109.5
H5A_12 C5_12 H5B_12 109.5
H5A_12 C5_12 H5C_12 109.5
H5B_12 C5_12 H5C_12 109.5
C1_12 C6_12 H6A_12 109.1
C1_12 C6_12 H6B_12 109.1
H6A_12 C6_12 H6B_12 107.8
C7_12 C6_12 C1_12 112.6(3)
C7_12 C6_12 H6A_12 109.1
C7_12 C6_12 H6B_12 109.1
C8_12 C7_12 C6_12 122.0(3)
C12_12 C7_12 C6_12 120.5(3)
C12_12 C7_12 C8_12 117.4(3)
C7_12 C8_12 H8_12 119.3
C9_12 C8_12 C7_12 121.5(3)
C9_12 C8_12 H8_12 119.3
C8_12 C9_12 H9_12 119.9
C8_12 C9_12 C10_12 120.2(3)
C10_12 C9_12 H9_12 119.9
C9_12 C10_12 H10_12 120.4
C11_12 C10_12 C9_12 119.3(3)
C11_12 C10_12 H10_12 120.4
C10_12 C11_12 H11_12 119.8
C12_12 C11_12 C10_12 120.5(3)
C12_12 C11_12 H11_12 119.8
C7_12 C12_12 H12_12 119.4
C11_12 C12_12 C7_12 121.2(3)
C11_12 C12_12 H12_12 119.4
N36_9 C1_13 H1A_13 113.6
N36_9 C1_13 H1B_13 107.9
N36_9 C1_13 C2_13 109.6(3)
N36_9 C1_13 C6A_13 97.8(6)
N36_9 C1_13 C6C_13 115.3(5)
H1A_13 C1_13 H1B_13 11.6
C2_13 C1_13 H1A_13 113.6
C2_13 C1_13 H1B_13 107.9
C2_13 C1_13 C6A_13 107.6(6)
C2_13 C1_13 C6C_13 108.0(4)
C6A_13 C1_13 H1A_13 113.6
C6A_13 C1_13 H1B_13 125.1
C6A_13 C1_13 C6C_13 20.0(7)
C6C_13 C1_13 H1A_13 96.3
C6C_13 C1_13 H1B_13 107.9
O3_13 C2_13 C1_13 122.2(3)
O3_13 C2_13 N4_13 122.3(3)
N4_13 C2_13 C1_13 115.5(3)
C2_13 N4_13 H4_13 118.9
C2_13 N4_13 C5_13 122.2(4)
C5_13 N4_13 H4_13 118.9
N4_13 C5_13 H5A_13 109.5
N4_13 C5_13 H5B_13 109.5
N4_13 C5_13 H5C_13 109.5
H5A_13 C5_13 H5B_13 109.5
H5A_13 C5_13 H5C_13 109.5
H5B_13 C5_13 H5C_13 109.5
C1_13 C6A_13 H6AA_13 107.4
C1_13 C6A_13 H6AB_13 107.4
C1_13 C6A_13 C7A_13 119.5(10)
H6AA_13 C6A_13 H6AB_13 107.0
C7A_13 C6A_13 H6AA_13 107.4
C7A_13 C6A_13 H6AB_13 107.4
C8A_13 C7A_13 C6A_13 117.4(7)
C8A_13 C7A_13 C12A_13 120.0
C12A_13 C7A_13 C6A_13 122.5(7)
C7A_13 C8A_13 H8A_13 120.0
C7A_13 C8A_13 C9A_13 120.0
C9A_13 C8A_13 H8A_13 120.0
C8A_13 C9A_13 H9A_13 120.0
C10A_13 C9A_13 C8A_13 120.0
C10A_13 C9A_13 H9A_13 120.0
C9A_13 C10A_13 H10A_13 120.0
C9A_13 C10A_13 C11A_13 120.0
C11A_13 C10A_13 H10A_13 120.0
C10A_13 C11A_13 H11A_13 120.0
C12A_13 C11A_13 C10A_13 120.0
C12A_13 C11A_13 H11A_13 120.0
C7A_13 C12A_13 H12A_13 120.0
C11A_13 C12A_13 C7A_13 120.0
C11A_13 C12A_13 H12A_13 120.0
C1_13 C6C_13 H6CA_13 109.2
C1_13 C6C_13 H6CB_13 109.2
H6CA_13 C6C_13 H6CB_13 107.9
C7C_13 C6C_13 C1_13 112.0(5)
C7C_13 C6C_13 H6CA_13 109.2
C7C_13 C6C_13 H6CB_13 109.2
C8C_13 C7C_13 C6C_13 121.9(7)
C8C_13 C7C_13 C12C_13 120.0
C12C_13 C7C_13 C6C_13 117.8(7)
C7C_13 C8C_13 H8C_13 120.0
C9C_13 C8C_13 C7C_13 120.0
C9C_13 C8C_13 H8C_13 120.0
C8C_13 C9C_13 H9C_13 120.0
C8C_13 C9C_13 C10C_13 120.0
C10C_13 C9C_13 H9C_13 120.0
C9C_13 C10C_13 H10C_13 120.0
C11C_13 C10C_13 C9C_13 120.0
C11C_13 C10C_13 H10C_13 120.0
C10C_13 C11C_13 H11C_13 120.0
C10C_13 C11C_13 C12C_13 120.0
C12C_13 C11C_13 H11C_13 120.0
C7C_13 C12C_13 H12C_13 120.0
C11C_13 C12C_13 C7C_13 120.0
C11C_13 C12C_13 H12C_13 120.0
C2_14 C1_14 C6_14 121.5(3)
O7_14 C1_14 C2_14 123.4(3)
O7_14 C1_14 C6_14 115.0(3)
C1_14 C2_14 C69_14 120.6(3)
C3_14 C2_14 C1_14 117.4(3)
C3_14 C2_14 C69_14 122.0(3)
C2_14 C3_14 H3_14 118.4
C2_14 C3_14 C4_14 123.2(3)
C4_14 C3_14 H3_14 118.4
C3_14 C4_14 C9_14 122.6(3)
C5_14 C4_14 C3_14 117.9(3)
C5_14 C4_14 C9_14 119.5(3)
C4_14 C5_14 C6_14 121.9(3)
O8_14 C5_14 C4_14 117.2(3)
O8_14 C5_14 C6_14 120.8(3)
C1_14 C6_14 C1_15 118.5(3)
C5_14 C6_14 C1_14 118.0(3)
C5_14 C6_14 C1_15 123.5(3)
C1_14 O7_14 H7_14 109.5
C5_14 O8_14 H8_14 109.5
C4_14 C9_14 H9_14 106.3
C4_14 C9_14 C10_14 114.7(3)
C10_14 C9_14 H9_14 106.3
C22_14 C9_14 C4_14 110.3(2)
C22_14 C9_14 H9_14 106.3
C22_14 C9_14 C10_14 112.5(3)
C9_14 C10_14 H10A_14 108.8
C9_14 C10_14 H10B_14 108.8
H10A_14 C10_14 H10B_14 107.7
C11_14 C10_14 C9_14 113.8(3)
C11_14 C10_14 H10A_14 108.8
C11_14 C10_14 H10B_14 108.8
C10_14 C11_14 H11_14 107.8
C12_14 C11_14 C10_14 110.0(3)
C12_14 C11_14 H11_14 107.8
C13_14 C11_14 C10_14 113.2(3)
C13_14 C11_14 H11_14 107.8
C13_14 C11_14 C12_14 110.0(3)
C11_14 C12_14 H12A_14 109.5
C11_14 C12_14 H12B_14 109.5
C11_14 C12_14 H12C_14 109.5
H12A_14 C12_14 H12B_14 109.5
H12A_14 C12_14 H12C_14 109.5
H12B_14 C12_14 H12C_14 109.5
C11_14 C13_14 H13A_14 109.5
C11_14 C13_14 H13B_14 109.5
C11_14 C13_14 H13C_14 109.5
H13A_14 C13_14 H13B_14 109.5
H13A_14 C13_14 H13C_14 109.5
H13B_14 C13_14 H13C_14 109.5
C22_14 C21_14 C26_14 121.4(3)
O27_14 C21_14 C22_14 122.8(3)
O27_14 C21_14 C26_14 115.7(3)
C21_14 C22_14 C9_14 120.7(3)
C21_14 C22_14 C23_14 116.9(3)
C23_14 C22_14 C9_14 122.4(3)
C22_14 C23_14 H23_14 117.8
C24_14 C23_14 C22_14 124.3(3)
C24_14 C23_14 H23_14 117.8
C23_14 C24_14 C25_14 116.5(3)
C23_14 C24_14 C29_14 123.2(3)
C25_14 C24_14 C29_14 120.3(3)
C24_14 C25_14 C26_14 122.2(3)
O28_14 C25_14 C24_14 117.8(3)
O28_14 C25_14 C26_14 120.0(3)
C21_14 C26_14 C25_14 118.6(3)
C21_14 C26_14 C11_15 117.9(3)
C25_14 C26_14 C11_15 123.4(3)
C21_14 O27_14 H27_14 109.5
C25_14 O28_14 H28_14 109.5
C24_14 C29_14 H29_14 106.6
C24_14 C29_14 C30_14 113.3(3)
C24_14 C29_14 C42_14 112.1(3)
C30_14 C29_14 H29_14 106.6
C42_14 C29_14 H29_14 106.6
C42_14 C29_14 C30_14 111.1(3)
C29_14 C30_14 H30A_14 108.8
C29_14 C30_14 H30B_14 108.8
H30A_14 C30_14 H30B_14 107.7
C31_14 C30_14 C29_14 113.8(3)
C31_14 C30_14 H30A_14 108.8
C31_14 C30_14 H30B_14 108.8
C30_14 C31_14 H31_14 107.9
C32_14 C31_14 C30_14 109.0(4)
C32_14 C31_14 H31_14 107.9
C33_14 C31_14 C30_14 111.5(4)
C33_14 C31_14 H31_14 107.9
C33_14 C31_14 C32_14 112.3(4)
C31_14 C32_14 H32A_14 109.5
C31_14 C32_14 H32B_14 109.5
C31_14 C32_14 H32C_14 109.5
H32A_14 C32_14 H32B_14 109.5
H32A_14 C32_14 H32C_14 109.5
H32B_14 C32_14 H32C_14 109.5
C31_14 C33_14 H33A_14 109.5
C31_14 C33_14 H33B_14 109.5
C31_14 C33_14 H33C_14 109.5
H33A_14 C33_14 H33B_14 109.5
H33A_14 C33_14 H33C_14 109.5
H33B_14 C33_14 H33C_14 109.5
C46_14 C41_14 C42_14 121.6(3)
O47_14 C41_14 C42_14 122.1(3)
O47_14 C41_14 C46_14 116.3(3)
C41_14 C42_14 C29_14 121.2(3)
C43_14 C42_14 C29_14 122.9(3)
C43_14 C42_14 C41_14 115.9(3)
C42_14 C43_14 H43_14 117.5
C44_14 C43_14 C42_14 124.9(3)
C44_14 C43_14 H43_14 117.5
C43_14 C44_14 C45_14 117.2(3)
C43_14 C44_14 C49_14 122.7(3)
C45_14 C44_14 C49_14 120.1(3)
C44_14 C45_14 C46_14 121.4(3)
O48_14 C45_14 C44_14 117.9(3)
O48_14 C45_14 C46_14 120.7(3)
C41_14 C46_14 C21_15 118.2(3)
C45_14 C46_14 C41_14 118.8(3)
C45_14 C46_14 C21_15 123.0(3)
C41_14 O47_14 H47_14 109.5
C45_14 O48_14 H48_14 109.5
C44_14 C49_14 H49_14 106.7
C44_14 C49_14 C62_14 109.0(2)
C50_14 C49_14 C44_14 113.0(3)
C50_14 C49_14 H49_14 106.7
C50_14 C49_14 C62_14 114.3(3)
C62_14 C49_14 H49_14 106.7
C49_14 C50_14 H50A_14 108.6
C49_14 C50_14 H50B_14 108.6
C49_14 C50_14 C51_14 114.9(3)
H50A_14 C50_14 H50B_14 107.5
C51_14 C50_14 H50A_14 108.6
C51_14 C50_14 H50B_14 108.6
C50_14 C51_14 H51_14 108.0
C52_14 C51_14 C50_14 112.4(3)
C52_14 C51_14 H51_14 108.0
C52_14 C51_14 C53_14 111.2(3)
C53_14 C51_14 C50_14 109.0(3)
C53_14 C51_14 H51_14 108.0
C51_14 C52_14 H52A_14 109.5
C51_14 C52_14 H52B_14 109.5
C51_14 C52_14 H52C_14 109.5
H52A_14 C52_14 H52B_14 109.5
H52A_14 C52_14 H52C_14 109.5
H52B_14 C52_14 H52C_14 109.5
C51_14 C53_14 H53A_14 109.5
C51_14 C53_14 H53B_14 109.5
C51_14 C53_14 H53C_14 109.5
H53A_14 C53_14 H53B_14 109.5
H53A_14 C53_14 H53C_14 109.5
H53B_14 C53_14 H53C_14 109.5
C62_14 C61_14 C66_14 120.8(3)
O67_14 C61_14 C62_14 123.0(3)
O67_14 C61_14 C66_14 116.1(3)
C61_14 C62_14 C49_14 120.8(3)
C61_14 C62_14 C63_14 117.3(3)
C63_14 C62_14 C49_14 121.8(3)
C62_14 C63_14 H63_14 117.7
C64_14 C63_14 C62_14 124.6(3)
C64_14 C63_14 H63_14 117.7
C63_14 C64_14 C65_14 116.3(3)
C63_14 C64_14 C69_14 123.9(3)
C65_14 C64_14 C69_14 119.8(3)
C66_14 C65_14 C64_14 122.2(3)
O68_14 C65_14 C64_14 118.3(3)
O68_14 C65_14 C66_14 119.6(3)
C61_14 C66_14 C31_15 118.0(3)
C65_14 C66_14 C61_14 118.6(3)
C65_14 C66_14 C31_15 123.4(3)
C61_14 O67_14 H67_14 109.5
C65_14 O68_14 H68_14 109.5
C2_14 C69_14 H69_14 106.7
C2_14 C69_14 C70_14 111.8(2)
C64_14 C69_14 C2_14 112.2(2)
C64_14 C69_14 H69_14 106.7
C64_14 C69_14 C70_14 112.3(3)
C70_14 C69_14 H69_14 106.7
C69_14 C70_14 H70A_14 108.5
C69_14 C70_14 H70B_14 108.5
H70A_14 C70_14 H70B_14 107.5
C71_14 C70_14 C69_14 115.2(3)
C71_14 C70_14 H70A_14 108.5
C71_14 C70_14 H70B_14 108.5
C70_14 C71_14 H71_14 108.7
C70_14 C71_14 C72_14 111.7(3)
C70_14 C71_14 C73_14 109.1(3)
C72_14 C71_14 H71_14 108.7
C73_14 C71_14 H71_14 108.7
C73_14 C71_14 C72_14 109.9(3)
C71_14 C72_14 H72A_14 109.5
C71_14 C72_14 H72B_14 109.5
C71_14 C72_14 H72C_14 109.5
H72A_14 C72_14 H72B_14 109.5
H72A_14 C72_14 H72C_14 109.5
H72B_14 C72_14 H72C_14 109.5
C71_14 C73_14 H73A_14 109.5
C71_14 C73_14 H73B_14 109.5
C71_14 C73_14 H73C_14 109.5
H73A_14 C73_14 H73B_14 109.5
H73A_14 C73_14 H73C_14 109.5
H73B_14 C73_14 H73C_14 109.5
C6_14 C1_15 H1_15 119.5
N2_15 C1_15 C6_14 121.0(3)
N2_15 C1_15 H1_15 119.5
C1_15 N2_15 N3_15 115.4(2)
N2_15 N3_15 H3_15 119.5
C4_15 N3_15 N2_15 121.0(2)
C4_15 N3_15 H3_15 119.5
O5_15 C4_15 N3_15 119.4(3)
O5_15 C4_15 N6_15 122.6(3)
N6_15 C4_15 N3_15 118.0(2)
C4_15 N6_15 H6_15 119.3
C4_15 N6_15 C1_16 121.3(2)
C1_16 N6_15 H6_15 119.3
C26_14 C11_15 H11_15 118.8
N12_15 C11_15 C26_14 122.3(3)
N12_15 C11_15 H11_15 118.8
C11_15 N12_15 N13_15 116.7(3)
N12_15 N13_15 H13_15 119.7
C14_15 N13_15 N12_15 120.6(3)
C14_15 N13_15 H13_15 119.7
O15_15 C14_15 N13_15 120.2(3)
O15_15 C14_15 N16_15 122.3(3)
N16_15 C14_15 N13_15 117.4(3)
C14_15 N16_15 H16_15 119.0
C14_15 N16_15 C1_17 121.9(3)
C1_17 N16_15 H16_15 119.0
C46_14 C21_15 H21_15 119.3
N22_15 C21_15 C46_14 121.4(3)
N22_15 C21_15 H21_15 119.3
C21_15 N22_15 N23_15 114.5(3)
N22_15 N23_15 H23_15 119.5
C24_15 N23_15 N22_15 120.9(3)
C24_15 N23_15 H23_15 119.5
O25_15 C24_15 N23_15 119.1(3)
O25_15 C24_15 N26_15 124.4(3)
N26_15 C24_15 N23_15 116.5(3)
C24_15 N26_15 H26_15 118.7
C24_15 N26_15 C1_18 122.6(3)
C1_18 N26_15 H26_15 118.7
C66_14 C31_15 H31_15 119.3
N32_15 C31_15 C66_14 121.3(3)
N32_15 C31_15 H31_15 119.3
C31_15 N32_15 N33_15 114.8(2)
N32_15 N33_15 H33_15 119.9
C34_15 N33_15 N32_15 120.2(2)
C34_15 N33_15 H33_15 119.9
O35_15 C34_15 N33_15 119.7(3)
O35_15 C34_15 N36_15 122.7(3)
N36_15 C34_15 N33_15 117.6(3)
C34_15 N36_15 H36_15 119.0
C34_15 N36_15 C1_19 121.9(3)
C1_19 N36_15 H36_15 119.0
N6_15 C1_16 H1_16 108.4
N6_15 C1_16 C2_16 112.6(2)
N6_15 C1_16 C6_16 110.2(3)
C2_16 C1_16 H1_16 108.4
C2_16 C1_16 C6_16 108.7(2)
C6_16 C1_16 H1_16 108.4
O3_16 C2_16 C1_16 122.8(3)
O3_16 C2_16 N4_16 122.9(3)
N4_16 C2_16 C1_16 114.3(3)
C2_16 N4_16 H4_16 118.8
C2_16 N4_16 C5_16 122.4(3)
C5_16 N4_16 H4_16 118.8
N4_16 C5_16 H5A_16 109.5
N4_16 C5_16 H5B_16 109.5
N4_16 C5_16 H5C_16 109.5
H5A_16 C5_16 H5B_16 109.5
H5A_16 C5_16 H5C_16 109.5
H5B_16 C5_16 H5C_16 109.5
C1_16 C6_16 H6A_16 108.8
C1_16 C6_16 H6B_16 108.8
H6A_16 C6_16 H6B_16 107.7
C7_16 C6_16 C1_16 113.8(3)
C7_16 C6_16 H6A_16 108.8
C7_16 C6_16 H6B_16 108.8
C8_16 C7_16 C6_16 121.5(3)
C8_16 C7_16 C12_16 117.8(3)
C12_16 C7_16 C6_16 120.6(3)
C7_16 C8_16 H8_16 120.0
C7_16 C8_16 C9_16 120.0(4)
C9_16 C8_16 H8_16 120.0
C8_16 C9_16 H9_16 119.4
C10_16 C9_16 C8_16 121.1(4)
C10_16 C9_16 H9_16 119.4
C9_16 C10_16 H10_16 120.3
C9_16 C10_16 C11_16 119.3(4)
C11_16 C10_16 H10_16 120.3
C10_16 C11_16 H11_16 120.3
C10_16 C11_16 C12_16 119.4(4)
C12_16 C11_16 H11_16 120.3
C7_16 C12_16 H12_16 118.9
C11_16 C12_16 C7_16 122.2(4)
C11_16 C12_16 H12_16 118.9
N16_15 C1_17 H1A_17 109.6
N16_15 C1_17 H1B_17 107.4
N16_15 C1_17 C2_17 110.7(3)
N16_15 C1_17 C6A_17 112.2(4)
N16_15 C1_17 C6B_17 103.9(5)
H1A_17 C1_17 H1B_17 4.6
C2_17 C1_17 H1A_17 109.6
C2_17 C1_17 H1B_17 107.4
C2_17 C1_17 C6B_17 119.5(4)
C6A_17 C1_17 H1A_17 109.6
C6A_17 C1_17 H1B_17 114.2
C6A_17 C1_17 C2_17 105.0(3)
C6A_17 C1_17 C6B_17 14.6(4)
C6B_17 C1_17 H1A_17 102.9
C6B_17 C1_17 H1B_17 107.4
O3_17 C2_17 C1_17 121.4(3)
O3_17 C2_17 N4_17 123.9(4)
N4_17 C2_17 C1_17 114.7(3)
C2_17 N4_17 H4_17 118.9
C2_17 N4_17 C5_17 122.2(4)
C5_17 N4_17 H4_17 118.9
N4_17 C5_17 H5A_17 109.5
N4_17 C5_17 H5B_17 109.5
N4_17 C5_17 H5C_17 109.5
H5A_17 C5_17 H5B_17 109.5
H5A_17 C5_17 H5C_17 109.5
H5B_17 C5_17 H5C_17 109.5
C1_17 C6A_17 H6AA_17 110.7
C1_17 C6A_17 H6AB_17 110.7
C1_17 C6A_17 C7A_17 105.2(4)
H6AA_17 C6A_17 H6AB_17 108.8
C7A_17 C6A_17 H6AA_17 110.7
C7A_17 C6A_17 H6AB_17 110.7
C8A_17 C7A_17 C6A_17 118.8(3)
C8A_17 C7A_17 C12A_17 120.0
C12A_17 C7A_17 C6A_17 121.2(3)
C7A_17 C8A_17 H8A_17 120.0
C9A_17 C8A_17 C7A_17 120.0
C9A_17 C8A_17 H8A_17 120.0
C8A_17 C9A_17 H9A_17 120.0
C10A_17 C9A_17 C8A_17 120.0
C10A_17 C9A_17 H9A_17 120.0
C9A_17 C10A_17 H10A_17 120.0
C9A_17 C10A_17 C11A_17 120.0
C11A_17 C10A_17 H10A_17 120.0
C10A_17 C11A_17 H11A_17 120.0
C12A_17 C11A_17 C10A_17 120.0
C12A_17 C11A_17 H11A_17 120.0
C7A_17 C12A_17 H12A_17 120.0
C11A_17 C12A_17 C7A_17 120.0
C11A_17 C12A_17 H12A_17 120.0
C1_17 C6B_17 H6B_17 116.5
C7B_17 C6B_17 C1_17 127.0(9)
C7B_17 C6B_17 H6B_17 116.5
C6B_17 C7B_17 C8B_17 123.8(8)
C6B_17 C7B_17 C12B_17 115.8(8)
C8B_17 C7B_17 C12B_17 120.0
C7B_17 C8B_17 H8B_17 120.0
C7B_17 C8B_17 C9B_17 120.0
C9B_17 C8B_17 H8B_17 120.0
C8B_17 C9B_17 H9B_17 120.0
C10B_17 C9B_17 C8B_17 120.0
C10B_17 C9B_17 H9B_17 120.0
C9B_17 C10B_17 H10B_17 120.0
C11B_17 C10B_17 C9B_17 120.0
C11B_17 C10B_17 H10B_17 120.0
C10B_17 C11B_17 H11B_17 120.0
C10B_17 C11B_17 C12B_17 120.0
C12B_17 C11B_17 H11B_17 120.0
C7B_17 C12B_17 H12B_17 120.0
C11B_17 C12B_17 C7B_17 120.0
C11B_17 C12B_17 H12B_17 120.0
N26_15 C1_18 H1A_18 109.4
N26_15 C1_18 H1B_18 109.9
N26_15 C1_18 C2_18 111.2(3)
N26_15 C1_18 C6A_18 109.1(4)
H1A_18 C1_18 H1B_18 1.1
C2_18 C1_18 H1A_18 109.4
C2_18 C1_18 H1B_18 109.9
C2_18 C1_18 C6A_18 108.5(4)
C6A_18 C1_18 H1A_18 109.4
C6A_18 C1_18 H1B_18 108.3
C6B_18 C1_18 N26_15 114.0(10)
C6B_18 C1_18 H1A_18 110.9
C6B_18 C1_18 H1B_18 109.9
C6B_18 C1_18 C2_18 101.8(10)
C6B_18 C1_18 C6A_18 6.9(11)
O3_18 C2_18 C1_18 121.3(4)
O3_18 C2_18 N4A_18 123.9(4)
O3_18 C2_18 N4B_18 113.7(14)
N4A_18 C2_18 C1_18 114.1(4)
N4B_18 C2_18 C1_18 120.5(11)
N4B_18 C2_18 N4A_18 31.4(13)
C2_18 N4A_18 H4A_18 118.7
C2_18 N4A_18 C5A_18 122.6(5)
C5A_18 N4A_18 H4A_18 118.7
N4A_18 C5A_18 H5AA_18 109.5
N4A_18 C5A_18 H5AB_18 109.5
N4A_18 C5A_18 H5AC_18 109.5
H5AA_18 C5A_18 H5AB_18 109.5
H5AA_18 C5A_18 H5AC_18 109.5
H5AB_18 C5A_18 H5AC_18 109.5
C2_18 N4B_18 H4B_18 118.4
C2_18 N4B_18 C5B_18 123(2)
C5B_18 N4B_18 H4B_18 118.4
N4B_18 C5B_18 H5BA_18 109.5
N4B_18 C5B_18 H5BB_18 109.5
N4B_18 C5B_18 H5BC_18 109.5
H5BA_18 C5B_18 H5BB_18 109.5
H5BA_18 C5B_18 H5BC_18 109.5
H5BB_18 C5B_18 H5BC_18 109.5
C1_18 C6A_18 H6AA_18 108.3
C1_18 C6A_18 H6AB_18 108.3
H6AA_18 C6A_18 H6AB_18 107.4
C7A_18 C6A_18 C1_18 116.0(6)
C7A_18 C6A_18 H6AA_18 108.3
C7A_18 C6A_18 H6AB_18 108.3
C8A_18 C7A_18 C6A_18 118.3(6)
C8A_18 C7A_18 C12A_18 119.5(5)
C12A_18 C7A_18 C6A_18 122.1(6)
C7A_18 C8A_18 H8A_18 119.1
C7A_18 C8A_18 C9A_18 121.8(5)
C9A_18 C8A_18 H8A_18 119.1
C8A_18 C9A_18 H9A_18 120.7
C8A_18 C9A_18 C10A_18 118.6(5)
C10A_18 C9A_18 H9A_18 120.7
C9A_18 C10A_18 H10A_18 120.2
C11A_18 C10A_18 C9A_18 119.6(5)
C11A_18 C10A_18 H10A_18 120.2
C10A_18 C11A_18 H11A_18 119.9
C10A_18 C11A_18 C12A_18 120.3(6)
C12A_18 C11A_18 H11A_18 119.9
C7A_18 C12A_18 C11A_18 120.0(5)
C7A_18 C12A_18 H12A_18 120.0
C11A_18 C12A_18 H12A_18 120.0
C1_18 C6B_18 H6B_18 130.7
C1_18 C6B_18 C7B_18 98.7(15)
C7B_18 C6B_18 H6B_18 130.7
C8B_18 C7B_18 C6B_18 125.0(9)
C8B_18 C7B_18 C12B_18 120.0
C12B_18 C7B_18 C6B_18 115.0(9)
C7B_18 C8B_18 H8B_18 120.0
C7B_18 C8B_18 C9B_18 120.0
C9B_18 C8B_18 H8B_18 120.0
C8B_18 C9B_18 H9B_18 120.0
C10B_18 C9B_18 C8B_18 120.0
C10B_18 C9B_18 H9B_18 120.0
C9B_18 C10B_18 H10B_18 120.0
C9B_18 C10B_18 C11B_18 120.0
C11B_18 C10B_18 H10B_18 120.0
C10B_18 C11B_18 H11B_18 120.0
C12B_18 C11B_18 C10B_18 120.0
C12B_18 C11B_18 H11B_18 120.0
C7B_18 C12B_18 H12B_18 120.0
C11B_18 C12B_18 C7B_18 120.0
C11B_18 C12B_18 H12B_18 120.0
N36_15 C1_19 H1_19 109.1
N36_15 C1_19 C2_19 109.9(2)
N36_15 C1_19 C6_19 110.4(3)
C2_19 C1_19 H1_19 109.1
C6_19 C1_19 H1_19 109.1
C6_19 C1_19 C2_19 109.1(2)
O3_19 C2_19 C1_19 120.5(3)
O3_19 C2_19 N4_19 123.5(3)
N4_19 C2_19 C1_19 116.0(3)
C2_19 N4_19 H4_19 118.3
C2_19 N4_19 C5_19 123.4(3)
C5_19 N4_19 H4_19 118.3
N4_19 C5_19 H5A_19 109.5
N4_19 C5_19 H5B_19 109.5
N4_19 C5_19 H5C_19 109.5
H5A_19 C5_19 H5B_19 109.5
H5A_19 C5_19 H5C_19 109.5
H5B_19 C5_19 H5C_19 109.5
C1_19 C6_19 H6A_19 108.6
C1_19 C6_19 H6B_19 108.6
H6A_19 C6_19 H6B_19 107.6
C7_19 C6_19 C1_19 114.4(3)
C7_19 C6_19 H6A_19 108.6
C7_19 C6_19 H6B_19 108.6
C8_19 C7_19 C6_19 121.3(3)
C8_19 C7_19 C12_19 118.3(3)
C12_19 C7_19 C6_19 120.3(3)
C7_19 C8_19 H8_19 119.3
C9_19 C8_19 C7_19 121.4(3)
C9_19 C8_19 H8_19 119.3
C8_19 C9_19 H9_19 119.8
C8_19 C9_19 C10_19 120.5(4)
C10_19 C9_19 H9_19 119.8
C9_19 C10_19 H10_19 120.6
C11_19 C10_19 C9_19 118.7(4)
C11_19 C10_19 H10_19 120.6
C10_19 C11_19 H11_19 119.2
C10_19 C11_19 C12_19 121.6(4)
C12_19 C11_19 H11_19 119.2
C7_19 C12_19 H12_19 120.3
C11_19 C12_19 C7_19 119.4(4)
C11_19 C12_19 H12_19 120.3
C2_20 C1_20 C6_20 120.9(3)
O7_20 C1_20 C2_20 123.9(3)
O7_20 C1_20 C6_20 115.1(3)
C1_20 C2_20 C3_20 117.7(3)
C1_20 C2_20 C69_20 121.8(3)
C3_20 C2_20 C69_20 120.4(3)
C2_20 C3_20 H3_20 118.2
C4_20 C3_20 C2_20 123.6(3)
C4_20 C3_20 H3_20 118.2
C3_20 C4_20 C5_20 117.8(3)
C3_20 C4_20 C9_20 122.2(3)
C5_20 C4_20 C9_20 120.1(3)
C6_20 C5_20 C4_20 121.2(3)
O8_20 C5_20 C4_20 118.1(3)
O8_20 C5_20 C6_20 120.7(3)
C1_20 C6_20 C1_21 118.6(3)
C5_20 C6_20 C1_20 118.8(3)
C5_20 C6_20 C1_21 122.6(3)
C1_20 O7_20 H7_20 109.5
C5_20 O8_20 H8_20 109.5
C4_20 C9_20 H9_20 106.8
C4_20 C9_20 C10_20 112.6(2)
C4_20 C9_20 C22_20 110.6(2)
C10_20 C9_20 H9_20 106.8
C22_20 C9_20 H9_20 106.8
C22_20 C9_20 C10_20 113.0(2)
C9_20 C10_20 H10A_20 108.2
C9_20 C10_20 H10B_20 108.2
H10A_20 C10_20 H10B_20 107.3
C11_20 C10_20 C9_20 116.5(3)
C11_20 C10_20 H10A_20 108.2
C11_20 C10_20 H10B_20 108.2
C10_20 C11_20 C12_20 110.8(3)
C13A_20 C11_20 C10_20 122.4(5)
C13A_20 C11_20 C12_20 120.4(4)
C13B_20 C11_20 C10_20 124.6(5)
C13B_20 C11_20 C12_20 113.3(5)
C13B_20 C11_20 C13A_20 54.8(6)
C11_20 C12_20 H12A_20 109.5
C11_20 C12_20 H12B_20 109.5
C11_20 C12_20 H12C_20 109.5
H12A_20 C12_20 H12B_20 109.5
H12A_20 C12_20 H12C_20 109.5
H12B_20 C12_20 H12C_20 109.5
C11_20 C13A_20 H13A_20 109.5
C11_20 C13A_20 H13B_20 109.5
C11_20 C13A_20 H13C_20 109.5
H13A_20 C13A_20 H13B_20 109.5
H13A_20 C13A_20 H13C_20 109.5
H13B_20 C13A_20 H13C_20 109.5
C11_20 C13B_20 H13D_20 109.5
C11_20 C13B_20 H13E_20 109.5
C11_20 C13B_20 H13F_20 109.5
H13D_20 C13B_20 H13E_20 109.5
H13D_20 C13B_20 H13F_20 109.5
H13E_20 C13B_20 H13F_20 109.5
C22_20 C21_20 C26_20 121.5(3)
O27_20 C21_20 C22_20 122.8(3)
O27_20 C21_20 C26_20 115.6(2)
C21_20 C22_20 C9_20 122.5(3)
C21_20 C22_20 C23_20 117.3(3)
C23_20 C22_20 C9_20 120.3(2)
C22_20 C23_20 H23_20 118.1
C24_20 C23_20 C22_20 123.8(3)
C24_20 C23_20 H23_20 118.1
C23_20 C24_20 C25_20 117.1(3)
C23_20 C24_20 C29_20 121.8(2)
C25_20 C24_20 C29_20 121.1(2)
C26_20 C25_20 C24_20 121.4(3)
O28_20 C25_20 C24_20 117.6(2)
O28_20 C25_20 C26_20 121.0(2)
C21_20 C26_20 C11_21 119.3(3)
C25_20 C26_20 C21_20 118.7(3)
C25_20 C26_20 C11_21 121.9(3)
C21_20 O27_20 H27_20 109.5
C25_20 O28_20 H28_20 109.5
C24_20 C29_20 H29_20 106.7
C24_20 C29_20 C30_20 112.2(2)
C24_20 C29_20 C42_20 110.9(2)
C30_20 C29_20 H29_20 106.7
C42_20 C29_20 H29_20 106.7
C42_20 C29_20 C30_20 113.1(2)
C29_20 C30_20 H30A_20 108.2
C29_20 C30_20 H30B_20 108.2
H30A_20 C30_20 H30B_20 107.4
C31_20 C30_20 C29_20 116.1(2)
C31_20 C30_20 H30A_20 108.3
C31_20 C30_20 H30B_20 108.3
C30_20 C31_20 H31_20 108.1
C30_20 C31_20 C32_20 109.8(3)
C32_20 C31_20 H31_20 108.1
C33_20 C31_20 C30_20 112.1(3)
C33_20 C31_20 H31_20 108.1
C33_20 C31_20 C32_20 110.6(3)
C31_20 C32_20 H32A_20 109.5
C31_20 C32_20 H32B_20 109.5
C31_20 C32_20 H32C_20 109.5
H32A_20 C32_20 H32B_20 109.5
H32A_20 C32_20 H32C_20 109.5
H32B_20 C32_20 H32C_20 109.5
C31_20 C33_20 H33A_20 109.5
C31_20 C33_20 H33B_20 109.5
C31_20 C33_20 H33C_20 109.5
H33A_20 C33_20 H33B_20 109.5
H33A_20 C33_20 H33C_20 109.5
H33B_20 C33_20 H33C_20 109.5
C46_20 C41_20 C42_20 121.2(3)
O47_20 C41_20 C42_20 122.5(3)
O47_20 C41_20 C46_20 116.3(2)
C41_20 C42_20 C29_20 122.3(2)
C43_20 C42_20 C29_20 121.0(2)
C43_20 C42_20 C41_20 116.7(3)
C42_20 C43_20 H43_20 118.1
C44_20 C43_20 C42_20 123.7(3)
C44_20 C43_20 H43_20 118.1
C43_20 C44_20 C49_20 121.5(2)
C45_20 C44_20 C43_20 117.6(3)
C45_20 C44_20 C49_20 120.9(3)
C44_20 C45_20 C46_20 122.1(3)
O48_20 C45_20 C44_20 118.5(2)
O48_20 C45_20 C46_20 119.4(2)
C41_20 C46_20 C21_21 118.7(3)
C45_20 C46_20 C41_20 118.5(3)
C45_20 C46_20 C21_21 122.8(3)
C41_20 O47_20 H47_20 109.5
C45_20 O48_20 H48_20 109.5
C44_20 C49_20 H49_20 106.6
C44_20 C49_20 C50_20 112.6(2)
C44_20 C49_20 C62_20 110.0(2)
C50_20 C49_20 H49_20 106.6
C62_20 C49_20 H49_20 106.6
C62_20 C49_20 C50_20 114.0(2)
C49_20 C50_20 H50A_20 108.9
C49_20 C50_20 H50B_20 108.9
H50A_20 C50_20 H50B_20 107.7
C51_20 C50_20 C49_20 113.3(2)
C51_20 C50_20 H50A_20 108.9
C51_20 C50_20 H50B_20 108.9
C50_20 C51_20 H51_20 107.8
C52_20 C51_20 C50_20 110.3(3)
C52_20 C51_20 H51_20 107.8
C53_20 C51_20 C50_20 113.1(3)
C53_20 C51_20 H51_20 107.8
C53_20 C51_20 C52_20 109.8(3)
C51_20 C52_20 H52A_20 109.5
C51_20 C52_20 H52B_20 109.5
C51_20 C52_20 H52C_20 109.5
H52A_20 C52_20 H52B_20 109.5
H52A_20 C52_20 H52C_20 109.5
H52B_20 C52_20 H52C_20 109.5
C51_20 C53_20 H53A_20 109.5
C51_20 C53_20 H53B_20 109.5
C51_20 C53_20 H53C_20 109.5
H53A_20 C53_20 H53B_20 109.5
H53A_20 C53_20 H53C_20 109.5
H53B_20 C53_20 H53C_20 109.5
C66_20 C61_20 C62_20 122.1(3)
O67_20 C61_20 C62_20 122.5(3)
O67_20 C61_20 C66_20 115.3(2)
C61_20 C62_20 C49_20 120.6(3)
C63_20 C62_20 C49_20 122.6(3)
C63_20 C62_20 C61_20 116.8(3)
C62_20 C63_20 H63_20 117.9
C64_20 C63_20 C62_20 124.2(3)
C64_20 C63_20 H63_20 117.9
C63_20 C64_20 C65_20 116.8(3)
C63_20 C64_20 C69_20 122.7(2)
C65_20 C64_20 C69_20 120.5(2)
C64_20 C65_20 C66_20 121.7(3)
O68_20 C65_20 C64_20 117.6(2)
O68_20 C65_20 C66_20 120.7(2)
C61_20 C66_20 C65_20 118.2(3)
C61_20 C66_20 C31_21 120.1(3)
C65_20 C66_20 C31_21 121.8(3)
C61_20 O67_20 H67_20 109.5
C65_20 O68_20 H68_20 109.5
C2_20 C69_20 H69_20 106.9
C64_20 C69_20 C2_20 109.7(2)
C64_20 C69_20 H69_20 106.9
C70_20 C69_20 C2_20 111.8(2)
C70_20 C69_20 C64_20 114.3(2)
C70_20 C69_20 H69_20 106.9
C69_20 C70_20 H70A_20 108.3
C69_20 C70_20 H70B_20 108.3
C69_20 C70_20 C71_20 115.8(2)
H70A_20 C70_20 H70B_20 107.4
C71_20 C70_20 H70A_20 108.3
C71_20 C70_20 H70B_20 108.3
C70_20 C71_20 H71_20 107.3
C72_20 C71_20 C70_20 109.3(3)
C72_20 C71_20 H71_20 107.3
C73_20 C71_20 C70_20 115.4(3)
C73_20 C71_20 H71_20 107.3
C73_20 C71_20 C72_20 109.9(3)
C71_20 C72_20 H72A_20 109.5
C71_20 C72_20 H72B_20 109.5
C71_20 C72_20 H72C_20 109.5
H72A_20 C72_20 H72B_20 109.5
H72A_20 C72_20 H72C_20 109.5
H72B_20 C72_20 H72C_20 109.5
C71_20 C73_20 H73A_20 109.5
C71_20 C73_20 H73B_20 109.5
C71_20 C73_20 H73C_20 109.5
H73A_20 C73_20 H73B_20 109.5
H73A_20 C73_20 H73C_20 109.5
H73B_20 C73_20 H73C_20 109.5
C6_20 C1_21 H1_21 120.6
N2_21 C1_21 C6_20 118.8(3)
N2_21 C1_21 H1_21 120.6
C1_21 N2_21 N3_21 117.4(3)
N2_21 N3_21 H3_21 120.4
C4_21 N3_21 N2_21 119.3(3)
C4_21 N3_21 H3_21 120.4
O5_21 C4_21 N3_21 122.8(3)
O5_21 C4_21 N6_21 124.2(3)
N6_21 C4_21 N3_21 113.0(3)
C4_21 N6_21 H6_21 118.1
C4_21 N6_21 C1A_22 122.7(6)
C4_21 N6_21 C1B_22 123.7(8)
C1A_22 N6_21 H6_21 119.1
C1A_22 N6_21 C1B_22 2.4(10)
C1B_22 N6_21 H6_21 118.1
C26_20 C11_21 H11_21 120.6
N12_21 C11_21 C26_20 118.8(3)
N12_21 C11_21 H11_21 120.6
C11_21 N12_21 N13_21 118.0(2)
N12_21 N13_21 H13_21 119.9
N12_21 N13_21 C14_21 120.1(2)
C14_21 N13_21 H13_21 119.9
O15_21 C14_21 N13_21 122.3(3)
O15_21 C14_21 N16_21 124.9(3)
N16_21 C14_21 N13_21 112.9(2)
C14_21 N16_21 H16_21 118.3
C14_21 N16_21 C1_23 123.4(2)
C1_23 N16_21 H16_21 118.3
C46_20 C21_21 H21_21 119.8
N22_21 C21_21 C46_20 120.5(3)
N22_21 C21_21 H21_21 119.8
C21_21 N22_21 N23_21 116.6(2)
N22_21 N23_21 H23_21 119.5
N22_21 N23_21 C24_21 121.0(2)
C24_21 N23_21 H23_21 119.5
O25_21 C24_21 N23_21 122.1(3)
O25_21 C24_21 N26_21 124.4(3)
N26_21 C24_21 N23_21 113.4(3)
C24_21 N26_21 H26_21 119.1
C24_21 N26_21 C1_24 121.7(2)
C1_24 N26_21 H26_21 119.1
C66_20 C31_21 H31_21 119.5
N32_21 C31_21 C66_20 121.0(3)
N32_21 C31_21 H31_21 119.5
C31_21 N32_21 N33_21 116.8(3)
N32_21 N33_21 H33_21 120.3
N32_21 N33_21 C34_21 119.5(3)
C34_21 N33_21 H33_21 120.3
O35_21 C34_21 N33_21 123.4(3)
O35_21 C34_21 N36_21 123.7(3)
N36_21 C34_21 N33_21 112.9(3)
C34_21 N36_21 H36_21 118.8
C34_21 N36_21 C1_25 122.5(3)
C1_25 N36_21 H36_21 118.8
N6_21 C1A_22 H1A_22 110.4
N6_21 C1A_22 C2A_22 110.6(8)
N6_21 C1A_22 C6_22 111.5(8)
C2A_22 C1A_22 H1A_22 110.4
C2A_22 C1A_22 C6_22 103.3(8)
C6_22 C1A_22 H1A_22 110.4
O3A_22 C2A_22 C1A_22 119.2(8)
O3A_22 C2A_22 N4A_22 121.7(8)
N4A_22 C2A_22 C1A_22 119.1(8)
C2A_22 N4A_22 C5A_22 122.2(7)
N4A_22 C5A_22 H5AA_22 109.5
N4A_22 C5A_22 H5AB_22 109.5
N4A_22 C5A_22 H5AC_22 109.5
H5AA_22 C5A_22 H5AB_22 109.5
H5AA_22 C5A_22 H5AC_22 109.5
H5AB_22 C5A_22 H5AC_22 109.5
N6_21 C1B_22 H1B_22 106.7
N6_21 C1B_22 C2B_22 107.5(10)
N6_21 C1B_22 C6_22 113.2(10)
C2B_22 C1B_22 H1B_22 106.7
C6_22 C1B_22 H1B_22 106.7
C6_22 C1B_22 C2B_22 115.7(11)
O3B_22 C2B_22 C1B_22 118.5(13)
O3B_22 C2B_22 N4B_22 126.6(13)
N4B_22 C2B_22 C1B_22 114.4(12)
C2B_22 N4B_22 H4B_22 124.2
C2B_22 N4B_22 C5B_22 111.7(14)
C5B_22 N4B_22 H4B_22 124.2
N4B_22 C5B_22 H5BA_22 109.5
N4B_22 C5B_22 H5BB_22 109.5
N4B_22 C5B_22 H5BC_22 109.5
H5BA_22 C5B_22 H5BB_22 109.5
H5BA_22 C5B_22 H5BC_22 109.5
H5BB_22 C5B_22 H5BC_22 109.5
C1A_22 C6_22 H6AA_22 108.6
C1A_22 C6_22 H6AB_22 108.6
C1A_22 C6_22 H6BC_22 108.1
C1A_22 C6_22 H6BD_22 109.3
C1B_22 C6_22 C1A_22 0.8(11)
C1B_22 C6_22 H6AA_22 107.7
C1B_22 C6_22 H6AB_22 108.9
C1B_22 C6_22 H6BC_22 108.4
C1B_22 C6_22 H6BD_22 108.4
C1B_22 C6_22 C7_22 115.3(7)
H6AA_22 C6_22 H6AB_22 107.5
H6AA_22 C6_22 H6BC_22 108.1
H6AA_22 C6_22 H6BD_22 0.8
H6AB_22 C6_22 H6BC_22 0.6
H6AB_22 C6_22 H6BD_22 106.9
H6BC_22 C6_22 H6BD_22 107.5
C7_22 C6_22 C1A_22 114.9(5)
C7_22 C6_22 H6AA_22 108.6
C7_22 C6_22 H6AB_22 108.6
C7_22 C6_22 H6BC_22 108.4
C7_22 C6_22 H6BD_22 108.4
C8_22 C7_22 C6_22 121.2(4)
C12_22 C7_22 C6_22 120.2(4)
C12_22 C7_22 C8_22 118.6(4)
C7_22 C8_22 H8_22 119.5
C9_22 C8_22 C7_22 121.0(4)
C9_22 C8_22 H8_22 119.5
C8_22 C9_22 H9_22 119.9
C10_22 C9_22 C8_22 120.2(4)
C10_22 C9_22 H9_22 119.9
C9_22 C10_22 H10_22 120.1
C11_22 C10_22 C9_22 119.8(4)
C11_22 C10_22 H10_22 120.1
C10_22 C11_22 H11_22 119.9
C10_22 C11_22 C12_22 120.3(4)
C12_22 C11_22 H11_22 119.9
C7_22 C12_22 C11_22 120.2(4)
C7_22 C12_22 H12_22 119.9
C11_22 C12_22 H12_22 119.9
N16_21 C1_23 H1_23 108.8
N16_21 C1_23 C2_23 110.5(2)
N16_21 C1_23 C6_23 110.8(3)
C2_23 C1_23 H1_23 108.8
C2_23 C1_23 C6_23 109.1(2)
C6_23 C1_23 H1_23 108.8
O3_23 C2_23 C1_23 120.9(3)
O3_23 C2_23 N4_23 122.8(3)
N4_23 C2_23 C1_23 116.3(3)
C2_23 N4_23 H4_23 118.3
C2_23 N4_23 C5_23 123.3(3)
C5_23 N4_23 H4_23 118.3
N4_23 C5_23 H5A_23 109.5
N4_23 C5_23 H5B_23 109.5
N4_23 C5_23 H5C_23 109.5
H5A_23 C5_23 H5B_23 109.5
H5A_23 C5_23 H5C_23 109.5
H5B_23 C5_23 H5C_23 109.5
C1_23 C6_23 H6A_23 109.3
C1_23 C6_23 H6B_23 109.3
H6A_23 C6_23 H6B_23 108.0
C7_23 C6_23 C1_23 111.4(2)
C7_23 C6_23 H6A_23 109.3
C7_23 C6_23 H6B_23 109.3
C8_23 C7_23 C6_23 121.4(3)
C8_23 C7_23 C12_23 118.1(3)
C12_23 C7_23 C6_23 120.5(3)
C7_23 C8_23 H8_23 119.5
C7_23 C8_23 C9_23 121.0(3)
C9_23 C8_23 H8_23 119.5
C8_23 C9_23 H9_23 120.2
C10_23 C9_23 C8_23 119.6(4)
C10_23 C9_23 H9_23 120.2
C9_23 C10_23 H10_23 120.0
C9_23 C10_23 C11_23 120.0(3)
C11_23 C10_23 H10_23 120.0
C10_23 C11_23 H11_23 120.2
C12_23 C11_23 C10_23 119.6(3)
C12_23 C11_23 H11_23 120.2
C7_23 C12_23 H12_23 119.2
C11_23 C12_23 C7_23 121.6(4)
C11_23 C12_23 H12_23 119.2
N26_21 C1_24 H1_24 109.1
N26_21 C1_24 C2_24 110.7(2)
N26_21 C1_24 C6_24 109.2(2)
C2_24 C1_24 H1_24 109.1
C2_24 C1_24 C6_24 109.6(2)
C6_24 C1_24 H1_24 109.1
O3_24 C2_24 C1_24 121.0(3)
O3_24 C2_24 N4_24 122.1(3)
N4_24 C2_24 C1_24 116.9(3)
C2_24 N4_24 H4_24 118.7
C2_24 N4_24 C5_24 122.6(3)
C5_24 N4_24 H4_24 118.7
N4_24 C5_24 H5A_24 109.5
N4_24 C5_24 H5B_24 109.5
N4_24 C5_24 H5C_24 109.5
H5A_24 C5_24 H5B_24 109.5
H5A_24 C5_24 H5C_24 109.5
H5B_24 C5_24 H5C_24 109.5
C1_24 C6_24 H6A_24 108.6
C1_24 C6_24 H6B_24 108.6
H6A_24 C6_24 H6B_24 107.6
C7_24 C6_24 C1_24 114.5(2)
C7_24 C6_24 H6A_24 108.6
C7_24 C6_24 H6B_24 108.6
C8_24 C7_24 C6_24 120.2(3)
C12_24 C7_24 C6_24 120.6(3)
C12_24 C7_24 C8_24 119.2(3)
C7_24 C8_24 H8_24 119.6
C9_24 C8_24 C7_24 120.8(4)
C9_24 C8_24 H8_24 119.6
C8_24 C9_24 H9_24 120.7
C8_24 C9_24 C10_24 118.6(4)
C10_24 C9_24 H9_24 120.7
C9_24 C10_24 H10_24 120.0
C11_24 C10_24 C9_24 120.0(4)
C11_24 C10_24 H10_24 120.0
C10_24 C11_24 H11_24 119.3
C10_24 C11_24 C12_24 121.3(4)
C12_24 C11_24 H11_24 119.3
C7_24 C12_24 H12_24 120.0
C11_24 C12_24 C7_24 120.0(4)
C11_24 C12_24 H12_24 120.0
N36_21 C1_25 H1_25 109.4
N36_21 C1_25 C2_25 110.0(2)
N36_21 C1_25 C6_25 110.0(3)
C2_25 C1_25 H1_25 109.4
C2_25 C1_25 C6_25 108.7(3)
C6_25 C1_25 H1_25 109.4
O3_25 C2_25 C1_25 121.1(3)
O3_25 C2_25 N4_25 121.3(3)
N4_25 C2_25 C1_25 117.5(3)
C2_25 N4_25 H4_25 118.9
C2_25 N4_25 C5_25 122.2(3)
C5_25 N4_25 H4_25 118.9
N4_25 C5_25 H5A_25 109.5
N4_25 C5_25 H5B_25 109.5
N4_25 C5_25 H5C_25 109.5
H5A_25 C5_25 H5B_25 109.5
H5A_25 C5_25 H5C_25 109.5
H5B_25 C5_25 H5C_25 109.5
C1_25 C6_25 H6A_25 109.0
C1_25 C6_25 H6B_25 109.0
H6A_25 C6_25 H6B_25 107.8
C7_25 C6_25 C1_25 113.1(3)
C7_25 C6_25 H6A_25 109.0
C7_25 C6_25 H6B_25 109.0
C8_25 C7_25 C6_25 119.3(4)
C12_25 C7_25 C6_25 121.3(3)
C12_25 C7_25 C8_25 119.4(4)
C7_25 C8_25 H8_25 120.4
C7_25 C8_25 C9_25 119.3(4)
C9_25 C8_25 H8_25 120.4
C8_25 C9_25 H9_25 119.5
C10_25 C9_25 C8_25 121.0(4)
C10_25 C9_25 H9_25 119.5
C9_25 C10_25 H10_25 120.2
C9_25 C10_25 C11_25 119.6(4)
C11_25 C10_25 H10_25 120.2
C10_25 C11_25 H11_25 120.0
C10_25 C11_25 C12_25 119.9(4)
C12_25 C11_25 H11_25 120.0
C7_25 C12_25 C11_25 120.8(4)
C7_25 C12_25 H12_25 119.6
C11_25 C12_25 H12_25 119.6
C1A_26 O2A_26 H2A_26 109.5
C11A_26 O12A_26 H12A_26 109.5
H11D_26 C11B_26 H11E_26 109.5
H11D_26 C11B_26 H11F_26 109.5
H11E_26 C11B_26 H11F_26 109.5
O12B_26 C11B_26 H11D_26 109.5
O12B_26 C11B_26 H11E_26 109.5
O12B_26 C11B_26 H11F_26 109.5
C11B_26 O12B_26 H12B_26 109.5
C21C_26 O22C_26 H22C_26 109.5

loop_
_geom_bond_atom_site_label_1
_geom_bond_atom_site_label_2
_geom_bond_distance
Cl2_1 C1_1 1.735(8)
Cl1_1 C1_1 1.814(8)
Cl3_1 C1_1 1.643(7)
Cl7_1 C7_1 1.775(5)
Cl8_1 C7_1 1.841(6)
Cl9_1 C7_1 1.703(4)
C7_1 H7_1 1.0000
Cl4_1 C4_1 1.764(13)
Cl5_1 C4_1 1.770(14)
Cl6_1 C4_1 1.705(15)
Cl10_1 C10_1 1.752(14)
Cl11_1 C10_1 1.726(13)
Cl12_1 C10_1 1.720(16)
C4_1 H4_1 1.0000
C10_1 H10_1 1.0000
C1C_1 H1C_1 1.0000
C1C_1 Cl1C_1 1.762(13)
C1C_1 Cl2C_1 1.745(13)
C1C_1 Cl3C_1 1.686(13)
C1_2 C2_2 1.390(4)
C1_2 C6_2 1.394(4)
C1_2 O7_2 1.373(3)
C2_2 C3_2 1.386(4)
C2_2 C69_2 1.537(4)
C3_2 H3_2 0.9500
C3_2 C4_2 1.403(4)
C4_2 C5_2 1.385(4)
C4_2 C9_2 1.523(4)
C5_2 C6_2 1.404(4)
C5_2 O8_2 1.374(4)
C6_2 C1_3 1.453(4)
O7_2 H7_2 0.8400
O8_2 H8_2 0.8400
C9_2 H9_2 1.0000
C9_2 C10_2 1.546(4)
C9_2 C22_2 1.524(4)
C10_2 H10A_2 0.9900
C10_2 H10B_2 0.9900
C10_2 H10C_2 0.9900
C10_2 H10D_2 0.9900
C10_2 C11A_2 1.480(8)
C10_2 C11B_2 1.450(6)
C21_2 C22_2 1.391(4)
C21_2 C26_2 1.410(4)
C21_2 O27_2 1.366(4)
C22_2 C23_2 1.390(4)
C23_2 H23_2 0.9500
C23_2 C24_2 1.389(4)
C24_2 C25_2 1.400(4)
C24_2 C29_2 1.520(4)
C25_2 C26_2 1.404(4)
C25_2 O28_2 1.372(3)
C26_2 C11_3 1.446(4)
O27_2 H27_2 0.8400
O28_2 H28_2 0.8400
C29_2 H29_2 1.0000
C29_2 C30_2 1.534(4)
C29_2 C42_2 1.522(4)
C30_2 H30A_2 0.9900
C30_2 H30B_2 0.9900
C30_2 C31_2 1.531(4)
C31_2 H31_2 1.0000
C31_2 C32_2 1.515(4)
C31_2 C33_2 1.526(5)
C32_2 H32A_2 0.9800
C32_2 H32B_2 0.9800
C32_2 H32C_2 0.9800
C33_2 H33A_2 0.9800
C33_2 H33B_2 0.9800
C33_2 H33C_2 0.9800
C41_2 C42_2 1.389(4)
C41_2 C46_2 1.396(4)
C41_2 O47_2 1.375(3)
C42_2 C43_2 1.383(4)
C43_2 H43_2 0.9500
C43_2 C44_2 1.391(4)
C44_2 C45_2 1.383(4)
C44_2 C49_2 1.531(4)
C45_2 C46_2 1.406(4)
C45_2 O48_2 1.365(3)
C46_2 C21_3 1.449(4)
O47_2 H47_2 0.8400
O48_2 H48_2 0.8400
C49_2 H49_2 1.0000
C49_2 C50_2 1.537(4)
C49_2 C62_2 1.524(4)
C50_2 H50A_2 0.9900
C50_2 H50B_2 0.9900
C50_2 C51_2 1.523(4)
C51_2 H51_2 1.0000
C51_2 C52_2 1.519(4)
C51_2 C53_2 1.529(5)
C52_2 H52A_2 0.9800
C52_2 H52B_2 0.9800
C52_2 H52C_2 0.9800
C53_2 H53A_2 0.9800
C53_2 H53B_2 0.9800
C53_2 H53C_2 0.9800
C61_2 C62_2 1.379(4)
C61_2 C66_2 1.401(4)
C61_2 O67_2 1.379(4)
C62_2 C63_2 1.392(4)
C63_2 H63_2 0.9500
C63_2 C64_2 1.390(4)
C64_2 C65_2 1.401(4)
C64_2 C69_2 1.521(4)
C65_2 C66_2 1.399(4)
C65_2 O68_2 1.368(3)
C66_2 C31_3 1.452(4)
O67_2 H67_2 0.8400
O68_2 H68_2 0.8400
C69_2 H69_2 1.0000
C69_2 C70_2 1.525(4)
C70_2 H70A_2 0.9900
C70_2 H70B_2 0.9900
C70_2 C71_2 1.520(4)
C71_2 H71_2 1.0000
C71_2 C72_2 1.507(4)
C71_2 C73_2 1.538(4)
C72_2 H72A_2 0.9800
C72_2 H72B_2 0.9800
C72_2 H72C_2 0.9800
C73_2 H73A_2 0.9800
C73_2 H73B_2 0.9800
C73_2 H73C_2 0.9800
C11A_2 H11A_2 1.0000
C11A_2 C12A_2 1.538(11)
C11A_2 C13A_2 1.521(12)
C12A_2 H12A_2 0.9800
C12A_2 H12B_2 0.9800
C12A_2 H12C_2 0.9800
C13A_2 H13A_2 0.9800
C13A_2 H13B_2 0.9800
C13A_2 H13C_2 0.9800
C11B_2 H11B_2 1.0000
C11B_2 C12B_2 1.384(12)
C11B_2 C13B_2 1.474(9)
C12B_2 H12D_2 0.9800
C12B_2 H12E_2 0.9800
C12B_2 H12F_2 0.9800
C13B_2 H13D_2 0.9800
C13B_2 H13E_2 0.9800
C13B_2 H13F_2 0.9800
C1_3 H1_3 0.9500
C1_3 N2_3 1.289(4)
N2_3 N3_3 1.382(3)
N3_3 H3_3 0.8800
N3_3 C4_3 1.347(4)
C4_3 O5_3 1.249(4)
C4_3 N6_3 1.333(4)
N6_3 H6_3 0.8800
N6_3 C1_4 1.435(4)
C11_3 H11_3 0.9500
C11_3 N12_3 1.267(4)
N12_3 N13_3 1.371(3)
N13_3 H13_3 0.8800
N13_3 C14_3 1.364(4)
C14_3 O15_3 1.244(4)
C14_3 N16_3 1.335(4)
N16_3 H16_3 0.8800
N16_3 C1_5 1.451(4)
C21_3 H21_3 0.9500
C21_3 N22_3 1.286(4)
N22_3 N23_3 1.385(3)
N23_3 H23_3 0.8800
N23_3 C24_3 1.357(4)
C24_3 O25_3 1.241(4)
C24_3 N26_3 1.333(4)
N26_3 H26_3 0.8800
N26_3 C1_6 1.457(4)
C31_3 H31_3 0.9500
C31_3 N32_3 1.288(4)
N32_3 N33_3 1.368(3)
N33_3 H33_3 0.8800
N33_3 C34_3 1.363(4)
C34_3 O35_3 1.239(3)
C34_3 N36_3 1.343(4)
N36_3 H36_3 0.8800
N36_3 C1_7 1.437(4)
C1_4 H1A_4 1.0000
C1_4 H1B_4 1.0000
C1_4 C2_4 1.535(5)
C1_4 C6A_4 1.618(7)
C1_4 C6B_4 1.276(16)
C2_4 O3_4 1.207(5)
C2_4 N4A_4 1.316(7)
C2_4 N4C_4 1.407(9)
N4A_4 H4A_4 0.8800
N4A_4 C5A_4 1.543(10)
C5A_4 H5AA_4 0.9800
C5A_4 H5AB_4 0.9800
C5A_4 H5AC_4 0.9800
N4C_4 H4C_4 0.8800
N4C_4 C5B_4 1.481(11)
C5B_4 H5BA_4 0.9800
C5B_4 H5BB_4 0.9800
C5B_4 H5BC_4 0.9800
C6A_4 H6AA_4 0.9900
C6A_4 H6AB_4 0.9900
C6A_4 C7A_4 1.495(7)
C7A_4 C8A_4 1.361(8)
C7A_4 C12A_4 1.404(6)
C8A_4 H8A_4 0.9500
C8A_4 C9A_4 1.391(8)
C9A_4 H9A_4 0.9500
C9A_4 C10A_4 1.377(8)
C10A_4 H10A_4 0.9500
C10A_4 C11A_4 1.357(10)
C11A_4 H11A_4 0.9500
C11A_4 C12A_4 1.388(9)
C12A_4 H12A_4 0.9500
C6B_4 H6BA_4 0.9900
C6B_4 H6BB_4 0.9900
C6B_4 C7B_4 1.584(16)
C7B_4 C8B_4 1.3900
C7B_4 C12B_4 1.3900
C8B_4 H8B_4 0.9500
C8B_4 C9B_4 1.3900
C9B_4 H9B_4 0.9500
C9B_4 C10B_4 1.3900
C10B_4 H10B_4 0.9500
C10B_4 C11B_4 1.3900
C11B_4 H11B_4 0.9500
C11B_4 C12B_4 1.3900
C12B_4 H12B_4 0.9500
C1_5 H1_5 1.0000
C1_5 C2_5 1.534(5)
C1_5 C6_5 1.516(5)
C2_5 O3_5 1.249(4)
C2_5 N4_5 1.319(5)
N4_5 H4_5 0.8800
N4_5 C5_5 1.481(6)
C5_5 H5A_5 0.9800
C5_5 H5B_5 0.9800
C5_5 H5C_5 0.9800
C6_5 H6A_5 0.9900
C6_5 H6B_5 0.9900
C6_5 C7_5 1.513(5)
C7_5 C8_5 1.385(5)
C7_5 C12_5 1.404(5)
C8_5 H8_5 0.9500
C8_5 C9_5 1.408(6)
C9_5 H9_5 0.9500
C9_5 C10_5 1.367(6)
C10_5 H10_5 0.9500
C10_5 C11_5 1.381(6)
C11_5 H11_5 0.9500
C11_5 C12_5 1.370(5)
C12_5 H12_5 0.9500
C1_6 H1_6 1.0000
C1_6 C2_6 1.527(6)
C1_6 C6_6 1.518(5)
C2_6 O3_6 1.227(5)
C2_6 N4_6 1.319(5)
N4_6 H4_6 0.8800
N4_6 C5_6 1.456(6)
C5_6 H5A_6 0.9800
C5_6 H5B_6 0.9800
C5_6 H5C_6 0.9800
C6_6 H6A_6 0.9900
C6_6 H6B_6 0.9900
C6_6 C7_6 1.500(6)
C7_6 C8_6 1.369(6)
C7_6 C12_6 1.380(6)
C8_6 H8_6 0.9500
C8_6 C9_6 1.372(7)
C9_6 H9_6 0.9500
C9_6 C10_6 1.420(7)
C10_6 H10_6 0.9500
C10_6 C11_6 1.351(7)
C11_6 H11_6 0.9500
C11_6 C12_6 1.329(7)
C12_6 H12_6 0.9500
C1_7 H1_7 1.0000
C1_7 C2_7 1.528(5)
C1_7 C6_7 1.542(4)
C2_7 O3_7 1.218(4)
C2_7 N4_7 1.305(5)
N4_7 H4_7 0.8800
N4_7 C5_7 1.460(5)
C5_7 H5A_7 0.9800
C5_7 H5B_7 0.9800
C5_7 H5C_7 0.9800
C6_7 H6A_7 0.9900
C6_7 H6B_7 0.9900
C6_7 C7_7 1.504(4)
C7_7 C8_7 1.396(5)
C7_7 C12_7 1.389(4)
C8_7 H8_7 0.9500
C8_7 C9_7 1.388(5)
C9_7 H9_7 0.9500
C9_7 C10_7 1.390(5)
C10_7 H10_7 0.9500
C10_7 C11_7 1.367(5)
C11_7 H11_7 0.9500
C11_7 C12_7 1.389(5)
C12_7 H12_7 0.9500
C1_8 C2_8 1.371(4)
C1_8 C6_8 1.404(4)
C1_8 O7_8 1.365(4)
C2_8 C3_8 1.392(4)
C2_8 C69_8 1.526(4)
C3_8 H3_8 0.9500
C3_8 C4_8 1.400(4)
C4_8 C5_8 1.383(4)
C4_8 C9_8 1.522(4)
C5_8 C6_8 1.402(4)
C5_8 O8_8 1.368(4)
C6_8 C1_9 1.457(4)
O7_8 H7_8 0.8400
O8_8 H8_8 0.8400
C9_8 H9_8 1.0000
C9_8 C10_8 1.535(4)
C9_8 C22_8 1.529(4)
C10_8 H10A_8 0.9900
C10_8 H10B_8 0.9900
C10_8 C11_8 1.542(4)
C11_8 H11_8 1.0000
C11_8 C12_8 1.525(4)
C11_8 C13_8 1.524(5)
C12_8 H12A_8 0.9800
C12_8 H12B_8 0.9800
C12_8 H12C_8 0.9800
C13_8 H13A_8 0.9800
C13_8 H13B_8 0.9800
C13_8 H13C_8 0.9800
C21_8 C22_8 1.388(4)
C21_8 C26_8 1.415(4)
C21_8 O27_8 1.370(3)
C22_8 C23_8 1.378(4)
C23_8 H23_8 0.9500
C23_8 C24_8 1.395(4)
C24_8 C25_8 1.383(4)
C24_8 C29_8 1.518(4)
C25_8 C26_8 1.404(4)
C25_8 O28_8 1.375(3)
C26_8 C11_9 1.454(4)
O27_8 H27_8 0.8400
O28_8 H28_8 0.8400
C29_8 H29_8 1.0000
C29_8 C30_8 1.544(4)
C29_8 C42_8 1.523(4)
C30_8 H30A_8 0.9900
C30_8 H30B_8 0.9900
C30_8 C31_8 1.524(4)
C31_8 H31_8 1.0000
C31_8 C32_8 1.531(4)
C31_8 C33_8 1.520(5)
C32_8 H32A_8 0.9800
C32_8 H32B_8 0.9800
C32_8 H32C_8 0.9800
C33_8 H33A_8 0.9800
C33_8 H33B_8 0.9800
C33_8 H33C_8 0.9800
C41_8 C42_8 1.389(4)
C41_8 C46_8 1.406(4)
C41_8 O47_8 1.370(3)
C42_8 C43_8 1.381(4)
C43_8 H43_8 0.9500
C43_8 C44_8 1.388(4)
C44_8 C45_8 1.388(4)
C44_8 C49_8 1.528(4)
C45_8 C46_8 1.412(4)
C45_8 O48_8 1.365(3)
C46_8 C21_9 1.450(4)
O47_8 H47_8 0.8400
O48_8 H48_8 0.8400
C49_8 H49_8 1.0000
C49_8 C50_8 1.532(4)
C49_8 C62_8 1.513(4)
C50_8 H50A_8 0.9900
C50_8 H50B_8 0.9900
C50_8 C51_8 1.533(4)
C51_8 H51_8 1.0000
C51_8 C52_8 1.512(4)
C51_8 C53_8 1.517(5)
C52_8 H52A_8 0.9800
C52_8 H52B_8 0.9800
C52_8 H52C_8 0.9800
C53_8 H53A_8 0.9800
C53_8 H53B_8 0.9800
C53_8 H53C_8 0.9800
C61_8 C62_8 1.394(4)
C61_8 C66_8 1.413(4)
C61_8 O67_8 1.369(4)
C62_8 C63_8 1.380(4)
C63_8 H63_8 0.9500
C63_8 C64_8 1.403(4)
C64_8 C65_8 1.394(4)
C64_8 C69_8 1.524(4)
C65_8 C66_8 1.398(5)
C65_8 O68_8 1.366(4)
C66_8 C31_9 1.457(4)
O67_8 H67_8 0.8400
O68_8 H68_8 0.8400
C69_8 H69_8 1.0000
C69_8 C70_8 1.530(4)
C70_8 H70A_8 0.9900
C70_8 H70B_8 0.9900
C70_8 C71_8 1.545(4)
C71_8 H71_8 1.0000
C71_8 C72_8 1.516(5)
C71_8 C73_8 1.520(5)
C72_8 H72A_8 0.9800
C72_8 H72B_8 0.9800
C72_8 H72C_8 0.9800
C73_8 H73A_8 0.9800
C73_8 H73B_8 0.9800
C73_8 H73C_8 0.9800
C1_9 H1_9 0.9500
C1_9 N2_9 1.282(4)
N2_9 N3_9 1.366(4)
N3_9 H3_9 0.8800
N3_9 C4_9 1.370(4)
C4_9 O5_9 1.228(4)
C4_9 N6_9 1.349(4)
N6_9 H6_9 0.8800
N6_9 C1_10 1.444(4)
C11_9 H11_9 0.9500
C11_9 N12_9 1.285(4)
N12_9 N13_9 1.364(3)
N13_9 H13_9 0.8800
N13_9 C14_9 1.368(4)
C14_9 O15_9 1.229(4)
C14_9 N16_9 1.338(4)
N16_9 H16_9 0.8800
N16_9 C1_11 1.462(4)
C21_9 H21_9 0.9500
C21_9 N22_9 1.296(4)
N22_9 N23_9 1.358(3)
N23_9 H23_9 0.8800
N23_9 C24_9 1.368(4)
C24_9 O25_9 1.229(4)
C24_9 N26_9 1.360(4)
N26_9 H26_9 0.8800
N26_9 C1_12 1.456(4)
C31_9 H31_9 0.9500
C31_9 N32_9 1.287(4)
N32_9 N33_9 1.348(3)
N33_9 H33_9 0.8800
N33_9 C34_9 1.386(5)
C34_9 O35_9 1.206(4)
C34_9 N36_9 1.353(4)
N36_9 H36_9 0.8800
N36_9 C1_13 1.433(5)
C1_10 H1_10 1.0000
C1_10 C2_10 1.529(4)
C1_10 C6_10 1.518(4)
C2_10 O3_10 1.237(4)
C2_10 N4_10 1.332(4)
N4_10 H4_10 0.8800
N4_10 C5_10 1.461(5)
C5_10 H5A_10 0.9800
C5_10 H5B_10 0.9800
C5_10 H5C_10 0.9800
C6_10 H6A_10 0.9900
C6_10 H6B_10 0.9900
C6_10 C7_10 1.520(4)
C7_10 C8_10 1.383(5)
C7_10 C12_10 1.377(5)
C8_10 H8_10 0.9500
C8_10 C9_10 1.372(5)
C9_10 H9_10 0.9500
C9_10 C10_10 1.356(5)
C10_10 H10_10 0.9500
C10_10 C11_10 1.381(6)
C11_10 H11_10 0.9500
C11_10 C12_10 1.398(6)
C12_10 H12_10 0.9500
C1_11 H1A_11 1.0000
C1_11 H1B_11 1.0000
C1_11 C2_11 1.522(5)
C1_11 C6A_11 1.623(16)
C1_11 C6B_11 1.510(8)
C2_11 O3_11 1.230(4)
C2_11 N4_11 1.323(4)
N4_11 H4_11 0.8800
N4_11 C5_11 1.461(5)
C5_11 H5A_11 0.9800
C5_11 H5B_11 0.9800
C5_11 H5C_11 0.9800
C6A_11 H6AA_11 0.9900
C6A_11 H6AB_11 0.9900
C6A_11 C7A_11 1.489(17)
C7A_11 C8A_11 1.3900
C7A_11 C12A_11 1.3900
C8A_11 H8A_11 0.9500
C8A_11 C9A_11 1.3900
C9A_11 H9A_11 0.9500
C9A_11 C10A_11 1.3900
C10A_11 H10A_11 0.9500
C10A_11 C11A_11 1.3900
C11A_11 H11A_11 0.9500
C11A_11 C12A_11 1.3900
C12A_11 H12A_11 0.9500
C6B_11 H6BA_11 0.9900
C6B_11 H6BB_11 0.9900
C6B_11 C7B_11 1.537(8)
C7B_11 C8B_11 1.3900
C7B_11 C12B_11 1.3900
C8B_11 H8B_11 0.9500
C8B_11 C9B_11 1.3900
C9B_11 H9B_11 0.9500
C9B_11 C10B_11 1.3900
C10B_11 H10B_11 0.9500
C10B_11 C11B_11 1.3900
C11B_11 H11B_11 0.9500
C11B_11 C12B_11 1.3900
C12B_11 H12B_11 0.9500
C1_12 H1_12 1.0000
C1_12 C2_12 1.506(4)
C1_12 C6_12 1.522(4)
C2_12 O3_12 1.238(4)
C2_12 N4_12 1.324(4)
N4_12 H4_12 0.8800
N4_12 C5_12 1.439(4)
C5_12 H5A_12 0.9800
C5_12 H5B_12 0.9800
C5_12 H5C_12 0.9800
C6_12 H6A_12 0.9900
C6_12 H6B_12 0.9900
C6_12 C7_12 1.513(5)
C7_12 C8_12 1.399(5)
C7_12 C12_12 1.394(5)
C8_12 H8_12 0.9500
C8_12 C9_12 1.365(5)
C9_12 H9_12 0.9500
C9_12 C10_12 1.387(5)
C10_12 H10_12 0.9500
C10_12 C11_12 1.383(5)
C11_12 H11_12 0.9500
C11_12 C12_12 1.368(5)
C12_12 H12_12 0.9500
C1_13 H1A_13 1.0000
C1_13 H1B_13 1.0000
C1_13 C2_13 1.513(5)
C1_13 C6A_13 1.532(13)
C1_13 C6C_13 1.557(7)
C2_13 O3_13 1.224(4)
C2_13 N4_13 1.337(5)
N4_13 H4_13 0.8800
N4_13 C5_13 1.432(6)
C5_13 H5A_13 0.9800
C5_13 H5B_13 0.9800
C5_13 H5C_13 0.9800
C6A_13 H6AA_13 0.9900
C6A_13 H6AB_13 0.9900
C6A_13 C7A_13 1.557(15)
C7A_13 C8A_13 1.3900
C7A_13 C12A_13 1.3900
C8A_13 H8A_13 0.9500
C8A_13 C9A_13 1.3900
C9A_13 H9A_13 0.9500
C9A_13 C10A_13 1.3900
C10A_13 H10A_13 0.9500
C10A_13 C11A_13 1.3900
C11A_13 H11A_13 0.9500
C11A_13 C12A_13 1.3900
C12A_13 H12A_13 0.9500
C6C_13 H6CA_13 0.9900
C6C_13 H6CB_13 0.9900
C6C_13 C7C_13 1.487(9)
C7C_13 C8C_13 1.3900
C7C_13 C12C_13 1.3900
C8C_13 H8C_13 0.9500
C8C_13 C9C_13 1.3900
C9C_13 H9C_13 0.9500
C9C_13 C10C_13 1.3900
C10C_13 H10C_13 0.9500
C10C_13 C11C_13 1.3900
C11C_13 H11C_13 0.9500
C11C_13 C12C_13 1.3900
C12C_13 H12C_13 0.9500
C1_14 C2_14 1.396(4)
C1_14 C6_14 1.413(4)
C1_14 O7_14 1.369(4)
C2_14 C3_14 1.392(5)
C2_14 C69_14 1.533(4)
C3_14 H3_14 0.9500
C3_14 C4_14 1.396(4)
C4_14 C5_14 1.380(4)
C4_14 C9_14 1.522(4)
C5_14 C6_14 1.406(5)
C5_14 O8_14 1.355(4)
C6_14 C1_15 1.445(4)
O7_14 H7_14 0.8400
O8_14 H8_14 0.8400
C9_14 H9_14 1.0000
C9_14 C10_14 1.543(4)
C9_14 C22_14 1.519(4)
C10_14 H10A_14 0.9900
C10_14 H10B_14 0.9900
C10_14 C11_14 1.527(5)
C11_14 H11_14 1.0000
C11_14 C12_14 1.519(5)
C11_14 C13_14 1.519(5)
C12_14 H12A_14 0.9800
C12_14 H12B_14 0.9800
C12_14 H12C_14 0.9800
C13_14 H13A_14 0.9800
C13_14 H13B_14 0.9800
C13_14 H13C_14 0.9800
C21_14 C22_14 1.396(4)
C21_14 C26_14 1.400(4)
C21_14 O27_14 1.356(4)
C22_14 C23_14 1.401(4)
C23_14 H23_14 0.9500
C23_14 C24_14 1.389(4)
C24_14 C25_14 1.392(4)
C24_14 C29_14 1.513(4)
C25_14 C26_14 1.403(5)
C25_14 O28_14 1.380(4)
C26_14 C11_15 1.449(4)
O27_14 H27_14 0.8400
O28_14 H28_14 0.8400
C29_14 H29_14 1.0000
C29_14 C30_14 1.550(4)
C29_14 C42_14 1.514(5)
C30_14 H30A_14 0.9900
C30_14 H30B_14 0.9900
C30_14 C31_14 1.539(6)
C31_14 H31_14 1.0000
C31_14 C32_14 1.537(7)
C31_14 C33_14 1.487(7)
C32_14 H32A_14 0.9800
C32_14 H32B_14 0.9800
C32_14 H32C_14 0.9800
C33_14 H33A_14 0.9800
C33_14 H33B_14 0.9800
C33_14 H33C_14 0.9800
C41_14 C42_14 1.414(4)
C41_14 C46_14 1.401(5)
C41_14 O47_14 1.370(4)
C42_14 C43_14 1.391(5)
C43_14 H43_14 0.9500
C43_14 C44_14 1.381(5)
C44_14 C45_14 1.397(4)
C44_14 C49_14 1.533(5)
C45_14 C46_14 1.400(5)
C45_14 O48_14 1.365(4)
C46_14 C21_15 1.445(4)
O47_14 H47_14 0.8400
O48_14 H48_14 0.8400
C49_14 H49_14 1.0000
C49_14 C50_14 1.520(4)
C49_14 C62_14 1.534(4)
C50_14 H50A_14 0.9900
C50_14 H50B_14 0.9900
C50_14 C51_14 1.536(5)
C51_14 H51_14 1.0000
C51_14 C52_14 1.515(6)
C51_14 C53_14 1.521(5)
C52_14 H52A_14 0.9800
C52_14 H52B_14 0.9800
C52_14 H52C_14 0.9800
C53_14 H53A_14 0.9800
C53_14 H53B_14 0.9800
C53_14 H53C_14 0.9800
C61_14 C62_14 1.391(4)
C61_14 C66_14 1.402(4)
C61_14 O67_14 1.367(4)
C62_14 C63_14 1.401(4)
C63_14 H63_14 0.9500
C63_14 C64_14 1.367(4)
C64_14 C65_14 1.404(4)
C64_14 C69_14 1.529(4)
C65_14 C66_14 1.399(4)
C65_14 O68_14 1.380(4)
C66_14 C31_15 1.443(4)
O67_14 H67_14 0.8400
O68_14 H68_14 0.8400
C69_14 H69_14 1.0000
C69_14 C70_14 1.542(4)
C70_14 H70A_14 0.9900
C70_14 H70B_14 0.9900
C70_14 C71_14 1.511(4)
C71_14 H71_14 1.0000
C71_14 C72_14 1.536(6)
C71_14 C73_14 1.527(5)
C72_14 H72A_14 0.9800
C72_14 H72B_14 0.9800
C72_14 H72C_14 0.9800
C73_14 H73A_14 0.9800
C73_14 H73B_14 0.9800
C73_14 H73C_14 0.9800
C1_15 H1_15 0.9500
C1_15 N2_15 1.298(4)
N2_15 N3_15 1.376(3)
N3_15 H3_15 0.8800
N3_15 C4_15 1.355(4)
C4_15 O5_15 1.236(3)
C4_15 N6_15 1.348(4)
N6_15 H6_15 0.8800
N6_15 C1_16 1.431(4)
C11_15 H11_15 0.9500
C11_15 N12_15 1.281(4)
N12_15 N13_15 1.382(4)
N13_15 H13_15 0.8800
N13_15 C14_15 1.342(4)
C14_15 O15_15 1.255(4)
C14_15 N16_15 1.334(4)
N16_15 H16_15 0.8800
N16_15 C1_17 1.436(4)
C21_15 H21_15 0.9500
C21_15 N22_15 1.295(4)
N22_15 N23_15 1.389(4)
N23_15 H23_15 0.8800
N23_15 C24_15 1.353(4)
C24_15 O25_15 1.236(4)
C24_15 N26_15 1.337(4)
N26_15 H26_15 0.8800
N26_15 C1_18 1.452(5)
C31_15 H31_15 0.9500
C31_15 N32_15 1.283(4)
N32_15 N33_15 1.390(3)
N33_15 H33_15 0.8800
N33_15 C34_15 1.351(4)
C34_15 O35_15 1.246(4)
C34_15 N36_15 1.338(4)
N36_15 H36_15 0.8800
N36_15 C1_19 1.446(4)
C1_16 H1_16 1.0000
C1_16 C2_16 1.532(4)
C1_16 C6_16 1.535(4)
C2_16 O3_16 1.236(4)
C2_16 N4_16 1.332(4)
N4_16 H4_16 0.8800
N4_16 C5_16 1.440(4)
C5_16 H5A_16 0.9800
C5_16 H5B_16 0.9800
C5_16 H5C_16 0.9800
C6_16 H6A_16 0.9900
C6_16 H6B_16 0.9900
C6_16 C7_16 1.505(5)
C7_16 C8_16 1.370(5)
C7_16 C12_16 1.381(5)
C8_16 H8_16 0.9500
C8_16 C9_16 1.399(6)
C9_16 H9_16 0.9500
C9_16 C10_16 1.360(6)
C10_16 H10_16 0.9500
C10_16 C11_16 1.370(6)
C11_16 H11_16 0.9500
C11_16 C12_16 1.380(5)
C12_16 H12_16 0.9500
C1_17 H1A_17 1.0000
C1_17 H1B_17 1.0000
C1_17 C2_17 1.547(6)
C1_17 C6A_17 1.528(7)
C1_17 C6B_17 1.585(12)
C2_17 O3_17 1.224(5)
C2_17 N4_17 1.316(5)
N4_17 H4_17 0.8800
N4_17 C5_17 1.465(6)
C5_17 H5A_17 0.9800
C5_17 H5B_17 0.9800
C5_17 H5C_17 0.9800
C6A_17 H6AA_17 0.9900
C6A_17 H6AB_17 0.9900
C6A_17 C7A_17 1.726(7)
C7A_17 C8A_17 1.3900
C7A_17 C12A_17 1.3900
C8A_17 H8A_17 0.9500
C8A_17 C9A_17 1.3900
C9A_17 H9A_17 0.9500
C9A_17 C10A_17 1.3900
C10A_17 H10A_17 0.9500
C10A_17 C11A_17 1.3900
C11A_17 H11A_17 0.9500
C11A_17 C12A_17 1.3900
C12A_17 H12A_17 0.9500
C6B_17 H6B_17 0.9500
C6B_17 C7B_17 1.150(11)
C7B_17 C8B_17 1.3900
C7B_17 C12B_17 1.3900
C8B_17 H8B_17 0.9500
C8B_17 C9B_17 1.3900
C9B_17 H9B_17 0.9500
C9B_17 C10B_17 1.3900
C10B_17 H10B_17 0.9500
C10B_17 C11B_17 1.3900
C11B_17 H11B_17 0.9500
C11B_17 C12B_17 1.3900
C12B_17 H12B_17 0.9500
C1_18 H1A_18 1.0000
C1_18 H1B_18 1.0000
C1_18 C2_18 1.505(5)
C1_18 C6A_18 1.565(8)
C1_18 C6B_18 1.35(2)
C2_18 O3_18 1.241(5)
C2_18 N4A_18 1.313(6)
C2_18 N4B_18 1.281(15)
N4A_18 H4A_18 0.8800
N4A_18 C5A_18 1.449(9)
C5A_18 H5AA_18 0.9800
C5A_18 H5AB_18 0.9800
C5A_18 H5AC_18 0.9800
N4B_18 H4B_18 0.8800
N4B_18 C5B_18 1.53(2)
C5B_18 H5BA_18 0.9800
C5B_18 H5BB_18 0.9800
C5B_18 H5BC_18 0.9800
C6A_18 H6AA_18 0.9900
C6A_18 H6AB_18 0.9900
C6A_18 C7A_18 1.489(8)
C7A_18 C8A_18 1.358(8)
C7A_18 C12A_18 1.388(8)
C8A_18 H8A_18 0.9500
C8A_18 C9A_18 1.393(8)
C9A_18 H9A_18 0.9500
C9A_18 C10A_18 1.408(9)
C10A_18 H10A_18 0.9500
C10A_18 C11A_18 1.377(8)
C11A_18 H11A_18 0.9500
C11A_18 C12A_18 1.396(8)
C12A_18 H12A_18 0.9500
C6B_18 H6B_18 0.9500
C6B_18 C7B_18 1.67(2)
C7B_18 C8B_18 1.3900
C7B_18 C12B_18 1.3900
C8B_18 H8B_18 0.9500
C8B_18 C9B_18 1.3900
C9B_18 H9B_18 0.9500
C9B_18 C10B_18 1.3900
C10B_18 H10B_18 0.9500
C10B_18 C11B_18 1.3900
C11B_18 H11B_18 0.9500
C11B_18 C12B_18 1.3900
C12B_18 H12B_18 0.9500
C1_19 H1_19 1.0000
C1_19 C2_19 1.526(4)
C1_19 C6_19 1.525(4)
C2_19 O3_19 1.231(4)
C2_19 N4_19 1.323(4)
N4_19 H4_19 0.8800
N4_19 C5_19 1.452(4)
C5_19 H5A_19 0.9800
C5_19 H5B_19 0.9800
C5_19 H5C_19 0.9800
C6_19 H6A_19 0.9900
C6_19 H6B_19 0.9900
C6_19 C7_19 1.514(5)
C7_19 C8_19 1.382(5)
C7_19 C12_19 1.402(5)
C8_19 H8_19 0.9500
C8_19 C9_19 1.380(5)
C9_19 H9_19 0.9500
C9_19 C10_19 1.384(5)
C10_19 H10_19 0.9500
C10_19 C11_19 1.371(6)
C11_19 H11_19 0.9500
C11_19 C12_19 1.393(5)
C12_19 H12_19 0.9500
C1_20 C2_20 1.390(4)
C1_20 C6_20 1.421(4)
C1_20 O7_20 1.363(4)
C2_20 C3_20 1.393(4)
C2_20 C69_20 1.542(4)
C3_20 H3_20 0.9500
C3_20 C4_20 1.384(4)
C4_20 C5_20 1.399(4)
C4_20 C9_20 1.526(4)
C5_20 C6_20 1.398(4)
C5_20 O8_20 1.373(4)
C6_20 C1_21 1.465(4)
O7_20 H7_20 0.8400
O8_20 H8_20 0.8400
C9_20 H9_20 1.0000
C9_20 C10_20 1.539(4)
C9_20 C22_20 1.529(4)
C10_20 H10A_20 0.9900
C10_20 H10B_20 0.9900
C10_20 C11_20 1.491(5)
C11_20 C12_20 1.518(5)
C11_20 C13A_20 1.487(10)
C11_20 C13B_20 1.380(8)
C12_20 H12A_20 0.9800
C12_20 H12B_20 0.9800
C12_20 H12C_20 0.9800
C13A_20 H13A_20 0.9800
C13A_20 H13B_20 0.9800
C13A_20 H13C_20 0.9800
C13B_20 H13D_20 0.9800
C13B_20 H13E_20 0.9800
C13B_20 H13F_20 0.9800
C21_20 C22_20 1.385(4)
C21_20 C26_20 1.405(4)
C21_20 O27_20 1.368(4)
C22_20 C23_20 1.399(4)
C23_20 H23_20 0.9500
C23_20 C24_20 1.383(4)
C24_20 C25_20 1.402(4)
C24_20 C29_20 1.516(4)
C25_20 C26_20 1.399(4)
C25_20 O28_20 1.366(3)
C26_20 C11_21 1.459(4)
O27_20 H27_20 0.8400
O28_20 H28_20 0.8400
C29_20 H29_20 1.0000
C29_20 C30_20 1.534(4)
C29_20 C42_20 1.526(4)
C30_20 H30A_20 0.9900
C30_20 H30B_20 0.9900
C30_20 C31_20 1.530(4)
C31_20 H31_20 1.0000
C31_20 C32_20 1.534(4)
C31_20 C33_20 1.515(5)
C32_20 H32A_20 0.9800
C32_20 H32B_20 0.9800
C32_20 H32C_20 0.9800
C33_20 H33A_20 0.9800
C33_20 H33B_20 0.9800
C33_20 H33C_20 0.9800
C41_20 C42_20 1.404(4)
C41_20 C46_20 1.403(4)
C41_20 O47_20 1.357(3)
C42_20 C43_20 1.399(4)
C43_20 H43_20 0.9500
C43_20 C44_20 1.386(4)
C44_20 C45_20 1.374(4)
C44_20 C49_20 1.519(4)
C45_20 C46_20 1.401(4)
C45_20 O48_20 1.372(3)
C46_20 C21_21 1.450(4)
O47_20 H47_20 0.8400
O48_20 H48_20 0.8400
C49_20 H49_20 1.0000
C49_20 C50_20 1.531(4)
C49_20 C62_20 1.524(4)
C50_20 H50A_20 0.9900
C50_20 H50B_20 0.9900
C50_20 C51_20 1.531(4)
C51_20 H51_20 1.0000
C51_20 C52_20 1.515(5)
C51_20 C53_20 1.484(5)
C52_20 H52A_20 0.9800
C52_20 H52B_20 0.9800
C52_20 H52C_20 0.9800
C53_20 H53A_20 0.9800
C53_20 H53B_20 0.9800
C53_20 H53C_20 0.9800
C61_20 C62_20 1.398(4)
C61_20 C66_20 1.391(4)
C61_20 O67_20 1.374(4)
C62_20 C63_20 1.388(4)
C63_20 H63_20 0.9500
C63_20 C64_20 1.388(4)
C64_20 C65_20 1.397(4)
C64_20 C69_20 1.524(4)
C65_20 C66_20 1.411(4)
C65_20 O68_20 1.370(3)
C66_20 C31_21 1.446(4)
O67_20 H67_20 0.8400
O68_20 H68_20 0.8400
C69_20 H69_20 1.0000
C69_20 C70_20 1.518(4)
C70_20 H70A_20 0.9900
C70_20 H70B_20 0.9900
C70_20 C71_20 1.537(4)
C71_20 H71_20 1.0000
C71_20 C72_20 1.521(4)
C71_20 C73_20 1.510(5)
C72_20 H72A_20 0.9800
C72_20 H72B_20 0.9800
C72_20 H72C_20 0.9800
C73_20 H73A_20 0.9800
C73_20 H73B_20 0.9800
C73_20 H73C_20 0.9800
C1_21 H1_21 0.9500
C1_21 N2_21 1.280(4)
N2_21 N3_21 1.369(4)
N3_21 H3_21 0.8800
N3_21 C4_21 1.368(4)
C4_21 O5_21 1.239(4)
C4_21 N6_21 1.340(4)
N6_21 H6_21 0.8800
N6_21 C1A_22 1.425(14)
N6_21 C1B_22 1.474(12)
C11_21 H11_21 0.9500
C11_21 N12_21 1.278(4)
N12_21 N13_21 1.359(3)
N13_21 H13_21 0.8800
N13_21 C14_21 1.363(4)
C14_21 O15_21 1.237(3)
C14_21 N16_21 1.351(4)
N16_21 H16_21 0.8800
N16_21 C1_23 1.432(4)
C21_21 H21_21 0.9500
C21_21 N22_21 1.275(4)
N22_21 N23_21 1.354(3)
N23_21 H23_21 0.8800
N23_21 C24_21 1.366(4)
C24_21 O25_21 1.242(4)
C24_21 N26_21 1.357(4)
N26_21 H26_21 0.8800
N26_21 C1_24 1.448(4)
C31_21 H31_21 0.9500
C31_21 N32_21 1.286(4)
N32_21 N33_21 1.358(3)
N33_21 H33_21 0.8800
N33_21 C34_21 1.361(4)
C34_21 O35_21 1.235(4)
C34_21 N36_21 1.351(4)
N36_21 H36_21 0.8800
N36_21 C1_25 1.446(4)
C1A_22 H1A_22 1.0000
C1A_22 C2A_22 1.529(13)
C1A_22 C6_22 1.556(10)
C2A_22 O3A_22 1.240(9)
C2A_22 N4A_22 1.318(10)
N4A_22 C5A_22 1.451(10)
C5A_22 H5AA_22 0.9800
C5A_22 H5AB_22 0.9800
C5A_22 H5AC_22 0.9800
C1B_22 H1B_22 1.0000
C1B_22 C2B_22 1.515(15)
C1B_22 C6_22 1.480(16)
C2B_22 O3B_22 1.274(14)
C2B_22 N4B_22 1.372(14)
N4B_22 H4B_22 0.8800
N4B_22 C5B_22 1.515(15)
C5B_22 H5BA_22 0.9800
C5B_22 H5BB_22 0.9800
C5B_22 H5BC_22 0.9800
C6_22 H6AA_22 0.9900
C6_22 H6AB_22 0.9900
C6_22 H6BC_22 0.9900
C6_22 H6BD_22 0.9900
C6_22 C7_22 1.505(5)
C7_22 C8_22 1.383(6)
C7_22 C12_22 1.361(6)
C8_22 H8_22 0.9500
C8_22 C9_22 1.379(6)
C9_22 H9_22 0.9500
C9_22 C10_22 1.363(6)
C10_22 H10_22 0.9500
C10_22 C11_22 1.359(7)
C11_22 H11_22 0.9500
C11_22 C12_22 1.406(6)
C12_22 H12_22 0.9500
C1_23 H1_23 1.0000
C1_23 C2_23 1.519(4)
C1_23 C6_23 1.544(4)
C2_23 O3_23 1.248(4)
C2_23 N4_23 1.318(4)
N4_23 H4_23 0.8800
N4_23 C5_23 1.455(5)
C5_23 H5A_23 0.9800
C5_23 H5B_23 0.9800
C5_23 H5C_23 0.9800
C6_23 H6A_23 0.9900
C6_23 H6B_23 0.9900
C6_23 C7_23 1.507(5)
C7_23 C8_23 1.377(5)
C7_23 C12_23 1.385(5)
C8_23 H8_23 0.9500
C8_23 C9_23 1.389(5)
C9_23 H9_23 0.9500
C9_23 C10_23 1.365(5)
C10_23 H10_23 0.9500
C10_23 C11_23 1.388(6)
C11_23 H11_23 0.9500
C11_23 C12_23 1.361(5)
C12_23 H12_23 0.9500
C1_24 H1_24 1.0000
C1_24 C2_24 1.522(4)
C1_24 C6_24 1.547(4)
C2_24 O3_24 1.237(4)
C2_24 N4_24 1.327(4)
N4_24 H4_24 0.8800
N4_24 C5_24 1.451(4)
C5_24 H5A_24 0.9800
C5_24 H5B_24 0.9800
C5_24 H5C_24 0.9800
C6_24 H6A_24 0.9900
C6_24 H6B_24 0.9900
C6_24 C7_24 1.514(4)
C7_24 C8_24 1.394(5)
C7_24 C12_24 1.394(5)
C8_24 H8_24 0.9500
C8_24 C9_24 1.394(5)
C9_24 H9_24 0.9500
C9_24 C10_24 1.413(6)
C10_24 H10_24 0.9500
C10_24 C11_24 1.366(6)
C11_24 H11_24 0.9500
C11_24 C12_24 1.377(5)
C12_24 H12_24 0.9500
C1_25 H1_25 1.0000
C1_25 C2_25 1.523(5)
C1_25 C6_25 1.545(4)
C2_25 O3_25 1.229(4)
C2_25 N4_25 1.319(4)
N4_25 H4_25 0.8800
N4_25 C5_25 1.457(5)
C5_25 H5A_25 0.9800
C5_25 H5B_25 0.9800
C5_25 H5C_25 0.9800
C6_25 H6A_25 0.9900
C6_25 H6B_25 0.9900
C6_25 C7_25 1.509(5)
C7_25 C8_25 1.387(5)
C7_25 C12_25 1.369(5)
C8_25 H8_25 0.9500
C8_25 C9_25 1.398(7)
C9_25 H9_25 0.9500
C9_25 C10_25 1.359(7)
C10_25 H10_25 0.9500
C10_25 C11_25 1.378(6)
C11_25 H11_25 0.9500
C11_25 C12_25 1.388(5)
C12_25 H12_25 0.9500
C1A_26 H1AA_26 0.9800
C1A_26 H1AB_26 0.9800
C1A_26 H1AC_26 0.9800
C1A_26 O2A_26 1.420(11)
O2A_26 H2A_26 0.8400
C11A_26 H11A_26 0.9800
C11A_26 H11B_26 0.9800
C11A_26 H11C_26 0.9800
C11A_26 O12A_26 1.352(6)
O12A_26 H12A_26 0.8400
C11B_26 H11D_26 0.9800
C11B_26 H11E_26 0.9800
C11B_26 H11F_26 0.9800
C11B_26 O12B_26 1.43(2)
O12B_26 H12B_26 0.8400
C21C_26 H21A_26 0.9800
C21C_26 H21B_26 0.9800
C21C_26 H21C_26 0.9800
C21C_26 O22C_26 1.421(12)
O22C_26 H22C_26 0.8400

loop_
_geom_torsion_atom_site_label_1
_geom_torsion_atom_site_label_2
_geom_torsion_atom_site_label_3
_geom_torsion_atom_site_label_4
_geom_torsion
C1_2 C2_2 C3_2 C4_2 2.1(4)
C1_2 C2_2 C69_2 C64_2 88.9(3)
C1_2 C2_2 C69_2 C70_2 -143.6(3)
C1_2 C6_2 C1_3 N2_3 -16.2(4)
C2_2 C1_2 C6_2 C5_2 -3.1(4)
C2_2 C1_2 C6_2 C1_3 175.9(3)
C2_2 C3_2 C4_2 C5_2 -1.8(4)
C2_2 C3_2 C4_2 C9_2 -179.3(2)
C2_2 C69_2 C70_2 C71_2 60.2(3)
C3_2 C2_2 C69_2 C64_2 -88.2(3)
C3_2 C2_2 C69_2 C70_2 39.3(4)
C3_2 C4_2 C5_2 C6_2 -1.1(4)
C3_2 C4_2 C5_2 O8_2 179.2(2)
C3_2 C4_2 C9_2 C10_2 -41.7(4)
C3_2 C4_2 C9_2 C22_2 87.1(3)
C4_2 C5_2 C6_2 C1_2 3.4(4)
C4_2 C5_2 C6_2 C1_3 -175.6(3)
C4_2 C9_2 C10_2 C11A_2 -85.1(5)
C4_2 C9_2 C10_2 C11B_2 -170.6(4)
C4_2 C9_2 C22_2 C21_2 92.2(3)
C4_2 C9_2 C22_2 C23_2 -86.8(3)
C5_2 C4_2 C9_2 C10_2 140.9(3)
C5_2 C4_2 C9_2 C22_2 -90.3(3)
C5_2 C6_2 C1_3 N2_3 162.8(3)
C6_2 C1_2 C2_2 C3_2 0.4(4)
C6_2 C1_2 C2_2 C69_2 -176.8(3)
C6_2 C1_3 N2_3 N3_3 -179.9(2)
O7_2 C1_2 C2_2 C3_2 -179.5(2)
O7_2 C1_2 C2_2 C69_2 3.2(4)
O7_2 C1_2 C6_2 C5_2 176.8(2)
O7_2 C1_2 C6_2 C1_3 -4.2(4)
O8_2 C5_2 C6_2 C1_2 -176.9(2)
O8_2 C5_2 C6_2 C1_3 4.1(4)
C9_2 C4_2 C5_2 C6_2 176.5(3)
C9_2 C4_2 C5_2 O8_2 -3.2(4)
C9_2 C10_2 C11A_2 C12A_2 -155.1(5)
C9_2 C10_2 C11A_2 C13A_2 79.9(7)
C9_2 C10_2 C11B_2 C12B_2 62.6(14)
C9_2 C10_2 C11B_2 C13B_2 179.5(5)
C9_2 C22_2 C23_2 C24_2 -179.7(3)
C10_2 C9_2 C22_2 C21_2 -137.6(3)
C10_2 C9_2 C22_2 C23_2 43.4(4)
C21_2 C22_2 C23_2 C24_2 1.2(4)
C21_2 C26_2 C11_3 N12_3 -14.8(4)
C22_2 C9_2 C10_2 C11A_2 146.6(4)
C22_2 C9_2 C10_2 C11B_2 61.1(4)
C22_2 C21_2 C26_2 C25_2 -1.5(4)
C22_2 C21_2 C26_2 C11_3 178.8(3)
C22_2 C23_2 C24_2 C25_2 -1.6(4)
C22_2 C23_2 C24_2 C29_2 178.7(3)
C23_2 C24_2 C25_2 C26_2 0.4(4)
C23_2 C24_2 C25_2 O28_2 -178.7(2)
C23_2 C24_2 C29_2 C30_2 -37.3(4)
C23_2 C24_2 C29_2 C42_2 89.6(3)
C24_2 C25_2 C26_2 C21_2 1.0(4)
C24_2 C25_2 C26_2 C11_3 -179.2(3)
C24_2 C29_2 C30_2 C31_2 -170.9(2)
C24_2 C29_2 C42_2 C41_2 97.3(3)
C24_2 C29_2 C42_2 C43_2 -84.2(3)
C25_2 C24_2 C29_2 C30_2 143.0(3)
C25_2 C24_2 C29_2 C42_2 -90.1(3)
C25_2 C26_2 C11_3 N12_3 165.4(3)
C26_2 C21_2 C22_2 C9_2 -178.7(2)
C26_2 C21_2 C22_2 C23_2 0.4(4)
C26_2 C11_3 N12_3 N13_3 179.8(3)
O27_2 C21_2 C22_2 C9_2 1.5(4)
O27_2 C21_2 C22_2 C23_2 -179.4(2)
O27_2 C21_2 C26_2 C25_2 178.4(2)
O27_2 C21_2 C26_2 C11_3 -1.4(4)
O28_2 C25_2 C26_2 C21_2 -179.7(2)
O28_2 C25_2 C26_2 C11_3 0.0(4)
C29_2 C24_2 C25_2 C26_2 -179.8(2)
C29_2 C24_2 C25_2 O28_2 1.0(4)
C29_2 C30_2 C31_2 C32_2 -170.3(3)
C29_2 C30_2 C31_2 C33_2 66.5(3)
C29_2 C42_2 C43_2 C44_2 -176.5(3)
C30_2 C29_2 C42_2 C41_2 -135.0(3)
C30_2 C29_2 C42_2 C43_2 43.4(4)
C41_2 C42_2 C43_2 C44_2 2.0(4)
C41_2 C46_2 C21_3 N22_3 -15.1(4)
C42_2 C29_2 C30_2 C31_2 62.2(3)
C42_2 C41_2 C46_2 C45_2 -0.8(4)
C42_2 C41_2 C46_2 C21_3 178.7(3)
C42_2 C43_2 C44_2 C45_2 -1.5(4)
C42_2 C43_2 C44_2 C49_2 175.9(2)
C43_2 C44_2 C45_2 C46_2 -0.3(4)
C43_2 C44_2 C45_2 O48_2 179.7(2)
C43_2 C44_2 C49_2 C50_2 -45.2(3)
C43_2 C44_2 C49_2 C62_2 82.8(3)
C44_2 C45_2 C46_2 C41_2 1.4(4)
C44_2 C45_2 C46_2 C21_3 -178.2(3)
C44_2 C49_2 C50_2 C51_2 -56.0(3)
C44_2 C49_2 C62_2 C61_2 85.8(3)
C44_2 C49_2 C62_2 C63_2 -91.5(3)
C45_2 C44_2 C49_2 C50_2 132.1(3)
C45_2 C44_2 C49_2 C62_2 -99.9(3)
C45_2 C46_2 C21_3 N22_3 164.5(3)
C46_2 C41_2 C42_2 C29_2 177.7(2)
C46_2 C41_2 C42_2 C43_2 -0.8(4)
C46_2 C21_3 N22_3 N23_3 178.9(2)
O47_2 C41_2 C42_2 C29_2 -2.5(4)
O47_2 C41_2 C42_2 C43_2 178.9(2)
O47_2 C41_2 C46_2 C45_2 179.5(2)
O47_2 C41_2 C46_2 C21_3 -1.0(4)
O48_2 C45_2 C46_2 C41_2 -178.6(2)
O48_2 C45_2 C46_2 C21_3 1.8(4)
C49_2 C44_2 C45_2 C46_2 -177.7(2)
C49_2 C44_2 C45_2 O48_2 2.3(4)
C49_2 C50_2 C51_2 C52_2 -177.5(3)
C49_2 C50_2 C51_2 C53_2 -52.8(4)
C49_2 C62_2 C63_2 C64_2 178.8(3)
C50_2 C49_2 C62_2 C61_2 -146.8(3)
C50_2 C49_2 C62_2 C63_2 35.9(4)
C61_2 C62_2 C63_2 C64_2 1.4(4)
C61_2 C66_2 C31_3 N32_3 -12.0(5)
C62_2 C49_2 C50_2 C51_2 177.2(2)
C62_2 C61_2 C66_2 C65_2 -1.2(4)
C62_2 C61_2 C66_2 C31_3 174.7(3)
C62_2 C63_2 C64_2 C65_2 0.3(4)
C62_2 C63_2 C64_2 C69_2 -179.1(2)
C63_2 C64_2 C65_2 C66_2 -2.6(4)
C63_2 C64_2 C65_2 O68_2 177.8(3)
C63_2 C64_2 C69_2 C2_2 90.6(3)
C63_2 C64_2 C69_2 C70_2 -37.6(4)
C64_2 C65_2 C66_2 C61_2 3.0(4)
C64_2 C65_2 C66_2 C31_3 -173.1(3)
C64_2 C69_2 C70_2 C71_2 -173.3(2)
C65_2 C64_2 C69_2 C2_2 -88.8(3)
C65_2 C64_2 C69_2 C70_2 143.0(3)
C65_2 C66_2 C31_3 N32_3 163.8(3)
C66_2 C61_2 C62_2 C49_2 -178.5(3)
C66_2 C61_2 C62_2 C63_2 -1.0(4)
C66_2 C31_3 N32_3 N33_3 -179.8(3)
O67_2 C61_2 C62_2 C49_2 0.8(4)
O67_2 C61_2 C62_2 C63_2 178.3(2)
O67_2 C61_2 C66_2 C65_2 179.6(2)
O67_2 C61_2 C66_2 C31_3 -4.5(4)
O68_2 C65_2 C66_2 C61_2 -177.3(2)
O68_2 C65_2 C66_2 C31_3 6.6(4)
C69_2 C2_2 C3_2 C4_2 179.3(2)
C69_2 C64_2 C65_2 C66_2 176.9(2)
C69_2 C64_2 C65_2 O68_2 -2.8(4)
C69_2 C70_2 C71_2 C72_2 -176.4(3)
C69_2 C70_2 C71_2 C73_2 60.0(3)
C11A_2 C10_2 C11B_2 C12B_2 -50.9(14)
C11A_2 C10_2 C11B_2 C13B_2 66.0(7)
C11B_2 C10_2 C11A_2 C12A_2 -42.7(6)
C11B_2 C10_2 C11A_2 C13A_2 -167.7(7)
C1_3 N2_3 N3_3 C4_3 161.4(3)
N2_3 N3_3 C4_3 O5_3 -175.8(2)
N2_3 N3_3 C4_3 N6_3 3.3(4)
N3_3 C4_3 N6_3 C1_4 173.4(3)
C4_3 N6_3 C1_4 C2_4 -78.2(4)
C4_3 N6_3 C1_4 C6A_4 161.6(3)
C4_3 N6_3 C1_4 C6B_4 160.2(8)
O5_3 C4_3 N6_3 C1_4 -7.6(5)
N6_3 C1_4 C2_4 O3_4 -28.5(6)
N6_3 C1_4 C2_4 N4A_4 139.2(7)
N6_3 C1_4 C2_4 N4C_4 172.0(4)
N6_3 C1_4 C6A_4 C7A_4 -63.4(5)
N6_3 C1_4 C6B_4 C7B_4 -69.6(12)
C11_3 N12_3 N13_3 C14_3 166.0(3)
N12_3 N13_3 C14_3 O15_3 179.9(3)
N12_3 N13_3 C14_3 N16_3 0.8(4)
N13_3 C14_3 N16_3 C1_5 178.4(3)
C14_3 N16_3 C1_5 C2_5 -87.4(4)
C14_3 N16_3 C1_5 C6_5 151.9(3)
O15_3 C14_3 N16_3 C1_5 -0.7(5)
N16_3 C1_5 C2_5 O3_5 -36.5(5)
N16_3 C1_5 C2_5 N4_5 147.0(3)
N16_3 C1_5 C6_5 C7_5 -63.0(4)
C21_3 N22_3 N23_3 C24_3 162.4(3)
N22_3 N23_3 C24_3 O25_3 -177.0(3)
N22_3 N23_3 C24_3 N26_3 2.3(4)
N23_3 C24_3 N26_3 C1_6 168.5(3)
C24_3 N26_3 C1_6 C2_6 -67.8(4)
C24_3 N26_3 C1_6 C6_6 171.9(3)
O25_3 C24_3 N26_3 C1_6 -12.3(5)
N26_3 C1_6 C2_6 O3_6 -55.5(5)
N26_3 C1_6 C2_6 N4_6 125.3(3)
N26_3 C1_6 C6_6 C7_6 -61.8(4)
C31_3 N32_3 N33_3 C34_3 170.3(3)
N32_3 N33_3 C34_3 O35_3 169.7(3)
N32_3 N33_3 C34_3 N36_3 -11.7(4)
N33_3 C34_3 N36_3 C1_7 157.1(3)
C34_3 N36_3 C1_7 C2_7 -76.9(3)
C34_3 N36_3 C1_7 C6_7 162.1(3)
O35_3 C34_3 N36_3 C1_7 -24.3(4)
N36_3 C1_7 C2_7 O3_7 -23.7(4)
N36_3 C1_7 C2_7 N4_7 155.4(3)
N36_3 C1_7 C6_7 C7_7 -60.1(3)
C1_4 C2_4 N4A_4 C5A_4 171.7(11)
C1_4 C2_4 N4C_4 C5B_4 175.7(6)
C1_4 C6A_4 C7A_4 C8A_4 91.1(6)
C1_4 C6A_4 C7A_4 C12A_4 -88.8(5)
C1_4 C6B_4 C7B_4 C8B_4 109.7(9)
C1_4 C6B_4 C7B_4 C12B_4 -69.2(12)
C2_4 C1_4 C6A_4 C7A_4 175.3(4)
C2_4 C1_4 C6B_4 C7B_4 164.4(7)
O3_4 C2_4 N4A_4 C5A_4 -19.6(15)
O3_4 C2_4 N4C_4 C5B_4 18.6(10)
N4A_4 C2_4 N4C_4 C5B_4 -55.8(9)
N4C_4 C2_4 N4A_4 C5A_4 107.5(17)
C6A_4 C1_4 C2_4 O3_4 89.6(5)
C6A_4 C1_4 C2_4 N4A_4 -102.7(8)
C6A_4 C1_4 C2_4 N4C_4 -69.9(5)
C6A_4 C1_4 C6B_4 C7B_4 -74(2)
C6A_4 C7A_4 C8A_4 C9A_4 177.7(4)
C6A_4 C7A_4 C12A_4 C11A_4 -179.5(5)
C7A_4 C8A_4 C9A_4 C10A_4 1.6(8)
C8A_4 C7A_4 C12A_4 C11A_4 0.5(8)
C8A_4 C9A_4 C10A_4 C11A_4 0.9(8)
C9A_4 C10A_4 C11A_4 C12A_4 -2.7(9)
C10A_4 C11A_4 C12A_4 C7A_4 2.0(9)
C12A_4 C7A_4 C8A_4 C9A_4 -2.3(8)
C6B_4 C1_4 C2_4 O3_4 104.5(8)
C6B_4 C1_4 C2_4 N4A_4 -87.8(10)
C6B_4 C1_4 C2_4 N4C_4 -55.0(8)
C6B_4 C1_4 C6A_4 C7A_4 112(3)
C6B_4 C7B_4 C8B_4 C9B_4 -178.9(10)
C6B_4 C7B_4 C12B_4 C11B_4 178.9(10)
C7B_4 C8B_4 C9B_4 C10B_4 0.0
C8B_4 C7B_4 C12B_4 C11B_4 0.0
C8B_4 C9B_4 C10B_4 C11B_4 0.0
C9B_4 C10B_4 C11B_4 C12B_4 0.0
C10B_4 C11B_4 C12B_4 C7B_4 0.0
C12B_4 C7B_4 C8B_4 C9B_4 0.0
C1_5 C2_5 N4_5 C5_5 171.8(4)
C1_5 C6_5 C7_5 C8_5 124.3(4)
C1_5 C6_5 C7_5 C12_5 -57.6(4)
C2_5 C1_5 C6_5 C7_5 175.0(3)
O3_5 C2_5 N4_5 C5_5 -4.7(6)
C6_5 C1_5 C2_5 O3_5 85.9(4)
C6_5 C1_5 C2_5 N4_5 -90.6(4)
C6_5 C7_5 C8_5 C9_5 177.9(3)
C6_5 C7_5 C12_5 C11_5 -179.2(3)
C7_5 C8_5 C9_5 C10_5 0.7(6)
C8_5 C7_5 C12_5 C11_5 -1.0(5)
C8_5 C9_5 C10_5 C11_5 0.2(6)
C9_5 C10_5 C11_5 C12_5 -1.4(6)
C10_5 C11_5 C12_5 C7_5 1.9(6)
C12_5 C7_5 C8_5 C9_5 -0.2(5)
C1_6 C2_6 N4_6 C5_6 -177.2(4)
C1_6 C6_6 C7_6 C8_6 111.5(4)
C1_6 C6_6 C7_6 C12_6 -68.5(4)
C2_6 C1_6 C6_6 C7_6 177.9(3)
O3_6 C2_6 N4_6 C5_6 3.6(7)
C6_6 C1_6 C2_6 O3_6 64.8(5)
C6_6 C1_6 C2_6 N4_6 -114.4(4)
C6_6 C7_6 C8_6 C9_6 176.6(4)
C6_6 C7_6 C12_6 C11_6 -178.6(4)
C7_6 C8_6 C9_6 C10_6 3.4(7)
C8_6 C7_6 C12_6 C11_6 1.4(6)
C8_6 C9_6 C10_6 C11_6 -1.5(7)
C9_6 C10_6 C11_6 C12_6 -0.5(6)
C10_6 C11_6 C12_6 C7_6 0.5(6)
C12_6 C7_6 C8_6 C9_6 -3.4(6)
C1_7 C2_7 N4_7 C5_7 -174.9(3)
C1_7 C6_7 C7_7 C8_7 129.2(3)
C1_7 C6_7 C7_7 C12_7 -51.1(4)
C2_7 C1_7 C6_7 C7_7 179.9(3)
O3_7 C2_7 N4_7 C5_7 4.2(6)
C6_7 C1_7 C2_7 O3_7 96.9(4)
C6_7 C1_7 C2_7 N4_7 -84.0(4)
C6_7 C7_7 C8_7 C9_7 179.2(3)
C6_7 C7_7 C12_7 C11_7 179.0(3)
C7_7 C8_7 C9_7 C10_7 1.5(5)
C8_7 C7_7 C12_7 C11_7 -1.4(4)
C8_7 C9_7 C10_7 C11_7 -0.6(5)
C9_7 C10_7 C11_7 C12_7 -1.3(5)
C10_7 C11_7 C12_7 C7_7 2.3(5)
C12_7 C7_7 C8_7 C9_7 -0.5(5)
C1_8 C2_8 C3_8 C4_8 -0.1(4)
C1_8 C2_8 C69_8 C64_8 93.2(3)
C1_8 C2_8 C69_8 C70_8 -138.7(3)
C1_8 C6_8 C1_9 N2_9 7.2(5)
C2_8 C1_8 C6_8 C5_8 -2.3(4)
C2_8 C1_8 C6_8 C1_9 176.7(3)
C2_8 C3_8 C4_8 C5_8 -1.7(4)
C2_8 C3_8 C4_8 C9_8 180.0(3)
C2_8 C69_8 C70_8 C71_8 171.0(2)
C3_8 C2_8 C69_8 C64_8 -84.5(3)
C3_8 C2_8 C69_8 C70_8 43.6(4)
C3_8 C4_8 C5_8 C6_8 1.5(4)
C3_8 C4_8 C5_8 O8_8 180.0(3)
C3_8 C4_8 C9_8 C10_8 -37.8(4)
C3_8 C4_8 C9_8 C22_8 89.5(3)
C4_8 C5_8 C6_8 C1_8 0.4(4)
C4_8 C5_8 C6_8 C1_9 -178.7(3)
C4_8 C9_8 C10_8 C11_8 -177.6(2)
C4_8 C9_8 C22_8 C21_8 95.8(3)
C4_8 C9_8 C22_8 C23_8 -87.4(3)
C5_8 C4_8 C9_8 C10_8 144.0(3)
C5_8 C4_8 C9_8 C22_8 -88.8(3)
C5_8 C6_8 C1_9 N2_9 -173.7(3)
C6_8 C1_8 C2_8 C3_8 2.1(4)
C6_8 C1_8 C2_8 C69_8 -175.7(3)
C6_8 C1_9 N2_9 N3_9 -178.1(3)
O7_8 C1_8 C2_8 C3_8 179.8(2)
O7_8 C1_8 C2_8 C69_8 1.9(4)
O7_8 C1_8 C6_8 C5_8 -179.9(3)
O7_8 C1_8 C6_8 C1_9 -0.8(4)
O8_8 C5_8 C6_8 C1_8 -178.1(3)
O8_8 C5_8 C6_8 C1_9 2.8(4)
C9_8 C4_8 C5_8 C6_8 179.9(3)
C9_8 C4_8 C5_8 O8_8 -1.7(4)
C9_8 C10_8 C11_8 C12_8 -174.9(2)
C9_8 C10_8 C11_8 C13_8 61.2(3)
C9_8 C22_8 C23_8 C24_8 -177.0(3)
C10_8 C9_8 C22_8 C21_8 -134.9(3)
C10_8 C9_8 C22_8 C23_8 41.8(3)
C21_8 C22_8 C23_8 C24_8 -0.1(4)
C21_8 C26_8 C11_9 N12_9 5.2(4)
C22_8 C9_8 C10_8 C11_8 55.2(3)
C22_8 C21_8 C26_8 C25_8 -3.0(4)
C22_8 C21_8 C26_8 C11_9 176.0(3)
C22_8 C23_8 C24_8 C25_8 -3.5(4)
C22_8 C23_8 C24_8 C29_8 175.8(2)
C23_8 C24_8 C25_8 C26_8 3.9(4)
C23_8 C24_8 C25_8 O28_8 -179.1(2)
C23_8 C24_8 C29_8 C30_8 -42.7(4)
C23_8 C24_8 C29_8 C42_8 84.6(3)
C24_8 C25_8 C26_8 C21_8 -0.8(4)
C24_8 C25_8 C26_8 C11_9 -179.8(3)
C24_8 C29_8 C30_8 C31_8 -59.5(3)
C24_8 C29_8 C42_8 C41_8 92.8(3)
C24_8 C29_8 C42_8 C43_8 -84.4(3)
C25_8 C24_8 C29_8 C30_8 136.6(3)
C25_8 C24_8 C29_8 C42_8 -96.1(3)
C25_8 C26_8 C11_9 N12_9 -175.8(3)
C26_8 C21_8 C22_8 C9_8 -179.7(2)
C26_8 C21_8 C22_8 C23_8 3.4(4)
C26_8 C11_9 N12_9 N13_9 -177.6(2)
O27_8 C21_8 C22_8 C9_8 -2.0(4)
O27_8 C21_8 C22_8 C23_8 -178.9(2)
O27_8 C21_8 C26_8 C25_8 179.4(2)
O27_8 C21_8 C26_8 C11_9 -1.7(4)
O28_8 C25_8 C26_8 C21_8 -178.0(2)
O28_8 C25_8 C26_8 C11_9 3.0(4)
C29_8 C24_8 C25_8 C26_8 -175.4(2)
C29_8 C24_8 C25_8 O28_8 1.6(4)
C29_8 C30_8 C31_8 C32_8 179.1(3)
C29_8 C30_8 C31_8 C33_8 -57.6(3)
C29_8 C42_8 C43_8 C44_8 178.0(2)
C30_8 C29_8 C42_8 C41_8 -139.3(3)
C30_8 C29_8 C42_8 C43_8 43.6(4)
C41_8 C42_8 C43_8 C44_8 0.8(4)
C41_8 C46_8 C21_9 N22_9 7.5(4)
C42_8 C29_8 C30_8 C31_8 173.4(2)
C42_8 C41_8 C46_8 C45_8 1.2(4)
C42_8 C41_8 C46_8 C21_9 -179.8(3)
C42_8 C43_8 C44_8 C45_8 -0.8(4)
C42_8 C43_8 C44_8 C49_8 178.0(3)
C43_8 C44_8 C45_8 C46_8 1.0(4)
C43_8 C44_8 C45_8 O48_8 178.8(2)
C43_8 C44_8 C49_8 C50_8 -39.7(4)
C43_8 C44_8 C49_8 C62_8 89.4(3)
C44_8 C45_8 C46_8 C41_8 -1.2(4)
C44_8 C45_8 C46_8 C21_9 179.8(3)
C44_8 C49_8 C50_8 C51_8 -170.4(2)
C44_8 C49_8 C62_8 C61_8 90.8(3)
C44_8 C49_8 C62_8 C63_8 -86.4(3)
C45_8 C44_8 C49_8 C50_8 139.0(3)
C45_8 C44_8 C49_8 C62_8 -91.8(3)
C45_8 C46_8 C21_9 N22_9 -173.5(3)
C46_8 C41_8 C42_8 C29_8 -178.3(2)
C46_8 C41_8 C42_8 C43_8 -1.0(4)
C46_8 C21_9 N22_9 N23_9 -179.7(3)
O47_8 C41_8 C42_8 C29_8 0.6(4)
O47_8 C41_8 C42_8 C43_8 178.0(2)
O47_8 C41_8 C46_8 C45_8 -177.7(2)
O47_8 C41_8 C46_8 C21_9 1.3(4)
O48_8 C45_8 C46_8 C41_8 -179.2(2)
O48_8 C45_8 C46_8 C21_9 1.8(4)
C49_8 C44_8 C45_8 C46_8 -177.8(3)
C49_8 C44_8 C45_8 O48_8 0.0(4)
C49_8 C50_8 C51_8 C52_8 176.9(3)
C49_8 C50_8 C51_8 C53_8 53.5(4)
C49_8 C62_8 C63_8 C64_8 178.8(3)
C50_8 C49_8 C62_8 C61_8 -140.3(3)
C50_8 C49_8 C62_8 C63_8 42.4(4)
C61_8 C62_8 C63_8 C64_8 1.4(4)
C61_8 C66_8 C31_9 N32_9 8.0(5)
C62_8 C49_8 C50_8 C51_8 61.5(3)
C62_8 C61_8 C66_8 C65_8 -2.6(4)
C62_8 C61_8 C66_8 C31_9 176.7(3)
C62_8 C63_8 C64_8 C65_8 -4.0(4)
C62_8 C63_8 C64_8 C69_8 175.5(3)
C63_8 C64_8 C65_8 C66_8 3.3(4)
C63_8 C64_8 C65_8 O68_8 -178.1(3)
C63_8 C64_8 C69_8 C2_8 87.5(3)
C63_8 C64_8 C69_8 C70_8 -41.1(4)
C64_8 C65_8 C66_8 C61_8 -0.1(4)
C64_8 C65_8 C66_8 C31_9 -179.4(3)
C64_8 C69_8 C70_8 C71_8 -61.5(3)
C65_8 C64_8 C69_8 C2_8 -93.0(3)
C65_8 C64_8 C69_8 C70_8 138.4(3)
C65_8 C66_8 C31_9 N32_9 -172.8(3)
C66_8 C61_8 C62_8 C49_8 -175.5(3)
C66_8 C61_8 C62_8 C63_8 2.0(4)
C66_8 C31_9 N32_9 N33_9 -178.1(3)
O67_8 C61_8 C62_8 C49_8 4.3(4)
O67_8 C61_8 C62_8 C63_8 -178.3(2)
O67_8 C61_8 C66_8 C65_8 177.7(3)
O67_8 C61_8 C66_8 C31_9 -3.0(4)
O68_8 C65_8 C66_8 C61_8 -178.9(3)
O68_8 C65_8 C66_8 C31_9 1.9(4)
C69_8 C2_8 C3_8 C4_8 177.7(3)
C69_8 C64_8 C65_8 C66_8 -176.2(3)
C69_8 C64_8 C65_8 O68_8 2.4(4)
C69_8 C70_8 C71_8 C72_8 -74.7(4)
C69_8 C70_8 C71_8 C73_8 163.8(3)
C1_9 N2_9 N3_9 C4_9 -177.6(3)
N2_9 N3_9 C4_9 O5_9 2.8(5)
N2_9 N3_9 C4_9 N6_9 179.7(2)
N3_9 C4_9 N6_9 C1_10 177.3(3)
C4_9 N6_9 C1_10 C2_10 -88.1(3)
C4_9 N6_9 C1_10 C6_10 151.6(3)
O5_9 C4_9 N6_9 C1_10 -5.8(5)
N6_9 C1_10 C2_10 O3_10 -45.4(4)
N6_9 C1_10 C2_10 N4_10 137.4(3)
N6_9 C1_10 C6_10 C7_10 -174.9(3)
C11_9 N12_9 N13_9 C14_9 174.1(3)
N12_9 N13_9 C14_9 O15_9 7.3(4)
N12_9 N13_9 C14_9 N16_9 -173.6(2)
N13_9 C14_9 N16_9 C1_11 -174.3(3)
C14_9 N16_9 C1_11 C2_11 -122.0(3)
C14_9 N16_9 C1_11 C6A_11 120.9(7)
C14_9 N16_9 C1_11 C6B_11 117.2(4)
O15_9 C14_9 N16_9 C1_11 4.8(5)
N16_9 C1_11 C2_11 O3_11 -39.3(4)
N16_9 C1_11 C2_11 N4_11 143.9(3)
N16_9 C1_11 C6A_11 C7A_11 -59.6(10)
N16_9 C1_11 C6B_11 C7B_11 -43.0(5)
C21_9 N22_9 N23_9 C24_9 179.8(3)
N22_9 N23_9 C24_9 O25_9 2.3(4)
N22_9 N23_9 C24_9 N26_9 -179.9(3)
N23_9 C24_9 N26_9 C1_12 169.5(2)
C24_9 N26_9 C1_12 C2_12 -99.2(3)
C24_9 N26_9 C1_12 C6_12 139.7(3)
O25_9 C24_9 N26_9 C1_12 -12.8(5)
N26_9 C1_12 C2_12 O3_12 -49.4(4)
N26_9 C1_12 C2_12 N4_12 138.7(3)
N26_9 C1_12 C6_12 C7_12 176.3(3)
C31_9 N32_9 N33_9 C34_9 178.4(3)
N32_9 N33_9 C34_9 O35_9 4.7(5)
N32_9 N33_9 C34_9 N36_9 -177.2(3)
N33_9 C34_9 N36_9 C1_13 -177.5(3)
C34_9 N36_9 C1_13 C2_13 -118.6(4)
C34_9 N36_9 C1_13 C6A_13 129.5(7)
C34_9 N36_9 C1_13 C6C_13 119.3(5)
O35_9 C34_9 N36_9 C1_13 0.5(6)
N36_9 C1_13 C2_13 O3_13 -26.4(5)
N36_9 C1_13 C2_13 N4_13 155.6(3)
N36_9 C1_13 C6A_13 C7A_13 -66.6(11)
N36_9 C1_13 C6C_13 C7C_13 -61.9(10)
C1_10 C2_10 N4_10 C5_10 171.5(3)
C1_10 C6_10 C7_10 C8_10 -83.5(4)
C1_10 C6_10 C7_10 C12_10 95.0(4)
C2_10 C1_10 C6_10 C7_10 64.6(3)
O3_10 C2_10 N4_10 C5_10 -5.6(4)
C6_10 C1_10 C2_10 O3_10 74.8(3)
C6_10 C1_10 C2_10 N4_10 -102.5(3)
C6_10 C7_10 C8_10 C9_10 175.9(3)
C6_10 C7_10 C12_10 C11_10 -177.5(4)
C7_10 C8_10 C9_10 C10_10 1.8(5)
C8_10 C7_10 C12_10 C11_10 1.1(6)
C8_10 C9_10 C10_10 C11_10 0.4(6)
C9_10 C10_10 C11_10 C12_10 -1.9(8)
C10_10 C11_10 C12_10 C7_10 1.1(8)
C12_10 C7_10 C8_10 C9_10 -2.6(5)
C1_11 C2_11 N4_11 C5_11 176.0(3)
C1_11 C6A_11 C7A_11 C8A_11 136.8(7)
C1_11 C6A_11 C7A_11 C12A_11 -40.2(14)
C1_11 C6B_11 C7B_11 C8B_11 114.0(5)
C1_11 C6B_11 C7B_11 C12B_11 -68.5(5)
C2_11 C1_11 C6A_11 C7A_11 -176.5(7)
C2_11 C1_11 C6B_11 C7B_11 -164.3(4)
O3_11 C2_11 N4_11 C5_11 -0.6(5)
C6A_11 C1_11 C2_11 O3_11 74.5(6)
C6A_11 C1_11 C2_11 N4_11 -102.3(6)
C6A_11 C1_11 C6B_11 C7B_11 -65(5)
C6A_11 C7A_11 C8A_11 C9A_11 -177.4(9)
C6A_11 C7A_11 C12A_11 C11A_11 176.6(12)
C7A_11 C8A_11 C9A_11 C10A_11 0.0
C8A_11 C7A_11 C12A_11 C11A_11 0.0
C8A_11 C9A_11 C10A_11 C11A_11 0.0
C9A_11 C10A_11 C11A_11 C12A_11 0.0
C10A_11 C11A_11 C12A_11 C7A_11 0.0
C12A_11 C7A_11 C8A_11 C9A_11 0.0
C6B_11 C1_11 C2_11 O3_11 84.5(4)
C6B_11 C1_11 C2_11 N4_11 -92.3(4)
C6B_11 C1_11 C6A_11 C7A_11 100(5)
C6B_11 C7B_11 C8B_11 C9B_11 177.4(6)
C6B_11 C7B_11 C12B_11 C11B_11 -177.7(5)
C7B_11 C8B_11 C9B_11 C10B_11 0.0
C8B_11 C7B_11 C12B_11 C11B_11 0.0
C8B_11 C9B_11 C10B_11 C11B_11 0.0
C9B_11 C10B_11 C11B_11 C12B_11 0.0
C10B_11 C11B_11 C12B_11 C7B_11 0.0
C12B_11 C7B_11 C8B_11 C9B_11 0.0
C1_12 C2_12 N4_12 C5_12 169.7(3)
C1_12 C6_12 C7_12 C8_12 85.6(4)
C1_12 C6_12 C7_12 C12_12 -90.4(4)
C2_12 C1_12 C6_12 C7_12 55.1(4)
O3_12 C2_12 N4_12 C5_12 -2.1(5)
C6_12 C1_12 C2_12 O3_12 72.5(4)
C6_12 C1_12 C2_12 N4_12 -99.4(3)
C6_12 C7_12 C8_12 C9_12 -177.4(3)
C6_12 C7_12 C12_12 C11_12 177.6(3)
C7_12 C8_12 C9_12 C10_12 0.1(5)
C8_12 C7_12 C12_12 C11_12 1.4(5)
C8_12 C9_12 C10_12 C11_12 1.0(5)
C9_12 C10_12 C11_12 C12_12 -0.8(5)
C10_12 C11_12 C12_12 C7_12 -0.5(5)
C12_12 C7_12 C8_12 C9_12 -1.2(5)
C1_13 C2_13 N4_13 C5_13 174.0(4)
C1_13 C6A_13 C7A_13 C8A_13 85.5(12)
C1_13 C6A_13 C7A_13 C12A_13 -91.9(11)
C1_13 C6C_13 C7C_13 C8C_13 88.0(9)
C1_13 C6C_13 C7C_13 C12C_13 -98.2(8)
C2_13 C1_13 C6A_13 C7A_13 179.9(9)
C2_13 C1_13 C6C_13 C7C_13 175.1(7)
O3_13 C2_13 N4_13 C5_13 -4.0(6)
C6A_13 C1_13 C2_13 O3_13 78.9(7)
C6A_13 C1_13 C2_13 N4_13 -99.2(7)
C6A_13 C1_13 C6C_13 C7C_13 -93(2)
C6A_13 C7A_13 C8A_13 C9A_13 -177.5(10)
C6A_13 C7A_13 C12A_13 C11A_13 177.3(10)
C7A_13 C8A_13 C9A_13 C10A_13 0.0
C8A_13 C7A_13 C12A_13 C11A_13 0.0
C8A_13 C9A_13 C10A_13 C11A_13 0.0
C9A_13 C10A_13 C11A_13 C12A_13 0.0
C10A_13 C11A_13 C12A_13 C7A_13 0.0
C12A_13 C7A_13 C8A_13 C9A_13 0.0
C6C_13 C1_13 C2_13 O3_13 99.9(6)
C6C_13 C1_13 C2_13 N4_13 -78.1(6)
C6C_13 C1_13 C6A_13 C7A_13 86(2)
C6C_13 C7C_13 C8C_13 C9C_13 173.7(6)
C6C_13 C7C_13 C12C_13 C11C_13 -173.9(6)
C7C_13 C8C_13 C9C_13 C10C_13 0.0
C8C_13 C7C_13 C12C_13 C11C_13 0.0
C8C_13 C9C_13 C10C_13 C11C_13 0.0
C9C_13 C10C_13 C11C_13 C12C_13 0.0
C10C_13 C11C_13 C12C_13 C7C_13 0.0
C12C_13 C7C_13 C8C_13 C9C_13 0.0
C1_14 C2_14 C3_14 C4_14 2.1(4)
C1_14 C2_14 C69_14 C64_14 93.3(3)
C1_14 C2_14 C69_14 C70_14 -139.5(3)
C1_14 C6_14 C1_15 N2_15 -164.1(3)
C2_14 C1_14 C6_14 C5_14 -3.1(4)
C2_14 C1_14 C6_14 C1_15 174.0(3)
C2_14 C3_14 C4_14 C5_14 -1.3(4)
C2_14 C3_14 C4_14 C9_14 -178.5(3)
C2_14 C69_14 C70_14 C71_14 170.9(3)
C3_14 C2_14 C69_14 C64_14 -88.2(3)
C3_14 C2_14 C69_14 C70_14 39.0(4)
C3_14 C4_14 C5_14 C6_14 -1.8(4)
C3_14 C4_14 C5_14 O8_14 -179.9(3)
C3_14 C4_14 C9_14 C10_14 -43.5(4)
C3_14 C4_14 C9_14 C22_14 84.7(3)
C4_14 C5_14 C6_14 C1_14 4.0(4)
C4_14 C5_14 C6_14 C1_15 -173.0(3)
C4_14 C9_14 C10_14 C11_14 -61.1(4)
C4_14 C9_14 C22_14 C21_14 93.0(3)
C4_14 C9_14 C22_14 C23_14 -87.2(3)
C5_14 C4_14 C9_14 C10_14 139.3(3)
C5_14 C4_14 C9_14 C22_14 -92.4(3)
C5_14 C6_14 C1_15 N2_15 12.9(5)
C6_14 C1_14 C2_14 C3_14 0.2(4)
C6_14 C1_14 C2_14 C69_14 178.8(3)
C6_14 C1_15 N2_15 N3_15 178.4(3)
O7_14 C1_14 C2_14 C3_14 -179.2(3)
O7_14 C1_14 C2_14 C69_14 -0.5(4)
O7_14 C1_14 C6_14 C5_14 176.3(3)
O7_14 C1_14 C6_14 C1_15 -6.6(4)
O8_14 C5_14 C6_14 C1_14 -178.1(3)
O8_14 C5_14 C6_14 C1_15 5.0(4)
C9_14 C4_14 C5_14 C6_14 175.5(3)
C9_14 C4_14 C5_14 O8_14 -2.6(4)
C9_14 C10_14 C11_14 C12_14 -175.8(3)
C9_14 C10_14 C11_14 C13_14 -52.4(4)
C9_14 C22_14 C23_14 C24_14 179.6(3)
C10_14 C9_14 C22_14 C21_14 -137.6(3)
C10_14 C9_14 C22_14 C23_14 42.2(4)
C21_14 C22_14 C23_14 C24_14 -0.5(5)
C21_14 C26_14 C11_15 N12_15 -166.7(3)
C22_14 C9_14 C10_14 C11_14 171.9(3)
C22_14 C21_14 C26_14 C25_14 -0.9(4)
C22_14 C21_14 C26_14 C11_15 178.5(3)
C22_14 C23_14 C24_14 C25_14 0.5(5)
C22_14 C23_14 C24_14 C29_14 179.9(3)
C23_14 C24_14 C25_14 C26_14 -0.7(4)
C23_14 C24_14 C25_14 O28_14 178.2(3)
C23_14 C24_14 C29_14 C30_14 -38.3(4)
C23_14 C24_14 C29_14 C42_14 88.5(4)
C24_14 C25_14 C26_14 C21_14 0.9(5)
C24_14 C25_14 C26_14 C11_15 -178.5(3)
C24_14 C29_14 C30_14 C31_14 -175.7(3)
C24_14 C29_14 C42_14 C41_14 92.0(4)
C24_14 C29_14 C42_14 C43_14 -87.6(4)
C25_14 C24_14 C29_14 C30_14 141.1(3)
C25_14 C24_14 C29_14 C42_14 -92.1(4)
C25_14 C26_14 C11_15 N12_15 12.7(5)
C26_14 C21_14 C22_14 C9_14 -179.5(3)
C26_14 C21_14 C22_14 C23_14 0.7(4)
C26_14 C11_15 N12_15 N13_15 -179.2(3)
O27_14 C21_14 C22_14 C9_14 -0.6(4)
O27_14 C21_14 C22_14 C23_14 179.5(3)
O27_14 C21_14 C26_14 C25_14 -179.8(3)
O27_14 C21_14 C26_14 C11_15 -0.4(4)
O28_14 C25_14 C26_14 C21_14 -178.0(3)
O28_14 C25_14 C26_14 C11_15 2.6(5)
C29_14 C24_14 C25_14 C26_14 179.9(3)
C29_14 C24_14 C25_14 O28_14 -1.3(4)
C29_14 C30_14 C31_14 C32_14 -167.5(4)
C29_14 C30_14 C31_14 C33_14 67.9(5)
C29_14 C42_14 C43_14 C44_14 -177.7(3)
C30_14 C29_14 C42_14 C41_14 -140.1(3)
C30_14 C29_14 C42_14 C43_14 40.3(4)
C41_14 C42_14 C43_14 C44_14 2.7(5)
C41_14 C46_14 C21_15 N22_15 -163.5(3)
C42_14 C29_14 C30_14 C31_14 57.1(4)
C42_14 C41_14 C46_14 C45_14 -1.0(5)
C42_14 C41_14 C46_14 C21_15 178.5(3)
C42_14 C43_14 C44_14 C45_14 -1.9(5)
C42_14 C43_14 C44_14 C49_14 178.2(3)
C43_14 C44_14 C45_14 C46_14 -0.5(5)
C43_14 C44_14 C45_14 O48_14 179.4(3)
C43_14 C44_14 C49_14 C50_14 -40.5(4)
C43_14 C44_14 C49_14 C62_14 87.7(3)
C44_14 C45_14 C46_14 C41_14 1.9(5)
C44_14 C45_14 C46_14 C21_15 -177.5(3)
C44_14 C49_14 C50_14 C51_14 -173.6(3)
C44_14 C49_14 C62_14 C61_14 90.9(3)
C44_14 C49_14 C62_14 C63_14 -87.4(3)
C45_14 C44_14 C49_14 C50_14 139.5(3)
C45_14 C44_14 C49_14 C62_14 -92.2(3)
C45_14 C46_14 C21_15 N22_15 15.9(5)
C46_14 C41_14 C42_14 C29_14 179.2(3)
C46_14 C41_14 C42_14 C43_14 -1.2(5)
C46_14 C21_15 N22_15 N23_15 179.9(3)
O47_14 C41_14 C42_14 C29_14 0.3(5)
O47_14 C41_14 C42_14 C43_14 180.0(3)
O47_14 C41_14 C46_14 C45_14 177.9(3)
O47_14 C41_14 C46_14 C21_15 -2.6(4)
O48_14 C45_14 C46_14 C41_14 -178.1(3)
O48_14 C45_14 C46_14 C21_15 2.5(5)
C49_14 C44_14 C45_14 C46_14 179.4(3)
C49_14 C44_14 C45_14 O48_14 -0.6(4)
C49_14 C50_14 C51_14 C52_14 56.8(4)
C49_14 C50_14 C51_14 C53_14 -179.5(3)
C49_14 C62_14 C63_14 C64_14 179.4(3)
C50_14 C49_14 C62_14 C61_14 -141.6(3)
C50_14 C49_14 C62_14 C63_14 40.1(4)
C61_14 C62_14 C63_14 C64_14 1.1(5)
C61_14 C66_14 C31_15 N32_15 -165.9(3)
C62_14 C49_14 C50_14 C51_14 61.0(4)
C62_14 C61_14 C66_14 C65_14 -3.7(4)
C62_14 C61_14 C66_14 C31_15 174.7(3)
C62_14 C63_14 C64_14 C65_14 -2.5(5)
C62_14 C63_14 C64_14 C69_14 -179.9(3)
C63_14 C64_14 C65_14 C66_14 0.8(4)
C63_14 C64_14 C65_14 O68_14 -178.4(3)
C63_14 C64_14 C69_14 C2_14 87.3(3)
C63_14 C64_14 C69_14 C70_14 -39.6(4)
C64_14 C65_14 C66_14 C61_14 2.2(4)
C64_14 C65_14 C66_14 C31_15 -176.1(3)
C64_14 C69_14 C70_14 C71_14 -62.0(4)
C65_14 C64_14 C69_14 C2_14 -90.0(3)
C65_14 C64_14 C69_14 C70_14 143.1(3)
C65_14 C66_14 C31_15 N32_15 12.4(5)
C66_14 C61_14 C62_14 C49_14 -176.2(3)
C66_14 C61_14 C62_14 C63_14 2.1(4)
C66_14 C31_15 N32_15 N33_15 -179.7(3)
O67_14 C61_14 C62_14 C49_14 3.2(5)
O67_14 C61_14 C62_14 C63_14 -178.4(3)
O67_14 C61_14 C66_14 C65_14 176.8(3)
O67_14 C61_14 C66_14 C31_15 -4.8(4)
O68_14 C65_14 C66_14 C61_14 -178.6(3)
O68_14 C65_14 C66_14 C31_15 3.1(4)
C69_14 C2_14 C3_14 C4_14 -176.5(3)
C69_14 C64_14 C65_14 C66_14 178.3(3)
C69_14 C64_14 C65_14 O68_14 -0.9(4)
C69_14 C70_14 C71_14 C72_14 -58.4(4)
C69_14 C70_14 C71_14 C73_14 179.8(3)
C1_15 N2_15 N3_15 C4_15 -169.4(3)
N2_15 N3_15 C4_15 O5_15 178.1(2)
N2_15 N3_15 C4_15 N6_15 0.5(4)
N3_15 C4_15 N6_15 C1_16 179.3(3)
C4_15 N6_15 C1_16 C2_16 89.8(3)
C4_15 N6_15 C1_16 C6_16 -148.7(3)
O5_15 C4_15 N6_15 C1_16 1.9(4)
N6_15 C1_16 C2_16 O3_16 29.7(4)
N6_15 C1_16 C2_16 N4_16 -152.9(3)
N6_15 C1_16 C6_16 C7_16 68.0(3)
C11_15 N12_15 N13_15 C14_15 -163.5(3)
N12_15 N13_15 C14_15 O15_15 177.8(3)
N12_15 N13_15 C14_15 N16_15 -1.4(4)
N13_15 C14_15 N16_15 C1_17 -169.5(3)
C14_15 N16_15 C1_17 C2_17 69.1(4)
C14_15 N16_15 C1_17 C6A_17 -174.1(4)
C14_15 N16_15 C1_17 C6B_17 -161.4(5)
O15_15 C14_15 N16_15 C1_17 11.4(5)
N16_15 C1_17 C2_17 O3_17 20.1(5)
N16_15 C1_17 C2_17 N4_17 -160.1(3)
N16_15 C1_17 C6A_17 C7A_17 68.6(5)
N16_15 C1_17 C6B_17 C7B_17 50.2(13)
C21_15 N22_15 N23_15 C24_15 -160.4(3)
N22_15 N23_15 C24_15 O25_15 177.4(3)
N22_15 N23_15 C24_15 N26_15 -3.4(5)
N23_15 C24_15 N26_15 C1_18 -176.3(3)
C24_15 N26_15 C1_18 C2_18 78.4(4)
C24_15 N26_15 C1_18 C6A_18 -161.9(4)
C24_15 N26_15 C1_18 C6B_18 -167.2(11)
O25_15 C24_15 N26_15 C1_18 3.0(5)
N26_15 C1_18 C2_18 O3_18 43.0(5)
N26_15 C1_18 C2_18 N4A_18 -146.4(5)
N26_15 C1_18 C2_18 N4B_18 -111.6(15)
N26_15 C1_18 C6A_18 C7A_18 56.0(7)
N26_15 C1_18 C6B_18 C7B_18 79.6(12)
C31_15 N32_15 N33_15 C34_15 -166.3(3)
N32_15 N33_15 C34_15 O35_15 -173.2(3)
N32_15 N33_15 C34_15 N36_15 8.8(4)
N33_15 C34_15 N36_15 C1_19 -166.1(3)
C34_15 N36_15 C1_19 C2_19 76.0(3)
C34_15 N36_15 C1_19 C6_19 -163.6(3)
O35_15 C34_15 N36_15 C1_19 16.0(4)
N36_15 C1_19 C2_19 O3_19 33.5(4)
N36_15 C1_19 C2_19 N4_19 -149.2(3)
N36_15 C1_19 C6_19 C7_19 63.3(4)
C1_16 C2_16 N4_16 C5_16 -173.9(3)
C1_16 C6_16 C7_16 C8_16 -122.1(4)
C1_16 C6_16 C7_16 C12_16 61.4(4)
C2_16 C1_16 C6_16 C7_16 -168.1(3)
O3_16 C2_16 N4_16 C5_16 3.4(5)
C6_16 C1_16 C2_16 O3_16 -92.7(3)
C6_16 C1_16 C2_16 N4_16 84.6(3)
C6_16 C7_16 C8_16 C9_16 -176.4(4)
C6_16 C7_16 C12_16 C11_16 177.4(3)
C7_16 C8_16 C9_16 C10_16 -1.5(6)
C8_16 C7_16 C12_16 C11_16 0.7(5)
C8_16 C9_16 C10_16 C11_16 1.7(6)
C9_16 C10_16 C11_16 C12_16 -0.8(6)
C10_16 C11_16 C12_16 C7_16 -0.5(5)
C12_16 C7_16 C8_16 C9_16 0.2(6)
C1_17 C2_17 N4_17 C5_17 176.0(3)
C1_17 C6A_17 C7A_17 C8A_17 -123.5(4)
C1_17 C6A_17 C7A_17 C12A_17 58.3(5)
C1_17 C6B_17 C7B_17 C8B_17 -96.9(12)
C1_17 C6B_17 C7B_17 C12B_17 76.7(12)
C2_17 C1_17 C6A_17 C7A_17 -171.2(3)
C2_17 C1_17 C6B_17 C7B_17 174.1(9)
O3_17 C2_17 N4_17 C5_17 -4.2(6)
C6A_17 C1_17 C2_17 O3_17 -101.1(5)
C6A_17 C1_17 C2_17 N4_17 78.7(4)
C6A_17 C1_17 C6B_17 C7B_17 176(4)
C6A_17 C7A_17 C8A_17 C9A_17 -178.2(4)
C6A_17 C7A_17 C12A_17 C11A_17 178.2(4)
C7A_17 C8A_17 C9A_17 C10A_17 0.0
C8A_17 C7A_17 C12A_17 C11A_17 0.0
C8A_17 C9A_17 C10A_17 C11A_17 0.0
C9A_17 C10A_17 C11A_17 C12A_17 0.0
C10A_17 C11A_17 C12A_17 C7A_17 0.0
C12A_17 C7A_17 C8A_17 C9A_17 0.0
C6B_17 C1_17 C2_17 O3_17 -100.5(6)
C6B_17 C1_17 C2_17 N4_17 79.3(6)
C6B_17 C1_17 C6A_17 C7A_17 11(2)
C6B_17 C7B_17 C8B_17 C9B_17 173.4(11)
C6B_17 C7B_17 C12B_17 C11B_17 -173.9(10)
C7B_17 C8B_17 C9B_17 C10B_17 0.0
C8B_17 C7B_17 C12B_17 C11B_17 0.0
C8B_17 C9B_17 C10B_17 C11B_17 0.0
C9B_17 C10B_17 C11B_17 C12B_17 0.0
C10B_17 C11B_17 C12B_17 C7B_17 0.0
C12B_17 C7B_17 C8B_17 C9B_17 0.0
C1_18 C2_18 N4A_18 C5A_18 -169.4(7)
C1_18 C2_18 N4B_18 C5B_18 -175(2)
C1_18 C6A_18 C7A_18 C8A_18 82.4(7)
C1_18 C6A_18 C7A_18 C12A_18 -94.8(8)
C1_18 C6B_18 C7B_18 C8B_18 48.3(17)
C1_18 C6B_18 C7B_18 C12B_18 -132.1(10)
C2_18 C1_18 C6A_18 C7A_18 177.2(6)
C2_18 C1_18 C6B_18 C7B_18 -160.6(8)
O3_18 C2_18 N4A_18 C5A_18 0.9(11)
O3_18 C2_18 N4B_18 C5B_18 29(3)
N4A_18 C2_18 N4B_18 C5B_18 -88(2)
N4B_18 C2_18 N4A_18 C5A_18 81(2)
C6A_18 C1_18 C2_18 O3_18 -76.9(6)
C6A_18 C1_18 C2_18 N4A_18 93.7(6)
C6A_18 C1_18 C2_18 N4B_18 128.4(15)
C6A_18 C1_18 C6B_18 C7B_18 34(10)
C6A_18 C7A_18 C8A_18 C9A_18 -179.4(6)
C6A_18 C7A_18 C12A_18 C11A_18 178.3(6)
C7A_18 C8A_18 C9A_18 C10A_18 2.2(9)
C8A_18 C7A_18 C12A_18 C11A_18 1.2(8)
C8A_18 C9A_18 C10A_18 C11A_18 -1.3(9)
C9A_18 C10A_18 C11A_18 C12A_18 0.4(9)
C10A_18 C11A_18 C12A_18 C7A_18 -0.3(9)
C12A_18 C7A_18 C8A_18 C9A_18 -2.1(8)
C6B_18 C1_18 C2_18 O3_18 -78.7(11)
C6B_18 C1_18 C2_18 N4A_18 91.9(11)
C6B_18 C1_18 C2_18 N4B_18 126.6(18)
C6B_18 C1_18 C6A_18 C7A_18 -168(11)
C6B_18 C7B_18 C8B_18 C9B_18 179.6(13)
C6B_18 C7B_18 C12B_18 C11B_18 -179.7(11)
C7B_18 C8B_18 C9B_18 C10B_18 0.0
C8B_18 C7B_18 C12B_18 C11B_18 0.0
C8B_18 C9B_18 C10B_18 C11B_18 0.0
C9B_18 C10B_18 C11B_18 C12B_18 0.0
C10B_18 C11B_18 C12B_18 C7B_18 0.0
C12B_18 C7B_18 C8B_18 C9B_18 0.0
C1_19 C2_19 N4_19 C5_19 -173.7(3)
C1_19 C6_19 C7_19 C8_19 50.7(4)
C1_19 C6_19 C7_19 C12_19 -131.1(3)
C2_19 C1_19 C6_19 C7_19 -175.9(3)
O3_19 C2_19 N4_19 C5_19 3.5(5)
C6_19 C1_19 C2_19 O3_19 -87.7(4)
C6_19 C1_19 C2_19 N4_19 89.6(3)
C6_19 C7_19 C8_19 C9_19 177.9(3)
C6_19 C7_19 C12_19 C11_19 -177.7(3)
C7_19 C8_19 C9_19 C10_19 0.5(5)
C8_19 C7_19 C12_19 C11_19 0.6(5)
C8_19 C9_19 C10_19 C11_19 -0.7(5)
C9_19 C10_19 C11_19 C12_19 0.9(6)
C10_19 C11_19 C12_19 C7_19 -0.9(5)
C12_19 C7_19 C8_19 C9_19 -0.4(5)
C1_20 C2_20 C3_20 C4_20 0.9(4)
C1_20 C2_20 C69_20 C64_20 90.7(3)
C1_20 C2_20 C69_20 C70_20 -141.3(3)
C1_20 C6_20 C1_21 N2_21 175.8(3)
C2_20 C1_20 C6_20 C5_20 0.0(4)
C2_20 C1_20 C6_20 C1_21 179.4(3)
C2_20 C3_20 C4_20 C5_20 0.9(4)
C2_20 C3_20 C4_20 C9_20 -178.9(3)
C2_20 C69_20 C70_20 C71_20 158.7(3)
C3_20 C2_20 C69_20 C64_20 -90.1(3)
C3_20 C2_20 C69_20 C70_20 37.8(4)
C3_20 C4_20 C5_20 C6_20 -2.3(4)
C3_20 C4_20 C5_20 O8_20 179.1(2)
C3_20 C4_20 C9_20 C10_20 -39.8(4)
C3_20 C4_20 C9_20 C22_20 87.6(3)
C4_20 C5_20 C6_20 C1_20 1.8(4)
C4_20 C5_20 C6_20 C1_21 -177.5(3)
C4_20 C9_20 C10_20 C11_20 -170.2(3)
C4_20 C9_20 C22_20 C21_20 93.2(3)
C4_20 C9_20 C22_20 C23_20 -86.9(3)
C5_20 C4_20 C9_20 C10_20 140.4(3)
C5_20 C4_20 C9_20 C22_20 -92.2(3)
C5_20 C6_20 C1_21 N2_21 -4.8(4)
C6_20 C1_20 C2_20 C3_20 -1.4(4)
C6_20 C1_20 C2_20 C69_20 177.8(3)
C6_20 C1_21 N2_21 N3_21 177.0(2)
O7_20 C1_20 C2_20 C3_20 179.5(3)
O7_20 C1_20 C2_20 C69_20 -1.4(4)
O7_20 C1_20 C6_20 C5_20 179.3(2)
O7_20 C1_20 C6_20 C1_21 -1.3(4)
O8_20 C5_20 C6_20 C1_20 -179.6(2)
O8_20 C5_20 C6_20 C1_21 1.0(4)
C9_20 C4_20 C5_20 C6_20 177.5(2)
C9_20 C4_20 C5_20 O8_20 -1.1(4)
C9_20 C10_20 C11_20 C12_20 -178.1(3)
C9_20 C10_20 C11_20 C13A_20 29.9(8)
C9_20 C10_20 C11_20 C13B_20 -37.1(7)
C9_20 C22_20 C23_20 C24_20 -175.3(3)
C10_20 C9_20 C22_20 C21_20 -139.6(3)
C10_20 C9_20 C22_20 C23_20 40.3(4)
C21_20 C22_20 C23_20 C24_20 4.6(4)
C21_20 C26_20 C11_21 N12_21 177.9(3)
C22_20 C9_20 C10_20 C11_20 63.7(4)
C22_20 C21_20 C26_20 C25_20 0.2(4)
C22_20 C21_20 C26_20 C11_21 177.7(3)
C22_20 C23_20 C24_20 C25_20 -1.4(4)
C22_20 C23_20 C24_20 C29_20 178.5(3)
C23_20 C24_20 C25_20 C26_20 -2.5(4)
C23_20 C24_20 C25_20 O28_20 179.0(2)
C23_20 C24_20 C29_20 C30_20 -40.5(4)
C23_20 C24_20 C29_20 C42_20 87.2(3)
C24_20 C25_20 C26_20 C21_20 3.1(4)
C24_20 C25_20 C26_20 C11_21 -174.3(3)
C24_20 C29_20 C30_20 C31_20 -177.1(2)
C24_20 C29_20 C42_20 C41_20 88.7(3)
C24_20 C29_20 C42_20 C43_20 -91.9(3)
C25_20 C24_20 C29_20 C30_20 139.5(3)
C25_20 C24_20 C29_20 C42_20 -92.9(3)
C25_20 C26_20 C11_21 N12_21 -4.7(4)
C26_20 C21_20 C22_20 C9_20 176.0(3)
C26_20 C21_20 C22_20 C23_20 -3.9(4)
C26_20 C11_21 N12_21 N13_21 177.0(2)
O27_20 C21_20 C22_20 C9_20 -1.6(4)
O27_20 C21_20 C22_20 C23_20 178.5(3)
O27_20 C21_20 C26_20 C25_20 178.0(2)
O27_20 C21_20 C26_20 C11_21 -4.6(4)
O28_20 C25_20 C26_20 C21_20 -178.5(2)
O28_20 C25_20 C26_20 C11_21 4.1(4)
C29_20 C24_20 C25_20 C26_20 177.5(3)
C29_20 C24_20 C25_20 O28_20 -0.9(4)
C29_20 C30_20 C31_20 C32_20 -179.0(3)
C29_20 C30_20 C31_20 C33_20 57.6(4)
C29_20 C42_20 C43_20 C44_20 -176.9(3)
C30_20 C29_20 C42_20 C41_20 -144.2(3)
C30_20 C29_20 C42_20 C43_20 35.3(4)
C41_20 C42_20 C43_20 C44_20 2.5(4)
C41_20 C46_20 C21_21 N22_21 172.2(3)
C42_20 C29_20 C30_20 C31_20 56.4(3)
C42_20 C41_20 C46_20 C45_20 -0.7(4)
C42_20 C41_20 C46_20 C21_21 179.9(3)
C42_20 C43_20 C44_20 C45_20 -0.5(4)
C42_20 C43_20 C44_20 C49_20 -179.0(3)
C43_20 C44_20 C45_20 C46_20 -2.3(4)
C43_20 C44_20 C45_20 O48_20 179.0(2)
C43_20 C44_20 C49_20 C50_20 -43.2(4)
C43_20 C44_20 C49_20 C62_20 85.1(3)
C44_20 C45_20 C46_20 C41_20 2.9(4)
C44_20 C45_20 C46_20 C21_21 -177.7(3)
C44_20 C49_20 C50_20 C51_20 -61.0(3)
C44_20 C49_20 C62_20 C61_20 91.9(3)
C44_20 C49_20 C62_20 C63_20 -86.7(3)
C45_20 C44_20 C49_20 C50_20 138.3(3)
C45_20 C44_20 C49_20 C62_20 -93.4(3)
C45_20 C46_20 C21_21 N22_21 -7.3(4)
C46_20 C41_20 C42_20 C29_20 177.5(3)
C46_20 C41_20 C42_20 C43_20 -1.9(4)
C46_20 C21_21 N22_21 N23_21 179.1(2)
O47_20 C41_20 C42_20 C29_20 -0.7(4)
O47_20 C41_20 C42_20 C43_20 179.9(2)
O47_20 C41_20 C46_20 C45_20 177.7(2)
O47_20 C41_20 C46_20 C21_21 -1.8(4)
O48_20 C45_20 C46_20 C41_20 -178.4(2)
O48_20 C45_20 C46_20 C21_21 1.0(4)
C49_20 C44_20 C45_20 C46_20 176.2(3)
C49_20 C44_20 C45_20 O48_20 -2.6(4)
C49_20 C50_20 C51_20 C52_20 171.1(3)
C49_20 C50_20 C51_20 C53_20 -65.5(4)
C49_20 C62_20 C63_20 C64_20 -176.4(3)
C50_20 C49_20 C62_20 C61_20 -140.5(3)
C50_20 C49_20 C62_20 C63_20 40.8(4)
C61_20 C62_20 C63_20 C64_20 4.9(4)
C61_20 C66_20 C31_21 N32_21 171.5(3)
C62_20 C49_20 C50_20 C51_20 172.8(3)
C62_20 C61_20 C66_20 C65_20 0.4(4)
C62_20 C61_20 C66_20 C31_21 -179.1(3)
C62_20 C63_20 C64_20 C65_20 -2.3(4)
C62_20 C63_20 C64_20 C69_20 177.0(3)
C63_20 C64_20 C65_20 C66_20 -1.5(4)
C63_20 C64_20 C65_20 O68_20 177.8(2)
C63_20 C64_20 C69_20 C2_20 88.8(3)
C63_20 C64_20 C69_20 C70_20 -37.7(4)
C64_20 C65_20 C66_20 C61_20 2.4(4)
C64_20 C65_20 C66_20 C31_21 -178.1(3)
C64_20 C69_20 C70_20 C71_20 -75.9(3)
C65_20 C64_20 C69_20 C2_20 -91.9(3)
C65_20 C64_20 C69_20 C70_20 141.6(3)
C65_20 C66_20 C31_21 N32_21 -8.0(4)
C66_20 C61_20 C62_20 C49_20 177.5(3)
C66_20 C61_20 C62_20 C63_20 -3.8(4)
C66_20 C31_21 N32_21 N33_21 -179.0(3)
O67_20 C61_20 C62_20 C49_20 0.0(4)
O67_20 C61_20 C62_20 C63_20 178.7(2)
O67_20 C61_20 C66_20 C65_20 178.0(2)
O67_20 C61_20 C66_20 C31_21 -1.5(4)
O68_20 C65_20 C66_20 C61_20 -176.9(2)
O68_20 C65_20 C66_20 C31_21 2.6(4)
C69_20 C2_20 C3_20 C4_20 -178.2(3)
C69_20 C64_20 C65_20 C66_20 179.2(2)
C69_20 C64_20 C65_20 O68_20 -1.5(4)
C69_20 C70_20 C71_20 C72_20 -173.8(3)
C69_20 C70_20 C71_20 C73_20 61.8(4)
C1_21 N2_21 N3_21 C4_21 -177.3(3)
N2_21 N3_21 C4_21 O5_21 -2.5(4)
N2_21 N3_21 C4_21 N6_21 178.6(3)
N3_21 C4_21 N6_21 C1A_22 -176.4(6)
N3_21 C4_21 N6_21 C1B_22 -179.1(7)
C4_21 N6_21 C1A_22 C2A_22 132.7(6)
C4_21 N6_21 C1A_22 C6_22 -112.9(7)
C4_21 N6_21 C1B_22 C2B_22 119.7(10)
C4_21 N6_21 C1B_22 C6_22 -111.3(11)
O5_21 C4_21 N6_21 C1A_22 4.6(7)
O5_21 C4_21 N6_21 C1B_22 2.0(8)
N6_21 C1A_22 C2A_22 O3A_22 34.7(11)
N6_21 C1A_22 C2A_22 N4A_22 -145.2(8)
N6_21 C1A_22 C6_22 C1B_22 -172(100)
N6_21 C1A_22 C6_22 C7_22 64.0(9)
N6_21 C1B_22 C2B_22 O3B_22 44.7(17)
N6_21 C1B_22 C2B_22 N4B_22 -142.3(11)
N6_21 C1B_22 C6_22 C1A_22 8(88)
N6_21 C1B_22 C6_22 C7_22 64.1(13)
C11_21 N12_21 N13_21 C14_21 179.4(3)
N12_21 N13_21 C14_21 O15_21 -2.6(4)
N12_21 N13_21 C14_21 N16_21 178.9(2)
N13_21 C14_21 N16_21 C1_23 179.4(3)
C14_21 N16_21 C1_23 C2_23 109.6(3)
C14_21 N16_21 C1_23 C6_23 -129.4(3)
O15_21 C14_21 N16_21 C1_23 1.0(4)
N16_21 C1_23 C2_23 O3_23 29.5(4)
N16_21 C1_23 C2_23 N4_23 -152.2(3)
N16_21 C1_23 C6_23 C7_23 63.2(3)
C21_21 N22_21 N23_21 C24_21 176.2(3)
N22_21 N23_21 C24_21 O25_21 4.2(4)
N22_21 N23_21 C24_21 N26_21 -173.2(2)
N23_21 C24_21 N26_21 C1_24 -166.7(3)
C24_21 N26_21 C1_24 C2_24 78.8(3)
C24_21 N26_21 C1_24 C6_24 -160.4(3)
O25_21 C24_21 N26_21 C1_24 16.0(5)
N26_21 C1_24 C2_24 O3_24 19.4(4)
N26_21 C1_24 C2_24 N4_24 -161.6(3)
N26_21 C1_24 C6_24 C7_24 -63.9(3)
C31_21 N32_21 N33_21 C34_21 -179.0(3)
N32_21 N33_21 C34_21 O35_21 -2.3(4)
N32_21 N33_21 C34_21 N36_21 -179.6(3)
N33_21 C34_21 N36_21 C1_25 -177.5(3)
C34_21 N36_21 C1_25 C2_25 102.8(3)
C34_21 N36_21 C1_25 C6_25 -137.6(3)
O35_21 C34_21 N36_21 C1_25 5.2(5)
N36_21 C1_25 C2_25 O3_25 33.1(4)
N36_21 C1_25 C2_25 N4_25 -149.6(3)
N36_21 C1_25 C6_25 C7_25 62.4(3)
C1A_22 N6_21 C1B_22 C2B_22 54(26)
C1A_22 N6_21 C1B_22 C6_22 -177(100)
C1A_22 C2A_22 N4A_22 C5A_22 -174.3(8)
C1A_22 C6_22 C7_22 C8_22 90.7(7)
C1A_22 C6_22 C7_22 C12_22 -88.4(7)
C2A_22 C1A_22 C6_22 C1B_22 -53(89)
C2A_22 C1A_22 C6_22 C7_22 -177.2(6)
O3A_22 C2A_22 N4A_22 C5A_22 5.9(12)
C1B_22 N6_21 C1A_22 C2A_22 -112(27)
C1B_22 N6_21 C1A_22 C6_22 3(26)
C1B_22 C2B_22 N4B_22 C5B_22 -170.0(13)
C1B_22 C6_22 C7_22 C8_22 90.0(8)
C1B_22 C6_22 C7_22 C12_22 -89.1(8)
C2B_22 C1B_22 C6_22 C1A_22 133(90)
C2B_22 C1B_22 C6_22 C7_22 -171.3(10)
O3B_22 C2B_22 N4B_22 C5B_22 2.3(19)
C6_22 C1A_22 C2A_22 O3A_22 -84.8(9)
C6_22 C1A_22 C2A_22 N4A_22 95.4(9)
C6_22 C1B_22 C2B_22 O3B_22 -82.8(14)
C6_22 C1B_22 C2B_22 N4B_22 90.2(15)
C6_22 C7_22 C8_22 C9_22 180.0(3)
C6_22 C7_22 C12_22 C11_22 -179.3(4)
C7_22 C8_22 C9_22 C10_22 -0.1(6)
C8_22 C7_22 C12_22 C11_22 1.6(6)
C8_22 C9_22 C10_22 C11_22 0.4(6)
C9_22 C10_22 C11_22 C12_22 0.3(7)
C10_22 C11_22 C12_22 C7_22 -1.4(7)
C12_22 C7_22 C8_22 C9_22 -0.9(6)
C1_23 C2_23 N4_23 C5_23 -180.0(3)
C1_23 C6_23 C7_23 C8_23 -96.9(3)
C1_23 C6_23 C7_23 C12_23 80.9(4)
C2_23 C1_23 C6_23 C7_23 -174.9(3)
O3_23 C2_23 N4_23 C5_23 -1.7(5)
C6_23 C1_23 C2_23 O3_23 -92.4(3)
C6_23 C1_23 C2_23 N4_23 85.8(3)
C6_23 C7_23 C8_23 C9_23 178.4(3)
C6_23 C7_23 C12_23 C11_23 -178.0(3)
C7_23 C8_23 C9_23 C10_23 -1.2(5)
C8_23 C7_23 C12_23 C11_23 -0.2(5)
C8_23 C9_23 C10_23 C11_23 1.4(5)
C9_23 C10_23 C11_23 C12_23 -1.0(5)
C10_23 C11_23 C12_23 C7_23 0.4(5)
C12_23 C7_23 C8_23 C9_23 0.6(5)
C1_24 C2_24 N4_24 C5_24 -173.7(3)
C1_24 C6_24 C7_24 C8_24 -86.3(3)
C1_24 C6_24 C7_24 C12_24 94.0(3)
C2_24 C1_24 C6_24 C7_24 57.5(3)
O3_24 C2_24 N4_24 C5_24 5.3(5)
C6_24 C1_24 C2_24 O3_24 -101.1(3)
C6_24 C1_24 C2_24 N4_24 77.9(3)
C6_24 C7_24 C8_24 C9_24 -179.8(3)
C6_24 C7_24 C12_24 C11_24 -180.0(3)
C7_24 C8_24 C9_24 C10_24 -0.2(5)
C8_24 C7_24 C12_24 C11_24 0.4(5)
C8_24 C9_24 C10_24 C11_24 0.3(5)
C9_24 C10_24 C11_24 C12_24 -0.1(5)
C10_24 C11_24 C12_24 C7_24 -0.3(5)
C12_24 C7_24 C8_24 C9_24 -0.1(5)
C1_25 C2_25 N4_25 C5_25 -176.1(3)
C1_25 C6_25 C7_25 C8_25 86.9(4)
C1_25 C6_25 C7_25 C12_25 -93.9(4)
C2_25 C1_25 C6_25 C7_25 -177.2(3)
O3_25 C2_25 N4_25 C5_25 1.1(5)
C6_25 C1_25 C2_25 O3_25 -87.3(4)
C6_25 C1_25 C2_25 N4_25 90.0(3)
C6_25 C7_25 C8_25 C9_25 -179.4(4)
C6_25 C7_25 C12_25 C11_25 179.4(3)
C7_25 C8_25 C9_25 C10_25 -0.3(7)
C8_25 C7_25 C12_25 C11_25 -1.4(5)
C8_25 C9_25 C10_25 C11_25 -0.8(8)
C9_25 C10_25 C11_25 C12_25 0.8(7)
C10_25 C11_25 C12_25 C7_25 0.3(6)
C12_25 C7_25 C8_25 C9_25 1.4(6)
